data_4126425
loop_
_publ_author_name
'Ren, Liting'
'Yuan, Peng'
'Su, Haifeng'
'Malola, Sami'
'Lin, Shuichao'
'Tang, Zichao'
'Teo, Boon K.'
'H\"akkinen, Hannu'
'Zheng, Lansun'
'Zheng, Nanfeng'

_publ_section_title
;
 Bulky Surface Ligands Promote Surface Reactivities of
 [Ag141X12(S-Adm)40](3+) (X = Cl, Br, I) Nanoclusters: Models for
 Multiple-Twinned Nanoparticles.
;
_journal_name_full 'Journal of the American Chemical Society'
_journal_paper_doi 10.1021/jacs.7b07926
_journal_year 2017
_chemical_formula_moiety 'C400 H600 Ag141 Br12 S40'
_chemical_formula_sum 'C400 H600 Ag141 Br12 S40'
_chemical_formula_weight 22859.75
_chemical_name_systematic
;
 ?
;
_space_group_crystal_system orthorhombic
_space_group_IT_number 60
_space_group_name_Hall '-P 2n 2ab'
_space_group_name_H-M_alt 'P b c n'
_symmetry_space_group_name_Hall '-P 2n 2ab'
_symmetry_space_group_name_H-M 'P b c n'
_atom_sites_solution_hydrogens geom
_audit_creation_date 2017-03-30
_audit_creation_method
;
Olex2 1.2
(compiled 2016.09.09 svn.r3337 for OlexSys, GUI svn.r5227)
;
_cell_angle_alpha 90
_cell_angle_beta 90
_cell_angle_gamma 90
_cell_formula_units_Z 4
_cell_length_a 28.4956(6)
_cell_length_b 46.9834(6)
_cell_length_c 45.9520(7)
_cell_measurement_reflns_used 28845
_cell_measurement_temperature 103(4)
_cell_measurement_theta_max 28.4460
_cell_measurement_theta_min 3.2820
_cell_volume 61521.5(18)
_computing_cell_refinement
;
CrysAlisPro, Agilent Technologies,
Version 1.171.37.35 (release 13-08-2014 CrysAlis171 .NET)
(compiled Aug 13 2014,18:06:01)
;
_computing_data_collection
;
CrysAlisPro, Agilent Technologies,
Version 1.171.37.35 (release 13-08-2014 CrysAlis171 .NET)
(compiled Aug 13 2014,18:06:01)
;
_computing_data_reduction
;
CrysAlisPro, Agilent Technologies,
Version 1.171.37.35 (release 13-08-2014 CrysAlis171 .NET)
(compiled Aug 13 2014,18:06:01)
;
_computing_molecular_graphics 'Olex2 (Dolomanov et al., 2009)'
_computing_publication_material 'Olex2 (Dolomanov et al., 2009)'
_computing_structure_refinement 'ShelXL (Sheldrick, 2015)'
_diffrn_ambient_environment N~2~
_diffrn_ambient_temperature 103(4)
_diffrn_detector 'CCD plate'
_diffrn_detector_area_resol_mean 10.4741
_diffrn_detector_type Atlas
_diffrn_measured_fraction_theta_full 0.998
_diffrn_measured_fraction_theta_max 0.998
_diffrn_measurement_details
;
#__ type_ start__ end____ width___ exp.time_
  1 omega   -5.00   24.10   0.3000   75.0000
omega____ theta____ kappa____ phi______ frames
    -      -27.2791  -99.0000 -150.0000 97

#__ type_ start__ end____ width___ exp.time_
  2 omega  -38.00   97.00   0.3000   75.0000
omega____ theta____ kappa____ phi______ frames
    -       27.2791   38.0000 -120.0000 450

#__ type_ start__ end____ width___ exp.time_
  3 omega  -15.00   30.00   0.3000   75.0000
omega____ theta____ kappa____ phi______ frames
    -       27.2791  -57.0000  -30.0000 150

#__ type_ start__ end____ width___ exp.time_
  4 omega  -13.00   14.00   0.3000   75.0000
omega____ theta____ kappa____ phi______ frames
    -      -27.2010  -99.0000 -180.0000 90

#__ type_ start__ end____ width___ exp.time_
  5 omega   -9.00    3.90   0.3000   75.0000
omega____ theta____ kappa____ phi______ frames
    -      -27.2010  -99.0000   60.0000 43
;
_diffrn_measurement_device 'four-circle diffractometer'
_diffrn_measurement_device_type 'SuperNova, Dual, Cu at zero, Atlas'
_diffrn_measurement_method '\w scans'
_diffrn_orient_matrix_UB_11 -0.0152325000
_diffrn_orient_matrix_UB_12 0.0038484000
_diffrn_orient_matrix_UB_13 -0.0115507000
_diffrn_orient_matrix_UB_21 0.0117053000
_diffrn_orient_matrix_UB_22 0.0132747000
_diffrn_orient_matrix_UB_23 -0.0013093000
_diffrn_orient_matrix_UB_31 0.0158509000
_diffrn_orient_matrix_UB_32 -0.0060825000
_diffrn_orient_matrix_UB_33 -0.0101339000
_diffrn_radiation_monochromator mirror
_diffrn_radiation_probe x-ray
_diffrn_radiation_type MoK\a
_diffrn_radiation_wavelength 0.71073
_diffrn_reflns_av_R_equivalents 0.0889
_diffrn_reflns_av_unetI/netI 0.1019
_diffrn_reflns_Laue_measured_fraction_full 0.998
_diffrn_reflns_Laue_measured_fraction_max 0.998
_diffrn_reflns_limit_h_max 12
_diffrn_reflns_limit_h_min -37
_diffrn_reflns_limit_k_max 60
_diffrn_reflns_limit_k_min -46
_diffrn_reflns_limit_l_max 50
_diffrn_reflns_limit_l_min -59
_diffrn_reflns_number 247494
_diffrn_reflns_point_group_measured_fraction_full 0.998
_diffrn_reflns_point_group_measured_fraction_max 0.998
_diffrn_reflns_theta_full 25.242
_diffrn_reflns_theta_max 27.484
_diffrn_reflns_theta_min 3.145
_diffrn_source 'SuperNova (Mo) X-ray Source'
_exptl_absorpt_coefficient_mu 5.315
_exptl_absorpt_correction_T_max 1.00000
_exptl_absorpt_correction_T_min 0.44267
_exptl_absorpt_correction_type multi-scan
_exptl_absorpt_process_details
;
CrysAlisPro, Agilent Technologies,
Version 1.171.37.35 (release 13-08-2014 CrysAlis171 .NET)
(compiled Aug 13 2014,18:06:01)
Empirical absorption correction using spherical harmonics,
 implemented in SCALE3 ABSPACK scaling algorithm.
;
_exptl_crystal_colour black
_exptl_crystal_colour_primary black
_exptl_crystal_density_diffrn 2.468
_exptl_crystal_description block
_exptl_crystal_F_000 42748
_exptl_crystal_size_max 0.6
_exptl_crystal_size_mid 0.5
_exptl_crystal_size_min 0.4
_refine_diff_density_max 4.088
_refine_diff_density_min -2.326
_refine_diff_density_rms 0.349
_refine_ls_extinction_method none
_refine_ls_goodness_of_fit_ref 1.071
_refine_ls_hydrogen_treatment constr
_refine_ls_matrix_type full
_refine_ls_number_parameters 2645
_refine_ls_number_reflns 70401
_refine_ls_number_restraints 748
_refine_ls_restrained_S_all 1.071
_refine_ls_R_factor_all 0.1399
_refine_ls_R_factor_gt 0.0850
_refine_ls_shift/su_max 0.112
_refine_ls_shift/su_mean 0.004
_refine_ls_structure_factor_coef Fsqd
_refine_ls_weighting_details
;
 w=1/[\s^2^(Fo^2^)+(0.1297P)^2^]
 where P=(Fo^2^+2Fc^2^)/3
;
_refine_ls_weighting_scheme calc
_refine_ls_wR_factor_gt 0.2206
_refine_ls_wR_factor_ref 0.2588
_reflns_Friedel_coverage 0.000
_reflns_number_gt 38250
_reflns_number_total 70401
_reflns_threshold_expression 'I > 2\s(I)'
_cod_data_source_file ja7b07926_si_002.cif
_cod_data_source_block rlt-150915-2-a_3_sqd
_cod_original_cell_volume 61521.4(17)
_cod_database_code 4126425
_shelxl_version_number 2013-2
_shelx_space_group_comment
;
The symmetry employed for this shelxl refinement is uniquely defined
by the following loop, which should always be used as a source of
symmetry information in preference to the above space-group names.
They are only intended as comments.
;
_reflns_odcompleteness_completeness 99.75
_reflns_odcompleteness_iscentric 1
_reflns_odcompleteness_theta 27.42
_olex2_refinement_description
;
1. Fixed Uiso
 At 1.2 times of:
  All C(H) groups, All C(H,H) groups
2. Restrained distances
 C27-C43
 1.5 with sigma of 0.02
 C4KA-C4CA
 1.5 with sigma of 0.02
 C189-C4KA
 1.5 with sigma of 0.02
 C98-C1AA = C74-C1AA = C31-C1AA
 1.5 with sigma of 0.02
 C42-C0KA = C7KA-C42
 1.5 with sigma of 0.02
 C91-C5EA
 1.554 with sigma of 0.02
 C91-C3JA
 1.527 with sigma of 0.02
 C91-C60
 2.507 with sigma of 0.02
 C91-C1IA
 2.537 with sigma of 0.02
 C91-C2KA
 2.506 with sigma of 0.02
 C91-C4JA
 2.495 with sigma of 0.02
 C98-C1AA
 1.554 with sigma of 0.02
 C98-C89
 1.527 with sigma of 0.02
 C5CA-C51
 1.554 with sigma of 0.02
 C5CA-C204
 1.529 with sigma of 0.02
 C7JA-C204
 1.504 with sigma of 0.02
 C5CA-C43
 1.554 with sigma of 0.02
 C7JA-C430
 1.546 with sigma of 0.02
 C43-C27
 1.527 with sigma of 0.02
 C430-C27
 1.511 with sigma of 0.02
 C5KA-C27
 1.536 with sigma of 0.02
 C51-C33
 1.527 with sigma of 0.02
 C58-C33
 1.511 with sigma of 0.02
 C5KA-C33
 1.536 with sigma of 0.02
 C33-C27
 2.512 with sigma of 0.02
 C5EA-C1IA
 1.554 with sigma of 0.02
 C35-C1IA
 1.527 with sigma of 0.02
 C1IA-C60
 2.537 with sigma of 0.02
 C1IA-C91
 2.507 with sigma of 0.02
 C66-C60
 1.527 with sigma of 0.02
 C66-C3KA
 1.536 with sigma of 0.02
 C66-C2KA
 1.511 with sigma of 0.02
 C6IA-C30
 1.527 with sigma of 0.02
 C30-C18
 1.554 with sigma of 0.02
 C0LA-C0IA
 1.54 with sigma of 0.02
 C37-C25
 1.54 with sigma of 0.02
 C57-C106
 1.54 with sigma of 0.02
 C94-C5LA
 1.54 with sigma of 0.02
 C95-C185
 1.54 with sigma of 0.02
 C60-C5EA
 1.54 with sigma of 0.02
 C94-C83
 1.54 with sigma of 0.02
 C4KA-C56
 2.5 with sigma of 0.04
 C4KA-C185
 2.5 with sigma of 0.04
 C0KA-C7KA
 2.5 with sigma of 0.04
 C1IA-C60
 2.507 with sigma of 0.04
 C1IA-C91
 2.537 with sigma of 0.04
 C98-C31
 2.507 with sigma of 0.04
 C98-C74
 2.537 with sigma of 0.04
 C98-C6EA
 2.495 with sigma of 0.04
 C98-C75
 2.506 with sigma of 0.04
 C51-C43
 2.537 with sigma of 0.04
 C51-C204
 2.507 with sigma of 0.04
 C51-C58
 2.506 with sigma of 0.04
 C204-C51
 2.504 with sigma of 0.04
 C204-C43
 2.507 with sigma of 0.04
 C204-C58
 2.491 with sigma of 0.04
 C204-C430
 2.491 with sigma of 0.04
 C43-C204
 2.507 with sigma of 0.04
 C43-C51
 2.537 with sigma of 0.04
 C43-C430
 2.506 with sigma of 0.04
 C33-C27
 2.512 with sigma of 0.04
 C430-C204
 2.491 with sigma of 0.04
 C430-C43
 2.506 with sigma of 0.04
 C430-C58
 2.512 with sigma of 0.04
 C430-C5KA
 2.483 with sigma of 0.04
 C27-C33
 2.516 with sigma of 0.04
 C27-C7JA
 2.491 with sigma of 0.04
 C27-C58
 2.931 with sigma of 0.04
 C27-C204
 2.9 with sigma of 0.04
 C27-C51
 2.95 with sigma of 0.04
 C33-C7JA
 2.491 with sigma of 0.04
 C33-C430
 2.931 with sigma of 0.04
 C33-C204
 2.9 with sigma of 0.04
 C33-C43
 2.95 with sigma of 0.04
 C1IA-C4JA
 2.506 with sigma of 0.04
 C1IA-C3KA
 2.495 with sigma of 0.04
 C66-C35
 2.512 with sigma of 0.04
 C66-C3JA
 2.491 with sigma of 0.04
 C66-C4JA
 2.931 with sigma of 0.04
 C66-C91
 2.9 with sigma of 0.04
 C66-C1IA
 2.95 with sigma of 0.04
 C30-C38
 2.537 with sigma of 0.04
 C30-C0JA
 2.507 with sigma of 0.04
 C30-C0LA
 2.495 with sigma of 0.04
 C30-C9AA
 2.506 with sigma of 0.04
3. Uiso/Uaniso restraints and constraints
: with sigma of 0.01 and sigma for terminal atoms of 0.02
Uanis(C355) \\sim Ueq, Uanis(C42) \\sim Ueq, Uanis(C106) \\sim Ueq, Uanis(C66)
\\sim Ueq, Uanis(C4KA) \\sim Ueq, Uanis(C94) \\sim Ueq, Uanis(C3HA) \\sim Ueq,
Uanis(C29) \\sim Ueq, Uanis(C77) \\sim Ueq, Uanis(C4IA) \\sim Ueq, Uanis(C149)
\\sim Ueq, Uanis(C6JA) \\sim Ueq, Uanis(C113) \\sim Ueq, Uanis(C8KA) \\sim Ueq,
Uanis(C9KA) \\sim Ueq, Uanis(C76) \\sim Ueq, Uanis(C1JA) \\sim Ueq, Uanis(C2IA)
\\sim Ueq, Uanis(C26) \\sim Ueq, Uanis(C85) \\sim Ueq, Uanis(C83) \\sim Ueq,
Uanis(C63) \\sim Ueq, Uanis(C114) \\sim Ueq, Uanis(C6LA) \\sim Ueq, Uanis(C5LA)
\\sim Ueq, Uanis(C36) \\sim Ueq, Uanis(C4FA) \\sim Ueq, Uanis(C27) \\sim Ueq,
Uanis(C43) \\sim Ueq, Uanis(C51) \\sim Ueq, Uanis(C33) \\sim Ueq, Uanis(C430)
\\sim Ueq, Uanis(C7JA) \\sim Ueq, Uanis(C88) \\sim Ueq, Uanis(C34) \\sim Ueq,
Uanis(C54) \\sim Ueq, Uanis(C0KA) \\sim Ueq, Uanis(C7KA) \\sim Ueq, Uanis(C4HA)
\\sim Ueq, Uanis(C74) \\sim Ueq, Uanis(C70) \\sim Ueq, Uanis(C2KA) \\sim Ueq,
Uanis(C3JA) \\sim Ueq, Uanis(C4JA) \\sim Ueq, Uanis(C91) \\sim Ueq, Uanis(C3KA)
\\sim Ueq, Uanis(C35) \\sim Ueq, Uanis(C1IA) \\sim Ueq, Uanis(C134) \\sim Ueq,
Uanis(C5GA) \\sim Ueq, Uanis(C71) \\sim Ueq, Uanis(C39) \\sim Ueq, Uanis(C185)
\\sim Ueq, Uanis(C95) \\sim Ueq, Uanis(C189) \\sim Ueq, Uanis(C5JA) \\sim Ueq,
Uanis(C6HA) \\sim Ueq, Uanis(C57) \\sim Ueq, Uanis(C58) \\sim Ueq, Uanis(C90)
\\sim Ueq, Uanis(C260) \\sim Ueq, Uanis(C10) \\sim Ueq, Uanis(C101) \\sim Ueq,
Uanis(C86) \\sim Ueq, Uanis(C60) \\sim Ueq, Uanis(C89) \\sim Ueq, Uanis(C124)
\\sim Ueq, Uanis(C75) \\sim Ueq, Uanis(C1KA) \\sim Ueq, Uanis(C31) \\sim Ueq,
Uanis(C96) \\sim Ueq, Uanis(C7EA) \\sim Ueq, Uanis(C45) \\sim Ueq, Uanis(C3IA)
\\sim Ueq, Uanis(C28) \\sim Ueq, Uanis(C67) \\sim Ueq, Uanis(C1LA) \\sim Ueq,
Uanis(C30) \\sim Ueq, Uanis(C38) \\sim Ueq, Uanis(C46) \\sim Ueq, Uanis(C129)
\\sim Ueq, Uanis(C37) \\sim Ueq, Uanis(C80) \\sim Ueq, Uanis(C25) \\sim Ueq,
Uanis(C41) \\sim Ueq, Uanis(C7IA) \\sim Ueq, Uanis(C65) \\sim Ueq, Uanis(C204)
\\sim Ueq, Uanis(C32) \\sim Ueq, Uanis(C20) \\sim Ueq, Uanis(C78) \\sim Ueq,
Uanis(C7HA) \\sim Ueq, Uanis(C49) \\sim Ueq, Uanis(C0JA) \\sim Ueq, Uanis(C59)
\\sim Ueq, Uanis(C19) \\sim Ueq, Uanis(C6IA) \\sim Ueq, Uanis(C0LA) \\sim Ueq,
Uanis(C0IA) \\sim Ueq, Uanis(C1HA) \\sim Ueq: with sigma of 0.01 and sigma for
terminal atoms of 0.02
Uanis(C8EA) \\sim Ueq, Uanis(C204) \\sim Ueq, Uanis(C9GA) \\sim Ueq,
Uanis(C6BA) \\sim Ueq, Uanis(C5EA) \\sim Ueq, Uanis(C8CA) \\sim Ueq,
Uanis(C3FA) \\sim Ueq, Uanis(C0BA) \\sim Ueq, Uanis(C5CA) \\sim Ueq, Uanis(C18)
\\sim Ueq, Uanis(C4CA) \\sim Ueq: with sigma of 0.01 and sigma for terminal
atoms of 0.02
4.a Ternary CH refined with riding coordinates:
 C5(H5), C6AA(H6AA), C9GA(H9GA), C0DA(H0DA), C7FA(H7FA), C3DA(H3DA),
 C2BA(H2BA), C7GA(H7GA), C2CA(H2CA), C2FA(H2FA), C2GA(H2GA), C61(H61),
 C4BA(H4BA), C70(H70), C8CA(H8CA), C9CA(H9CA), C7EA(H7EA), C1HA(H1HA), C89(H89),
  C92(H92), C8GA(H8GA), C0IA(H0IA), C6IA(H6IA), C6HA(H6HA), C8HA(H8HA),
 C10(H10), C5HA(H5HA), C8LA(H8LA), C16(H16), C21(H21), C23(H23), C25(H25),
 C29(H29), C32(H32), C6JA(H6JA), C34(H34), C35(H35), C41(H41), C3HA(H3HA),
 C5LA(H5LA), C45(H45), C46(H46), C7JA(H7JA), C57(H57), C66(H66), C67(H67),
 C71(H71), C1JA(H1JA), C83(H83), C101(H101), C114(H114), C134(H134), C7KA(H7KA),
  C33(H33), C3JA(H3JA), C8KA(H8KA), C95(H95), C27(H27), C0KA(H0KA), C189(H189)
4.b Secondary CH2 refined with riding coordinates:
 C8IA(H8IA,H8IB), C3BA(H3BA,H3BB), C0CA(H0CA,H0CB), C9BA(H9BA,H9BB), C0AA(H0AA,
 H0AB), C1DA(H1DA,H1DB), C2DA(H2DA,H2DB), C6DA(H6DA,H6DB), C0FA(H0FA,H0FB),
 C24(H24A,H24B), C7DA(H7DA,H7DB), C1FA(H1FA,H1FB), C1CA(H1CA,H1CB), C1BA(H1BA,
 H1BB), C1GA(H1GA,H1GB), C6BA(H6BA,H6BB), C3AA(H3AA,H3AB), C3EA(H3EA,H3EB),
 C5DA(H5DA,H5DB), C0EA(H0EA,H0EB), C47(H47A,H47B), C48(H48A,H48B), C7BA(H7BA,
 H7BB), C4EA(H4EA,H4EB), C52(H52A,H52B), C4AA(H4AA,H4AB), C9FA(H9FA,H9FB),
 C2HA(H2HA,H2HB), C0GA(H0GA,H0GB), C3CA(H3CA,H3CB), C8JA(H8JA,H8JB), C62(H62A,
 H62B), C1EA(H1EA,H1EB), C3GA(H3GA,H3GB), C68(H68A,H68B), C8BA(H8BA,H8BB),
 C72(H72A,H72B), C3FA(H3FA,H3FB), C5AA(H5AA,H5AB), C79(H79A,H79B), C81(H81A,
 H81B), C6EA(H6EA,H6EB), C84(H84A,H84B), C87(H87A,H87B), C0HA(H0HA,H0HB),
 C8EA(H8EA,H8EB), C96(H96A,H96B), C98(H98A,H98B), C5GA(H5GA,H5GB), C5FA(H5FA,
 H5FB), C4(H4A,H4B), C7HA(H7HA,H7HB), C9(H9A,H9B), C2IA(H2IA,H2IB), C15(H15A,
 H15B), C6GA(H6GA,H6GB), C9AA(H9AA,H9AB), C19(H19A,H19B), C20(H20A,H20B),
 C7IA(H7IA,H7IB), C26(H26A,H26B), C4HA(H4HA,H4HB), C28(H28A,H28B), C30(H30A,
 H30B), C31(H31A,H31B), C36(H36A,H36B), C37(H37A,H37B), C38(H38A,H38B),
 C39(H39A,H39B), C9IA(H9IA,H9IB), C3IA(H3IA,H3IB), C49(H49A,H49B), C1LA(H1LA,
 H1LB), C6LA(H6LA,H6LB), C4FA(H4FA,H4FB), C4IA(H4IA,H4IB), C54(H54A,H54B),
 C59(H59A,H59B), C60(H60A,H60B), C63(H63A,H63B), C0JA(H0JA,H0JB), C65(H65A,
 H65B), C74(H74A,H74B), C75(H75A,H75B), C76(H76A,H76B), C77(H77A,H77B),
 C78(H78A,H78B), C80(H80A,H80B), C85(H85A,H85B), C86(H86A,H86B), C88(H88A,H88B),
  C90(H90A,H90B), C91(H91A,H91B), C94(H94A,H94B), C1IA(H1IA,H1IB), C113(H11A,
 H11B), C129(H12A,H12B), C260(H26C,H26D), C5JA(H5JA,H5JB), C42(H42A,H42B),
 C4JA(H4JA,H4JB), C58(H58A,H58B), C2KA(H2KA,H2KB), C1KA(H1KA,H1KB), C9KA(H9KA,
 H9KB), C0LA(H0LA,H0LB), C56(H56A,H56B), C3KA(H3KA,H3KB), C106(H10A,H10B),
 C185(H18A,H18B), C355(H35A,H35B), C430(H43A,H43B), C4KA(H4KA,H4KB), C149(H14A,
 H14B), C43(H43C,H43D), C51(H51A,H51B), C204(H20C,H20D), C371(H37C,H37D),
 C124(H12C,H12D), C5KA(H5KA,H5KB)
;
_olex2_submission_special_instructions 'No special instructions were received'
_platon_squeeze_void_probe_radius 1.20

loop_
_space_group_symop_operation_xyz
'x, y, z'
'-x+1/2, -y+1/2, z+1/2'
'x+1/2, -y+1/2, -z'
'-x, y, -z+1/2'
'-x, -y, -z'
'x-1/2, y-1/2, -z-1/2'
'-x-1/2, y-1/2, z'
'x, -y, z-1/2'

loop_
_atom_site_label
_atom_site_type_symbol
_atom_site_fract_x
_atom_site_fract_y
_atom_site_fract_z
_atom_site_U_iso_or_equiv
_atom_site_adp_type
_atom_site_occupancy
_atom_site_site_symmetry_order
_atom_site_calc_flag
_atom_site_refinement_flags_posn
_atom_site_refinement_flags_adp
_atom_site_refinement_flags_occupancy
Ag1 Ag 0.0000 0.12121(2) 0.2500 0.02827(19) Uani 1 2 d S T P
Ag2 Ag 0.03536(2) 0.17395(2) 0.26920(2) 0.02573(13) Uani 1 1 d . . .
Ag3 Ag 0.05678(2) 0.22688(2) 0.28991(2) 0.03097(14) Uani 1 1 d . . .
Ag4 Ag 0.04144(2) 0.07998(2) 0.34030(2) 0.03247(14) Uani 1 1 d . . .
Ag5 Ag -0.04861(2) 0.10336(2) 0.32210(2) 0.03013(14) Uani 1 1 d . . .
Ag6 Ag 0.01639(2) 0.07133(2) 0.28055(2) 0.02954(14) Uani 1 1 d . . .
Ag7 Ag -0.13922(2) 0.18849(2) 0.30990(2) 0.03287(15) Uani 1 1 d . . .
Ag8 Ag -0.05428(2) 0.15750(2) 0.28819(2) 0.02896(14) Uani 1 1 d . . .
Ag9 Ag 0.11629(2) 0.19670(2) 0.24791(2) 0.02967(14) Uani 1 1 d . . .
Ag10 Ag -0.19937(2) 0.22053(2) 0.27074(2) 0.03623(15) Uani 1 1 d . . .
Ag11 Ag 0.03375(2) 0.23553(2) 0.34857(2) 0.03403(15) Uani 1 1 d . . .
Ag12 Ag 0.19008(2) 0.19677(2) 0.28821(2) 0.03460(15) Uani 1 1 d . . .
Ag13 Ag 0.13017(2) 0.22656(2) 0.33067(2) 0.03491(15) Uani 1 1 d . . .
Ag14 Ag 0.07915(2) 0.08345(2) 0.23263(2) 0.03089(14) Uani 1 1 d . . .
Ag15 Ag -0.18973(2) 0.15902(2) 0.26134(2) 0.03348(15) Uani 1 1 d . . .
Ag16 Ag -0.01804(2) 0.19186(2) 0.38198(2) 0.03437(15) Uani 1 1 d . . .
Ag17 Ag -0.07795(2) 0.15717(2) 0.34653(2) 0.03053(14) Uani 1 1 d . . .
Ag18 Ag 0.01383(2) 0.13632(2) 0.36199(2) 0.03188(14) Uani 1 1 d . . .
Ag19 Ag -0.13458(2) 0.12751(2) 0.30271(2) 0.03004(14) Uani 1 1 d . . .
Ag20 Ag -0.11267(2) 0.24787(2) 0.28724(2) 0.03306(15) Uani 1 1 d . . .
Ag21 Ag 0.14187(2) 0.06887(2) 0.35098(2) 0.03831(16) Uani 1 1 d . . .
Ag22 Ag -0.10393(2) 0.13518(2) 0.24323(2) 0.02863(13) Uani 1 1 d . . .
Ag23 Ag 0.14184(2) 0.24928(2) 0.27276(2) 0.03563(15) Uani 1 1 d . . .
Ag24 Ag -0.03360(2) 0.21656(2) 0.27369(2) 0.03083(14) Uani 1 1 d . . .
Ag25 Ag 0.17808(2) 0.13524(2) 0.29693(2) 0.03310(15) Uani 1 1 d . . .
Ag26 Ag 0.10476(2) 0.17383(2) 0.30711(2) 0.03040(14) Uani 1 1 d . . .
Ag27 Ag 0.04919(2) 0.27369(2) 0.25361(2) 0.03469(15) Uani 1 1 d . . .
Ag28 Ag 0.03596(2) 0.12697(2) 0.30440(2) 0.02788(13) Uani 1 1 d . . .
Ag29 Ag -0.14784(2) 0.06762(2) 0.31150(2) 0.04175(17) Uani 1 1 d . . .
Ag30 Ag 0.21124(2) 0.07744(2) 0.30170(2) 0.04018(17) Uani 1 1 d . . .
Ag31 Ag -0.18577(2) 0.15174(2) 0.35083(2) 0.04024(17) Uani 1 1 d . . .
Ag32 Ag 0.07976(2) 0.27904(2) 0.31386(2) 0.03588(15) Uani 1 1 d . . .
Ag33 Ag -0.24304(2) 0.24848(2) 0.22029(2) 0.04325(17) Uani 1 1 d . . .
Ag34 Ag 0.04523(2) 0.15797(2) 0.41783(2) 0.03925(16) Uani 1 1 d . . .
Ag35 Ag 0.11013(2) 0.12692(2) 0.34448(2) 0.03236(14) Uani 1 1 d . . .
Ag36 Ag 0.11083(2) 0.08933(2) 0.29445(2) 0.03205(14) Uani 1 1 d . . .
Ag37 Ag -0.04230(2) 0.04172(2) 0.32185(2) 0.04168(17) Uani 1 1 d . . .
Ag38 Ag 0.05671(2) 0.22495(2) 0.40917(2) 0.04325(17) Uani 1 1 d . . .
Ag39 Ag 0.17649(2) 0.09793(2) 0.24548(2) 0.03288(15) Uani 1 1 d . . .
Ag40 Ag -0.24425(2) 0.18110(2) 0.30799(2) 0.04329(17) Uani 1 1 d . . .
Ag41 Ag 0.08194(2) 0.03184(2) 0.31010(2) 0.04210(17) Uani 1 1 d . . .
Ag42 Ag 0.14388(2) 0.14834(2) 0.40012(2) 0.04310(17) Uani 1 1 d . . .
Ag43 Ag 0.13215(3) 0.30922(2) 0.27133(2) 0.04822(19) Uani 1 1 d . . .
Ag44 Ag -0.09575(2) 0.30881(2) 0.28901(2) 0.04299(17) Uani 1 1 d . . .
Ag45 Ag 0.23146(2) 0.22495(2) 0.33839(2) 0.04417(18) Uani 1 1 d . . .
Ag46 Ag 0.15732(2) 0.21586(2) 0.39107(2) 0.04484(18) Uani 1 1 d . . .
Ag47 Ag -0.01772(2) 0.26630(2) 0.30464(2) 0.03342(15) Uani 1 1 d . . .
Ag48 Ag -0.02948(2) 0.08605(2) 0.38314(2) 0.04176(17) Uani 1 1 d . . .
Ag49 Ag -0.12682(2) 0.19956(2) 0.38045(2) 0.04707(18) Uani 1 1 d . . .
Ag50 Ag 0.14569(2) 0.04316(2) 0.26223(2) 0.04208(17) Uani 1 1 d . . .
Ag51 Ag 0.18082(2) 0.27908(2) 0.32337(2) 0.04317(17) Uani 1 1 d . . .
Ag52 Ag 0.00684(2) 0.18385(2) 0.32485(2) 0.02934(14) Uani 1 1 d . . .
Ag53 Ag -0.23611(2) 0.11967(2) 0.30094(2) 0.04286(17) Uani 1 1 d . . .
Ag54 Ag 0.17652(2) 0.17379(2) 0.34629(2) 0.03669(16) Uani 1 1 d . . .
Ag55 Ag -0.19474(2) 0.28175(2) 0.26959(2) 0.04682(18) Uani 1 1 d . . .
Ag56 Ag -0.03530(2) 0.25002(2) 0.38912(2) 0.04633(18) Uani 1 1 d . . .
Ag57 Ag -0.06666(2) 0.22109(2) 0.33472(2) 0.03391(15) Uani 1 1 d . . .
Ag58 Ag 0.10935(2) 0.26900(2) 0.37393(2) 0.04304(17) Uani 1 1 d . . .
Ag59 Ag 0.08047(2) 0.18341(2) 0.36511(2) 0.03385(15) Uani 1 1 d . . .
Ag60 Ag -0.05828(2) 0.14105(2) 0.40668(2) 0.04228(17) Uani 1 1 d . . .
Ag61 Ag 0.01341(3) 0.29563(2) 0.35906(2) 0.04770(19) Uani 1 1 d . . .
Ag62 Ag -0.17827(2) 0.24033(2) 0.33401(2) 0.04649(18) Uani 1 1 d . . .
Ag63 Ag 0.21025(2) 0.11577(2) 0.35388(2) 0.04234(17) Uani 1 1 d . . .
Ag64 Ag -0.04999(2) 0.02568(2) 0.25557(2) 0.03867(16) Uani 1 1 d . . .
Ag65 Ag 0.07596(2) 0.09921(2) 0.39608(2) 0.04019(17) Uani 1 1 d . . .
Ag66 Ag -0.09132(2) 0.28007(2) 0.34518(2) 0.04374(18) Uani 1 1 d . . .
Ag67 Ag 0.01067(2) 0.32199(2) 0.28539(2) 0.04668(18) Uani 1 1 d . . .
Ag68 Ag -0.12332(2) 0.10481(2) 0.36494(2) 0.03948(16) Uani 1 1 d . . .
Ag69 Ag 0.26423(2) 0.16357(2) 0.31560(2) 0.04559(18) Uani 1 1 d . . .
Ag70 Ag -0.26354(2) 0.12450(2) 0.23482(2) 0.04239(17) Uani 1 1 d . . .
Ag71 Ag -0.27561(2) 0.18888(2) 0.24398(2) 0.04381(18) Uani 1 1 d . . .
Br72 Br -0.02642(4) 0.19690(3) 0.44052(2) 0.0724(4) Uani 1 1 d . . .
Br73 Br 0.06615(4) 0.03842(2) 0.37894(2) 0.0664(3) Uani 1 1 d . . .
Br74 Br 0.24443(4) 0.17255(2) 0.38566(2) 0.0679(3) Uani 1 1 d . . .
Br75 Br 0.25678(4) 0.06662(2) 0.24536(2) 0.0684(3) Uani 1 1 d . . .
Br76 Br -0.28624(4) 0.24384(3) 0.27703(3) 0.0831(4) Uani 1 1 d . . .
Br77 Br 0.11745(4) 0.32309(2) 0.34513(2) 0.0705(3) Uani 1 1 d . . .
S78 S 0.27922(7) 0.11097(5) 0.31998(5) 0.0431(6) Uani 1 1 d . . .
S79 S 0.11572(8) 0.18952(5) 0.43163(4) 0.0434(6) Uani 1 1 d . . .
S80 S 0.00627(8) 0.11016(4) 0.42917(4) 0.0400(6) Uani 1 1 d . . .
S81 S 0.04136(8) 0.27852(5) 0.40886(4) 0.0462(6) Uani 1 1 d . . .
S82 S -0.17517(8) 0.29373(5) 0.32030(5) 0.0457(6) Uani 1 1 d . . .
S83 S -0.22274(8) 0.30169(5) 0.22020(5) 0.0480(6) Uani 1 1 d . . .
S84 S 0.17184(7) 0.03044(4) 0.31626(4) 0.0388(5) Uani 1 1 d . . .
S85 S -0.30235(7) 0.14899(5) 0.27869(5) 0.0425(6) Uani 1 1 d . . .
S86 S -0.03811(8) 0.32868(5) 0.33242(5) 0.0461(6) Uani 1 1 d . . .
S87 S -0.08912(8) 0.05150(5) 0.36776(4) 0.0421(6) Uani 1 1 d . . .
S88 S -0.14356(7) 0.14928(5) 0.40272(4) 0.0410(6) Uani 1 1 d . . .
S89 S -0.29919(7) 0.21152(5) 0.19476(5) 0.0463(6) Uani 1 1 d . . .
S90 S -0.12136(8) 0.25276(5) 0.39182(5) 0.0469(6) Uani 1 1 d . . .
S91 S 0.16704(8) 0.09662(5) 0.39794(5) 0.0445(6) Uani 1 1 d . . .
S92 S -0.21009(8) 0.09210(5) 0.34336(5) 0.0444(6) Uani 1 1 d . . .
S93 S -0.23049(8) 0.20208(5) 0.35627(5) 0.0483(6) Uani 1 1 d . . .
S94 S 0.20212(8) 0.25959(5) 0.37589(5) 0.0461(6) Uani 1 1 d . . .
S1 S 0.01133(7) 0.00465(4) 0.29640(5) 0.0416(6) Uani 1 1 d . . .
S2 S -0.13008(8) 0.02147(4) 0.28524(5) 0.0430(6) Uani 1 1 d . . .
S3 S -0.07394(8) 0.34442(5) 0.24544(5) 0.0489(6) Uani 1 1 d . . .
C7AA C 0.0162(3) -0.03336(15) 0.30797(18) 0.043(2) Uani 1 1 d . . .
C0BA C 0.1996(3) 0.08208(18) 0.42852(17) 0.0393(19) Uani 1 1 d . U .
C8IA C -0.1212(3) 0.03493(19) 0.42200(16) 0.044(2) Uani 1 1 d . . .
H8IA H -0.1520 0.0411 0.4156 0.053 Uiso 1 1 calc R . .
H8IB H -0.1052 0.0513 0.4301 0.053 Uiso 1 1 calc R . .
C3BA C -0.1428(3) -0.03231(16) 0.26459(19) 0.048(2) Uani 1 1 d . . .
H3BA H -0.1099 -0.0351 0.2694 0.058 Uiso 1 1 calc R . .
H3BB H -0.1448 -0.0243 0.2452 0.058 Uiso 1 1 calc R . .
C5 C 0.0203(3) -0.0655(2) 0.3505(2) 0.061(3) Uani 1 1 d . . .
H5 H 0.0193 -0.0674 0.3718 0.073 Uiso 1 1 calc R . .
C7CA C -0.2546(4) 0.0689(2) 0.36037(17) 0.059(3) Uani 1 1 d . . .
C0CA C 0.0144(3) -0.03493(18) 0.34202(19) 0.058(3) Uani 1 1 d . . .
H0CA H 0.0394 -0.0235 0.3504 0.069 Uiso 1 1 calc R . .
H0CB H -0.0153 -0.0277 0.3491 0.069 Uiso 1 1 calc R . .
C5CA C 0.0588(2) 0.30340(15) 0.43948(15) 0.053(2) Uani 1 1 d D U .
C6AA C -0.1707(3) -0.06196(17) 0.2662(2) 0.050(3) Uani 1 1 d . . .
H6AA H -0.1578 -0.0754 0.2520 0.060 Uiso 1 1 calc R . .
C4GA C -0.1659(3) -0.01234(15) 0.28673(16) 0.039(2) Uani 1 1 d . . .
C6FA C -0.0967(3) 0.38065(19) 0.23936(19) 0.057(3) Uani 1 1 d . . .
C8AA C 0.0038(3) 0.09804(18) 0.46697(15) 0.045(2) Uani 1 1 d . . .
C9EA C -0.0939(3) 0.02419(17) 0.39608(17) 0.043(2) Uani 1 1 d . . .
C5BA C 0.1314(4) 0.1942(2) 0.4697(2) 0.071(3) Uani 1 1 d . . .
C9BA C -0.1616(4) -0.02398(19) 0.31792(19) 0.067(3) Uani 1 1 d . . .
H9BA H -0.1288 -0.0260 0.3232 0.081 Uiso 1 1 calc R . .
H9BB H -0.1762 -0.0109 0.3315 0.081 Uiso 1 1 calc R . .
C9GA C -0.2434(3) -0.0359(2) 0.2802(2) 0.059(2) Uani 1 1 d . U .
H9GA H -0.2763 -0.0336 0.2747 0.070 Uiso 1 1 calc R . .
C0DA C 0.0690(3) -0.0761(2) 0.3077(2) 0.070(3) Uani 1 1 d . . .
H0DA H 0.0992 -0.0836 0.3011 0.084 Uiso 1 1 calc R . .
C18 C 0.2048(2) 0.00219(16) 0.33352(15) 0.0352(18) Uani 1 1 d D U .
C0AA C 0.0631(3) -0.04410(18) 0.2965(2) 0.051(3) Uani 1 1 d . . .
H0AA H 0.0885 -0.0323 0.3037 0.061 Uiso 1 1 calc R . .
H0AB H 0.0635 -0.0435 0.2754 0.061 Uiso 1 1 calc R . .
C1DA C -0.1371(3) 0.38610(19) 0.26076(19) 0.059(3) Uani 1 1 d . . .
H1DA H -0.1260 0.3841 0.2806 0.071 Uiso 1 1 calc R . .
H1DB H -0.1619 0.3723 0.2576 0.071 Uiso 1 1 calc R . .
C2DA C -0.2169(4) -0.0060(2) 0.2787(2) 0.068(3) Uani 1 1 d . . .
H2DA H -0.2189 0.0019 0.2593 0.081 Uiso 1 1 calc R . .
H2DB H -0.2307 0.0073 0.2923 0.081 Uiso 1 1 calc R . .
C6DA C -0.0587(3) 0.4013(2) 0.2421(2) 0.062(3) Uani 1 1 d . . .
H6DA H -0.0338 0.3966 0.2285 0.075 Uiso 1 1 calc R . .
H6DB H -0.0459 0.4006 0.2616 0.075 Uiso 1 1 calc R . .
C0FA C -0.2193(3) -0.05609(19) 0.2596(2) 0.065(3) Uani 1 1 d . . .
H0FA H -0.2364 -0.0739 0.2596 0.078 Uiso 1 1 calc R . .
H0FB H -0.2211 -0.0482 0.2401 0.078 Uiso 1 1 calc R . .
C24 C 0.0083(4) 0.3776(2) 0.3506(3) 0.077(4) Uani 1 1 d . . .
H24A H 0.0221 0.3770 0.3313 0.093 Uiso 1 1 calc R . .
H24B H 0.0282 0.3667 0.3636 0.093 Uiso 1 1 calc R . .
C7DA C -0.0223(3) -0.08338(19) 0.3359(2) 0.072(3) Uani 1 1 d . . .
H7DA H -0.0203 -0.1031 0.3419 0.086 Uiso 1 1 calc R . .
H7DB H -0.0521 -0.0759 0.3427 0.086 Uiso 1 1 calc R . .
C1FA C -0.0438(3) 0.01373(18) 0.40609(19) 0.053(3) Uani 1 1 d . . .
H1FA H -0.0264 0.0062 0.3897 0.063 Uiso 1 1 calc R . .
H1FB H -0.0261 0.0293 0.4145 0.063 Uiso 1 1 calc R . .
C7FA C -0.1371(3) 0.41290(18) 0.20208(19) 0.053(3) Uani 1 1 d . . .
H7FA H -0.1515 0.4147 0.1828 0.063 Uiso 1 1 calc R . .
C1CA C -0.0391(3) 0.0804(2) 0.47204(17) 0.068(3) Uani 1 1 d . . .
H1CA H -0.0389 0.0642 0.4590 0.081 Uiso 1 1 calc R . .
H1CB H -0.0668 0.0917 0.4678 0.081 Uiso 1 1 calc R . .
C1AA C -0.2734(3) 0.32482(12) 0.21609(15) 0.067(3) Uani 1 1 d D . .
C1BA C -0.0782(4) 0.3829(2) 0.33206(19) 0.071(4) Uani 1 1 d . . .
H1BA H -0.0691 0.3838 0.3118 0.086 Uiso 1 1 calc R . .
H1BB H -0.1096 0.3750 0.3333 0.086 Uiso 1 1 calc R . .
C6CA C 0.3362(3) 0.1011(2) 0.3361(2) 0.056(3) Uani 1 1 d . . .
C3DA C -0.0202(4) -0.08148(18) 0.3027(3) 0.076(4) Uani 1 1 d . . .
H3DA H -0.0463 -0.0921 0.2941 0.092 Uiso 1 1 calc R . .
C2AA C -0.1338(3) 0.2693(2) 0.42607(19) 0.057(3) Uani 1 1 d . . .
C8FA C -0.0426(4) 0.36399(19) 0.34980(18) 0.059(3) Uani 1 1 d . . .
C1GA C -0.1162(4) 0.4388(2) 0.2608(2) 0.086(4) Uani 1 1 d . . .
H1GA H -0.1023 0.4363 0.2799 0.103 Uiso 1 1 calc R . .
H1GB H -0.1283 0.4581 0.2593 0.103 Uiso 1 1 calc R . .
C2EA C -0.2864(3) 0.20910(19) 0.37413(16) 0.049(2) Uani 1 1 d . . .
C8DA C -0.2152(3) 0.32047(17) 0.33577(18) 0.050(3) Uani 1 1 d . . .
C2BA C -0.0522(4) -0.0089(2) 0.4282(2) 0.070(3) Uani 1 1 d . . .
H2BA H -0.0216 -0.0154 0.4353 0.084 Uiso 1 1 calc R . .
C6BA C -0.1833(4) 0.2786(2) 0.4292(2) 0.074(3) Uani 1 1 d . U .
H6BA H -0.1909 0.2905 0.4127 0.089 Uiso 1 1 calc R . .
H6BB H -0.2030 0.2618 0.4280 0.089 Uiso 1 1 calc R . .
C4DA C -0.1755(3) 0.1427(2) 0.4368(2) 0.056(3) Uani 1 1 d . . .
C9DA C 0.2503(4) 0.2717(2) 0.4006(2) 0.072(3) Uani 1 1 d . . .
C3AA C -0.1615(4) -0.0730(2) 0.2979(2) 0.076(4) Uani 1 1 d . . .
H3AA H -0.1735 -0.0921 0.3001 0.092 Uiso 1 1 calc R . .
H3AB H -0.1280 -0.0733 0.3018 0.092 Uiso 1 1 calc R . .
C3EA C 0.0039(4) 0.0546(2) 0.5107(2) 0.086(3) Uani 1 1 d . . .
H3EA H 0.0070 0.0386 0.4976 0.104 Uiso 1 1 calc R . .
H3EB H 0.0038 0.0473 0.5305 0.104 Uiso 1 1 calc R . .
C7GA C -0.1269(3) 0.0123(2) 0.4459(2) 0.062(3) Uani 1 1 d . . .
H7GA H -0.1443 0.0200 0.4625 0.074 Uiso 1 1 calc R . .
C5DA C -0.1194(3) -0.0019(2) 0.38474(19) 0.060(3) Uani 1 1 d . . .
H5DA H -0.1495 0.0041 0.3770 0.072 Uiso 1 1 calc R . .
H5DB H -0.1014 -0.0098 0.3688 0.072 Uiso 1 1 calc R . .
C0EA C -0.0002(4) 0.1252(2) 0.48653(16) 0.062(3) Uani 1 1 d . . .
H0EA H -0.0277 0.1361 0.4809 0.074 Uiso 1 1 calc R . .
H0EB H 0.0273 0.1371 0.4838 0.074 Uiso 1 1 calc R . .
C47 C -0.1187(4) 0.38188(19) 0.20715(18) 0.073(3) Uani 1 1 d . . .
H47A H -0.0950 0.3772 0.1928 0.087 Uiso 1 1 calc R . .
H47B H -0.1443 0.3684 0.2054 0.087 Uiso 1 1 calc R . .
C48 C -0.1931(4) 0.3345(2) 0.3605(2) 0.068(3) Uani 1 1 d . . .
H48A H -0.1641 0.3434 0.3542 0.081 Uiso 1 1 calc R . .
H48B H -0.1855 0.3205 0.3752 0.081 Uiso 1 1 calc R . .
C7BA C -0.1225(5) 0.2507(3) 0.4520(2) 0.102(5) Uani 1 1 d . . .
H7BA H -0.0899 0.2447 0.4508 0.122 Uiso 1 1 calc R . .
H7BB H -0.1419 0.2338 0.4513 0.122 Uiso 1 1 calc R . .
C2CA C -0.1278(4) -0.02515(19) 0.4069(2) 0.063(3) Uani 1 1 d . . .
H2CA H -0.1443 -0.0412 0.3980 0.075 Uiso 1 1 calc R . .
C4EA C 0.0267(4) -0.09311(19) 0.2914(3) 0.083(4) Uani 1 1 d . . .
H4EA H 0.0289 -0.0903 0.2705 0.099 Uiso 1 1 calc R . .
H4EB H 0.0290 -0.1133 0.2954 0.099 Uiso 1 1 calc R . .
C52 C -0.2398(4) -0.0466(2) 0.3117(2) 0.086(3) Uani 1 1 d . . .
H52A H -0.2583 -0.0638 0.3140 0.103 Uiso 1 1 calc R . .
H52B H -0.2520 -0.0324 0.3249 0.103 Uiso 1 1 calc R . .
C4AA C -0.0236(3) -0.05104(17) 0.2947(2) 0.056(3) Uani 1 1 d . . .
H4AA H -0.0534 -0.0436 0.3013 0.067 Uiso 1 1 calc R . .
H4AB H -0.0225 -0.0493 0.2737 0.067 Uiso 1 1 calc R . .
C9FA C -0.2945(3) 0.0876(3) 0.3696(2) 0.082(4) Uani 1 1 d . . .
H9FA H -0.3057 0.0987 0.3532 0.099 Uiso 1 1 calc R . .
H9FB H -0.2843 0.1007 0.3847 0.099 Uiso 1 1 calc R . .
C2HA C 0.0481(3) 0.0825(2) 0.4746(2) 0.070(3) Uani 1 1 d . . .
H2HA H 0.0750 0.0945 0.4705 0.084 Uiso 1 1 calc R . .
H2HB H 0.0507 0.0654 0.4630 0.084 Uiso 1 1 calc R . .
C0GA C -0.3157(4) 0.1830(2) 0.3801(2) 0.070(3) Uani 1 1 d . . .
H0GA H -0.3199 0.1725 0.3622 0.084 Uiso 1 1 calc R . .
H0GB H -0.2991 0.1708 0.3937 0.084 Uiso 1 1 calc R . .
C3CA C 0.0664(4) -0.0778(2) 0.3386(2) 0.069(3) Uani 1 1 d . . .
H3CA H 0.0926 -0.0674 0.3470 0.083 Uiso 1 1 calc R . .
H3CB H 0.0692 -0.0975 0.3445 0.083 Uiso 1 1 calc R . .
C8JA C -0.1732(4) 0.4184(2) 0.2260(2) 0.076(4) Uani 1 1 d . . .
H8JA H -0.1863 0.4373 0.2230 0.091 Uiso 1 1 calc R . .
H8JB H -0.1985 0.4048 0.2238 0.091 Uiso 1 1 calc R . .
C2FA C -0.0770(4) 0.4128(2) 0.3457(2) 0.072(4) Uani 1 1 d . . .
H2FA H -0.0992 0.4250 0.3353 0.087 Uiso 1 1 calc R . .
C2GA C -0.1560(3) 0.41672(19) 0.2558(2) 0.064(3) Uani 1 1 d . . .
H2GA H -0.1819 0.4205 0.2693 0.077 Uiso 1 1 calc R . .
C61 C -0.1861(4) -0.0530(2) 0.3192(2) 0.070(3) Uani 1 1 d . . .
H61 H -0.1837 -0.0608 0.3389 0.084 Uiso 1 1 calc R . .
C62 C -0.1548(4) -0.0138(2) 0.4313(2) 0.075(3) Uani 1 1 d . . .
H62A H -0.1599 -0.0286 0.4456 0.090 Uiso 1 1 calc R . .
H62B H -0.1852 -0.0072 0.4245 0.090 Uiso 1 1 calc R . .
C5EA C -0.3621(3) 0.14276(16) 0.28864(15) 0.076(3) Uani 1 1 d D U .
C4BA C -0.3630(4) 0.1901(3) 0.3925(2) 0.105(5) Uani 1 1 d . . .
H4BA H -0.3813 0.1728 0.3961 0.127 Uiso 1 1 calc R . .
C1EA C -0.2219(4) 0.3439(2) 0.3116(2) 0.084(4) Uani 1 1 d . . .
H1EA H -0.2356 0.3355 0.2942 0.101 Uiso 1 1 calc R . .
H1EB H -0.1919 0.3522 0.3064 0.101 Uiso 1 1 calc R . .
C3GA C -0.3020(4) 0.3523(3) 0.3302(2) 0.101(4) Uani 1 1 d . . .
H3GA H -0.3251 0.3663 0.3361 0.121 Uiso 1 1 calc R . .
H3GB H -0.3128 0.3436 0.3123 0.121 Uiso 1 1 calc R . .
C4CA C -0.3609(3) 0.2172(2) 0.18477(16) 0.061(2) Uani 1 1 d D U .
C68 C 0.3473(4) 0.1203(3) 0.3630(2) 0.089(4) Uani 1 1 d . . .
H68A H 0.3233 0.1178 0.3778 0.106 Uiso 1 1 calc R . .
H68B H 0.3475 0.1402 0.3572 0.106 Uiso 1 1 calc R . .
C70 C -0.3627(6) 0.3352(3) 0.2322(3) 0.128(4) Uani 1 1 d . U .
H70 H -0.3899 0.3301 0.2442 0.153 Uiso 1 1 calc R . .
C8BA C -0.0781(5) -0.0342(2) 0.4167(2) 0.093(4) Uani 1 1 d . . .
H8BA H -0.0804 -0.0486 0.4317 0.111 Uiso 1 1 calc R . .
H8BB H -0.0612 -0.0422 0.4003 0.111 Uiso 1 1 calc R . .
C72 C -0.3916(4) 0.1943(2) 0.1957(3) 0.104(5) Uani 1 1 d . . .
H72A H -0.3885 0.1935 0.2167 0.125 Uiso 1 1 calc R . .
H72B H -0.3806 0.1763 0.1879 0.125 Uiso 1 1 calc R . .
C8CA C 0.0045(4) 0.4114(2) 0.3621(2) 0.080(3) Uani 1 1 d . U .
H8CA H 0.0346 0.4214 0.3609 0.096 Uiso 1 1 calc R . .
C9CA C -0.0776(4) 0.4328(2) 0.2354(3) 0.078(4) Uani 1 1 d . . .
H9CA H -0.0518 0.4465 0.2370 0.094 Uiso 1 1 calc R . .
C3FA C -0.3167(4) 0.2308(2) 0.3532(2) 0.077(3) Uani 1 1 d . U .
H3FA H -0.2988 0.2479 0.3491 0.092 Uiso 1 1 calc R . .
H3FB H -0.3245 0.2217 0.3349 0.092 Uiso 1 1 calc R . .
C5AA C -0.2603(4) 0.3065(2) 0.3421(3) 0.087(4) Uani 1 1 d . . .
H5AA H -0.2562 0.2926 0.3575 0.104 Uiso 1 1 calc R . .
H5AB H -0.2716 0.2967 0.3249 0.104 Uiso 1 1 calc R . .
C79 C -0.0562(5) 0.3605(2) 0.3800(3) 0.098(5) Uani 1 1 d . . .
H79A H -0.0328 0.3492 0.3902 0.118 Uiso 1 1 calc R . .
H79B H -0.0860 0.3506 0.3811 0.118 Uiso 1 1 calc R . .
C81 C 0.2699(4) 0.2453(2) 0.4184(3) 0.086(4) Uani 1 1 d . . .
H81A H 0.2815 0.2308 0.4052 0.103 Uiso 1 1 calc R . .
H81B H 0.2453 0.2371 0.4303 0.103 Uiso 1 1 calc R . .
C6EA C -0.3428(4) 0.3640(3) 0.2361(2) 0.094(4) Uani 1 1 d D . .
H6EA H -0.3298 0.3647 0.2556 0.113 Uiso 1 1 calc R . .
H6EB H -0.3691 0.3772 0.2358 0.113 Uiso 1 1 calc R . .
C84 C -0.1048(5) 0.2992(2) 0.4265(2) 0.090(4) Uani 1 1 d . . .
H84A H -0.1126 0.3108 0.4098 0.108 Uiso 1 1 calc R . .
H84B H -0.0712 0.2957 0.4266 0.108 Uiso 1 1 calc R . .
C7EA C -0.2985(5) 0.3308(3) 0.3523(3) 0.091(3) Uani 1 1 d . U .
H7EA H -0.3292 0.3223 0.3563 0.110 Uiso 1 1 calc R . .
C1HA C -0.0044(5) 0.1163(3) 0.5193(3) 0.093(3) Uani 1 1 d . U .
H1HA H -0.0071 0.1327 0.5324 0.112 Uiso 1 1 calc R . .
C87 C -0.0323(6) 0.4254(2) 0.3446(3) 0.123(6) Uani 1 1 d . . .
H87A H -0.0350 0.4450 0.3510 0.148 Uiso 1 1 calc R . .
H87B H -0.0221 0.4257 0.3245 0.148 Uiso 1 1 calc R . .
C89 C -0.3049(3) 0.3765(2) 0.2154(2) 0.093(3) Uani 1 1 d D U .
H89 H -0.2975 0.3964 0.2200 0.112 Uiso 1 1 calc R . .
C92 C -0.0415(4) 0.0695(2) 0.5049(2) 0.079(4) Uani 1 1 d . . .
H92 H -0.0684 0.0569 0.5081 0.095 Uiso 1 1 calc R . .
C0HA C -0.0972(4) 0.4334(2) 0.2054(2) 0.081(4) Uani 1 1 d . . .
H0HA H -0.0726 0.4287 0.1916 0.097 Uiso 1 1 calc R . .
H0HB H -0.1080 0.4525 0.2010 0.097 Uiso 1 1 calc R . .
C8EA C -0.1654(5) 0.1662(3) 0.4584(3) 0.107(3) Uani 1 1 d . U .
H8EA H -0.1772 0.1841 0.4510 0.129 Uiso 1 1 calc R . .
H8EB H -0.1317 0.1680 0.4611 0.129 Uiso 1 1 calc R . .
C96 C -0.2746(5) 0.3413(3) 0.3810(3) 0.099(3) Uani 1 1 d . U .
H96A H -0.2673 0.3251 0.3932 0.119 Uiso 1 1 calc R . .
H96B H -0.2962 0.3535 0.3916 0.119 Uiso 1 1 calc R . .
C98 C -0.2639(3) 0.35578(13) 0.2235(2) 0.117(5) Uiso 1 1 d D U .
H98A H -0.2357 0.3618 0.2135 0.140 Uiso 1 1 calc R . .
H98B H -0.2580 0.3573 0.2443 0.140 Uiso 1 1 calc R . .
C8GA C 0.0469(4) 0.0750(3) 0.50669(19) 0.080(4) Uani 1 1 d . . .
H8GA H 0.0755 0.0644 0.5115 0.097 Uiso 1 1 calc R . .
C5GA C -0.2725(5) 0.0497(3) 0.3383(3) 0.115(3) Uani 1 1 d . U .
H5GA H -0.2463 0.0409 0.3282 0.138 Uiso 1 1 calc R . .
H5GB H -0.2902 0.0606 0.3241 0.138 Uiso 1 1 calc R . .
C0IA C 0.2119(3) -0.0359(2) 0.3811(2) 0.089(3) Uani 1 1 d D U .
H0IA H 0.1971 -0.0449 0.3980 0.106 Uiso 1 1 calc R . .
C6IA C 0.2803(4) -0.0106(2) 0.3617(2) 0.095(3) Uani 1 1 d D U .
H6IA H 0.3103 -0.0025 0.3681 0.114 Uiso 1 1 calc R . .
C5FA C -0.0809(4) 0.0020(2) 0.4550(2) 0.076(4) Uani 1 1 d . . .
H5FA H -0.0847 -0.0133 0.4689 0.091 Uiso 1 1 calc R . .
H5FB H -0.0638 0.0173 0.4644 0.091 Uiso 1 1 calc R . .
C4 C 0.2108(3) -0.0526(2) 0.3557(2) 0.067(3) Uani 1 1 d . . .
H4A H 0.1796 -0.0505 0.3474 0.081 Uiso 1 1 calc R . .
H4B H 0.2136 -0.0723 0.3618 0.081 Uiso 1 1 calc R . .
C6HA C -0.3349(5) 0.3418(3) 0.1780(3) 0.100(3) Uani 1 1 d . U .
H6HA H -0.3477 0.3389 0.1584 0.120 Uiso 1 1 calc R . .
C7HA C -0.2346(5) 0.0554(3) 0.3873(3) 0.110(3) Uani 1 1 d . U .
H7HA H -0.2269 0.0701 0.4013 0.132 Uiso 1 1 calc R . .
H7HB H -0.2059 0.0454 0.3824 0.132 Uiso 1 1 calc R . .
C8HA C -0.1307(5) 0.2665(3) 0.4828(2) 0.121(5) Uani 1 1 d . . .
H8HA H -0.1220 0.2554 0.5000 0.145 Uiso 1 1 calc R . .
C9 C 0.3734(4) 0.1054(3) 0.3129(3) 0.098(4) Uiso 1 1 d . U .
H9A H 0.3772 0.1255 0.3083 0.118 Uiso 1 1 calc R . .
H9B H 0.3657 0.0951 0.2953 0.118 Uiso 1 1 calc R . .
C10 C -0.3629(4) 0.2384(3) 0.3708(2) 0.083(3) Uani 1 1 d . U .
H10 H -0.3812 0.2514 0.3587 0.099 Uiso 1 1 calc R . .
C5HA C 0.2443(5) -0.0484(2) 0.3316(3) 0.091(4) Uani 1 1 d . . .
H5HA H 0.2494 -0.0654 0.3196 0.110 Uiso 1 1 calc R . .
C2IA C 0.1935(5) 0.1004(3) 0.4538(2) 0.098(3) Uani 1 1 d . U .
H2IA H 0.1604 0.1016 0.4585 0.118 Uiso 1 1 calc R . .
H2IB H 0.2046 0.1194 0.4492 0.118 Uiso 1 1 calc R . .
C8LA C -0.2747(4) 0.0318(3) 0.4025(3) 0.125(5) Uani 1 1 d . . .
H8LA H -0.2622 0.0217 0.4195 0.149 Uiso 1 1 calc R . .
C15 C -0.0441(5) 0.0953(2) 0.5232(3) 0.101(5) Uani 1 1 d . . .
H15A H -0.0449 0.0895 0.5435 0.121 Uiso 1 1 calc R . .
H15B H -0.0734 0.1050 0.5191 0.121 Uiso 1 1 calc R . .
C16 C -0.4466(5) 0.1979(3) 0.1876(4) 0.152(7) Uani 1 1 d . . .
H16 H -0.4665 0.1821 0.1941 0.183 Uiso 1 1 calc R . .
C6GA C -0.0942(5) 0.4093(3) 0.3776(2) 0.118(5) Uani 1 1 d . . .
H6GA H -0.0968 0.4280 0.3866 0.142 Uiso 1 1 calc R . .
H6GB H -0.1250 0.4006 0.3777 0.142 Uiso 1 1 calc R . .
C9AA C 0.2895(3) -0.0308(2) 0.3380(3) 0.095(4) Uani 1 1 d D . .
H9AA H 0.3149 -0.0435 0.3435 0.113 Uiso 1 1 calc R . .
H9AB H 0.2990 -0.0206 0.3207 0.113 Uiso 1 1 calc R . .
C19 C 0.3345(5) 0.0699(3) 0.3463(3) 0.100(3) Uani 1 1 d . U .
H19A H 0.3275 0.0575 0.3300 0.120 Uiso 1 1 calc R . .
H19B H 0.3100 0.0676 0.3608 0.120 Uiso 1 1 calc R . .
C20 C -0.2356(5) 0.3807(3) 0.3513(3) 0.098(3) Uani 1 1 d . U .
H20A H -0.2062 0.3900 0.3467 0.117 Uiso 1 1 calc R . .
H20B H -0.2572 0.3950 0.3586 0.117 Uiso 1 1 calc R . .
C21 C -0.0607(5) 0.3911(3) 0.3950(2) 0.101(5) Uani 1 1 d . . .
H21 H -0.0713 0.3894 0.4152 0.122 Uiso 1 1 calc R . .
C7IA C 0.2318(5) 0.2903(3) 0.4237(3) 0.114(3) Uani 1 1 d . U .
H7IA H 0.2104 0.2794 0.4358 0.136 Uiso 1 1 calc R . .
H7IB H 0.2141 0.3056 0.4148 0.136 Uiso 1 1 calc R . .
C23 C 0.2848(6) 0.0635(4) 0.4468(3) 0.142(6) Uiso 1 1 d . U .
H23 H 0.3184 0.0612 0.4429 0.170 Uiso 1 1 calc R . .
C25 C 0.3121(4) 0.2572(3) 0.4387(2) 0.104(3) Uani 1 1 d D U .
H25 H 0.3253 0.2414 0.4499 0.125 Uiso 1 1 calc R . .
C26 C 0.2710(4) 0.0879(3) 0.4716(3) 0.095(3) Uani 1 1 d . U .
H26A H 0.2912 0.0852 0.4883 0.114 Uiso 1 1 calc R . .
H26B H 0.2782 0.1065 0.4635 0.114 Uiso 1 1 calc R . .
C4HA C -0.2261(4) 0.1431(3) 0.4312(3) 0.094(3) Uani 1 1 d . U .
H4HA H -0.2337 0.1277 0.4180 0.113 Uiso 1 1 calc R . .
H4HB H -0.2340 0.1608 0.4215 0.113 Uiso 1 1 calc R . .
C28 C -0.1857(5) 0.2752(3) 0.4807(3) 0.108(3) Uani 1 1 d . U .
H28A H -0.2043 0.2580 0.4789 0.129 Uiso 1 1 calc R . .
H28B H -0.1950 0.2846 0.4986 0.129 Uiso 1 1 calc R . .
C29 C 0.4221(5) 0.0922(3) 0.3286(3) 0.104(3) Uani 1 1 d . U .
H29 H 0.4473 0.0938 0.3142 0.125 Uiso 1 1 calc R . .
C30 C 0.2495(3) 0.01422(17) 0.3478(2) 0.115(3) Uani 1 1 d D U .
H30A H 0.2408 0.0277 0.3628 0.139 Uiso 1 1 calc R . .
H30B H 0.2679 0.0242 0.3333 0.139 Uiso 1 1 calc R . .
C31 C -0.2910(5) 0.3207(3) 0.18588(19) 0.135(4) Uani 1 1 d D U .
H31A H -0.3011 0.3011 0.1836 0.162 Uiso 1 1 calc R . .
H31B H -0.2656 0.3241 0.1723 0.162 Uiso 1 1 calc R . .
C32 C -0.2556(5) 0.3672(3) 0.3244(3) 0.113(3) Uani 1 1 d . U .
H32 H -0.2605 0.3820 0.3097 0.135 Uiso 1 1 calc R . .
C6JA C 0.3855(5) 0.0616(3) 0.3603(3) 0.116(3) Uani 1 1 d . U .
H6JA H 0.3828 0.0419 0.3672 0.139 Uiso 1 1 calc R . .
C34 C -0.1887(5) 0.1595(3) 0.4878(3) 0.101(3) Uani 1 1 d . U .
H34 H -0.1801 0.1741 0.5021 0.122 Uiso 1 1 calc R . .
C35 C -0.4182(3) 0.1150(3) 0.3230(3) 0.138(4) Uani 1 1 d D U .
H35 H -0.4185 0.1015 0.3393 0.166 Uiso 1 1 calc R . .
C36 C 0.1229(6) 0.1671(3) 0.4864(3) 0.115(3) Uani 1 1 d . U .
H36A H 0.1448 0.1527 0.4796 0.138 Uiso 1 1 calc R . .
H36B H 0.0914 0.1603 0.4823 0.138 Uiso 1 1 calc R . .
C37 C 0.3496(4) 0.2692(3) 0.4193(3) 0.141(4) Uani 1 1 d D U .
H37A H 0.3776 0.2732 0.4307 0.169 Uiso 1 1 calc R . .
H37B H 0.3577 0.2555 0.4044 0.169 Uiso 1 1 calc R . .
C38 C 0.1726(6) -0.0087(4) 0.3611(4) 0.199(4) Uani 1 1 d D U .
H38A H 0.1439 -0.0176 0.3543 0.238 Uiso 1 1 calc R . .
H38B H 0.1645 0.0070 0.3738 0.238 Uiso 1 1 calc R . .
C39 C -0.3093(5) 0.0535(3) 0.4101(3) 0.099(3) Uani 1 1 d . U .
H39A H -0.2934 0.0692 0.4196 0.118 Uiso 1 1 calc R . .
H39B H -0.3313 0.0454 0.4239 0.118 Uiso 1 1 calc R . .
C9IA C -0.0089(5) 0.4042(2) 0.3936(2) 0.093(4) Uani 1 1 d . . .
H9IA H -0.0075 0.4213 0.4054 0.112 Uiso 1 1 calc R . .
H9IB H 0.0133 0.3906 0.4015 0.112 Uiso 1 1 calc R . .
C41 C 0.2717(5) 0.3036(3) 0.4438(3) 0.100(3) Uani 1 1 d . U .
H41 H 0.2594 0.3173 0.4580 0.120 Uiso 1 1 calc R . .
C3HA C 0.3975(5) 0.1117(3) 0.3759(3) 0.117(3) Uani 1 1 d . U .
H3HA H 0.4059 0.1238 0.3925 0.140 Uiso 1 1 calc R . .
C5LA C 0.1289(3) 0.1707(3) 0.5211(3) 0.116(3) Uani 1 1 d D U .
H5LA H 0.1131 0.1554 0.5317 0.139 Uiso 1 1 calc R . .
C3IA C -0.2798(5) 0.2247(3) 0.4028(3) 0.102(3) Uani 1 1 d . U .
H3IA H -0.2592 0.2408 0.3996 0.123 Uiso 1 1 calc R . .
H3IB H -0.2642 0.2120 0.4164 0.123 Uiso 1 1 calc R . .
C45 C -0.2276(5) 0.3585(3) 0.3744(3) 0.096(3) Uani 1 1 d . U .
H45 H -0.2143 0.3669 0.3921 0.115 Uiso 1 1 calc R . .
C46 C 0.3326(5) 0.2953(3) 0.4060(3) 0.096(3) Uani 1 1 d . U .
H46 H 0.3582 0.3046 0.3953 0.115 Uiso 1 1 calc R . .
C49 C -0.2857(5) 0.0121(3) 0.3776(3) 0.118(3) Uani 1 1 d . U .
H49A H -0.2565 0.0033 0.3714 0.141 Uiso 1 1 calc R . .
H49B H -0.3057 -0.0029 0.3849 0.141 Uiso 1 1 calc R . .
C1LA C -0.1080(5) 0.2952(3) 0.4806(3) 0.115(3) Uani 1 1 d . U .
H1LA H -0.1135 0.3050 0.4988 0.138 Uiso 1 1 calc R . .
H1LB H -0.0744 0.2922 0.4791 0.138 Uiso 1 1 calc R . .
C6LA C 0.1265(6) 0.2213(3) 0.4806(3) 0.133(4) Uani 1 1 d . U .
H6LA H 0.0953 0.2280 0.4757 0.159 Uiso 1 1 calc R . .
H6LB H 0.1486 0.2335 0.4705 0.159 Uiso 1 1 calc R . .
C4FA C 0.0431(5) 0.0977(3) 0.5254(3) 0.107(3) Uani 1 1 d . U .
H4FA H 0.0704 0.1099 0.5231 0.129 Uiso 1 1 calc R . .
H4FB H 0.0427 0.0908 0.5453 0.129 Uiso 1 1 calc R . .
C4IA C 0.4158(6) 0.0609(4) 0.3345(4) 0.151(4) Uani 1 1 d . U .
H4IA H 0.4007 0.0513 0.3184 0.181 Uiso 1 1 calc R . .
H4IB H 0.4456 0.0517 0.3387 0.181 Uiso 1 1 calc R . .
C54 C -0.2426(5) 0.1619(3) 0.4807(3) 0.118(3) Uani 1 1 d . U .
H54A H -0.2607 0.1591 0.4983 0.142 Uiso 1 1 calc R . .
H54B H -0.2495 0.1808 0.4732 0.142 Uiso 1 1 calc R . .
C7JA C 0.0854(3) 0.3529(2) 0.4535(2) 0.148(4) Uani 1 1 d D U .
H7JA H 0.0918 0.3721 0.4461 0.177 Uiso 1 1 calc R . .
C57 C -0.1959(4) 0.2941(2) 0.4557(3) 0.107(3) Uani 1 1 d D U .
H57 H -0.2294 0.2987 0.4554 0.129 Uiso 1 1 calc R . .
C59 C 0.1821(5) 0.0516(3) 0.4358(3) 0.114(3) Uani 1 1 d . U .
H59A H 0.1852 0.0397 0.4187 0.137 Uiso 1 1 calc R . .
H59B H 0.1492 0.0524 0.4410 0.137 Uiso 1 1 calc R . .
C60 C -0.3898(3) 0.17130(14) 0.2965(2) 0.182(4) Uani 1 1 d D U .
H60A H -0.3734 0.1814 0.3118 0.219 Uiso 1 1 calc R . .
H60B H -0.3913 0.1836 0.2795 0.219 Uiso 1 1 calc R . .
C63 C 0.1875(6) 0.1928(4) 0.4712(3) 0.153(4) Uani 1 1 d . U .
H63A H 0.2005 0.2100 0.4627 0.184 Uiso 1 1 calc R . .
H63B H 0.1984 0.1767 0.4598 0.184 Uiso 1 1 calc R . .
C0JA C 0.2093(6) -0.0206(3) 0.3142(3) 0.133(4) Uani 1 1 d D U .
H0JA H 0.2246 -0.0143 0.2964 0.160 Uiso 1 1 calc R . .
H0JB H 0.1785 -0.0279 0.3092 0.160 Uiso 1 1 calc R . .
C65 C 0.2896(5) 0.2852(3) 0.3822(3) 0.114(3) Uani 1 1 d . U .
H65A H 0.2777 0.3016 0.3716 0.136 Uiso 1 1 calc R . .
H65B H 0.3017 0.2716 0.3682 0.136 Uiso 1 1 calc R . .
C66 C -0.4406(3) 0.16362(17) 0.30672(16) 0.144(4) Uani 1 1 d D U .
H66 H -0.4573 0.1811 0.3121 0.173 Uiso 1 1 calc R . .
C67 C -0.1217(5) 0.3146(3) 0.4570(3) 0.103(3) Uani 1 1 d . U .
H67 H -0.1037 0.3323 0.4592 0.124 Uiso 1 1 calc R . .
C71 C -0.3384(5) 0.0657(3) 0.3825(3) 0.096(3) Uani 1 1 d . U .
H71 H -0.3670 0.0760 0.3880 0.115 Uiso 1 1 calc R . .
C1JA C 0.2221(5) 0.0883(3) 0.4819(3) 0.123(3) Uani 1 1 d . U .
H1JA H 0.2179 0.1002 0.4992 0.147 Uiso 1 1 calc R . .
C74 C -0.3141(4) 0.3148(3) 0.2355(3) 0.144(4) Uani 1 1 d D U .
H74A H -0.3039 0.3150 0.2557 0.173 Uiso 1 1 calc R . .
H74B H -0.3219 0.2953 0.2305 0.173 Uiso 1 1 calc R . .
C75 C -0.3132(6) 0.3719(4) 0.1827(3) 0.151(4) Uani 1 1 d D U .
H75A H -0.2837 0.3733 0.1722 0.182 Uiso 1 1 calc R . .
H75B H -0.3344 0.3863 0.1752 0.182 Uiso 1 1 calc R . .
C76 C 0.2547(6) 0.0819(4) 0.4222(3) 0.141(4) Uani 1 1 d . U .
H76A H 0.2661 0.1013 0.4218 0.169 Uiso 1 1 calc R . .
H76B H 0.2602 0.0736 0.4031 0.169 Uiso 1 1 calc R . .
C77 C 0.4328(7) 0.1140(4) 0.3523(4) 0.175(4) Uani 1 1 d . U .
H77A H 0.4639 0.1106 0.3602 0.210 Uiso 1 1 calc R . .
H77B H 0.4321 0.1330 0.3441 0.210 Uiso 1 1 calc R . .
C78 C -0.3461(5) 0.0438(3) 0.3579(3) 0.116(3) Uani 1 1 d . U .
H78A H -0.3741 0.0329 0.3624 0.139 Uiso 1 1 calc R . .
H78B H -0.3522 0.0542 0.3400 0.139 Uiso 1 1 calc R . .
C80 C 0.2886(5) 0.2761(3) 0.4579(3) 0.106(3) Uani 1 1 d . U .
H80A H 0.3096 0.2809 0.4738 0.127 Uiso 1 1 calc R . .
H80B H 0.2617 0.2663 0.4662 0.127 Uiso 1 1 calc R . .
C83 C 0.2056(5) 0.1897(2) 0.5037(3) 0.141(4) Uani 1 1 d D U .
H83 H 0.2399 0.1897 0.5056 0.169 Uiso 1 1 calc R . .
C85 C 0.1818(6) 0.2171(3) 0.5137(3) 0.133(4) Uani 1 1 d . U .
H85A H 0.1951 0.2204 0.5328 0.160 Uiso 1 1 calc R . .
H85B H 0.1957 0.2316 0.5013 0.160 Uiso 1 1 calc R . .
C86 C -0.3522(6) 0.2074(3) 0.4236(3) 0.125(4) Uani 1 1 d . U .
H86A H -0.3815 0.2109 0.4337 0.150 Uiso 1 1 calc R . .
H86B H -0.3326 0.1957 0.4360 0.150 Uiso 1 1 calc R . .
C88 C -0.1798(6) 0.1318(3) 0.4997(3) 0.127(4) Uani 1 1 d . U .
H88A H -0.1978 0.1294 0.5175 0.152 Uiso 1 1 calc R . .
H88B H -0.1468 0.1302 0.5046 0.152 Uiso 1 1 calc R . .
C90 C -0.3909(5) 0.2116(3) 0.3735(3) 0.105(3) Uani 1 1 d . U .
H90A H -0.3965 0.2036 0.3543 0.126 Uiso 1 1 calc R . .
H90B H -0.4210 0.2157 0.3824 0.126 Uiso 1 1 calc R . .
C91 C -0.3885(2) 0.13038(17) 0.26246(11) 0.132(4) Uani 1 1 d D U .
H91A H -0.3727 0.1132 0.2560 0.158 Uiso 1 1 calc R . .
H91B H -0.3878 0.1440 0.2466 0.158 Uiso 1 1 calc R . .
C94 C 0.1813(3) 0.1671(3) 0.5214(3) 0.169(4) Uani 1 1 d D U .
H94A H 0.1924 0.1679 0.5413 0.202 Uiso 1 1 calc R . .
H94B H 0.1892 0.1485 0.5136 0.202 Uiso 1 1 calc R . .
C1IA C -0.3660(3) 0.12321(16) 0.31529(13) 0.208(4) Uani 1 1 d D U .
H1IA H -0.3519 0.1327 0.3319 0.249 Uiso 1 1 calc R . .
H1IB H -0.3483 0.1059 0.3116 0.249 Uiso 1 1 calc R . .
C101 C -0.3274(5) 0.2359(3) 0.4175(3) 0.100(3) Uani 1 1 d . U .
H101 H -0.3213 0.2465 0.4355 0.120 Uiso 1 1 calc R . .
C113 C 0.2574(7) 0.0358(4) 0.4526(4) 0.174(4) Uani 1 1 d . U .
H11A H 0.2556 0.0255 0.4343 0.209 Uiso 1 1 calc R . .
H11B H 0.2759 0.0244 0.4658 0.209 Uiso 1 1 calc R . .
C114 C 0.1344(5) 0.2262(3) 0.5167(3) 0.123(3) Uani 1 1 d . U .
H114 H 0.1282 0.2450 0.5249 0.147 Uiso 1 1 calc R . .
C129 C 0.3072(7) 0.3165(4) 0.4234(4) 0.174(4) Uani 1 1 d . U .
H12A H 0.2913 0.3296 0.4104 0.208 Uiso 1 1 calc R . .
H12B H 0.3297 0.3274 0.4347 0.208 Uiso 1 1 calc R . .
C134 C -0.3076(5) 0.0238(3) 0.3524(3) 0.109(3) Uani 1 1 d . U .
H134 H -0.3159 0.0092 0.3380 0.131 Uiso 1 1 calc R . .
C260 C -0.3518(6) 0.2530(4) 0.3963(3) 0.149(4) Uani 1 1 d . U .
H26C H -0.3806 0.2602 0.4049 0.179 Uiso 1 1 calc R . .
H26D H -0.3324 0.2693 0.3914 0.179 Uiso 1 1 calc R . .
C7KA C -0.1925(3) 0.1090(3) 0.4789(3) 0.129(4) Uani 1 1 d D U .
H7KA H -0.1857 0.0902 0.4871 0.154 Uiso 1 1 calc R . .
C5JA C -0.4534(7) 0.2273(4) 0.2063(4) 0.159(4) Uani 1 1 d . U .
H5JA H -0.4866 0.2305 0.2096 0.191 Uiso 1 1 calc R . .
H5JB H -0.4384 0.2252 0.2251 0.191 Uiso 1 1 calc R . .
C33 C 0.0364(2) 0.32535(15) 0.48854(18) 0.135(4) Uani 1 1 d D U .
H33 H 0.0128 0.3263 0.5040 0.162 Uiso 1 1 calc R . .
C3JA C -0.4410(3) 0.1231(3) 0.2699(3) 0.143(4) Uani 1 1 d D U .
H3JA H -0.4576 0.1153 0.2530 0.171 Uiso 1 1 calc R . .
C42 C -0.2434(3) 0.1114(2) 0.4709(3) 0.149(4) Uani 1 1 d D U .
H42A H -0.2624 0.1077 0.4880 0.178 Uiso 1 1 calc R . .
H42B H -0.2508 0.0969 0.4566 0.178 Uiso 1 1 calc R . .
C4JA C -0.4360(5) 0.1002(2) 0.2951(3) 0.229(4) Uani 1 1 d D U .
H4JA H -0.4661 0.0913 0.2987 0.275 Uiso 1 1 calc R . .
H4JB H -0.4140 0.0855 0.2892 0.275 Uiso 1 1 calc R . .
C58 C 0.0451(4) 0.35382(18) 0.4757(3) 0.179(4) Uani 1 1 d D U .
H58A H 0.0528 0.3672 0.4911 0.215 Uiso 1 1 calc R . .
H58B H 0.0168 0.3605 0.4661 0.215 Uiso 1 1 calc R . .
C2KA C -0.4625(3) 0.1511(3) 0.2798(2) 0.152(4) Uani 1 1 d D U .
H2KA H -0.4596 0.1648 0.2641 0.182 Uiso 1 1 calc R . .
H2KB H -0.4957 0.1482 0.2834 0.182 Uiso 1 1 calc R . .
C1KA C -0.3684(6) 0.3346(4) 0.2016(3) 0.136(4) Uani 1 1 d . U .
H1KA H -0.3955 0.3466 0.1979 0.164 Uiso 1 1 calc R . .
H1KB H -0.3784 0.3154 0.1973 0.164 Uiso 1 1 calc R . .
C9KA C 0.2023(6) 0.0573(3) 0.4860(3) 0.127(4) Uani 1 1 d . U .
H9KA H 0.2142 0.0499 0.5043 0.153 Uiso 1 1 calc R . .
H9KB H 0.1685 0.0585 0.4877 0.153 Uiso 1 1 calc R . .
C0LA C 0.2520(4) -0.0177(2) 0.3880(3) 0.127(4) Uani 1 1 d D U .
H0LA H 0.2718 -0.0273 0.4021 0.153 Uiso 1 1 calc R . .
H0LB H 0.2407 -0.0002 0.3968 0.153 Uiso 1 1 calc R . .
C56 C -0.4510(5) 0.2043(4) 0.1586(4) 0.165(8) Uiso 1 1 d D U .
H56A H -0.4820 0.2125 0.1563 0.198 Uiso 1 1 calc R . .
H56B H -0.4515 0.1863 0.1484 0.198 Uiso 1 1 calc R . .
C3KA C -0.4372(5) 0.1441(3) 0.3332(2) 0.159(4) Uani 1 1 d D U .
H3KA H -0.4680 0.1418 0.3420 0.191 Uiso 1 1 calc R . .
H3KB H -0.4163 0.1523 0.3476 0.191 Uiso 1 1 calc R . .
C8KA C 0.2133(7) 0.0373(4) 0.4636(4) 0.164(4) Uani 1 1 d . U .
H8KA H 0.2015 0.0183 0.4685 0.197 Uiso 1 1 calc R . .
C95 C -0.4343(7) 0.2514(5) 0.1918(2) 0.187(4) Uani 1 1 d D U .
H95 H -0.4447 0.2699 0.1994 0.225 Uiso 1 1 calc R . .
C106 C -0.1678(5) 0.3210(2) 0.4594(4) 0.155(4) Uani 1 1 d D U .
H10A H -0.1767 0.3347 0.4446 0.186 Uiso 1 1 calc R . .
H10B H -0.1741 0.3293 0.4783 0.186 Uiso 1 1 calc R . .
C185 C -0.4310(5) 0.2494(3) 0.15905(19) 0.135(4) Uani 1 1 d D U .
H18A H -0.4611 0.2558 0.1516 0.162 Uiso 1 1 calc R . .
H18B H -0.4082 0.2637 0.1532 0.162 Uiso 1 1 calc R . .
C27 C 0.1201(2) 0.31097(15) 0.47761(16) 0.229(4) Uani 1 1 d D U .
H27 H 0.1482 0.3032 0.4870 0.274 Uiso 1 1 calc R . .
C355 C 0.1018(8) 0.2012(4) 0.5253(4) 0.200(4) Uani 1 1 d . U .
H35A H 0.0738 0.2016 0.5132 0.239 Uiso 1 1 calc R . .
H35B H 0.0922 0.2033 0.5454 0.239 Uiso 1 1 calc R . .
C430 C 0.1300(3) 0.33985(16) 0.4659(2) 0.150(4) Uani 1 1 d D U .
H43A H 0.1536 0.3386 0.4507 0.181 Uiso 1 1 calc R . .
H43B H 0.1423 0.3519 0.4812 0.181 Uiso 1 1 calc R . .
C4KA C -0.3684(3) 0.2163(3) 0.15203(18) 0.136(4) Uani 1 1 d D U .
H4KA H -0.3597 0.1976 0.1450 0.163 Uiso 1 1 calc R . .
H4KB H -0.3474 0.2300 0.1431 0.163 Uiso 1 1 calc R . .
C149 C 0.3913(5) 0.0791(3) 0.3857(3) 0.101(3) Uani 1 1 d . U .
H14A H 0.4188 0.0729 0.3965 0.122 Uiso 1 1 calc R . .
H14B H 0.3641 0.0772 0.3982 0.122 Uiso 1 1 calc R . .
C43 C 0.1044(3) 0.29130(16) 0.45289(17) 0.214(4) Uani 1 1 d D U .
H43C H 0.0988 0.2723 0.4603 0.257 Uiso 1 1 calc R . .
H43D H 0.1287 0.2902 0.4382 0.257 Uiso 1 1 calc R . .
C51 C 0.0215(3) 0.3036(2) 0.46433(18) 0.181(4) Uani 1 1 d D U .
H51A H 0.0188 0.2847 0.4727 0.217 Uiso 1 1 calc R . .
H51B H -0.0088 0.3090 0.4565 0.217 Uiso 1 1 calc R . .
C204 C 0.0684(4) 0.33325(15) 0.42859(16) 0.160(4) Uani 1 1 d D U .
H20C H 0.0399 0.3411 0.4201 0.192 Uiso 1 1 calc R . .
H20D H 0.0921 0.3326 0.4135 0.192 Uiso 1 1 calc R . .
C371 C -0.1545(6) 0.1170(3) 0.4512(2) 0.130(6) Uani 1 1 d . . .
H37C H -0.1235 0.1212 0.4588 0.156 Uiso 1 1 calc R . .
H37D H -0.1522 0.1013 0.4376 0.156 Uiso 1 1 calc R . .
C124 C -0.3779(7) 0.2446(4) 0.1960(4) 0.190(4) Uani 1 1 d . U .
H12C H -0.3603 0.2597 0.1866 0.228 Uiso 1 1 calc R . .
H12D H -0.3708 0.2455 0.2167 0.228 Uiso 1 1 calc R . .
C0KA C -0.2562(5) 0.1402(2) 0.4587(3) 0.117(3) Uani 1 1 d D U .
H0KA H -0.2897 0.1413 0.4542 0.140 Uiso 1 1 calc R . .
C189 C -0.4188(4) 0.2228(4) 0.1421(4) 0.212(4) Uani 1 1 d D U .
H189 H -0.4240 0.2237 0.1210 0.255 Uiso 1 1 calc R . .
C5KA C 0.0796(3) 0.3108(3) 0.4987(2) 0.151(7) Uiso 1 1 d D U .
H5KA H 0.0718 0.2912 0.5032 0.181 Uiso 1 1 calc R . .
H5KB H 0.0897 0.3198 0.5167 0.181 Uiso 1 1 calc R . .

loop_
_atom_site_aniso_label
_atom_site_aniso_U_11
_atom_site_aniso_U_22
_atom_site_aniso_U_33
_atom_site_aniso_U_23
_atom_site_aniso_U_13
_atom_site_aniso_U_12
Ag1 0.0323(4) 0.0226(3) 0.0299(4) 0.000 -0.0042(3) 0.000
Ag2 0.0296(2) 0.0231(2) 0.0245(2) 0.0000(2) 0.0011(2) -0.0016(2)
Ag3 0.0359(3) 0.0275(3) 0.0295(3) -0.0007(2) -0.0010(2) -0.0028(2)
Ag4 0.0339(3) 0.0318(3) 0.0317(3) 0.0037(2) -0.0019(2) 0.0021(2)
Ag5 0.0318(3) 0.0283(3) 0.0303(3) 0.0017(2) 0.0001(2) -0.0009(2)
Ag6 0.0326(3) 0.0245(2) 0.0315(3) 0.0025(2) -0.0001(2) 0.0002(2)
Ag7 0.0367(3) 0.0317(3) 0.0303(3) 0.0006(2) 0.0012(2) 0.0037(2)
Ag8 0.0304(2) 0.0294(3) 0.0271(3) 0.0018(2) -0.0007(2) -0.0013(2)
Ag9 0.0308(3) 0.0288(3) 0.0294(3) -0.0001(2) -0.0006(2) -0.0025(2)
Ag10 0.0358(3) 0.0345(3) 0.0384(3) 0.0034(3) 0.0019(2) 0.0082(2)
Ag11 0.0417(3) 0.0311(3) 0.0293(3) -0.0024(2) 0.0013(2) -0.0015(3)
Ag12 0.0357(3) 0.0349(3) 0.0332(3) -0.0022(3) -0.0017(2) -0.0063(2)
Ag13 0.0410(3) 0.0323(3) 0.0315(3) -0.0028(2) -0.0017(2) -0.0060(3)
Ag14 0.0307(3) 0.0292(3) 0.0328(3) -0.0003(2) -0.0001(2) 0.0010(2)
Ag15 0.0331(3) 0.0323(3) 0.0351(3) 0.0013(3) 0.0001(2) 0.0023(2)
Ag16 0.0423(3) 0.0342(3) 0.0267(3) -0.0004(2) -0.0012(2) -0.0003(3)
Ag17 0.0349(3) 0.0296(3) 0.0272(3) 0.0011(2) 0.0027(2) 0.0019(2)
Ag18 0.0352(3) 0.0320(3) 0.0285(3) 0.0023(2) -0.0013(2) 0.0012(2)
Ag19 0.0300(3) 0.0293(3) 0.0307(3) 0.0013(2) 0.0007(2) 0.0003(2)
Ag20 0.0375(3) 0.0300(3) 0.0317(3) -0.0009(2) 0.0029(2) 0.0049(2)
Ag21 0.0379(3) 0.0357(3) 0.0413(3) 0.0046(3) -0.0031(2) 0.0038(3)
Ag22 0.0291(2) 0.0270(3) 0.0299(3) 0.0006(2) -0.0011(2) 0.0007(2)
Ag23 0.0417(3) 0.0315(3) 0.0337(3) -0.0042(2) 0.0014(2) -0.0085(3)
Ag24 0.0338(3) 0.0283(3) 0.0304(3) -0.0032(2) -0.0014(2) 0.0031(2)
Ag25 0.0319(3) 0.0327(3) 0.0347(3) -0.0012(3) -0.0032(2) -0.0018(2)
Ag26 0.0317(3) 0.0285(3) 0.0309(3) 0.0000(2) -0.0014(2) -0.0034(2)
Ag27 0.0425(3) 0.0291(3) 0.0325(3) -0.0010(2) 0.0024(2) -0.0038(3)
Ag28 0.0284(2) 0.0270(3) 0.0282(3) 0.0024(2) -0.0021(2) -0.0001(2)
Ag29 0.0488(3) 0.0332(3) 0.0432(3) 0.0023(3) 0.0071(3) -0.0017(3)
Ag30 0.0354(3) 0.0389(3) 0.0462(3) 0.0027(3) -0.0015(3) 0.0023(3)
Ag31 0.0395(3) 0.0451(3) 0.0362(3) 0.0026(3) 0.0054(2) 0.0055(3)
Ag32 0.0448(3) 0.0294(3) 0.0334(3) -0.0055(2) 0.0003(2) -0.0058(3)
Ag33 0.0425(3) 0.0404(3) 0.0468(3) 0.0036(3) -0.0006(3) 0.0124(3)
Ag34 0.0452(3) 0.0430(3) 0.0296(3) 0.0025(3) -0.0036(2) -0.0022(3)
Ag35 0.0321(3) 0.0320(3) 0.0330(3) 0.0013(2) -0.0031(2) -0.0004(2)
Ag36 0.0302(3) 0.0308(3) 0.0352(3) 0.0030(2) -0.0005(2) 0.0007(2)
Ag37 0.0469(3) 0.0311(3) 0.0471(3) 0.0020(3) 0.0085(3) -0.0044(3)
Ag38 0.0528(4) 0.0430(3) 0.0339(3) -0.0048(3) -0.0031(3) -0.0037(3)
Ag39 0.0301(3) 0.0311(3) 0.0375(3) -0.0002(2) -0.0018(2) 0.0019(2)
Ag40 0.0416(3) 0.0486(4) 0.0396(3) 0.0031(3) 0.0066(3) 0.0086(3)
Ag41 0.0393(3) 0.0329(3) 0.0541(4) 0.0043(3) -0.0028(3) 0.0009(3)
Ag42 0.0483(3) 0.0454(3) 0.0355(3) 0.0004(3) -0.0058(3) -0.0007(3)
Ag43 0.0634(4) 0.0326(3) 0.0487(4) -0.0012(3) 0.0043(3) -0.0127(3)
Ag44 0.0526(3) 0.0346(3) 0.0418(3) -0.0016(3) 0.0023(3) 0.0082(3)
Ag45 0.0430(3) 0.0462(3) 0.0433(3) -0.0074(3) -0.0032(3) -0.0098(3)
Ag46 0.0509(3) 0.0463(3) 0.0374(3) -0.0032(3) -0.0043(3) -0.0087(3)
Ag47 0.0409(3) 0.0268(3) 0.0326(3) -0.0015(2) 0.0011(2) 0.0000(2)
Ag48 0.0452(3) 0.0399(3) 0.0402(3) 0.0085(3) 0.0041(3) -0.0018(3)
Ag49 0.0540(4) 0.0416(3) 0.0456(3) -0.0026(3) 0.0144(3) 0.0034(3)
Ag50 0.0437(3) 0.0317(3) 0.0508(3) -0.0026(3) 0.0020(3) 0.0035(3)
Ag51 0.0480(3) 0.0398(3) 0.0417(3) -0.0047(3) -0.0010(3) -0.0121(3)
Ag52 0.0336(3) 0.0285(3) 0.0259(3) -0.0012(2) 0.0003(2) -0.0011(2)
Ag53 0.0341(3) 0.0466(3) 0.0479(3) 0.0076(3) 0.0026(3) 0.0015(3)
Ag54 0.0389(3) 0.0362(3) 0.0350(3) -0.0009(3) -0.0033(2) -0.0051(3)
Ag55 0.0562(4) 0.0413(3) 0.0430(3) 0.0004(3) 0.0015(3) 0.0157(3)
Ag56 0.0528(4) 0.0435(3) 0.0427(3) -0.0069(3) 0.0085(3) 0.0044(3)
Ag57 0.0376(3) 0.0323(3) 0.0318(3) -0.0011(2) 0.0003(2) 0.0026(2)
Ag58 0.0524(4) 0.0392(3) 0.0375(3) -0.0080(3) -0.0010(3) -0.0074(3)
Ag59 0.0389(3) 0.0337(3) 0.0290(3) 0.0000(2) -0.0022(2) -0.0022(3)
Ag60 0.0448(3) 0.0481(3) 0.0340(3) 0.0076(3) 0.0030(3) 0.0038(3)
Ag61 0.0611(4) 0.0371(3) 0.0449(3) -0.0085(3) 0.0002(3) 0.0029(3)
Ag62 0.0563(4) 0.0400(3) 0.0431(3) -0.0024(3) 0.0123(3) 0.0067(3)
Ag63 0.0380(3) 0.0468(3) 0.0421(3) 0.0032(3) -0.0040(3) -0.0007(3)
Ag64 0.0382(3) 0.0292(3) 0.0486(3) 0.0018(3) -0.0027(3) -0.0039(3)
Ag65 0.0434(3) 0.0440(3) 0.0332(3) 0.0040(3) -0.0009(2) 0.0004(3)
Ag66 0.0524(3) 0.0403(3) 0.0386(3) -0.0043(3) 0.0052(3) 0.0061(3)
Ag67 0.0543(4) 0.0306(3) 0.0552(4) 0.0007(3) 0.0110(3) -0.0006(3)
Ag68 0.0408(3) 0.0403(3) 0.0374(3) 0.0046(3) 0.0041(2) -0.0003(3)
Ag69 0.0376(3) 0.0484(4) 0.0508(4) -0.0031(3) -0.0058(3) -0.0032(3)
Ag70 0.0342(3) 0.0468(3) 0.0462(3) 0.0023(3) -0.0007(3) 0.0018(3)
Ag71 0.0344(3) 0.0499(4) 0.0472(3) 0.0036(3) 0.0006(3) 0.0065(3)
Br72 0.0836(7) 0.0761(7) 0.0574(6) 0.0002(6) 0.0103(5) 0.0122(6)
Br73 0.0711(6) 0.0618(6) 0.0664(6) 0.0137(5) -0.0037(5) 0.0027(5)
Br74 0.0585(6) 0.0756(7) 0.0696(6) -0.0035(6) -0.0166(5) -0.0064(5)
Br75 0.0588(6) 0.0666(6) 0.0798(7) -0.0073(6) 0.0025(5) 0.0086(5)
Br76 0.0678(6) 0.0974(8) 0.0842(7) 0.0051(7) 0.0129(6) 0.0291(6)
Br77 0.0841(7) 0.0565(6) 0.0710(7) -0.0087(5) 0.0017(6) -0.0092(6)
S78 0.0322(9) 0.0450(11) 0.0522(12) 0.0006(10) -0.0052(9) 0.0031(9)
S79 0.0509(11) 0.0450(11) 0.0342(10) 0.0004(9) -0.0040(9) -0.0021(10)
S80 0.0524(11) 0.0385(10) 0.0292(9) 0.0004(9) -0.0014(8) 0.0010(10)
S81 0.0647(13) 0.0412(11) 0.0328(10) -0.0081(9) 0.0073(9) -0.0058(11)
S82 0.0576(12) 0.0409(11) 0.0386(11) 0.0016(10) 0.0047(9) 0.0115(10)
S83 0.0605(13) 0.0402(11) 0.0433(11) -0.0004(10) 0.0006(10) 0.0158(10)
S84 0.0354(9) 0.0355(10) 0.0455(11) 0.0039(9) 0.0009(8) 0.0067(8)
S85 0.0335(10) 0.0462(11) 0.0480(11) 0.0022(10) 0.0041(8) 0.0006(9)
S86 0.0596(13) 0.0385(11) 0.0403(11) -0.0014(10) 0.0063(10) -0.0048(10)
S87 0.0515(11) 0.0413(11) 0.0335(10) 0.0024(9) -0.0028(9) 0.0049(10)
S88 0.0409(10) 0.0468(11) 0.0353(10) 0.0055(9) 0.0050(8) 0.0006(9)
S89 0.0296(9) 0.0534(12) 0.0560(12) 0.0079(11) 0.0018(9) 0.0036(9)
S90 0.0568(13) 0.0433(11) 0.0406(11) -0.0052(10) 0.0031(10) -0.0020(11)
S91 0.0460(11) 0.0442(11) 0.0434(11) 0.0007(10) -0.0045(9) 0.0032(10)
S92 0.0454(11) 0.0419(11) 0.0460(11) 0.0022(10) -0.0002(9) 0.0017(10)
S93 0.0539(12) 0.0422(11) 0.0488(12) -0.0018(10) 0.0099(10) 0.0056(10)
S94 0.0495(11) 0.0415(11) 0.0473(12) -0.0090(10) 0.0026(9) -0.0126(10)
S1 0.0446(11) 0.0312(10) 0.0490(11) 0.0028(9) 0.0004(9) 0.0017(9)
S2 0.0470(11) 0.0362(10) 0.0457(11) -0.0086(9) 0.0051(9) -0.0088(9)
S3 0.0583(12) 0.0341(10) 0.0543(12) 0.0077(10) 0.0128(10) 0.0142(10)
C7AA 0.040(4) 0.018(3) 0.072(5) 0.024(3) -0.009(4) 0.002(3)
C0BA 0.032(3) 0.046(4) 0.040(3) 0.001(3) -0.006(3) 0.001(3)
C8IA 0.034(4) 0.063(5) 0.036(4) 0.005(4) -0.001(3) 0.003(4)
C3BA 0.038(4) 0.035(4) 0.072(6) -0.019(4) 0.007(4) -0.014(4)
C5 0.052(5) 0.067(6) 0.063(5) 0.032(4) -0.013(4) 0.023(4)
C7CA 0.078(6) 0.074(6) 0.025(4) 0.010(4) -0.001(4) -0.011(6)
C0CA 0.056(5) 0.044(5) 0.073(6) 0.028(4) 0.005(5) -0.006(4)
C5CA 0.056(4) 0.049(4) 0.054(4) -0.010(3) -0.013(3) -0.005(3)
C6AA 0.041(4) 0.034(4) 0.074(6) -0.007(4) 0.004(4) 0.005(4)
C4GA 0.054(4) 0.020(3) 0.045(4) -0.006(3) 0.023(3) -0.002(3)
C6FA 0.070(5) 0.049(5) 0.052(5) 0.017(4) 0.028(4) 0.018(5)
C8AA 0.049(4) 0.061(5) 0.025(4) 0.024(3) -0.009(3) -0.022(4)
C9EA 0.041(4) 0.042(4) 0.045(4) -0.009(4) 0.011(3) -0.010(4)
C5BA 0.095(7) 0.059(6) 0.059(5) -0.002(5) -0.040(5) -0.022(5)
C9BA 0.105(7) 0.048(5) 0.048(5) 0.007(4) 0.021(5) -0.028(5)
C9GA 0.044(4) 0.057(4) 0.075(4) -0.001(4) 0.009(3) -0.019(3)
C0DA 0.044(5) 0.053(5) 0.113(8) 0.025(6) 0.020(5) 0.027(4)
C18 0.034(3) 0.038(3) 0.034(3) 0.007(3) -0.012(3) 0.004(3)
C0AA 0.020(3) 0.043(5) 0.089(6) -0.005(5) 0.003(4) 0.004(3)
C1DA 0.060(5) 0.062(5) 0.056(5) 0.002(5) 0.006(4) 0.042(4)
C2DA 0.072(6) 0.048(5) 0.083(7) -0.015(5) 0.010(5) -0.008(5)
C6DA 0.026(4) 0.064(6) 0.097(7) -0.006(6) 0.001(4) 0.002(4)
C0FA 0.076(6) 0.042(5) 0.077(6) -0.001(5) 0.009(5) -0.032(4)
C24 0.059(6) 0.072(7) 0.101(8) -0.026(6) -0.020(5) 0.001(6)
C7DA 0.062(6) 0.030(4) 0.122(8) -0.001(5) 0.033(5) -0.018(4)
C1FA 0.065(6) 0.035(4) 0.057(5) 0.013(4) 0.003(4) -0.003(4)
C7FA 0.070(6) 0.039(4) 0.050(5) 0.008(4) -0.005(4) 0.020(4)
C1CA 0.076(5) 0.086(6) 0.042(4) 0.039(4) -0.002(4) -0.050(4)
C1AA 0.077(6) 0.038(5) 0.085(7) 0.002(5) -0.016(5) 0.024(5)
C1BA 0.111(8) 0.064(6) 0.040(5) -0.007(5) -0.007(5) 0.026(6)
C6CA 0.015(3) 0.065(6) 0.086(6) -0.002(5) -0.009(4) 0.015(4)
C3DA 0.076(7) 0.019(4) 0.134(9) 0.005(5) 0.018(6) -0.007(5)
C2AA 0.063(6) 0.052(5) 0.055(5) -0.022(4) 0.002(4) 0.019(4)
C8FA 0.093(7) 0.047(5) 0.038(4) -0.020(4) 0.015(4) -0.032(5)
C1GA 0.114(8) 0.036(5) 0.108(8) -0.017(5) -0.056(6) 0.012(6)
C2EA 0.058(5) 0.059(5) 0.032(4) -0.020(4) 0.016(4) -0.014(4)
C8DA 0.081(6) 0.027(4) 0.041(4) -0.003(4) -0.002(4) 0.013(4)
C2BA 0.084(7) 0.044(5) 0.081(7) 0.015(5) 0.014(6) 0.008(5)
C6BA 0.066(4) 0.087(5) 0.069(4) 0.000(4) 0.014(4) 0.028(4)
C4DA 0.057(5) 0.053(5) 0.058(5) -0.016(5) -0.001(4) -0.015(5)
C9DA 0.105(7) 0.048(5) 0.064(6) -0.021(5) 0.020(5) -0.044(5)
C3AA 0.110(9) 0.048(6) 0.071(7) 0.009(5) 0.003(6) -0.006(6)
C3EA 0.079(7) 0.085(6) 0.095(6) 0.070(5) -0.011(5) 0.012(6)
C7GA 0.062(5) 0.060(6) 0.064(6) 0.009(5) 0.025(4) -0.017(5)
C5DA 0.060(5) 0.066(6) 0.055(5) 0.009(5) 0.013(4) -0.016(5)
C0EA 0.085(7) 0.076(7) 0.025(4) -0.008(4) -0.008(4) 0.009(6)
C47 0.105(7) 0.064(5) 0.049(4) 0.044(4) 0.036(4) 0.045(5)
C48 0.081(6) 0.059(6) 0.063(6) -0.013(5) 0.031(5) -0.003(5)
C7BA 0.140(10) 0.124(9) 0.041(5) 0.023(6) 0.015(6) 0.064(8)
C2CA 0.088(7) 0.043(5) 0.057(5) -0.011(4) 0.010(5) -0.031(5)
C4EA 0.122(9) 0.023(4) 0.103(8) 0.004(5) -0.009(7) -0.018(6)
C52 0.097(7) 0.061(6) 0.100(7) -0.011(6) 0.050(5) -0.047(5)
C4AA 0.059(5) 0.034(4) 0.074(6) -0.004(5) 0.002(5) -0.007(4)
C9FA 0.042(5) 0.114(9) 0.091(8) 0.003(7) 0.017(5) 0.000(6)
C2HA 0.058(6) 0.048(5) 0.105(8) 0.012(6) 0.020(5) 0.010(5)
C0GA 0.071(6) 0.049(5) 0.091(7) 0.024(5) 0.015(5) -0.018(5)
C3CA 0.074(7) 0.046(5) 0.087(7) 0.024(5) 0.007(6) 0.007(5)
C8JA 0.066(6) 0.045(5) 0.116(9) -0.006(6) 0.006(6) 0.006(5)
C2FA 0.101(8) 0.050(6) 0.065(6) 0.002(5) -0.006(6) 0.014(6)
C2GA 0.070(6) 0.052(5) 0.070(6) -0.004(5) -0.013(5) 0.032(4)
C61 0.087(7) 0.055(6) 0.068(6) 0.021(5) 0.031(5) 0.016(5)
C62 0.082(7) 0.057(6) 0.086(7) 0.019(5) 0.029(5) -0.014(5)
C5EA 0.059(4) 0.095(5) 0.075(5) -0.006(4) 0.003(4) 0.004(4)
C4BA 0.095(7) 0.134(11) 0.087(7) 0.002(7) 0.057(5) -0.041(7)
C1EA 0.126(9) 0.063(6) 0.063(6) 0.012(5) 0.020(6) 0.043(6)
C3GA 0.097(7) 0.125(9) 0.081(7) 0.034(7) 0.037(6) 0.070(6)
C4CA 0.056(4) 0.053(4) 0.073(4) 0.011(4) -0.014(3) 0.008(3)
C68 0.075(7) 0.088(8) 0.103(8) 0.019(7) -0.044(5) 0.002(6)
C70 0.127(6) 0.127(6) 0.130(6) 0.002(5) -0.003(5) 0.006(5)
C8BA 0.142(10) 0.087(7) 0.050(5) 0.042(5) 0.029(6) -0.006(8)
C72 0.050(6) 0.085(7) 0.177(12) 0.031(8) -0.009(7) -0.041(5)
C8CA 0.084(5) 0.080(5) 0.077(5) -0.029(4) -0.005(4) -0.016(4)
C9CA 0.058(6) 0.038(5) 0.139(9) -0.022(6) -0.018(6) -0.006(5)
C3FA 0.065(4) 0.082(5) 0.084(5) 0.010(4) 0.027(4) 0.009(4)
C5AA 0.105(8) 0.065(6) 0.089(8) 0.000(6) 0.022(6) 0.043(6)
C79 0.110(10) 0.078(7) 0.106(9) 0.030(7) -0.004(8) 0.029(7)
C81 0.093(8) 0.058(6) 0.107(9) 0.002(7) -0.019(7) -0.013(6)
C6EA 0.100(8) 0.093(8) 0.090(8) -0.001(7) -0.031(6) 0.037(7)
C84 0.130(10) 0.050(6) 0.089(8) -0.019(6) 0.023(7) -0.012(7)
C7EA 0.089(5) 0.094(5) 0.092(5) -0.002(4) 0.022(4) 0.015(4)
C1HA 0.107(5) 0.088(5) 0.084(5) 0.001(4) -0.015(4) -0.003(4)
C87 0.215(15) 0.045(6) 0.110(10) 0.006(7) -0.042(10) -0.036(8)
C89 0.088(5) 0.096(5) 0.095(5) -0.030(4) 0.008(4) 0.020(4)
C92 0.082(7) 0.095(8) 0.062(6) 0.043(5) 0.003(5) -0.002(7)
C0HA 0.094(8) 0.063(7) 0.085(7) 0.006(6) -0.011(6) 0.012(6)
C8EA 0.115(5) 0.106(5) 0.101(5) -0.010(4) 0.007(4) 0.000(5)
C96 0.107(5) 0.094(5) 0.096(5) 0.001(4) 0.009(4) 0.021(4)
C8GA 0.080(7) 0.125(10) 0.036(5) 0.009(6) -0.026(4) -0.003(7)
C5GA 0.114(6) 0.120(6) 0.112(5) 0.005(5) -0.003(4) -0.011(5)
C0IA 0.101(5) 0.089(5) 0.076(5) 0.008(4) 0.017(4) -0.003(4)
C6IA 0.112(5) 0.082(5) 0.090(5) 0.004(4) -0.026(4) -0.004(4)
C5FA 0.114(9) 0.057(6) 0.057(6) 0.016(5) 0.018(6) -0.006(6)
C4 0.048(5) 0.078(6) 0.075(6) -0.032(5) 0.001(5) 0.013(5)
C6HA 0.090(5) 0.103(5) 0.106(5) -0.013(4) -0.021(4) 0.013(4)
C7HA 0.103(5) 0.119(6) 0.109(5) 0.007(5) -0.002(4) 0.001(5)
C8HA 0.196(12) 0.103(10) 0.063(6) 0.002(7) 0.074(6) 0.033(9)
C10 0.079(5) 0.086(5) 0.083(5) -0.012(4) 0.002(4) 0.005(4)
C5HA 0.118(10) 0.056(6) 0.099(8) -0.030(6) 0.003(8) 0.014(7)
C2IA 0.110(5) 0.095(5) 0.089(5) -0.006(4) -0.012(4) 0.020(4)
C8LA 0.072(8) 0.192(13) 0.110(8) 0.090(8) 0.015(7) 0.011(9)
C15 0.131(11) 0.076(8) 0.097(8) 0.033(7) -0.005(8) -0.007(8)
C16 0.066(8) 0.118(10) 0.273(18) 0.091(11) 0.002(10) 0.023(8)
C6GA 0.123(11) 0.146(11) 0.085(8) -0.058(7) 0.006(8) 0.035(9)
C9AA 0.049(5) 0.078(7) 0.156(10) -0.026(7) 0.046(5) 0.013(5)
C19 0.105(5) 0.091(5) 0.105(5) 0.009(4) -0.015(4) -0.006(4)
C20 0.096(5) 0.096(5) 0.101(5) -0.007(4) -0.006(4) 0.010(4)
C21 0.168(12) 0.080(8) 0.055(6) -0.020(6) 0.021(7) 0.021(9)
C7IA 0.109(5) 0.122(6) 0.111(5) -0.024(4) -0.009(4) 0.004(5)
C25 0.106(5) 0.111(5) 0.095(5) -0.004(4) -0.026(4) -0.009(4)
C26 0.094(5) 0.093(5) 0.099(5) 0.011(4) -0.023(4) -0.021(4)
C4HA 0.080(5) 0.110(5) 0.092(5) 0.003(4) 0.017(4) -0.010(4)
C28 0.110(5) 0.115(5) 0.097(5) 0.006(4) 0.011(4) 0.004(4)
C29 0.084(5) 0.124(6) 0.104(5) 0.005(4) 0.010(4) 0.002(4)
C30 0.120(5) 0.108(5) 0.119(5) 0.003(4) -0.031(4) 0.003(5)
C31 0.133(6) 0.130(6) 0.141(6) -0.013(5) -0.016(5) 0.010(5)
C32 0.118(6) 0.105(5) 0.115(5) 0.003(4) -0.007(4) 0.007(5)
C6JA 0.110(5) 0.109(5) 0.127(6) 0.015(5) -0.012(4) 0.003(5)
C34 0.107(5) 0.103(5) 0.094(5) -0.009(4) 0.013(4) -0.011(4)
C35 0.129(6) 0.150(6) 0.136(6) 0.009(5) 0.007(5) 0.011(5)
C36 0.130(6) 0.115(5) 0.102(5) 0.016(4) -0.003(4) -0.016(5)
C37 0.139(6) 0.144(6) 0.141(6) -0.017(5) -0.008(5) -0.001(5)
C38 0.195(6) 0.199(6) 0.202(6) 0.007(5) 0.009(5) -0.002(5)
C39 0.097(5) 0.105(5) 0.094(5) 0.014(4) 0.005(4) -0.011(4)
C9IA 0.160(11) 0.050(5) 0.070(6) -0.036(5) -0.019(7) 0.049(6)
C41 0.095(5) 0.115(5) 0.089(5) -0.026(4) -0.009(4) -0.003(4)
C3HA 0.109(5) 0.125(6) 0.117(5) 0.001(5) -0.013(4) 0.003(5)
C5LA 0.121(6) 0.116(6) 0.110(5) 0.002(5) -0.021(4) -0.017(5)
C3IA 0.101(5) 0.111(5) 0.096(5) -0.019(4) 0.003(4) 0.002(4)
C45 0.107(5) 0.098(5) 0.083(5) -0.004(4) -0.001(4) 0.020(4)
C46 0.087(5) 0.108(5) 0.094(5) 0.003(4) 0.005(4) -0.006(4)
C49 0.123(6) 0.115(6) 0.115(5) 0.005(5) 0.007(4) 0.001(5)
C1LA 0.124(6) 0.116(6) 0.105(5) 0.001(5) 0.008(4) -0.008(5)
C6LA 0.144(6) 0.125(6) 0.130(6) -0.003(5) 0.005(5) -0.001(5)
C4FA 0.112(5) 0.114(5) 0.096(5) 0.005(4) -0.008(4) -0.003(5)
C4IA 0.147(6) 0.153(6) 0.154(6) 0.001(5) 0.001(5) 0.017(5)
C54 0.123(6) 0.122(6) 0.110(5) -0.001(5) 0.005(5) 0.010(5)
C7JA 0.159(6) 0.141(6) 0.143(6) 0.001(5) -0.004(5) -0.006(5)
C57 0.099(5) 0.120(6) 0.103(5) 0.004(4) 0.022(4) 0.015(4)
C59 0.122(6) 0.108(5) 0.112(5) 0.003(4) -0.019(4) -0.008(5)
C60 0.178(6) 0.183(6) 0.186(6) -0.008(5) 0.000(5) 0.001(5)
C63 0.147(6) 0.160(6) 0.152(6) 0.004(5) -0.008(5) -0.007(5)
C0JA 0.141(6) 0.126(6) 0.133(6) -0.005(5) -0.016(5) 0.007(5)
C65 0.111(5) 0.122(6) 0.109(5) -0.012(4) 0.006(4) -0.014(5)
C66 0.133(6) 0.151(6) 0.149(6) -0.013(5) 0.005(5) 0.012(5)
C67 0.113(5) 0.095(5) 0.102(5) -0.003(4) 0.009(4) 0.006(4)
C71 0.088(5) 0.103(5) 0.098(5) 0.007(4) 0.017(4) 0.004(4)
C1JA 0.130(6) 0.125(6) 0.114(5) -0.014(5) -0.001(5) 0.016(5)
C74 0.145(6) 0.143(6) 0.145(6) 0.010(5) 0.016(5) 0.002(5)
C75 0.159(6) 0.143(6) 0.151(6) 0.006(5) -0.007(5) 0.008(5)
C76 0.136(6) 0.156(6) 0.131(6) 0.017(5) -0.006(5) 0.017(5)
C77 0.170(6) 0.174(6) 0.180(6) 0.010(5) -0.001(5) 0.000(5)
C78 0.115(5) 0.116(6) 0.117(5) 0.010(5) -0.016(4) -0.020(5)
C80 0.108(5) 0.111(5) 0.100(5) -0.011(4) -0.005(4) -0.011(4)
C83 0.140(6) 0.141(6) 0.141(6) -0.007(5) -0.024(5) 0.007(5)
C85 0.141(6) 0.134(6) 0.124(6) -0.015(5) 0.003(5) 0.012(5)
C86 0.119(6) 0.131(6) 0.124(6) -0.005(5) 0.002(5) 0.010(5)
C88 0.126(6) 0.138(6) 0.117(6) 0.009(5) -0.001(5) 0.000(5)
C90 0.096(5) 0.110(5) 0.108(5) -0.018(4) 0.024(4) 0.014(4)
C91 0.127(6) 0.143(6) 0.126(6) -0.002(5) 0.007(5) -0.010(5)
C94 0.172(6) 0.174(6) 0.159(6) 0.000(5) -0.007(5) 0.003(5)
C1IA 0.202(6) 0.212(6) 0.209(6) 0.012(5) 0.000(5) -0.005(5)
C101 0.103(5) 0.110(5) 0.088(5) -0.023(4) 0.020(4) 0.002(4)
C113 0.180(6) 0.176(6) 0.167(6) -0.005(5) -0.010(5) 0.015(5)
C114 0.130(6) 0.118(6) 0.121(6) -0.010(5) -0.019(5) -0.005(5)
C129 0.180(6) 0.167(6) 0.175(6) -0.008(5) -0.007(5) -0.013(5)
C134 0.100(5) 0.122(6) 0.105(5) -0.006(4) 0.001(4) -0.006(5)
C260 0.146(6) 0.150(6) 0.151(6) -0.012(5) 0.015(5) 0.010(5)
C7KA 0.142(6) 0.119(6) 0.126(6) 0.008(5) 0.020(5) 0.011(5)
C5JA 0.149(6) 0.165(6) 0.162(6) 0.006(5) 0.004(5) 0.011(5)
C33 0.133(6) 0.144(6) 0.128(6) -0.007(5) 0.003(5) -0.017(5)
C3JA 0.126(6) 0.156(6) 0.146(6) -0.003(5) -0.005(5) 0.000(5)
C42 0.150(6) 0.151(6) 0.145(6) -0.006(5) 0.018(5) -0.020(5)
C4JA 0.224(6) 0.225(6) 0.238(6) 0.001(5) 0.006(5) -0.013(5)
C58 0.178(6) 0.174(6) 0.186(6) -0.007(5) 0.005(5) 0.008(5)
C2KA 0.141(6) 0.162(6) 0.152(6) 0.000(5) -0.003(5) -0.009(5)
C1KA 0.135(6) 0.138(6) 0.136(6) 0.007(5) -0.015(5) 0.009(5)
C9KA 0.129(6) 0.133(6) 0.120(6) 0.031(5) 0.001(5) 0.007(5)
C0LA 0.124(6) 0.134(6) 0.124(6) -0.008(5) -0.002(5) 0.007(5)
C3KA 0.152(6) 0.161(6) 0.165(6) -0.004(5) 0.012(5) -0.007(5)
C8KA 0.169(6) 0.163(6) 0.160(6) 0.013(5) -0.012(5) -0.013(5)
C95 0.180(6) 0.184(6) 0.197(6) -0.009(5) -0.006(5) 0.002(5)
C106 0.159(6) 0.156(6) 0.150(6) -0.005(5) 0.004(5) 0.005(5)
C185 0.125(6) 0.132(6) 0.147(6) 0.002(5) 0.007(5) 0.007(5)
C27 0.226(6) 0.228(6) 0.231(6) -0.007(5) -0.014(5) 0.003(5)
C355 0.202(6) 0.200(6) 0.197(6) -0.011(5) 0.014(5) -0.004(5)
C430 0.146(6) 0.154(6) 0.151(6) -0.003(5) -0.003(5) -0.012(5)
C4KA 0.130(6) 0.144(6) 0.133(6) 0.011(5) -0.013(5) -0.001(5)
C149 0.097(5) 0.106(5) 0.101(5) 0.007(4) -0.015(4) 0.011(4)
C43 0.216(6) 0.213(6) 0.214(6) -0.019(5) -0.010(5) 0.008(5)
C51 0.181(6) 0.182(6) 0.180(6) -0.009(5) 0.004(5) -0.020(5)
C204 0.170(6) 0.154(6) 0.155(6) -0.008(5) -0.006(5) -0.012(5)
C371 0.240(17) 0.088(8) 0.061(6) 0.043(6) 0.048(8) 0.011(11)
C124 0.185(6) 0.183(6) 0.201(6) -0.011(5) -0.002(5) 0.004(5)
C0KA 0.105(5) 0.132(6) 0.115(5) 0.000(5) 0.004(4) -0.005(5)
C189 0.207(6) 0.217(6) 0.213(6) -0.002(5) -0.006(5) 0.000(5)

loop_
_atom_type_symbol
_atom_type_description
_atom_type_scat_dispersion_real
_atom_type_scat_dispersion_imag
_atom_type_scat_source
C C 0.0033 0.0016 'International Tables Vol C Tables 4.2.6.8 and 6.1.1.4'
H H 0.0000 0.0000 'International Tables Vol C Tables 4.2.6.8 and 6.1.1.4'
Ag Ag -0.8971 1.1015 'International Tables Vol C Tables 4.2.6.8 and 6.1.1.4'
Br Br -0.2901 2.4595 'International Tables Vol C Tables 4.2.6.8 and 6.1.1.4'
S S 0.1246 0.1234 'International Tables Vol C Tables 4.2.6.8 and 6.1.1.4'

loop_
_geom_angle_atom_site_label_1
_geom_angle_atom_site_label_2
_geom_angle_atom_site_label_3
_geom_angle
_geom_angle_site_symmetry_1
_geom_angle_site_symmetry_3
Ag2 Ag1 Ag2 56.79(2) . 4
Ag2 Ag1 Ag8 58.874(19) 4 4
Ag2 Ag1 Ag8 58.708(19) . 4
Ag2 Ag1 Ag8 58.710(19) 4 .
Ag2 Ag1 Ag8 58.874(19) . .
Ag2 Ag1 Ag14 135.312(18) 4 .
Ag2 Ag1 Ag14 135.312(18) . 4
Ag2 Ag1 Ag14 109.698(16) . .
Ag2 Ag1 Ag14 109.699(16) 4 4
Ag2 Ag1 Ag22 100.96(2) 4 4
Ag2 Ag1 Ag22 55.337(16) . 4
Ag2 Ag1 Ag22 100.95(2) . .
Ag2 Ag1 Ag22 55.334(16) 4 .
Ag6 Ag1 Ag2 164.334(15) . 4
Ag6 Ag1 Ag2 121.664(15) 4 4
Ag6 Ag1 Ag2 121.664(15) . .
Ag6 Ag1 Ag2 164.334(15) 4 .
Ag6 Ag1 Ag6 64.52(3) . 4
Ag6 Ag1 Ag8 135.652(18) . 4
Ag6 Ag1 Ag8 106.325(16) . .
Ag6 Ag1 Ag8 135.652(18) 4 .
Ag6 Ag1 Ag8 106.326(16) 4 4
Ag6 Ag1 Ag14 59.212(19) 4 .
Ag6 Ag1 Ag14 59.212(19) . 4
Ag6 Ag1 Ag14 60.292(19) 4 4
Ag6 Ag1 Ag14 60.291(19) . .
Ag6 Ag1 Ag22 113.41(2) 4 4
Ag6 Ag1 Ag22 113.41(2) . .
Ag6 Ag1 Ag22 88.096(17) 4 .
Ag6 Ag1 Ag22 88.094(17) . 4
Ag8 Ag1 Ag8 107.82(3) . 4
Ag8 Ag1 Ag14 156.625(15) . .
Ag8 Ag1 Ag14 77.514(15) 4 .
Ag8 Ag1 Ag14 77.514(15) . 4
Ag8 Ag1 Ag14 156.626(15) 4 4
Ag8 Ag1 Ag22 54.271(15) 4 4
Ag8 Ag1 Ag22 109.29(2) . 4
Ag8 Ag1 Ag22 54.271(15) . .
Ag8 Ag1 Ag22 109.29(2) 4 .
Ag14 Ag1 Ag14 106.88(3) 4 .
Ag14 Ag1 Ag22 146.75(2) 4 4
Ag14 Ag1 Ag22 54.557(15) . 4
Ag14 Ag1 Ag22 54.561(15) 4 .
Ag14 Ag1 Ag22 146.75(2) . .
Ag22 Ag1 Ag22 155.14(3) 4 .
Ag28 Ag1 Ag2 109.63(3) . 4
Ag28 Ag1 Ag2 59.264(17) . .
Ag28 Ag1 Ag2 59.262(17) 4 4
Ag28 Ag1 Ag2 109.62(3) 4 .
Ag28 Ag1 Ag6 127.89(3) . 4
Ag28 Ag1 Ag6 63.534(17) . .
Ag28 Ag1 Ag6 127.89(3) 4 .
Ag28 Ag1 Ag6 63.536(17) 4 4
Ag28 Ag1 Ag8 65.470(17) 4 4
Ag28 Ag1 Ag8 107.33(2) 4 .
Ag28 Ag1 Ag8 107.33(2) . 4
Ag28 Ag1 Ag8 65.470(17) . .
Ag28 Ag1 Ag14 91.164(17) 4 4
Ag28 Ag1 Ag14 95.646(17) 4 .
Ag28 Ag1 Ag14 95.645(17) . 4
Ag28 Ag1 Ag14 91.162(17) . .
Ag28 Ag1 Ag22 61.194(15) 4 .
Ag28 Ag1 Ag22 116.038(16) . .
Ag28 Ag1 Ag22 61.195(15) . 4
Ag28 Ag1 Ag22 116.036(16) 4 4
Ag28 Ag1 Ag28 168.57(4) 4 .
Ag2 Ag2 Ag1 61.606(12) 4 .
Ag2 Ag2 Ag3 113.423(16) 4 .
Ag2 Ag2 Ag8 61.33(2) 4 .
Ag2 Ag2 Ag8 61.60(2) 4 4
Ag2 Ag2 Ag9 113.60(3) 4 .
Ag2 Ag2 Ag22 113.59(2) 4 4
Ag2 Ag2 Ag24 61.492(18) 4 .
Ag2 Ag2 Ag24 61.603(17) 4 4
Ag2 Ag2 Ag28 113.205(19) 4 .
Ag2 Ag2 Ag52 113.21(3) 4 .
Ag3 Ag2 Ag1 171.85(2) . .
Ag3 Ag2 Ag8 110.22(2) . .
Ag3 Ag2 Ag8 122.42(2) . 4
Ag3 Ag2 Ag24 58.843(19) . .
Ag3 Ag2 Ag24 66.400(19) . 4
Ag3 Ag2 Ag28 121.81(2) . .
Ag8 Ag2 Ag1 61.950(15) . .
Ag8 Ag2 Ag1 62.040(15) 4 .
Ag8 Ag2 Ag8 113.07(2) 4 .
Ag8 Ag2 Ag24 113.57(2) 4 .
Ag8 Ag2 Ag24 62.452(19) . .
Ag8 Ag2 Ag24 113.44(2) . 4
Ag8 Ag2 Ag24 62.577(19) 4 4
Ag9 Ag2 Ag1 122.39(2) . .
Ag9 Ag2 Ag3 65.08(2) . .
Ag9 Ag2 Ag8 66.859(19) . 4
Ag9 Ag2 Ag8 171.88(3) . .
Ag9 Ag2 Ag22 65.22(2) . 4
Ag9 Ag2 Ag24 58.906(19) . 4
Ag9 Ag2 Ag24 109.79(2) . .
Ag9 Ag2 Ag28 121.58(2) . .
Ag22 Ag2 Ag1 66.655(17) 4 .
Ag22 Ag2 Ag3 121.34(2) 4 .
Ag22 Ag2 Ag8 122.16(2) 4 .
Ag22 Ag2 Ag8 58.753(18) 4 4
Ag22 Ag2 Ag24 109.94(2) 4 4
Ag22 Ag2 Ag24 171.73(3) 4 .
Ag22 Ag2 Ag28 65.251(19) 4 .
Ag24 Ag2 Ag1 113.62(2) 4 .
Ag24 Ag2 Ag1 113.52(2) . .
Ag24 Ag2 Ag24 62.09(2) 4 .
Ag26 Ag2 Ag1 118.27(2) . .
Ag26 Ag2 Ag2 179.80(3) . 4
Ag26 Ag2 Ag3 66.68(2) . .
Ag26 Ag2 Ag8 118.51(2) . 4
Ag26 Ag2 Ag8 118.47(2) . .
Ag26 Ag2 Ag9 66.60(2) . .
Ag26 Ag2 Ag22 66.43(2) . 4
Ag26 Ag2 Ag24 118.51(2) . .
Ag26 Ag2 Ag24 118.59(2) . 4
Ag26 Ag2 Ag28 66.61(2) . .
Ag26 Ag2 Ag52 66.65(2) . .
Ag28 Ag2 Ag1 58.518(16) . .
Ag28 Ag2 Ag8 66.421(19) . .
Ag28 Ag2 Ag8 109.44(2) . 4
Ag28 Ag2 Ag24 171.65(3) . 4
Ag28 Ag2 Ag24 122.35(2) . .
Ag52 Ag2 Ag1 109.74(2) . .
Ag52 Ag2 Ag3 65.43(2) . .
Ag52 Ag2 Ag8 171.44(3) . 4
Ag52 Ag2 Ag8 58.917(19) . .
Ag52 Ag2 Ag9 121.53(2) . .
Ag52 Ag2 Ag22 121.59(2) . 4
Ag52 Ag2 Ag24 122.12(2) . 4
Ag52 Ag2 Ag24 66.491(19) . .
Ag52 Ag2 Ag28 65.460(19) . .
Ag2 Ag3 Ag9 57.325(18) . .
Ag2 Ag3 Ag11 114.48(2) . .
Ag2 Ag3 Ag13 113.20(2) . .
Ag2 Ag3 Ag23 116.38(3) . .
Ag2 Ag3 Ag24 58.032(18) . 4
Ag2 Ag3 Ag26 55.096(18) . .
Ag2 Ag3 Ag27 119.73(2) . .
Ag2 Ag3 Ag32 176.74(3) . .
Ag2 Ag3 Ag47 119.97(2) . .
Ag2 Ag3 Ag52 57.146(18) . .
Ag9 Ag3 Ag24 54.222(17) . 4
Ag9 Ag3 Ag26 60.010(18) . .
Ag9 Ag3 Ag52 107.80(2) . .
Ag11 Ag3 Ag9 146.88(3) . .
Ag11 Ag3 Ag13 62.21(2) . .
Ag11 Ag3 Ag24 153.88(3) . 4
Ag11 Ag3 Ag26 88.47(2) . .
Ag11 Ag3 Ag47 60.74(2) . .
Ag11 Ag3 Ag52 57.505(19) . .
Ag13 Ag3 Ag9 90.33(2) . .
Ag13 Ag3 Ag24 143.48(3) . 4
Ag13 Ag3 Ag26 58.103(19) . .
Ag13 Ag3 Ag47 113.16(2) . .
Ag13 Ag3 Ag52 89.57(2) . .
Ag23 Ag3 Ag9 59.242(19) . .
Ag23 Ag3 Ag11 115.16(3) . .
Ag23 Ag3 Ag13 62.48(2) . .
Ag23 Ag3 Ag24 88.70(2) . 4
Ag23 Ag3 Ag26 89.52(2) . .
Ag23 Ag3 Ag27 66.01(2) . .
Ag23 Ag3 Ag32 64.36(2) . .
Ag23 Ag3 Ag47 117.83(3) . .
Ag23 Ag3 Ag52 147.32(3) . .
Ag24 Ag3 Ag2 62.06(2) . .
Ag24 Ag3 Ag9 106.28(2) . .
Ag24 Ag3 Ag11 93.87(2) . .
Ag24 Ag3 Ag13 152.33(3) . .
Ag24 Ag3 Ag23 145.16(3) . .
Ag24 Ag3 Ag24 60.16(2) . 4
Ag24 Ag3 Ag26 111.15(2) . .
Ag24 Ag3 Ag27 84.42(2) . .
Ag24 Ag3 Ag32 119.37(3) . .
Ag24 Ag3 Ag47 59.01(2) . .
Ag24 Ag3 Ag52 64.572(19) . .
Ag26 Ag3 Ag24 102.93(2) . 4
Ag27 Ag3 Ag9 91.88(2) . .
Ag27 Ag3 Ag11 116.47(3) . .
Ag27 Ag3 Ag13 117.67(3) . .
Ag27 Ag3 Ag24 61.958(19) . 4
Ag27 Ag3 Ag26 150.29(3) . .
Ag27 Ag3 Ag47 64.90(2) . .
Ag27 Ag3 Ag52 146.64(3) . .
Ag32 Ag3 Ag9 123.59(3) . .
Ag32 Ag3 Ag11 62.89(2) . .
Ag32 Ag3 Ag13 64.07(2) . .
Ag32 Ag3 Ag24 125.20(2) . 4
Ag32 Ag3 Ag26 122.16(3) . .
Ag32 Ag3 Ag27 63.53(2) . .
Ag32 Ag3 Ag47 60.92(2) . .
Ag32 Ag3 Ag52 120.35(2) . .
Ag47 Ag3 Ag9 152.37(3) . .
Ag47 Ag3 Ag24 99.65(2) . 4
Ag47 Ag3 Ag26 144.77(3) . .
Ag47 Ag3 Ag52 87.56(2) . .
Ag52 Ag3 Ag24 108.05(2) . 4
Ag52 Ag3 Ag26 59.897(18) . .
Ag5 Ag4 Ag18 61.412(19) . .
Ag5 Ag4 Ag21 165.64(3) . .
Ag5 Ag4 Ag35 108.70(2) . .
Ag5 Ag4 Ag36 109.41(2) . .
Ag5 Ag4 Ag37 57.532(19) . .
Ag6 Ag4 Ag5 63.844(19) . .
Ag6 Ag4 Ag18 112.72(2) . .
Ag6 Ag4 Ag21 112.08(2) . .
Ag6 Ag4 Ag35 109.46(2) . .
Ag6 Ag4 Ag36 59.950(19) . .
Ag6 Ag4 Ag37 57.658(19) . .
Ag6 Ag4 Ag41 61.90(2) . .
Ag6 Ag4 Ag65 168.16(3) . .
Ag18 Ag4 Ag21 111.29(2) . .
Ag18 Ag4 Ag35 58.833(19) . .
Ag18 Ag4 Ag37 114.12(2) . .
Ag21 Ag4 Ag35 58.586(19) . .
Ag21 Ag4 Ag37 133.50(3) . .
Ag28 Ag4 Ag5 58.479(19) . .
Ag28 Ag4 Ag6 61.754(19) . .
Ag28 Ag4 Ag18 57.765(19) . .
Ag28 Ag4 Ag21 107.21(2) . .
Ag28 Ag4 Ag35 58.633(19) . .
Ag28 Ag4 Ag36 59.153(19) . .
Ag28 Ag4 Ag37 104.85(2) . .
Ag28 Ag4 Ag41 111.17(2) . .
Ag28 Ag4 Ag48 107.11(2) . .
Ag28 Ag4 Ag65 107.42(2) . .
Ag35 Ag4 Ag37 163.49(3) . .
Ag36 Ag4 Ag18 106.89(2) . .
Ag36 Ag4 Ag21 59.353(19) . .
Ag36 Ag4 Ag35 59.110(19) . .
Ag36 Ag4 Ag37 114.22(2) . .
Ag41 Ag4 Ag5 120.55(2) . .
Ag41 Ag4 Ag18 167.02(3) . .
Ag41 Ag4 Ag21 63.55(2) . .
Ag41 Ag4 Ag35 110.52(2) . .
Ag41 Ag4 Ag36 60.13(2) . .
Ag41 Ag4 Ag37 73.92(2) . .
Ag48 Ag4 Ag5 62.20(2) . .
Ag48 Ag4 Ag6 120.12(3) . .
Ag48 Ag4 Ag18 58.85(2) . .
Ag48 Ag4 Ag21 126.42(3) . .
Ag48 Ag4 Ag35 110.60(2) . .
Ag48 Ag4 Ag36 165.36(3) . .
Ag48 Ag4 Ag37 72.54(2) . .
Ag48 Ag4 Ag41 134.09(3) . .
Ag48 Ag4 Ag65 66.14(2) . .
Ag65 Ag4 Ag5 115.87(2) . .
Ag65 Ag4 Ag18 60.55(2) . .
Ag65 Ag4 Ag21 65.01(2) . .
Ag65 Ag4 Ag35 58.908(19) . .
Ag65 Ag4 Ag36 111.23(2) . .
Ag65 Ag4 Ag37 133.19(3) . .
Ag65 Ag4 Ag41 122.27(3) . .
Br73 Ag4 Ag5 133.07(3) . .
Br73 Ag4 Ag6 125.85(3) . .
Br73 Ag4 Ag18 119.53(3) . .
Br73 Ag4 Ag21 61.01(3) . .
Br73 Ag4 Ag28 167.11(3) . .
Br73 Ag4 Ag35 108.70(3) . .
Br73 Ag4 Ag36 113.69(3) . .
Br73 Ag4 Ag37 87.80(3) . .
Br73 Ag4 Ag41 69.53(3) . .
Br73 Ag4 Ag48 78.71(3) . .
Br73 Ag4 Ag65 63.84(3) . .
Ag4 Ag5 Ag6 57.315(18) . .
Ag4 Ag5 Ag8 121.21(2) . .
Ag4 Ag5 Ag18 59.660(19) . .
Ag4 Ag5 Ag29 126.93(2) . .
Ag4 Ag5 Ag48 57.609(19) . .
Ag6 Ag5 Ag29 100.09(2) . .
Ag8 Ag5 Ag6 97.24(2) . .
Ag8 Ag5 Ag29 107.91(2) . .
Ag14 Ag5 Ag4 113.73(2) 4 .
Ag14 Ag5 Ag6 57.768(18) 4 .
Ag14 Ag5 Ag8 78.50(2) 4 .
Ag14 Ag5 Ag17 123.17(2) 4 .
Ag14 Ag5 Ag18 154.51(3) 4 .
Ag14 Ag5 Ag19 65.615(19) 4 .
Ag14 Ag5 Ag29 55.905(18) 4 .
Ag14 Ag5 Ag37 71.62(2) 4 .
Ag14 Ag5 Ag48 143.86(3) 4 .
Ag14 Ag5 Ag68 112.74(2) 4 .
Ag17 Ag5 Ag4 118.24(2) . .
Ag17 Ag5 Ag6 148.07(2) . .
Ag17 Ag5 Ag8 56.083(18) . .
Ag17 Ag5 Ag18 58.693(18) . .
Ag17 Ag5 Ag29 104.64(2) . .
Ag17 Ag5 Ag37 153.21(3) . .
Ag17 Ag5 Ag48 85.75(2) . .
Ag17 Ag5 Ag68 60.230(19) . .
Ag18 Ag5 Ag6 106.12(2) . .
Ag18 Ag5 Ag8 84.88(2) . .
Ag18 Ag5 Ag29 149.14(2) . .
Ag19 Ag5 Ag4 177.74(3) . .
Ag19 Ag5 Ag6 121.52(2) . .
Ag19 Ag5 Ag8 56.637(18) . .
Ag19 Ag5 Ag17 61.526(19) . .
Ag19 Ag5 Ag18 119.90(2) . .
Ag19 Ag5 Ag29 54.743(18) . .
Ag19 Ag5 Ag37 116.78(2) . .
Ag19 Ag5 Ag48 124.28(2) . .
Ag19 Ag5 Ag68 64.59(2) . .
Ag28 Ag5 Ag4 57.995(19) . .
Ag28 Ag5 Ag6 59.157(18) . .
Ag28 Ag5 Ag8 63.487(19) . .
Ag28 Ag5 Ag14 97.99(2) . 4
Ag28 Ag5 Ag17 90.88(2) . .
Ag28 Ag5 Ag18 57.000(18) . .
Ag28 Ag5 Ag19 119.79(2) . .
Ag28 Ag5 Ag29 153.84(2) . .
Ag28 Ag5 Ag37 110.12(2) . .
Ag28 Ag5 Ag48 103.12(2) . .
Ag28 Ag5 Ag68 145.80(3) . .
Ag37 Ag5 Ag4 64.55(2) . .
Ag37 Ag5 Ag6 57.898(19) . .
Ag37 Ag5 Ag8 148.33(3) . .
Ag37 Ag5 Ag18 118.88(2) . .
Ag37 Ag5 Ag29 63.14(2) . .
Ag37 Ag5 Ag48 73.69(2) . .
Ag48 Ag5 Ag6 110.11(2) . .
Ag48 Ag5 Ag8 137.35(2) . .
Ag48 Ag5 Ag18 56.868(19) . .
Ag48 Ag5 Ag29 98.99(2) . .
Ag68 Ag5 Ag4 117.42(2) . .
Ag68 Ag5 Ag6 151.70(3) . .
Ag68 Ag5 Ag8 107.12(2) . .
Ag68 Ag5 Ag18 90.49(2) . .
Ag68 Ag5 Ag29 59.141(19) . .
Ag68 Ag5 Ag37 94.11(2) . .
Ag68 Ag5 Ag48 60.02(2) . .
Ag1 Ag6 Ag4 114.04(2) . .
Ag1 Ag6 Ag5 78.347(17) . .
Ag1 Ag6 Ag6 57.741(14) . 4
Ag1 Ag6 Ag14 63.406(16) . .
Ag1 Ag6 Ag14 64.023(16) . 4
Ag1 Ag6 Ag28 57.281(17) . .
Ag1 Ag6 Ag36 91.228(19) . .
Ag1 Ag6 Ag37 130.01(2) . .
Ag1 Ag6 Ag41 150.23(2) . .
Ag1 Ag6 Ag64 107.25(2) . .
Ag1 Ag6 Ag64 113.23(2) . 4
Ag4 Ag6 Ag5 58.841(18) . .
Ag4 Ag6 Ag6 171.00(2) . 4
Ag4 Ag6 Ag14 123.18(2) . .
Ag4 Ag6 Ag28 57.327(18) . .
Ag4 Ag6 Ag36 60.992(19) . .
Ag4 Ag6 Ag37 65.34(2) . .
Ag4 Ag6 Ag41 59.51(2) . .
Ag4 Ag6 Ag64 127.47(2) . .
Ag4 Ag6 Ag64 125.15(2) . 4
Ag5 Ag6 Ag64 101.73(2) . .
Ag6 Ag6 Ag5 113.68(2) 4 .
Ag6 Ag6 Ag41 129.34(2) 4 .
Ag6 Ag6 Ag64 56.825(17) 4 .
Ag14 Ag6 Ag4 114.44(2) 4 .
Ag14 Ag6 Ag5 56.963(18) 4 .
Ag14 Ag6 Ag5 138.87(2) . .
Ag14 Ag6 Ag6 59.75(2) 4 4
Ag14 Ag6 Ag6 58.20(2) . 4
Ag14 Ag6 Ag14 112.96(2) 4 .
Ag14 Ag6 Ag28 94.84(2) 4 .
Ag14 Ag6 Ag36 151.45(3) 4 .
Ag14 Ag6 Ag37 71.47(2) 4 .
Ag14 Ag6 Ag41 145.67(3) 4 .
Ag14 Ag6 Ag41 94.72(2) . .
Ag14 Ag6 Ag64 58.186(18) 4 .
Ag14 Ag6 Ag64 110.17(2) 4 4
Ag14 Ag6 Ag64 103.47(2) . .
Ag28 Ag6 Ag5 55.561(17) . .
Ag28 Ag6 Ag6 114.894(15) . 4
Ag28 Ag6 Ag14 89.50(2) . .
Ag28 Ag6 Ag36 58.129(18) . .
Ag28 Ag6 Ag41 105.73(2) . .
Ag28 Ag6 Ag64 152.82(2) . .
Ag36 Ag6 Ag5 106.37(2) . .
Ag36 Ag6 Ag6 120.22(3) . 4
Ag36 Ag6 Ag14 62.321(19) . .
Ag36 Ag6 Ag41 59.679(19) . .
Ag36 Ag6 Ag64 148.98(3) . .
Ag37 Ag6 Ag5 58.361(19) . .
Ag37 Ag6 Ag6 116.17(3) . 4
Ag37 Ag6 Ag14 162.41(3) . .
Ag37 Ag6 Ag28 107.36(2) . .
Ag37 Ag6 Ag36 122.31(2) . .
Ag37 Ag6 Ag41 76.23(2) . .
Ag37 Ag6 Ag64 63.50(2) . .
Ag41 Ag6 Ag5 113.83(2) . .
Ag41 Ag6 Ag64 97.00(2) . .
Ag64 Ag6 Ag5 158.35(3) 4 .
Ag64 Ag6 Ag6 63.734(18) 4 4
Ag64 Ag6 Ag14 60.112(19) 4 .
Ag64 Ag6 Ag28 146.04(3) 4 .
Ag64 Ag6 Ag36 92.05(2) 4 .
Ag64 Ag6 Ag37 102.29(2) 4 .
Ag64 Ag6 Ag41 65.64(2) 4 .
Ag64 Ag6 Ag64 58.02(2) 4 .
Ag8 Ag7 Ag20 97.44(2) . .
Ag8 Ag7 Ag40 137.44(3) . .
Ag8 Ag7 Ag49 108.48(2) . .
Ag9 Ag7 Ag8 63.673(19) 4 .
Ag9 Ag7 Ag10 58.115(19) 4 .
Ag9 Ag7 Ag15 57.438(19) 4 .
Ag9 Ag7 Ag17 119.83(3) 4 .
Ag9 Ag7 Ag19 91.01(2) 4 .
Ag9 Ag7 Ag20 59.282(19) 4 .
Ag9 Ag7 Ag31 145.22(3) 4 .
Ag9 Ag7 Ag40 102.89(2) 4 .
Ag9 Ag7 Ag49 153.73(3) 4 .
Ag9 Ag7 Ag57 98.05(2) 4 .
Ag9 Ag7 Ag62 109.95(3) 4 .
Ag10 Ag7 Ag8 121.49(2) . .
Ag10 Ag7 Ag15 59.644(19) . .
Ag10 Ag7 Ag20 57.653(19) . .
Ag10 Ag7 Ag40 57.05(2) . .
Ag10 Ag7 Ag49 126.13(2) . .
Ag15 Ag7 Ag8 85.15(2) . .
Ag15 Ag7 Ag20 106.60(2) . .
Ag15 Ag7 Ag40 56.485(19) . .
Ag15 Ag7 Ag49 148.84(3) . .
Ag17 Ag7 Ag8 56.506(18) . .
Ag17 Ag7 Ag10 177.92(3) . .
Ag17 Ag7 Ag15 119.87(2) . .
Ag17 Ag7 Ag19 61.629(19) . .
Ag17 Ag7 Ag20 121.37(2) . .
Ag17 Ag7 Ag31 65.45(2) . .
Ag17 Ag7 Ag40 124.64(3) . .
Ag17 Ag7 Ag49 55.475(18) . .
Ag17 Ag7 Ag62 116.45(3) . .
Ag19 Ag7 Ag8 56.117(18) . .
Ag19 Ag7 Ag10 118.06(2) . .
Ag19 Ag7 Ag15 58.531(19) . .
Ag19 Ag7 Ag20 148.33(3) . .
Ag19 Ag7 Ag40 85.86(2) . .
Ag19 Ag7 Ag49 105.28(2) . .
Ag19 Ag7 Ag62 153.56(3) . .
Ag20 Ag7 Ag49 99.41(2) . .
Ag31 Ag7 Ag8 107.36(2) . .
Ag31 Ag7 Ag10 116.35(3) . .
Ag31 Ag7 Ag15 89.31(2) . .
Ag31 Ag7 Ag19 60.02(2) . .
Ag31 Ag7 Ag20 151.64(3) . .
Ag31 Ag7 Ag40 59.47(2) . .
Ag31 Ag7 Ag49 60.13(2) . .
Ag31 Ag7 Ag62 94.44(2) . .
Ag40 Ag7 Ag20 109.84(2) . .
Ag40 Ag7 Ag49 98.79(2) . .
Ag57 Ag7 Ag8 78.81(2) . .
Ag57 Ag7 Ag10 113.74(3) . .
Ag57 Ag7 Ag15 155.05(3) . .
Ag57 Ag7 Ag17 65.77(2) . .
Ag57 Ag7 Ag19 123.54(3) . .
Ag57 Ag7 Ag20 57.480(19) . .
Ag57 Ag7 Ag31 113.59(2) . .
Ag57 Ag7 Ag40 143.51(3) . .
Ag57 Ag7 Ag49 55.792(19) . .
Ag57 Ag7 Ag62 70.72(2) . .
Ag62 Ag7 Ag8 147.79(3) . .
Ag62 Ag7 Ag10 64.84(2) . .
Ag62 Ag7 Ag15 119.27(3) . .
Ag62 Ag7 Ag20 57.38(2) . .
Ag62 Ag7 Ag40 74.15(2) . .
Ag62 Ag7 Ag49 62.19(2) . .
Ag1 Ag8 Ag5 77.63(2) . .
Ag1 Ag8 Ag7 156.91(2) . .
Ag1 Ag8 Ag9 109.64(2) . 4
Ag1 Ag8 Ag24 108.31(2) . .
Ag1 Ag8 Ag28 54.412(14) . .
Ag2 Ag8 Ag1 59.255(18) 4 .
Ag2 Ag8 Ag1 59.176(18) . .
Ag2 Ag8 Ag2 57.07(2) 4 .
Ag2 Ag8 Ag5 110.32(2) . .
Ag2 Ag8 Ag5 135.70(2) 4 .
Ag2 Ag8 Ag7 134.81(2) . .
Ag2 Ag8 Ag7 109.57(2) 4 .
Ag2 Ag8 Ag9 55.359(17) 4 4
Ag2 Ag8 Ag9 101.08(2) . 4
Ag2 Ag8 Ag24 58.869(18) 4 .
Ag2 Ag8 Ag24 58.859(18) . .
Ag2 Ag8 Ag28 101.44(2) 4 .
Ag2 Ag8 Ag28 55.664(17) . .
Ag5 Ag8 Ag7 106.49(2) . .
Ag5 Ag8 Ag9 146.18(2) . 4
Ag5 Ag8 Ag28 54.841(17) . .
Ag7 Ag8 Ag9 54.434(17) . 4
Ag7 Ag8 Ag28 146.31(2) . .
Ag17 Ag8 Ag1 135.64(2) . .
Ag17 Ag8 Ag2 121.66(2) . .
Ag17 Ag8 Ag2 164.10(3) . 4
Ag17 Ag8 Ag5 60.171(18) . .
Ag17 Ag8 Ag7 58.847(18) . .
Ag17 Ag8 Ag9 112.97(2) . 4
Ag17 Ag8 Ag19 64.009(19) . .
Ag17 Ag8 Ag24 106.05(2) . .
Ag17 Ag8 Ag28 88.06(2) . .
Ag19 Ag8 Ag1 106.73(2) . .
Ag19 Ag8 Ag2 121.77(2) . 4
Ag19 Ag8 Ag2 165.19(3) . .
Ag19 Ag8 Ag5 59.044(18) . .
Ag19 Ag8 Ag7 59.960(19) . .
Ag19 Ag8 Ag9 87.68(2) . 4
Ag19 Ag8 Ag24 134.98(3) . .
Ag19 Ag8 Ag28 113.59(2) . .
Ag22 Ag8 Ag1 65.769(16) . .
Ag22 Ag8 Ag2 110.12(2) . .
Ag22 Ag8 Ag2 59.351(18) . 4
Ag22 Ag8 Ag5 95.52(2) . .
Ag22 Ag8 Ag7 91.15(2) . .
Ag22 Ag8 Ag9 61.083(18) . 4
Ag22 Ag8 Ag17 127.49(3) . .
Ag22 Ag8 Ag19 63.651(19) . .
Ag22 Ag8 Ag24 107.41(2) . .
Ag22 Ag8 Ag28 116.45(2) . .
Ag22 Ag8 Ag52 168.67(3) . .
Ag24 Ag8 Ag5 156.80(2) . .
Ag24 Ag8 Ag7 77.10(2) . .
Ag24 Ag8 Ag9 54.314(17) . 4
Ag24 Ag8 Ag28 109.55(2) . .
Ag28 Ag8 Ag9 155.62(2) . 4
Ag52 Ag8 Ag1 107.53(2) . .
Ag52 Ag8 Ag2 109.53(2) . 4
Ag52 Ag8 Ag2 58.992(18) . .
Ag52 Ag8 Ag5 91.71(2) . .
Ag52 Ag8 Ag7 95.16(2) . .
Ag52 Ag8 Ag9 115.70(2) . 4
Ag52 Ag8 Ag17 63.788(19) . .
Ag52 Ag8 Ag19 127.68(2) . .
Ag52 Ag8 Ag24 65.096(19) . .
Ag52 Ag8 Ag28 61.389(18) . .
Ag2 Ag9 Ag3 57.596(18) . .
Ag2 Ag9 Ag7 119.40(2) . 4
Ag2 Ag9 Ag8 57.781(18) . 4
Ag2 Ag9 Ag10 177.04(3) . 4
Ag2 Ag9 Ag12 113.48(2) . .
Ag2 Ag9 Ag15 116.32(2) . 4
Ag2 Ag9 Ag20 119.71(2) . 4
Ag2 Ag9 Ag22 57.520(18) . 4
Ag2 Ag9 Ag23 114.67(2) . .
Ag2 Ag9 Ag26 55.265(18) . .
Ag3 Ag9 Ag8 108.38(2) . 4
Ag3 Ag9 Ag22 108.35(2) . 4
Ag3 Ag9 Ag26 60.274(18) . .
Ag7 Ag9 Ag3 146.77(3) 4 .
Ag7 Ag9 Ag8 61.891(19) 4 4
Ag7 Ag9 Ag12 117.27(2) 4 .
Ag7 Ag9 Ag15 65.49(2) 4 4
Ag7 Ag9 Ag20 65.68(2) 4 4
Ag7 Ag9 Ag22 91.39(2) 4 4
Ag7 Ag9 Ag23 116.80(2) 4 .
Ag7 Ag9 Ag26 149.79(3) 4 .
Ag10 Ag9 Ag3 120.31(2) 4 .
Ag10 Ag9 Ag7 63.53(2) 4 4
Ag10 Ag9 Ag8 125.10(2) 4 4
Ag10 Ag9 Ag12 63.92(2) 4 .
Ag10 Ag9 Ag15 64.12(2) 4 4
Ag10 Ag9 Ag20 61.32(2) 4 4
Ag10 Ag9 Ag22 123.06(2) 4 4
Ag10 Ag9 Ag23 63.11(2) 4 .
Ag10 Ag9 Ag26 122.12(2) 4 .
Ag12 Ag9 Ag3 89.91(2) . .
Ag12 Ag9 Ag8 142.80(3) . 4
Ag12 Ag9 Ag20 113.21(2) . 4
Ag12 Ag9 Ag22 89.98(2) . 4
Ag12 Ag9 Ag23 62.43(2) . .
Ag12 Ag9 Ag26 58.217(19) . .
Ag15 Ag9 Ag3 147.69(3) 4 .
Ag15 Ag9 Ag8 88.18(2) 4 4
Ag15 Ag9 Ag12 62.34(2) 4 .
Ag15 Ag9 Ag20 118.09(2) 4 4
Ag15 Ag9 Ag22 58.948(19) 4 4
Ag15 Ag9 Ag23 115.26(3) 4 .
Ag15 Ag9 Ag26 89.59(2) 4 .
Ag20 Ag9 Ag3 86.85(2) 4 .
Ag20 Ag9 Ag8 100.22(2) 4 4
Ag20 Ag9 Ag22 152.67(3) 4 4
Ag20 Ag9 Ag26 144.49(3) 4 .
Ag22 Ag9 Ag8 53.918(17) 4 4
Ag22 Ag9 Ag26 59.988(18) 4 .
Ag23 Ag9 Ag3 57.251(19) . .
Ag23 Ag9 Ag8 154.34(3) . 4
Ag23 Ag9 Ag20 60.507(19) . 4
Ag23 Ag9 Ag22 146.82(3) . 4
Ag23 Ag9 Ag26 88.53(2) . .
Ag24 Ag9 Ag2 62.128(19) 4 .
Ag24 Ag9 Ag3 64.777(19) 4 .
Ag24 Ag9 Ag7 84.37(2) 4 4
Ag24 Ag9 Ag8 60.402(19) 4 4
Ag24 Ag9 Ag10 119.41(3) 4 4
Ag24 Ag9 Ag12 152.91(3) 4 .
Ag24 Ag9 Ag15 144.69(3) 4 4
Ag24 Ag9 Ag20 58.774(19) 4 4
Ag24 Ag9 Ag22 106.48(2) 4 4
Ag24 Ag9 Ag23 94.07(2) 4 .
Ag24 Ag9 Ag26 111.45(2) 4 .
Ag26 Ag9 Ag8 102.60(2) . 4
Ag7 Ag10 Ag12 108.70(2) . 4
Ag7 Ag10 Ag15 61.694(19) . .
Ag7 Ag10 Ag23 109.44(2) . 4
Ag7 Ag10 Ag33 165.75(3) . .
Ag7 Ag10 Ag62 57.47(2) . .
Ag7 Ag10 Ag71 115.98(3) . .
Ag9 Ag10 Ag7 58.353(19) 4 .
Ag9 Ag10 Ag12 58.805(19) 4 4
Ag9 Ag10 Ag15 58.245(19) 4 .
Ag9 Ag10 Ag20 61.78(2) 4 .
Ag9 Ag10 Ag23 59.48(2) 4 4
Ag9 Ag10 Ag33 107.44(3) 4 .
Ag9 Ag10 Ag40 108.10(3) 4 .
Ag9 Ag10 Ag55 111.15(3) 4 .
Ag9 Ag10 Ag62 104.25(2) 4 .
Ag9 Ag10 Ag71 107.62(3) 4 .
Ag12 Ag10 Ag62 163.05(3) 4 .
Ag15 Ag10 Ag12 58.825(19) . 4
Ag15 Ag10 Ag33 111.29(3) . .
Ag15 Ag10 Ag62 114.46(2) . .
Ag20 Ag10 Ag7 64.08(2) . .
Ag20 Ag10 Ag12 109.50(2) . 4
Ag20 Ag10 Ag15 113.38(2) . .
Ag20 Ag10 Ag23 59.523(19) . 4
Ag20 Ag10 Ag33 111.76(3) . .
Ag20 Ag10 Ag62 57.04(2) . .
Ag20 Ag10 Ag71 168.24(3) . .
Ag23 Ag10 Ag12 59.61(2) 4 4
Ag23 Ag10 Ag15 107.61(2) 4 .
Ag23 Ag10 Ag33 59.39(2) 4 .
Ag23 Ag10 Ag62 113.16(3) 4 .
Ag33 Ag10 Ag12 58.77(2) . 4
Ag33 Ag10 Ag62 133.24(3) . .
Ag40 Ag10 Ag7 63.42(2) . .
Ag40 Ag10 Ag12 110.45(3) . 4
Ag40 Ag10 Ag15 59.09(2) . .
Ag40 Ag10 Ag20 121.32(3) . .
Ag40 Ag10 Ag23 166.49(3) . 4
Ag40 Ag10 Ag33 125.33(3) . .
Ag40 Ag10 Ag55 133.33(3) . .
Ag40 Ag10 Ag62 73.61(2) . .
Ag40 Ag10 Ag71 65.34(2) . .
Ag55 Ag10 Ag7 120.13(3) . .
Ag55 Ag10 Ag12 110.97(3) . 4
Ag55 Ag10 Ag15 167.55(3) . .
Ag55 Ag10 Ag20 61.39(2) . .
Ag55 Ag10 Ag23 59.94(2) . 4
Ag55 Ag10 Ag33 63.83(2) . .
Ag55 Ag10 Ag62 73.12(2) . .
Ag55 Ag10 Ag71 122.51(3) . .
Ag71 Ag10 Ag12 58.89(2) . 4
Ag71 Ag10 Ag15 60.25(2) . .
Ag71 Ag10 Ag23 111.53(3) . 4
Ag71 Ag10 Ag33 65.06(2) . .
Ag71 Ag10 Ag62 133.87(3) . .
Br76 Ag10 Ag7 132.78(4) . .
Br76 Ag10 Ag9 167.88(4) . 4
Br76 Ag10 Ag12 109.39(3) . 4
Br76 Ag10 Ag15 119.78(4) . .
Br76 Ag10 Ag20 124.86(4) . .
Br76 Ag10 Ag23 113.42(4) . 4
Br76 Ag10 Ag33 61.26(3) . .
Br76 Ag10 Ag40 77.76(3) . .
Br76 Ag10 Ag55 69.01(3) . .
Br76 Ag10 Ag62 87.50(3) . .
Br76 Ag10 Ag71 64.58(3) . .
Ag3 Ag11 Ag13 58.952(19) . .
Ag3 Ag11 Ag16 121.02(2) . .
Ag3 Ag11 Ag32 57.891(19) . .
Ag3 Ag11 Ag38 147.62(3) . .
Ag3 Ag11 Ag47 61.224(19) . .
Ag3 Ag11 Ag57 89.23(2) . .
Ag3 Ag11 Ag58 106.86(2) . .
Ag3 Ag11 Ag59 91.27(2) . .
Ag3 Ag11 Ag61 110.18(3) . .
Ag13 Ag11 Ag16 121.29(3) . .
Ag13 Ag11 Ag32 61.23(2) . .
Ag13 Ag11 Ag38 91.93(2) . .
Ag13 Ag11 Ag57 143.95(3) . .
Ag13 Ag11 Ag58 59.38(2) . .
Ag13 Ag11 Ag61 112.04(3) . .
Ag16 Ag11 Ag57 58.583(19) . .
Ag32 Ag11 Ag16 176.72(3) . .
Ag32 Ag11 Ag57 118.14(2) . .
Ag32 Ag11 Ag58 60.38(2) . .
Ag32 Ag11 Ag61 60.02(2) . .
Ag38 Ag11 Ag16 59.72(2) . .
Ag38 Ag11 Ag32 123.05(3) . .
Ag38 Ag11 Ag57 112.25(2) . .
Ag38 Ag11 Ag58 62.72(2) . .
Ag38 Ag11 Ag61 92.98(2) . .
Ag47 Ag11 Ag13 110.87(2) . .
Ag47 Ag11 Ag16 117.22(3) . .
Ag47 Ag11 Ag32 59.50(2) . .
Ag47 Ag11 Ag38 150.68(3) . .
Ag47 Ag11 Ag57 58.756(19) . .
Ag47 Ag11 Ag58 112.70(3) . .
Ag47 Ag11 Ag59 147.49(3) . .
Ag47 Ag11 Ag61 61.99(2) . .
Ag52 Ag11 Ag3 63.86(2) . .
Ag52 Ag11 Ag13 91.33(2) . .
Ag52 Ag11 Ag16 57.174(19) . .
Ag52 Ag11 Ag32 121.70(2) . .
Ag52 Ag11 Ag38 106.84(2) . .
Ag52 Ag11 Ag47 91.32(2) . .
Ag52 Ag11 Ag56 106.33(3) . .
Ag52 Ag11 Ag57 57.030(19) . .
Ag52 Ag11 Ag58 146.73(3) . .
Ag52 Ag11 Ag59 59.202(19) . .
Ag52 Ag11 Ag61 148.98(3) . .
Ag56 Ag11 Ag3 147.27(3) . .
Ag56 Ag11 Ag13 153.15(3) . .
Ag56 Ag11 Ag16 58.09(2) . .
Ag56 Ag11 Ag32 120.83(3) . .
Ag56 Ag11 Ag38 63.95(2) . .
Ag56 Ag11 Ag47 89.23(2) . .
Ag56 Ag11 Ag57 61.72(2) . .
Ag56 Ag11 Ag58 97.04(3) . .
Ag56 Ag11 Ag59 110.84(3) . .
Ag56 Ag11 Ag61 60.98(2) . .
Ag58 Ag11 Ag16 122.44(2) . .
Ag58 Ag11 Ag57 155.56(3) . .
Ag58 Ag11 Ag61 63.82(2) . .
Ag59 Ag11 Ag13 60.96(2) . .
Ag59 Ag11 Ag16 60.35(2) . .
Ag59 Ag11 Ag32 122.19(3) . .
Ag59 Ag11 Ag38 59.92(2) . .
Ag59 Ag11 Ag57 107.62(2) . .
Ag59 Ag11 Ag58 90.66(2) . .
Ag59 Ag11 Ag61 150.11(3) . .
Ag61 Ag11 Ag16 119.07(3) . .
Ag61 Ag11 Ag57 93.68(2) . .
Ag9 Ag12 Ag10 57.271(19) . 4
Ag9 Ag12 Ag13 90.19(2) . .
Ag9 Ag12 Ag15 58.348(19) . 4
Ag9 Ag12 Ag23 59.045(19) . .
Ag9 Ag12 Ag25 90.09(2) . .
Ag9 Ag12 Ag33 107.69(3) . 4
Ag9 Ag12 Ag45 145.97(3) . .
Ag9 Ag12 Ag54 120.46(3) . .
Ag9 Ag12 Ag69 146.04(3) . .
Ag9 Ag12 Ag71 107.21(2) . 4
Ag10 Ag12 Ag13 118.79(3) 4 .
Ag15 Ag12 Ag10 60.46(2) 4 4
Ag15 Ag12 Ag13 144.33(3) 4 .
Ag15 Ag12 Ag23 109.06(2) 4 .
Ag15 Ag12 Ag25 60.169(19) 4 .
Ag15 Ag12 Ag33 114.34(3) 4 4
Ag15 Ag12 Ag45 155.03(3) 4 .
Ag15 Ag12 Ag54 119.73(3) 4 .
Ag15 Ag12 Ag69 90.82(2) 4 .
Ag23 Ag12 Ag10 59.766(19) . 4
Ag23 Ag12 Ag13 59.032(19) . .
Ag23 Ag12 Ag25 144.27(3) . .
Ag23 Ag12 Ag69 154.37(3) . .
Ag25 Ag12 Ag10 120.61(2) . 4
Ag25 Ag12 Ag13 108.04(2) . .
Ag26 Ag12 Ag9 63.42(2) . .
Ag26 Ag12 Ag10 120.67(3) . 4
Ag26 Ag12 Ag13 58.262(19) . .
Ag26 Ag12 Ag15 90.29(2) . 4
Ag26 Ag12 Ag23 89.54(2) . .
Ag26 Ag12 Ag25 58.503(19) . .
Ag26 Ag12 Ag33 145.15(3) . 4
Ag26 Ag12 Ag45 106.36(2) . .
Ag26 Ag12 Ag54 57.044(19) . .
Ag26 Ag12 Ag69 106.86(3) . .
Ag26 Ag12 Ag71 147.86(3) . 4
Ag33 Ag12 Ag10 60.59(2) 4 4
Ag33 Ag12 Ag13 89.59(2) 4 .
Ag33 Ag12 Ag23 60.05(2) 4 .
Ag33 Ag12 Ag25 155.13(3) 4 .
Ag33 Ag12 Ag45 60.80(2) 4 .
Ag33 Ag12 Ag54 120.45(3) 4 .
Ag33 Ag12 Ag69 97.46(2) 4 .
Ag45 Ag12 Ag10 121.38(3) . 4
Ag45 Ag12 Ag13 59.58(2) . .
Ag45 Ag12 Ag23 89.94(2) . .
Ag45 Ag12 Ag25 112.77(3) . .
Ag45 Ag12 Ag69 66.87(2) . .
Ag54 Ag12 Ag10 177.49(3) . 4
Ag54 Ag12 Ag13 59.41(2) . .
Ag54 Ag12 Ag23 118.43(3) . .
Ag54 Ag12 Ag25 59.575(19) . .
Ag54 Ag12 Ag45 59.66(2) . .
Ag54 Ag12 Ag69 60.03(2) . .
Ag69 Ag12 Ag10 122.40(3) . 4
Ag69 Ag12 Ag13 112.88(2) . .
Ag69 Ag12 Ag25 59.91(2) . .
Ag71 Ag12 Ag10 59.92(2) 4 4
Ag71 Ag12 Ag13 153.28(3) 4 .
Ag71 Ag12 Ag15 61.17(2) 4 4
Ag71 Ag12 Ag23 112.57(3) 4 .
Ag71 Ag12 Ag25 92.40(2) 4 .
Ag71 Ag12 Ag33 66.14(2) 4 4
Ag71 Ag12 Ag45 97.06(2) 4 .
Ag71 Ag12 Ag54 122.52(3) 4 .
Ag71 Ag12 Ag69 62.50(2) 4 .
Ag3 Ag13 Ag11 58.841(19) . .
Ag3 Ag13 Ag12 89.56(2) . .
Ag3 Ag13 Ag23 57.911(19) . .
Ag3 Ag13 Ag32 57.260(19) . .
Ag3 Ag13 Ag45 145.14(3) . .
Ag3 Ag13 Ag46 146.21(3) . .
Ag3 Ag13 Ag51 106.93(3) . .
Ag3 Ag13 Ag54 120.60(3) . .
Ag3 Ag13 Ag58 107.68(3) . .
Ag3 Ag13 Ag59 90.23(2) . .
Ag11 Ag13 Ag12 143.73(3) . .
Ag11 Ag13 Ag32 59.49(2) . .
Ag11 Ag13 Ag45 155.45(3) . .
Ag11 Ag13 Ag46 90.37(2) . .
Ag11 Ag13 Ag54 119.06(3) . .
Ag11 Ag13 Ag59 59.353(19) . .
Ag12 Ag13 Ag32 120.32(2) . .
Ag23 Ag13 Ag11 108.49(2) . .
Ag23 Ag13 Ag12 59.90(2) . .
Ag23 Ag13 Ag32 60.44(2) . .
Ag23 Ag13 Ag45 90.44(2) . .
Ag23 Ag13 Ag46 155.22(3) . .
Ag23 Ag13 Ag54 119.47(3) . .
Ag23 Ag13 Ag59 143.89(3) . .
Ag26 Ag13 Ag3 63.51(2) . .
Ag26 Ag13 Ag11 89.62(2) . .
Ag26 Ag13 Ag12 58.210(19) . .
Ag26 Ag13 Ag23 90.03(2) . .
Ag26 Ag13 Ag32 120.76(3) . .
Ag26 Ag13 Ag45 106.31(3) . .
Ag26 Ag13 Ag46 106.45(3) . .
Ag26 Ag13 Ag51 147.50(3) . .
Ag26 Ag13 Ag54 57.087(19) . .
Ag26 Ag13 Ag58 145.82(3) . .
Ag26 Ag13 Ag59 58.165(19) . .
Ag45 Ag13 Ag12 59.56(2) . .
Ag45 Ag13 Ag32 122.39(3) . .
Ag45 Ag13 Ag46 67.50(2) . .
Ag45 Ag13 Ag59 113.26(3) . .
Ag46 Ag13 Ag12 113.17(3) . .
Ag46 Ag13 Ag32 121.33(3) . .
Ag46 Ag13 Ag59 59.83(2) . .
Ag51 Ag13 Ag11 112.57(3) . .
Ag51 Ag13 Ag12 92.26(2) . .
Ag51 Ag13 Ag23 61.16(2) . .
Ag51 Ag13 Ag32 59.89(2) . .
Ag51 Ag13 Ag45 62.54(2) . .
Ag51 Ag13 Ag46 97.20(2) . .
Ag51 Ag13 Ag54 122.24(3) . .
Ag51 Ag13 Ag59 153.73(3) . .
Ag54 Ag13 Ag12 59.58(2) . .
Ag54 Ag13 Ag32 177.73(3) . .
Ag54 Ag13 Ag45 59.71(2) . .
Ag54 Ag13 Ag46 59.84(2) . .
Ag54 Ag13 Ag59 59.72(2) . .
Ag58 Ag13 Ag11 60.51(2) . .
Ag58 Ag13 Ag12 154.99(3) . .
Ag58 Ag13 Ag23 113.85(3) . .
Ag58 Ag13 Ag32 60.16(2) . .
Ag58 Ag13 Ag45 97.95(2) . .
Ag58 Ag13 Ag46 61.19(2) . .
Ag58 Ag13 Ag51 65.79(2) . .
Ag58 Ag13 Ag54 121.03(3) . .
Ag58 Ag13 Ag59 90.38(2) . .
Ag59 Ag13 Ag12 107.96(2) . .
Ag59 Ag13 Ag32 118.84(3) . .
Ag1 Ag14 Ag19 97.45(2) . 4
Ag1 Ag14 Ag36 85.352(18) . .
Ag1 Ag14 Ag37 108.15(2) . 4
Ag1 Ag14 Ag50 137.03(2) . .
Ag5 Ag14 Ag1 78.913(18) 4 .
Ag5 Ag14 Ag6 123.57(2) 4 .
Ag5 Ag14 Ag6 65.268(19) 4 4
Ag5 Ag14 Ag19 57.537(18) 4 4
Ag5 Ag14 Ag29 70.83(2) 4 4
Ag5 Ag14 Ag36 155.29(3) 4 .
Ag5 Ag14 Ag37 55.311(18) 4 4
Ag5 Ag14 Ag39 113.37(2) 4 .
Ag5 Ag14 Ag50 143.83(3) 4 .
Ag5 Ag14 Ag64 112.96(2) 4 4
Ag6 Ag14 Ag1 56.302(17) . .
Ag6 Ag14 Ag1 56.765(17) 4 .
Ag6 Ag14 Ag6 62.05(2) 4 .
Ag6 Ag14 Ag19 148.61(3) . 4
Ag6 Ag14 Ag19 120.97(2) 4 4
Ag6 Ag14 Ag29 153.43(3) . 4
Ag6 Ag14 Ag29 116.31(2) 4 4
Ag6 Ag14 Ag36 58.823(18) . .
Ag6 Ag14 Ag36 120.57(2) 4 .
Ag6 Ag14 Ag37 54.825(18) 4 4
Ag6 Ag14 Ag37 105.07(2) . 4
Ag6 Ag14 Ag39 118.67(2) . .
Ag6 Ag14 Ag39 177.98(3) 4 .
Ag6 Ag14 Ag50 125.02(2) 4 .
Ag6 Ag14 Ag50 85.50(2) . .
Ag6 Ag14 Ag64 64.98(2) 4 4
Ag19 Ag14 Ag37 99.25(2) 4 4
Ag22 Ag14 Ag1 64.019(19) 4 .
Ag22 Ag14 Ag5 98.33(2) 4 4
Ag22 Ag14 Ag6 91.46(2) 4 .
Ag22 Ag14 Ag6 120.37(2) 4 4
Ag22 Ag14 Ag19 59.173(18) 4 4
Ag22 Ag14 Ag29 109.39(2) 4 4
Ag22 Ag14 Ag36 57.379(18) 4 .
Ag22 Ag14 Ag37 153.52(3) 4 4
Ag22 Ag14 Ag39 58.033(19) 4 .
Ag22 Ag14 Ag50 102.19(2) 4 .
Ag22 Ag14 Ag64 145.52(3) 4 4
Ag29 Ag14 Ag1 147.87(2) 4 .
Ag29 Ag14 Ag19 57.201(19) 4 4
Ag29 Ag14 Ag36 118.77(2) 4 .
Ag29 Ag14 Ag37 62.69(2) 4 4
Ag29 Ag14 Ag39 64.01(2) 4 .
Ag29 Ag14 Ag50 74.37(2) 4 .
Ag36 Ag14 Ag19 106.54(2) . 4
Ag36 Ag14 Ag37 149.10(2) . 4
Ag36 Ag14 Ag50 55.824(19) . .
Ag39 Ag14 Ag1 121.80(2) . .
Ag39 Ag14 Ag19 57.339(18) . 4
Ag39 Ag14 Ag36 59.969(18) . .
Ag39 Ag14 Ag37 125.89(2) . 4
Ag39 Ag14 Ag50 56.982(19) . .
Ag50 Ag14 Ag19 109.86(2) . 4
Ag50 Ag14 Ag37 99.65(2) . 4
Ag64 Ag14 Ag1 106.94(2) 4 .
Ag64 Ag14 Ag6 59.646(19) 4 .
Ag64 Ag14 Ag19 151.75(3) 4 4
Ag64 Ag14 Ag29 94.82(2) 4 4
Ag64 Ag14 Ag36 89.74(2) 4 .
Ag64 Ag14 Ag37 60.017(19) 4 4
Ag64 Ag14 Ag39 117.04(2) 4 .
Ag64 Ag14 Ag50 60.33(2) 4 .
Ag9 Ag15 Ag7 57.076(19) 4 .
Ag9 Ag15 Ag10 57.639(19) 4 .
Ag9 Ag15 Ag12 59.305(19) 4 4
Ag9 Ag15 Ag19 91.00(2) 4 .
Ag9 Ag15 Ag22 63.47(2) 4 .
Ag9 Ag15 Ag25 91.03(2) 4 4
Ag9 Ag15 Ag39 120.98(2) 4 4
Ag9 Ag15 Ag40 107.16(3) 4 .
Ag9 Ag15 Ag53 147.52(3) 4 .
Ag9 Ag15 Ag70 146.45(3) 4 .
Ag9 Ag15 Ag71 106.42(3) 4 .
Ag10 Ag15 Ag7 58.662(19) . .
Ag12 Ag15 Ag7 107.78(2) 4 .
Ag12 Ag15 Ag10 60.71(2) 4 .
Ag12 Ag15 Ag25 60.804(19) 4 4
Ag12 Ag15 Ag39 121.41(3) 4 4
Ag12 Ag15 Ag53 151.85(3) 4 .
Ag12 Ag15 Ag70 90.55(2) 4 .
Ag12 Ag15 Ag71 59.22(2) 4 .
Ag19 Ag15 Ag7 58.869(19) . .
Ag19 Ag15 Ag10 117.42(2) . .
Ag19 Ag15 Ag12 147.08(3) . 4
Ag19 Ag15 Ag25 110.30(2) . 4
Ag19 Ag15 Ag39 59.544(19) . 4
Ag19 Ag15 Ag53 60.54(2) . .
Ag19 Ag15 Ag70 112.53(3) . .
Ag19 Ag15 Ag71 151.91(3) . .
Ag22 Ag15 Ag7 89.24(2) . .
Ag22 Ag15 Ag10 121.10(3) . .
Ag22 Ag15 Ag12 90.82(2) . 4
Ag22 Ag15 Ag19 61.058(19) . .
Ag22 Ag15 Ag25 58.537(19) . 4
Ag22 Ag15 Ag39 57.550(19) . 4
Ag22 Ag15 Ag40 147.40(3) . .
Ag22 Ag15 Ag53 109.05(2) . .
Ag22 Ag15 Ag70 106.32(2) . .
Ag22 Ag15 Ag71 146.62(3) . .
Ag25 Ag15 Ag7 143.66(3) 4 .
Ag25 Ag15 Ag10 121.50(2) 4 .
Ag25 Ag15 Ag70 59.14(2) 4 .
Ag25 Ag15 Ag71 91.63(2) 4 .
Ag39 Ag15 Ag7 118.28(2) 4 .
Ag39 Ag15 Ag10 176.93(3) 4 .
Ag39 Ag15 Ag25 60.614(19) 4 4
Ag39 Ag15 Ag70 60.08(2) 4 .
Ag39 Ag15 Ag71 123.41(3) 4 .
Ag40 Ag15 Ag7 62.11(2) . .
Ag40 Ag15 Ag10 58.58(2) . .
Ag40 Ag15 Ag12 111.64(3) . 4
Ag40 Ag15 Ag19 89.31(2) . .
Ag40 Ag15 Ag25 153.25(3) . 4
Ag40 Ag15 Ag39 120.77(3) . 4
Ag40 Ag15 Ag53 60.81(2) . .
Ag40 Ag15 Ag70 97.10(2) . .
Ag40 Ag15 Ag71 64.82(2) . .
Ag53 Ag15 Ag7 92.64(2) . .
Ag53 Ag15 Ag10 119.39(3) . .
Ag53 Ag15 Ag25 112.44(3) . 4
Ag53 Ag15 Ag39 60.02(2) . 4
Ag53 Ag15 Ag70 65.25(2) . .
Ag53 Ag15 Ag71 95.46(2) . .
Ag70 Ag15 Ag7 155.96(3) . .
Ag70 Ag15 Ag10 122.73(3) . .
Ag70 Ag15 Ag71 63.34(2) . .
Ag71 Ag15 Ag7 112.50(2) . .
Ag71 Ag15 Ag10 59.38(2) . .
Ag11 Ag16 Ag49 113.80(2) . .
Ag17 Ag16 Ag11 113.36(2) . .
Ag17 Ag16 Ag18 59.808(19) . .
Ag17 Ag16 Ag34 112.25(3) . .
Ag17 Ag16 Ag38 168.68(3) . .
Ag17 Ag16 Ag49 57.444(19) . .
Ag17 Ag16 Ag57 64.036(19) . .
Ag17 Ag16 Ag59 110.00(2) . .
Ag17 Ag16 Ag60 61.05(2) . .
Ag18 Ag16 Ag11 107.60(2) . .
Ag18 Ag16 Ag34 59.73(2) . .
Ag18 Ag16 Ag38 112.64(3) . .
Ag18 Ag16 Ag49 113.98(2) . .
Ag18 Ag16 Ag57 109.56(2) . .
Ag18 Ag16 Ag59 59.858(19) . .
Ag34 Ag16 Ag11 111.33(3) . .
Ag34 Ag16 Ag38 66.27(2) . .
Ag34 Ag16 Ag49 133.63(3) . .
Ag34 Ag16 Ag57 166.12(3) . .
Ag34 Ag16 Ag59 58.98(2) . .
Ag38 Ag16 Ag11 59.23(2) . .
Ag38 Ag16 Ag49 132.28(3) . .
Ag38 Ag16 Ag57 114.48(3) . .
Ag38 Ag16 Ag59 59.19(2) . .
Ag52 Ag16 Ag11 57.984(19) . .
Ag52 Ag16 Ag17 62.136(19) . .
Ag52 Ag16 Ag18 59.656(19) . .
Ag52 Ag16 Ag34 107.80(3) . .
Ag52 Ag16 Ag38 107.10(3) . .
Ag52 Ag16 Ag49 104.53(2) . .
Ag52 Ag16 Ag56 106.96(3) . .
Ag52 Ag16 Ag57 58.380(19) . .
Ag52 Ag16 Ag59 58.839(19) . .
Ag52 Ag16 Ag60 111.46(3) . .
Ag56 Ag16 Ag11 58.03(2) . .
Ag56 Ag16 Ag17 121.15(3) . .
Ag56 Ag16 Ag18 165.42(3) . .
Ag56 Ag16 Ag34 125.19(3) . .
Ag56 Ag16 Ag38 63.73(2) . .
Ag56 Ag16 Ag49 73.43(2) . .
Ag56 Ag16 Ag57 62.87(2) . .
Ag56 Ag16 Ag59 109.33(3) . .
Ag56 Ag16 Ag60 133.91(3) . .
Ag57 Ag16 Ag11 61.596(19) . .
Ag57 Ag16 Ag49 57.138(19) . .
Ag57 Ag16 Ag59 108.71(2) . .
Ag59 Ag16 Ag11 58.681(19) . .
Ag59 Ag16 Ag49 163.36(3) . .
Ag60 Ag16 Ag11 167.96(3) . .
Ag60 Ag16 Ag18 60.39(2) . .
Ag60 Ag16 Ag34 64.60(2) . .
Ag60 Ag16 Ag38 124.28(3) . .
Ag60 Ag16 Ag49 73.12(2) . .
Ag60 Ag16 Ag57 119.59(3) . .
Ag60 Ag16 Ag59 111.85(3) . .
Br72 Ag16 Ag11 119.90(3) . .
Br72 Ag16 Ag17 124.11(4) . .
Br72 Ag16 Ag18 114.76(3) . .
Br72 Ag16 Ag34 62.71(3) . .
Br72 Ag16 Ag38 65.98(3) . .
Br72 Ag16 Ag49 85.68(3) . .
Br72 Ag16 Ag52 169.62(4) . .
Br72 Ag16 Ag56 77.45(3) . .
Br72 Ag16 Ag57 130.94(4) . .
Br72 Ag16 Ag59 110.96(3) . .
Br72 Ag16 Ag60 69.29(3) . .
Ag5 Ag17 Ag19 58.448(18) . .
Ag5 Ag17 Ag31 103.90(2) . .
Ag5 Ag17 Ag52 90.21(2) . .
Ag5 Ag17 Ag57 139.22(2) . .
Ag5 Ag17 Ag60 94.89(2) . .
Ag5 Ag17 Ag68 60.063(19) . .
Ag7 Ag17 Ag5 113.67(2) . .
Ag7 Ag17 Ag16 114.12(2) . .
Ag7 Ag17 Ag18 151.78(3) . .
Ag7 Ag17 Ag19 60.030(19) . .
Ag7 Ag17 Ag31 57.912(19) . .
Ag7 Ag17 Ag49 70.47(2) . .
Ag7 Ag17 Ag52 94.86(2) . .
Ag7 Ag17 Ag57 56.765(19) . .
Ag7 Ag17 Ag60 144.52(3) . .
Ag7 Ag17 Ag68 109.77(2) . .
Ag8 Ag17 Ag5 63.746(19) . .
Ag8 Ag17 Ag7 64.647(19) . .
Ag8 Ag17 Ag16 113.73(2) . .
Ag8 Ag17 Ag18 91.12(2) . .
Ag8 Ag17 Ag19 58.067(18) . .
Ag8 Ag17 Ag31 107.77(2) . .
Ag8 Ag17 Ag49 129.60(3) . .
Ag8 Ag17 Ag52 57.377(18) . .
Ag8 Ag17 Ag57 78.32(2) . .
Ag8 Ag17 Ag60 150.75(3) . .
Ag8 Ag17 Ag68 113.31(2) . .
Ag16 Ag17 Ag5 123.07(2) . .
Ag16 Ag17 Ag18 60.850(19) . .
Ag16 Ag17 Ag19 170.97(3) . .
Ag16 Ag17 Ag31 127.06(2) . .
Ag16 Ag17 Ag49 65.70(2) . .
Ag16 Ag17 Ag52 56.853(18) . .
Ag16 Ag17 Ag57 58.793(19) . .
Ag16 Ag17 Ag60 59.70(2) . .
Ag16 Ag17 Ag68 125.50(2) . .
Ag18 Ag17 Ag5 62.339(19) . .
Ag18 Ag17 Ag19 120.47(2) . .
Ag18 Ag17 Ag31 149.17(3) . .
Ag18 Ag17 Ag49 122.63(3) . .
Ag18 Ag17 Ag52 58.341(19) . .
Ag18 Ag17 Ag57 106.33(2) . .
Ag18 Ag17 Ag60 60.288(19) . .
Ag18 Ag17 Ag68 92.53(2) . .
Ag19 Ag17 Ag31 57.143(18) . .
Ag19 Ag17 Ag57 113.66(2) . .
Ag49 Ag17 Ag5 162.32(3) . .
Ag49 Ag17 Ag19 115.66(3) . .
Ag49 Ag17 Ag31 62.79(2) . .
Ag49 Ag17 Ag52 106.82(2) . .
Ag49 Ag17 Ag57 58.06(2) . .
Ag49 Ag17 Ag60 76.14(2) . .
Ag49 Ag17 Ag68 102.25(2) . .
Ag52 Ag17 Ag19 115.35(2) . .
Ag52 Ag17 Ag31 152.47(3) . .
Ag52 Ag17 Ag57 55.158(18) . .
Ag52 Ag17 Ag60 106.11(2) . .
Ag52 Ag17 Ag68 146.85(3) . .
Ag57 Ag17 Ag31 101.33(2) . .
Ag60 Ag17 Ag19 129.21(3) . .
Ag60 Ag17 Ag31 96.25(2) . .
Ag60 Ag17 Ag57 113.65(2) . .
Ag68 Ag17 Ag19 63.429(19) . .
Ag68 Ag17 Ag31 57.91(2) . .
Ag68 Ag17 Ag57 157.96(3) . .
Ag68 Ag17 Ag60 65.80(2) . .
Ag4 Ag18 Ag5 58.928(18) . .
Ag4 Ag18 Ag65 58.954(19) . .
Ag16 Ag18 Ag4 177.12(3) . .
Ag16 Ag18 Ag5 118.20(2) . .
Ag16 Ag18 Ag59 60.54(2) . .
Ag16 Ag18 Ag60 59.29(2) . .
Ag16 Ag18 Ag65 123.48(2) . .
Ag17 Ag18 Ag4 117.78(2) . .
Ag17 Ag18 Ag5 58.968(18) . .
Ag17 Ag18 Ag16 59.343(19) . .
Ag17 Ag18 Ag34 112.25(2) . .
Ag17 Ag18 Ag35 147.58(3) . .
Ag17 Ag18 Ag59 110.18(2) . .
Ag17 Ag18 Ag60 60.516(19) . .
Ag17 Ag18 Ag65 151.67(3) . .
Ag28 Ag18 Ag4 57.918(19) . .
Ag28 Ag18 Ag5 57.618(18) . .
Ag28 Ag18 Ag16 121.15(2) . .
Ag28 Ag18 Ag17 91.44(2) . .
Ag28 Ag18 Ag34 146.57(3) . .
Ag28 Ag18 Ag35 59.449(19) . .
Ag28 Ag18 Ag48 107.20(2) . .
Ag28 Ag18 Ag52 63.955(19) . .
Ag28 Ag18 Ag59 91.10(2) . .
Ag28 Ag18 Ag60 148.26(3) . .
Ag28 Ag18 Ag65 106.23(2) . .
Ag34 Ag18 Ag4 122.24(2) . .
Ag34 Ag18 Ag5 155.23(3) . .
Ag34 Ag18 Ag16 60.20(2) . .
Ag34 Ag18 Ag59 59.356(19) . .
Ag34 Ag18 Ag60 64.37(2) . .
Ag34 Ag18 Ag65 63.29(2) . .
Ag35 Ag18 Ag4 60.910(19) . .
Ag35 Ag18 Ag5 108.37(2) . .
Ag35 Ag18 Ag16 121.35(3) . .
Ag35 Ag18 Ag34 90.39(2) . .
Ag35 Ag18 Ag59 60.814(19) . .
Ag35 Ag18 Ag60 151.21(3) . .
Ag35 Ag18 Ag65 59.071(19) . .
Ag48 Ag18 Ag4 58.81(2) . .
Ag48 Ag18 Ag5 61.27(2) . .
Ag48 Ag18 Ag16 120.17(3) . .
Ag48 Ag18 Ag17 88.43(2) . .
Ag48 Ag18 Ag34 97.07(2) . .
Ag48 Ag18 Ag35 112.38(3) . .
Ag48 Ag18 Ag59 153.80(3) . .
Ag48 Ag18 Ag60 61.00(2) . .
Ag48 Ag18 Ag65 65.50(2) . .
Ag52 Ag18 Ag4 121.86(2) . .
Ag52 Ag18 Ag5 89.84(2) . .
Ag52 Ag18 Ag16 57.234(19) . .
Ag52 Ag18 Ag17 61.130(19) . .
Ag52 Ag18 Ag34 106.24(2) . .
Ag52 Ag18 Ag35 91.12(2) . .
Ag52 Ag18 Ag48 146.80(3) . .
Ag52 Ag18 Ag59 58.336(19) . .
Ag52 Ag18 Ag60 108.47(2) . .
Ag52 Ag18 Ag65 146.72(3) . .
Ag59 Ag18 Ag4 121.71(2) . .
Ag59 Ag18 Ag5 144.15(2) . .
Ag59 Ag18 Ag65 91.81(2) . .
Ag60 Ag18 Ag4 119.80(3) . .
Ag60 Ag18 Ag5 92.98(2) . .
Ag60 Ag18 Ag59 111.49(2) . .
Ag60 Ag18 Ag65 95.41(2) . .
Ag65 Ag18 Ag5 112.23(2) . .
Ag5 Ag19 Ag7 113.57(2) . .
Ag5 Ag19 Ag14 56.847(18) . 4
Ag5 Ag19 Ag15 152.04(3) . .
Ag5 Ag19 Ag17 60.026(19) . .
Ag5 Ag19 Ag22 94.92(2) . .
Ag5 Ag19 Ag29 71.20(2) . .
Ag5 Ag19 Ag31 110.68(2) . .
Ag5 Ag19 Ag39 113.98(2) . 4
Ag5 Ag19 Ag53 144.37(3) . .
Ag5 Ag19 Ag68 58.611(19) . .
Ag7 Ag19 Ag14 138.90(2) . 4
Ag7 Ag19 Ag17 58.341(18) . .
Ag7 Ag19 Ag22 89.90(2) . .
Ag7 Ag19 Ag53 94.76(2) . .
Ag7 Ag19 Ag68 104.07(2) . .
Ag8 Ag19 Ag5 64.319(19) . .
Ag8 Ag19 Ag7 63.92(2) . .
Ag8 Ag19 Ag14 77.90(2) . 4
Ag8 Ag19 Ag15 91.73(2) . .
Ag8 Ag19 Ag17 57.924(18) . .
Ag8 Ag19 Ag22 57.260(18) . .
Ag8 Ag19 Ag29 129.96(3) . .
Ag8 Ag19 Ag31 113.71(2) . .
Ag8 Ag19 Ag39 113.81(2) . 4
Ag8 Ag19 Ag53 151.28(3) . .
Ag8 Ag19 Ag68 108.37(2) . .
Ag14 Ag19 Ag68 101.82(2) 4 .
Ag15 Ag19 Ag7 62.600(19) . .
Ag15 Ag19 Ag14 106.18(2) . 4
Ag15 Ag19 Ag17 120.65(2) . .
Ag15 Ag19 Ag22 58.417(18) . .
Ag15 Ag19 Ag31 91.56(2) . .
Ag15 Ag19 Ag53 60.32(2) . .
Ag15 Ag19 Ag68 148.40(3) . .
Ag17 Ag19 Ag14 113.62(2) . 4
Ag17 Ag19 Ag68 57.852(18) . .
Ag22 Ag19 Ag14 55.147(17) . 4
Ag22 Ag19 Ag17 115.06(2) . .
Ag22 Ag19 Ag53 106.79(2) . .
Ag22 Ag19 Ag68 153.18(3) . .
Ag29 Ag19 Ag7 162.11(3) . .
Ag29 Ag19 Ag14 58.693(19) . 4
Ag29 Ag19 Ag15 121.73(3) . .
Ag29 Ag19 Ag17 116.24(2) . .
Ag29 Ag19 Ag22 107.17(2) . .
Ag29 Ag19 Ag31 102.28(2) . .
Ag29 Ag19 Ag39 65.12(2) . 4
Ag29 Ag19 Ag53 75.49(2) . .
Ag29 Ag19 Ag68 62.71(2) . .
Ag31 Ag19 Ag7 59.82(2) . .
Ag31 Ag19 Ag14 158.84(3) . 4
Ag31 Ag19 Ag17 64.17(2) . .
Ag31 Ag19 Ag22 145.94(3) . .
Ag31 Ag19 Ag53 64.50(2) . .
Ag31 Ag19 Ag68 58.36(2) . .
Ag39 Ag19 Ag7 123.29(2) 4 .
Ag39 Ag19 Ag14 58.662(18) 4 4
Ag39 Ag19 Ag15 60.836(19) 4 .
Ag39 Ag19 Ag17 170.88(3) 4 .
Ag39 Ag19 Ag22 57.149(18) 4 .
Ag39 Ag19 Ag31 124.86(2) 4 .
Ag39 Ag19 Ag53 60.37(2) 4 .
Ag39 Ag19 Ag68 126.39(2) 4 .
Ag53 Ag19 Ag14 114.23(2) . 4
Ag53 Ag19 Ag17 128.66(2) . .
Ag53 Ag19 Ag68 94.92(2) . .
Ag7 Ag20 Ag66 101.48(2) . .
Ag9 Ag20 Ag7 55.035(18) 4 .
Ag9 Ag20 Ag44 147.05(3) 4 .
Ag9 Ag20 Ag47 115.27(2) 4 .
Ag9 Ag20 Ag55 105.48(2) 4 .
Ag9 Ag20 Ag66 152.15(3) 4 .
Ag10 Ag20 Ag7 58.267(19) . .
Ag10 Ag20 Ag9 56.905(19) . 4
Ag10 Ag20 Ag44 126.03(3) . .
Ag10 Ag20 Ag47 170.62(3) . .
Ag10 Ag20 Ag55 59.21(2) . .
Ag10 Ag20 Ag66 127.34(3) . .
Ag23 Ag20 Ag7 105.92(2) 4 .
Ag23 Ag20 Ag9 58.361(19) 4 4
Ag23 Ag20 Ag10 60.78(2) 4 .
Ag23 Ag20 Ag44 92.97(2) 4 .
Ag23 Ag20 Ag47 121.13(2) 4 .
Ag23 Ag20 Ag55 59.63(2) 4 .
Ag23 Ag20 Ag66 149.46(3) 4 .
Ag24 Ag20 Ag7 78.10(2) . .
Ag24 Ag20 Ag9 57.422(19) . 4
Ag24 Ag20 Ag10 113.71(2) . .
Ag24 Ag20 Ag23 91.83(2) . 4
Ag24 Ag20 Ag27 64.17(2) . 4
Ag24 Ag20 Ag44 113.32(3) . .
Ag24 Ag20 Ag47 57.954(19) . .
Ag24 Ag20 Ag55 150.95(3) . .
Ag24 Ag20 Ag57 63.93(2) . .
Ag24 Ag20 Ag62 129.38(3) . .
Ag24 Ag20 Ag66 106.94(2) . .
Ag27 Ag20 Ag7 139.40(3) 4 .
Ag27 Ag20 Ag9 90.48(2) 4 4
Ag27 Ag20 Ag10 123.70(3) 4 .
Ag27 Ag20 Ag23 63.06(2) 4 4
Ag27 Ag20 Ag44 59.87(2) 4 .
Ag27 Ag20 Ag47 58.416(19) 4 .
Ag27 Ag20 Ag55 95.27(2) 4 .
Ag27 Ag20 Ag66 103.28(2) 4 .
Ag44 Ag20 Ag7 157.89(3) . .
Ag44 Ag20 Ag47 63.32(2) . .
Ag44 Ag20 Ag55 66.82(2) . .
Ag44 Ag20 Ag66 57.74(2) . .
Ag47 Ag20 Ag7 113.61(2) . .
Ag47 Ag20 Ag66 56.505(19) . .
Ag55 Ag20 Ag7 112.89(2) . .
Ag55 Ag20 Ag47 130.12(3) . .
Ag55 Ag20 Ag66 97.34(2) . .
Ag57 Ag20 Ag7 56.699(19) . .
Ag57 Ag20 Ag9 94.43(2) . 4
Ag57 Ag20 Ag10 113.57(2) . .
Ag57 Ag20 Ag23 151.52(3) . 4
Ag57 Ag20 Ag27 113.46(3) . 4
Ag57 Ag20 Ag44 109.79(3) . .
Ag57 Ag20 Ag47 59.905(19) . .
Ag57 Ag20 Ag55 144.92(3) . .
Ag57 Ag20 Ag62 70.77(2) . .
Ag57 Ag20 Ag66 57.954(19) . .
Ag62 Ag20 Ag7 58.26(2) . .
Ag62 Ag20 Ag9 106.97(2) . 4
Ag62 Ag20 Ag10 65.43(2) . .
Ag62 Ag20 Ag23 122.11(3) . 4
Ag62 Ag20 Ag27 161.92(3) . 4
Ag62 Ag20 Ag44 102.05(2) . .
Ag62 Ag20 Ag47 115.50(3) . .
Ag62 Ag20 Ag55 75.85(2) . .
Ag62 Ag20 Ag66 63.14(2) . .
Ag4 Ag21 Ag30 118.98(3) . .
Ag4 Ag21 Ag41 57.328(19) . .
Ag4 Ag21 Ag65 56.575(19) . .
Ag30 Ag21 Ag41 88.91(2) . .
Ag30 Ag21 Ag65 145.34(3) . .
Ag35 Ag21 Ag4 60.792(19) . .
Ag35 Ag21 Ag30 90.09(2) . .
Ag35 Ag21 Ag36 60.017(19) . .
Ag35 Ag21 Ag41 107.27(2) . .
Ag35 Ag21 Ag63 60.35(2) . .
Ag35 Ag21 Ag65 56.784(19) . .
Ag35 Ag21 Br73 106.23(3) . .
Ag36 Ag21 Ag4 59.847(19) . .
Ag36 Ag21 Ag30 59.162(19) . .
Ag36 Ag21 Ag41 58.181(19) . .
Ag36 Ag21 Ag63 89.67(2) . .
Ag36 Ag21 Ag65 104.93(2) . .
Ag41 Ag21 Ag65 109.13(2) . .
Ag63 Ag21 Ag4 121.13(3) . .
Ag63 Ag21 Ag30 60.20(2) . .
Ag63 Ag21 Ag41 144.86(3) . .
Ag63 Ag21 Ag65 91.50(2) . .
Br73 Ag21 Ag4 55.76(3) . .
Br73 Ag21 Ag30 152.17(3) . .
Br73 Ag21 Ag36 109.49(3) . .
Br73 Ag21 Ag41 65.00(3) . .
Br73 Ag21 Ag63 147.60(3) . .
Br73 Ag21 Ag65 58.98(3) . .
S84 Ag21 Ag4 110.20(5) . .
S84 Ag21 Ag30 53.85(5) . .
S84 Ag21 Ag35 134.99(5) . .
S84 Ag21 Ag36 77.15(5) . .
S84 Ag21 Ag41 53.50(5) . .
S84 Ag21 Ag63 109.62(5) . .
S84 Ag21 Ag65 158.85(5) . .
S84 Ag21 Br73 100.21(5) . .
S84 Ag21 S91 140.68(7) . .
S91 Ag21 Ag4 108.32(5) . .
S91 Ag21 Ag30 111.73(5) . .
S91 Ag21 Ag35 72.61(5) . .
S91 Ag21 Ag36 130.87(5) . .
S91 Ag21 Ag41 159.30(5) . .
S91 Ag21 Ag63 53.81(5) . .
S91 Ag21 Ag65 52.72(5) . .
S91 Ag21 Br73 94.84(6) . .
Ag2 Ag22 Ag1 58.009(19) 4 .
Ag2 Ag22 Ag9 57.257(18) 4 4
Ag2 Ag22 Ag14 119.19(2) 4 4
Ag2 Ag22 Ag15 114.70(2) 4 .
Ag2 Ag22 Ag19 119.80(2) 4 .
Ag2 Ag22 Ag25 113.61(2) 4 4
Ag2 Ag22 Ag26 55.216(18) 4 4
Ag2 Ag22 Ag28 57.453(18) 4 4
Ag2 Ag22 Ag36 116.00(2) 4 4
Ag2 Ag22 Ag39 177.04(3) 4 4
Ag8 Ag22 Ag1 59.960(17) . .
Ag8 Ag22 Ag2 61.895(19) . 4
Ag8 Ag22 Ag9 64.998(19) . 4
Ag8 Ag22 Ag14 84.33(2) . 4
Ag8 Ag22 Ag15 94.25(2) . .
Ag8 Ag22 Ag19 59.090(19) . .
Ag8 Ag22 Ag25 153.23(3) . 4
Ag8 Ag22 Ag26 111.37(2) . 4
Ag8 Ag22 Ag28 105.85(2) . 4
Ag8 Ag22 Ag36 144.38(3) . 4
Ag8 Ag22 Ag39 119.53(2) . 4
Ag9 Ag22 Ag1 108.29(2) 4 .
Ag9 Ag22 Ag26 60.065(18) 4 4
Ag9 Ag22 Ag28 108.07(2) 4 4
Ag14 Ag22 Ag1 61.42(2) 4 .
Ag14 Ag22 Ag9 147.12(3) 4 4
Ag14 Ag22 Ag15 116.95(2) 4 .
Ag14 Ag22 Ag19 65.681(19) 4 .
Ag14 Ag22 Ag25 117.21(2) 4 4
Ag14 Ag22 Ag26 149.41(3) 4 4
Ag14 Ag22 Ag28 90.86(2) 4 4
Ag14 Ag22 Ag36 65.49(2) 4 4
Ag15 Ag22 Ag1 154.03(2) . .
Ag15 Ag22 Ag9 57.582(19) . 4
Ag15 Ag22 Ag19 60.525(19) . .
Ag15 Ag22 Ag26 88.84(2) . 4
Ag15 Ag22 Ag28 147.37(3) . 4
Ag19 Ag22 Ag1 99.795(19) . .
Ag19 Ag22 Ag9 87.45(2) . 4
Ag19 Ag22 Ag26 144.88(2) . 4
Ag19 Ag22 Ag28 152.10(2) . 4
Ag25 Ag22 Ag1 143.01(2) 4 .
Ag25 Ag22 Ag9 90.00(2) 4 4
Ag25 Ag22 Ag15 62.60(2) 4 .
Ag25 Ag22 Ag19 113.22(2) 4 .
Ag25 Ag22 Ag26 58.392(19) 4 4
Ag25 Ag22 Ag28 90.38(2) 4 4
Ag26 Ag22 Ag1 102.77(2) 4 .
Ag26 Ag22 Ag28 60.142(18) 4 4
Ag28 Ag22 Ag1 53.800(13) 4 .
Ag36 Ag22 Ag1 88.01(2) 4 .
Ag36 Ag22 Ag9 147.38(3) 4 4
Ag36 Ag22 Ag15 115.62(2) 4 .
Ag36 Ag22 Ag19 118.19(2) 4 .
Ag36 Ag22 Ag25 62.36(2) 4 4
Ag36 Ag22 Ag26 89.30(2) 4 4
Ag36 Ag22 Ag28 58.722(18) 4 4
Ag39 Ag22 Ag1 124.91(3) 4 .
Ag39 Ag22 Ag9 120.53(2) 4 4
Ag39 Ag22 Ag14 63.76(2) 4 4
Ag39 Ag22 Ag15 62.99(2) 4 .
Ag39 Ag22 Ag19 61.110(19) 4 .
Ag39 Ag22 Ag25 63.87(2) 4 4
Ag39 Ag22 Ag26 122.24(2) 4 4
Ag39 Ag22 Ag28 123.30(2) 4 4
Ag39 Ag22 Ag36 64.59(2) 4 4
Ag3 Ag23 Ag9 63.51(2) . .
Ag3 Ag23 Ag10 120.86(3) . 4
Ag3 Ag23 Ag12 91.25(2) . .
Ag3 Ag23 Ag13 59.61(2) . .
Ag3 Ag23 Ag20 90.63(2) . 4
Ag3 Ag23 Ag27 57.171(19) . .
Ag3 Ag23 Ag32 57.94(2) . .
Ag3 Ag23 Ag33 146.84(3) . 4
Ag3 Ag23 Ag43 107.49(3) . .
Ag3 Ag23 Ag51 106.77(2) . .
Ag3 Ag23 Ag55 148.27(3) . 4
Ag9 Ag23 Ag10 57.408(19) . 4
Ag9 Ag23 Ag12 58.526(19) . .
Ag9 Ag23 Ag13 91.12(2) . .
Ag9 Ag23 Ag20 61.135(19) . 4
Ag9 Ag23 Ag27 89.36(2) . .
Ag9 Ag23 Ag32 121.44(3) . .
Ag9 Ag23 Ag33 106.85(3) . 4
Ag9 Ag23 Ag43 146.91(3) . .
Ag9 Ag23 Ag51 146.91(3) . .
Ag9 Ag23 Ag55 108.91(2) . 4
Ag10 Ag23 Ag27 117.97(2) 4 .
Ag10 Ag23 Ag32 176.57(3) 4 .
Ag10 Ag23 Ag51 123.48(3) 4 .
Ag12 Ag23 Ag10 60.62(2) . 4
Ag12 Ag23 Ag27 143.90(3) . .
Ag12 Ag23 Ag32 122.01(2) . .
Ag12 Ag23 Ag51 91.85(2) . .
Ag13 Ag23 Ag10 121.69(3) . 4
Ag13 Ag23 Ag12 61.07(2) . .
Ag13 Ag23 Ag27 108.02(2) . .
Ag13 Ag23 Ag32 60.96(2) . .
Ag13 Ag23 Ag33 90.47(2) . 4
Ag13 Ag23 Ag51 59.28(2) . .
Ag13 Ag23 Ag55 150.97(3) . 4
Ag20 Ag23 Ag10 59.70(2) 4 4
Ag20 Ag23 Ag12 110.49(2) 4 .
Ag20 Ag23 Ag13 147.21(3) 4 .
Ag20 Ag23 Ag27 58.388(19) 4 .
Ag20 Ag23 Ag32 116.87(3) 4 .
Ag20 Ag23 Ag33 113.07(3) 4 4
Ag20 Ag23 Ag51 151.56(3) 4 .
Ag20 Ag23 Ag55 61.26(2) 4 4
Ag32 Ag23 Ag27 58.601(19) . .
Ag33 Ag23 Ag10 60.71(2) 4 4
Ag33 Ag23 Ag12 59.53(2) 4 .
Ag33 Ag23 Ag27 155.36(3) 4 .
Ag33 Ag23 Ag32 122.24(3) 4 .
Ag33 Ag23 Ag51 62.78(2) 4 .
Ag43 Ag23 Ag10 119.98(3) . 4
Ag43 Ag23 Ag12 153.47(3) . .
Ag43 Ag23 Ag13 112.22(3) . .
Ag43 Ag23 Ag20 88.43(2) . 4
Ag43 Ag23 Ag27 61.87(2) . .
Ag43 Ag23 Ag32 58.89(2) . .
Ag43 Ag23 Ag33 96.47(3) . 4
Ag43 Ag23 Ag51 65.20(2) . .
Ag43 Ag23 Ag55 60.73(2) . 4
Ag51 Ag23 Ag27 112.47(2) . .
Ag51 Ag23 Ag32 59.46(2) . .
Ag55 Ag23 Ag10 59.40(2) 4 4
Ag55 Ag23 Ag12 111.38(3) 4 .
Ag55 Ag23 Ag27 93.41(2) 4 .
Ag55 Ag23 Ag32 119.62(3) 4 .
Ag55 Ag23 Ag33 64.13(2) 4 4
Ag55 Ag23 Ag51 94.83(2) 4 .
Ag2 Ag24 Ag2 56.91(2) 4 .
Ag2 Ag24 Ag3 55.567(17) 4 4
Ag2 Ag24 Ag3 101.26(2) . 4
Ag2 Ag24 Ag8 58.556(18) 4 .
Ag2 Ag24 Ag8 58.689(18) . .
Ag2 Ag24 Ag24 58.907(17) . 4
Ag2 Ag24 Ag24 59.008(17) 4 4
Ag2 Ag24 Ag27 135.28(2) . 4
Ag2 Ag24 Ag27 109.99(2) 4 4
Ag2 Ag24 Ag52 55.341(17) . .
Ag2 Ag24 Ag52 100.92(2) 4 .
Ag2 Ag24 Ag57 135.13(3) 4 .
Ag2 Ag24 Ag57 110.02(2) . .
Ag3 Ag24 Ag2 109.61(2) . 4
Ag3 Ag24 Ag2 59.095(19) . .
Ag3 Ag24 Ag3 116.14(2) . 4
Ag3 Ag24 Ag8 107.35(2) . .
Ag3 Ag24 Ag20 127.93(3) . .
Ag3 Ag24 Ag24 65.24(2) . 4
Ag3 Ag24 Ag27 95.46(2) . 4
Ag3 Ag24 Ag47 63.60(2) . .
Ag3 Ag24 Ag52 61.283(19) . .
Ag3 Ag24 Ag52 155.39(2) 4 .
Ag3 Ag24 Ag57 91.66(2) . .
Ag8 Ag24 Ag3 109.17(2) . 4
Ag8 Ag24 Ag27 156.77(3) . 4
Ag8 Ag24 Ag52 54.386(17) . .
Ag8 Ag24 Ag57 77.75(2) . .
Ag9 Ag24 Ag2 109.52(2) 4 .
Ag9 Ag24 Ag2 58.964(19) 4 4
Ag9 Ag24 Ag3 168.27(3) 4 .
Ag9 Ag24 Ag3 61.002(19) 4 4
Ag9 Ag24 Ag8 65.283(19) 4 .
Ag9 Ag24 Ag20 63.80(2) 4 .
Ag9 Ag24 Ag24 107.33(3) 4 4
Ag9 Ag24 Ag27 91.49(2) 4 4
Ag9 Ag24 Ag47 128.11(3) 4 .
Ag9 Ag24 Ag52 115.95(2) 4 .
Ag9 Ag24 Ag57 95.42(2) 4 .
Ag20 Ag24 Ag2 121.53(2) . 4
Ag20 Ag24 Ag2 164.91(3) . .
Ag20 Ag24 Ag3 87.39(2) . 4
Ag20 Ag24 Ag8 106.89(2) . .
Ag20 Ag24 Ag24 135.08(2) . 4
Ag20 Ag24 Ag27 59.754(19) . 4
Ag20 Ag24 Ag47 64.45(2) . .
Ag20 Ag24 Ag52 113.87(2) . .
Ag20 Ag24 Ag57 59.303(19) . .
Ag24 Ag24 Ag3 54.60(2) 4 4
Ag24 Ag24 Ag8 107.775(15) 4 .
Ag24 Ag24 Ag27 77.495(17) 4 4
Ag24 Ag24 Ag52 109.32(3) 4 .
Ag24 Ag24 Ag57 156.89(3) 4 .
Ag27 Ag24 Ag3 54.642(18) 4 4
Ag27 Ag24 Ag52 146.52(2) 4 .
Ag47 Ag24 Ag2 121.56(3) . .
Ag47 Ag24 Ag2 164.40(3) . 4
Ag47 Ag24 Ag3 113.24(2) . 4
Ag47 Ag24 Ag8 135.92(3) . .
Ag47 Ag24 Ag24 106.10(2) . 4
Ag47 Ag24 Ag27 58.927(19) . 4
Ag47 Ag24 Ag52 88.14(2) . .
Ag47 Ag24 Ag57 60.426(19) . .
Ag57 Ag24 Ag3 146.08(2) . 4
Ag57 Ag24 Ag27 106.53(2) . 4
Ag57 Ag24 Ag52 54.881(18) . .
Ag12 Ag25 Ag35 107.94(2) . .
Ag12 Ag25 Ag39 118.57(2) . .
Ag15 Ag25 Ag12 59.025(19) 4 .
Ag15 Ag25 Ag35 143.66(3) 4 .
Ag15 Ag25 Ag39 59.552(19) 4 .
Ag15 Ag25 Ag69 89.96(2) 4 .
Ag22 Ag25 Ag12 89.94(2) 4 .
Ag22 Ag25 Ag15 58.855(19) 4 4
Ag22 Ag25 Ag26 63.217(19) 4 .
Ag22 Ag25 Ag30 107.22(2) 4 .
Ag22 Ag25 Ag35 89.58(2) 4 .
Ag22 Ag25 Ag36 58.231(19) 4 .
Ag22 Ag25 Ag39 57.279(18) 4 .
Ag22 Ag25 Ag54 120.20(3) 4 .
Ag22 Ag25 Ag63 145.66(3) 4 .
Ag22 Ag25 Ag69 145.74(3) 4 .
Ag22 Ag25 Ag70 107.64(2) 4 4
Ag26 Ag25 Ag12 58.233(19) . .
Ag26 Ag25 Ag15 89.43(2) . 4
Ag26 Ag25 Ag30 147.13(3) . .
Ag26 Ag25 Ag35 58.162(19) . .
Ag26 Ag25 Ag36 89.71(2) . .
Ag26 Ag25 Ag39 120.48(2) . .
Ag26 Ag25 Ag54 56.980(19) . .
Ag26 Ag25 Ag63 106.67(2) . .
Ag26 Ag25 Ag69 106.40(2) . .
Ag26 Ag25 Ag70 145.73(3) . 4
Ag30 Ag25 Ag12 153.99(3) . .
Ag30 Ag25 Ag15 113.14(2) . 4
Ag30 Ag25 Ag35 91.96(2) . .
Ag30 Ag25 Ag36 61.13(2) . .
Ag30 Ag25 Ag39 60.35(2) . .
Ag30 Ag25 Ag54 122.22(3) . .
Ag30 Ag25 Ag63 62.22(2) . .
Ag30 Ag25 Ag69 97.55(2) . .
Ag30 Ag25 Ag70 66.23(2) . 4
Ag36 Ag25 Ag12 143.77(3) . .
Ag36 Ag25 Ag15 108.97(2) . 4
Ag36 Ag25 Ag35 59.593(19) . .
Ag36 Ag25 Ag39 60.875(19) . .
Ag36 Ag25 Ag54 119.12(2) . .
Ag36 Ag25 Ag63 90.56(2) . .
Ag36 Ag25 Ag69 155.46(3) . .
Ag39 Ag25 Ag35 120.44(2) . .
Ag54 Ag25 Ag12 59.629(19) . .
Ag54 Ag25 Ag15 118.64(3) . 4
Ag54 Ag25 Ag35 59.539(19) . .
Ag54 Ag25 Ag39 177.29(3) . .
Ag54 Ag25 Ag63 60.00(2) . .
Ag54 Ag25 Ag69 59.94(2) . .
Ag63 Ag25 Ag12 113.19(2) . .
Ag63 Ag25 Ag15 154.96(3) . 4
Ag63 Ag25 Ag35 59.997(19) . .
Ag63 Ag25 Ag39 122.56(3) . .
Ag63 Ag25 Ag69 67.41(2) . .
Ag69 Ag25 Ag12 59.60(2) . .
Ag69 Ag25 Ag35 113.27(2) . .
Ag69 Ag25 Ag39 121.35(3) . .
Ag70 Ag25 Ag12 90.29(2) 4 .
Ag70 Ag25 Ag15 60.47(2) 4 4
Ag70 Ag25 Ag35 155.14(3) 4 .
Ag70 Ag25 Ag36 114.20(3) 4 .
Ag70 Ag25 Ag39 60.16(2) 4 .
Ag70 Ag25 Ag54 121.17(3) 4 .
Ag70 Ag25 Ag63 97.68(2) 4 .
Ag70 Ag25 Ag69 61.23(2) 4 .
Ag2 Ag26 Ag3 58.225(19) . .
Ag2 Ag26 Ag9 58.135(18) . .
Ag2 Ag26 Ag12 116.50(2) . .
Ag2 Ag26 Ag13 116.61(3) . .
Ag2 Ag26 Ag22 58.353(18) . 4
Ag2 Ag26 Ag25 116.75(2) . .
Ag2 Ag26 Ag28 58.335(18) . .
Ag2 Ag26 Ag35 116.64(2) . .
Ag2 Ag26 Ag52 58.102(18) . .
Ag2 Ag26 Ag54 179.92(3) . .
Ag2 Ag26 Ag59 116.41(3) . .
Ag3 Ag26 Ag28 108.12(2) . .
Ag9 Ag26 Ag3 59.716(18) . .
Ag9 Ag26 Ag28 107.91(2) . .
Ag9 Ag26 Ag52 107.65(2) . .
Ag12 Ag26 Ag3 89.66(2) . .
Ag12 Ag26 Ag9 58.366(19) . .
Ag12 Ag26 Ag13 63.53(2) . .
Ag12 Ag26 Ag22 90.05(2) . 4
Ag12 Ag26 Ag25 63.26(2) . .
Ag12 Ag26 Ag28 148.41(3) . .
Ag12 Ag26 Ag35 116.52(2) . .
Ag12 Ag26 Ag52 147.97(3) . .
Ag13 Ag26 Ag3 58.383(19) . .
Ag13 Ag26 Ag9 90.31(2) . .
Ag13 Ag26 Ag22 148.52(3) . 4
Ag13 Ag26 Ag25 116.36(2) . .
Ag13 Ag26 Ag28 148.06(3) . .
Ag13 Ag26 Ag52 89.80(2) . .
Ag22 Ag26 Ag3 107.88(2) 4 .
Ag22 Ag26 Ag9 59.954(18) 4 .
Ag22 Ag26 Ag28 60.047(18) 4 .
Ag22 Ag26 Ag52 107.99(2) 4 .
Ag25 Ag26 Ag3 147.81(3) . .
Ag25 Ag26 Ag9 89.93(2) . .
Ag25 Ag26 Ag22 58.394(18) . 4
Ag25 Ag26 Ag28 90.32(2) . .
Ag25 Ag26 Ag52 148.77(3) . .
Ag35 Ag26 Ag3 148.76(3) . .
Ag35 Ag26 Ag9 148.08(3) . .
Ag35 Ag26 Ag13 116.46(2) . .
Ag35 Ag26 Ag22 89.83(2) . 4
Ag35 Ag26 Ag25 63.43(2) . .
Ag35 Ag26 Ag28 58.303(18) . .
Ag35 Ag26 Ag52 90.44(2) . .
Ag52 Ag26 Ag3 60.004(18) . .
Ag52 Ag26 Ag28 60.091(18) . .
Ag54 Ag26 Ag3 121.69(3) . .
Ag54 Ag26 Ag9 121.82(2) . .
Ag54 Ag26 Ag12 63.46(2) . .
Ag54 Ag26 Ag13 63.31(2) . .
Ag54 Ag26 Ag22 121.70(3) . 4
Ag54 Ag26 Ag25 63.31(2) . .
Ag54 Ag26 Ag28 121.74(2) . .
Ag54 Ag26 Ag35 63.44(2) . .
Ag54 Ag26 Ag52 121.89(2) . .
Ag54 Ag26 Ag59 63.58(2) . .
Ag59 Ag26 Ag3 90.26(2) . .
Ag59 Ag26 Ag9 148.39(3) . .
Ag59 Ag26 Ag12 116.74(2) . .
Ag59 Ag26 Ag13 63.38(2) . .
Ag59 Ag26 Ag22 148.10(3) . 4
Ag59 Ag26 Ag25 116.63(2) . .
Ag59 Ag26 Ag28 89.76(2) . .
Ag59 Ag26 Ag35 63.53(2) . .
Ag59 Ag26 Ag52 58.309(19) . .
Ag3 Ag27 Ag20 90.52(2) . 4
Ag3 Ag27 Ag23 56.823(19) . .
Ag3 Ag27 Ag24 63.398(19) . 4
Ag3 Ag27 Ag27 98.53(2) . 4
Ag3 Ag27 Ag32 58.174(19) . .
Ag3 Ag27 Ag43 102.51(2) . .
Ag3 Ag27 Ag44 145.85(3) . 4
Ag3 Ag27 Ag47 119.64(3) . 4
Ag3 Ag27 Ag47 59.600(19) . .
Ag3 Ag27 Ag67 153.92(3) . 4
Ag3 Ag27 Ag67 110.26(3) . .
Ag20 Ag27 Ag23 58.555(19) 4 .
Ag20 Ag27 Ag24 56.080(18) 4 4
Ag20 Ag27 Ag32 117.95(3) 4 .
Ag20 Ag27 Ag43 85.20(2) 4 .
Ag20 Ag27 Ag44 60.57(2) 4 4
Ag20 Ag27 Ag47 148.15(3) 4 .
Ag20 Ag27 Ag67 104.85(2) 4 4
Ag20 Ag27 Ag67 153.24(3) 4 .
Ag23 Ag27 Ag47 106.32(2) . .
Ag23 Ag27 Ag67 149.23(3) . 4
Ag24 Ag27 Ag23 84.91(2) 4 .
Ag24 Ag27 Ag43 136.68(3) 4 .
Ag24 Ag27 Ag47 97.33(2) 4 .
Ag24 Ag27 Ag67 107.86(2) 4 4
Ag27 Ag27 Ag20 123.23(3) 4 4
Ag27 Ag27 Ag23 154.88(2) 4 .
Ag27 Ag27 Ag24 78.666(17) 4 4
Ag27 Ag27 Ag32 114.12(3) 4 .
Ag27 Ag27 Ag43 144.360(19) 4 .
Ag27 Ag27 Ag44 112.15(3) 4 4
Ag27 Ag27 Ag47 64.93(2) 4 4
Ag27 Ag27 Ag47 57.87(2) 4 .
Ag27 Ag27 Ag67 55.437(18) 4 4
Ag27 Ag27 Ag67 71.63(2) 4 .
Ag32 Ag27 Ag23 59.520(19) . .
Ag32 Ag27 Ag24 121.31(2) . 4
Ag32 Ag27 Ag43 57.29(2) . .
Ag32 Ag27 Ag47 57.639(19) . .
Ag32 Ag27 Ag67 126.93(2) . 4
Ag43 Ag27 Ag23 56.13(2) . .
Ag43 Ag27 Ag47 110.33(2) . .
Ag43 Ag27 Ag67 99.71(2) . 4
Ag44 Ag27 Ag23 90.74(2) 4 .
Ag44 Ag27 Ag24 107.24(2) 4 4
Ag44 Ag27 Ag32 117.29(3) 4 .
Ag44 Ag27 Ag43 60.30(2) 4 .
Ag44 Ag27 Ag47 151.28(3) 4 .
Ag44 Ag27 Ag67 58.97(2) 4 4
Ag44 Ag27 Ag67 93.90(2) 4 .
Ag47 Ag27 Ag20 62.12(2) 4 4
Ag47 Ag27 Ag23 120.34(2) 4 .
Ag47 Ag27 Ag24 56.615(18) 4 4
Ag47 Ag27 Ag32 177.68(3) 4 .
Ag47 Ag27 Ag43 124.79(3) 4 .
Ag47 Ag27 Ag44 64.90(2) 4 4
Ag47 Ag27 Ag47 120.92(2) 4 .
Ag47 Ag27 Ag67 99.79(2) . 4
Ag47 Ag27 Ag67 54.548(19) 4 4
Ag47 Ag27 Ag67 116.62(3) 4 .
Ag67 Ag27 Ag23 118.73(3) . .
Ag67 Ag27 Ag24 148.42(3) . 4
Ag67 Ag27 Ag32 64.48(2) . .
Ag67 Ag27 Ag43 74.21(2) . .
Ag67 Ag27 Ag47 57.75(2) . .
Ag67 Ag27 Ag67 63.23(3) . 4
Ag1 Ag28 Ag2 62.22(2) . .
Ag1 Ag28 Ag4 119.47(3) . .
Ag1 Ag28 Ag5 84.399(19) . .
Ag1 Ag28 Ag6 59.19(2) . .
Ag1 Ag28 Ag8 60.118(17) . .
Ag1 Ag28 Ag18 144.46(2) . .
Ag1 Ag28 Ag22 65.001(15) . 4
Ag1 Ag28 Ag26 111.34(2) . .
Ag1 Ag28 Ag35 152.79(2) . .
Ag1 Ag28 Ag36 94.26(2) . .
Ag1 Ag28 Ag52 106.10(2) . .
Ag2 Ag28 Ag4 177.06(3) . .
Ag2 Ag28 Ag5 119.37(2) . .
Ag2 Ag28 Ag6 120.30(2) . .
Ag2 Ag28 Ag8 57.915(18) . .
Ag2 Ag28 Ag18 115.94(2) . .
Ag2 Ag28 Ag22 57.295(18) . 4
Ag2 Ag28 Ag26 55.056(18) . .
Ag2 Ag28 Ag35 113.18(2) . .
Ag2 Ag28 Ag36 114.61(2) . .
Ag2 Ag28 Ag52 57.055(18) . .
Ag4 Ag28 Ag5 63.53(2) . .
Ag4 Ag28 Ag6 60.919(19) . .
Ag4 Ag28 Ag8 124.91(2) . .
Ag4 Ag28 Ag22 120.74(2) . 4
Ag4 Ag28 Ag26 122.27(2) . .
Ag4 Ag28 Ag35 64.15(2) . .
Ag4 Ag28 Ag36 63.30(2) . .
Ag4 Ag28 Ag52 123.34(2) . .
Ag5 Ag28 Ag6 65.282(19) . .
Ag5 Ag28 Ag8 61.672(18) . .
Ag5 Ag28 Ag22 147.20(2) . 4
Ag5 Ag28 Ag26 149.65(3) . .
Ag5 Ag28 Ag35 117.50(2) . .
Ag5 Ag28 Ag36 117.11(2) . .
Ag5 Ag28 Ag52 91.40(2) . .
Ag6 Ag28 Ag8 99.84(2) . .
Ag6 Ag28 Ag22 87.91(2) . 4
Ag6 Ag28 Ag26 145.03(2) . .
Ag6 Ag28 Ag52 152.35(2) . .
Ag18 Ag28 Ag4 64.32(2) . .
Ag18 Ag28 Ag5 65.38(2) . .
Ag18 Ag28 Ag6 117.67(2) . .
Ag18 Ag28 Ag8 88.08(2) . .
Ag18 Ag28 Ag22 147.40(3) . 4
Ag18 Ag28 Ag26 89.57(2) . .
Ag18 Ag28 Ag35 62.719(19) . .
Ag18 Ag28 Ag36 115.50(2) . .
Ag18 Ag28 Ag52 59.037(19) . .
Ag22 Ag28 Ag8 108.20(2) 4 .
Ag22 Ag28 Ag26 59.812(18) 4 .
Ag22 Ag28 Ag52 107.61(2) 4 .
Ag26 Ag28 Ag8 102.74(2) . .
Ag26 Ag28 Ag52 59.856(18) . .
Ag35 Ag28 Ag6 113.21(2) . .
Ag35 Ag28 Ag8 143.10(2) . .
Ag35 Ag28 Ag22 89.58(2) . 4
Ag35 Ag28 Ag26 58.123(18) . .
Ag35 Ag28 Ag36 62.208(19) . .
Ag35 Ag28 Ag52 90.19(2) . .
Ag36 Ag28 Ag6 60.998(19) . .
Ag36 Ag28 Ag8 154.25(2) . .
Ag36 Ag28 Ag22 57.491(18) . 4
Ag36 Ag28 Ag26 88.39(2) . .
Ag36 Ag28 Ag52 146.65(3) . .
Ag52 Ag28 Ag8 54.022(17) . .
Ag14 Ag29 Ag5 53.272(18) 4 .
Ag14 Ag29 Ag37 65.15(2) 4 .
Ag14 Ag29 Ag39 58.023(19) 4 4
Ag14 Ag29 Ag68 104.87(2) 4 .
Ag19 Ag29 Ag5 54.055(18) . .
Ag19 Ag29 Ag14 64.11(2) . 4
Ag19 Ag29 Ag37 105.29(2) . .
Ag19 Ag29 Ag39 57.550(19) . 4
Ag19 Ag29 Ag68 61.83(2) . .
Ag37 Ag29 Ag5 52.125(17) . .
Ag39 Ag29 Ag5 96.67(2) 4 .
Ag39 Ag29 Ag37 122.43(2) 4 .
Ag39 Ag29 Ag68 118.17(2) 4 .
Ag68 Ag29 Ag5 53.585(18) . .
Ag68 Ag29 Ag37 83.53(2) . .
S92 Ag29 Ag5 106.10(5) . .
S92 Ag29 Ag14 138.19(6) . 4
S92 Ag29 Ag19 74.47(5) . .
S92 Ag29 Ag37 135.72(5) . .
S92 Ag29 Ag39 95.41(5) . 4
S92 Ag29 Ag68 56.72(5) . .
S2 Ag29 Ag5 109.41(5) . .
S2 Ag29 Ag14 75.69(5) . 4
S2 Ag29 Ag19 138.31(5) . .
S2 Ag29 Ag37 64.41(5) . .
S2 Ag29 Ag39 92.50(5) . 4
S2 Ag29 Ag68 144.74(6) . .
S2 Ag29 S92 142.37(7) . .
Ag21 Ag30 Ag50 88.55(2) . .
Ag21 Ag30 Ag70 143.07(3) . 4
Ag25 Ag30 Ag21 88.18(2) . .
Ag25 Ag30 Ag36 59.507(19) . .
Ag25 Ag30 Ag39 60.84(2) . .
Ag25 Ag30 Ag50 104.50(2) . .
Ag25 Ag30 Ag63 59.48(2) . .
Ag25 Ag30 Ag70 56.89(2) . 4
Ag25 Ag30 Br75 103.92(3) . .
Ag36 Ag30 Ag21 58.293(19) . .
Ag36 Ag30 Ag50 55.800(19) . .
Ag36 Ag30 Ag63 88.12(2) . .
Ag36 Ag30 Ag70 105.50(2) . 4
Ag36 Ag30 Br75 111.30(3) . .
Ag39 Ag30 Ag21 118.80(3) . .
Ag39 Ag30 Ag36 60.506(19) . .
Ag39 Ag30 Ag50 56.226(19) . .
Ag39 Ag30 Ag63 120.30(3) . .
Ag39 Ag30 Ag70 57.286(19) . 4
Ag39 Ag30 Br75 55.21(3) . .
Ag50 Ag30 Ag70 110.01(2) . 4
Ag63 Ag30 Ag21 58.44(2) . .
Ag63 Ag30 Ag50 141.61(3) . .
Ag63 Ag30 Ag70 90.52(2) . 4
Br75 Ag30 Ag21 157.24(3) . .
Br75 Ag30 Ag50 69.91(3) . .
Br75 Ag30 Ag63 144.30(3) . .
Br75 Ag30 Ag70 56.19(3) . 4
S78 Ag30 Ag21 108.70(5) . .
S78 Ag30 Ag25 72.67(5) . .
S78 Ag30 Ag36 129.75(5) . .
S78 Ag30 Ag39 109.47(5) . .
S78 Ag30 Ag50 162.20(5) . .
S78 Ag30 Ag63 52.62(5) . .
S78 Ag30 Ag70 53.30(5) . 4
S78 Ag30 Br75 93.42(5) . .
S84 Ag30 Ag21 53.55(5) . .
S84 Ag30 Ag25 133.39(5) . .
S84 Ag30 Ag36 76.51(5) . .
S84 Ag30 Ag39 111.39(5) . .
S84 Ag30 Ag50 55.58(5) . .
S84 Ag30 Ag63 107.71(5) . .
S84 Ag30 Ag70 161.76(5) . 4
S84 Ag30 Br75 105.89(5) . .
S84 Ag30 S78 138.87(7) . .
Ag7 Ag31 Ag17 56.641(19) . .
Ag7 Ag31 Ag19 60.155(19) . .
Ag7 Ag31 Ag40 62.59(2) . .
Ag7 Ag31 Ag49 66.71(2) . .
Ag7 Ag31 Ag53 91.23(2) . .
Ag7 Ag31 Ag68 108.59(3) . .
Ag7 Ag31 S92 127.67(5) . .
Ag17 Ag31 Ag49 55.429(19) . .
Ag17 Ag31 Ag53 116.98(2) . .
Ag19 Ag31 Ag17 58.691(18) . .
Ag19 Ag31 Ag40 87.61(2) . .
Ag19 Ag31 Ag49 110.28(2) . .
Ag19 Ag31 Ag53 58.290(19) . .
Ag19 Ag31 Ag68 64.01(2) . .
Ag19 Ag31 S92 69.48(5) . .
Ag40 Ag31 Ag17 118.98(3) . .
Ag40 Ag31 Ag49 105.12(3) . .
Ag40 Ag31 Ag53 57.80(2) . .
Ag53 Ag31 Ag49 157.45(3) . .
Ag68 Ag31 Ag17 57.866(19) . .
Ag68 Ag31 Ag40 148.95(3) . .
Ag68 Ag31 Ag49 96.86(2) . .
Ag68 Ag31 Ag53 94.57(2) . .
Ag68 Ag31 S92 56.02(5) . .
S88 Ag31 Ag7 113.67(5) . .
S88 Ag31 Ag17 67.24(5) . .
S88 Ag31 Ag19 116.06(5) . .
S88 Ag31 Ag40 151.29(5) . .
S88 Ag31 Ag49 53.08(5) . .
S88 Ag31 Ag53 148.01(5) . .
S88 Ag31 Ag68 59.52(5) . .
S88 Ag31 S92 99.85(7) . .
S88 Ag31 S93 99.66(7) . .
S92 Ag31 Ag17 108.01(5) . .
S92 Ag31 Ag40 103.85(5) . .
S92 Ag31 Ag49 150.99(5) . .
S92 Ag31 Ag53 48.16(5) . .
S93 Ag31 Ag7 75.65(5) . .
S93 Ag31 Ag17 113.78(5) . .
S93 Ag31 Ag19 131.00(5) . .
S93 Ag31 Ag40 51.68(5) . .
S93 Ag31 Ag49 65.31(5) . .
S93 Ag31 Ag53 106.04(5) . .
S93 Ag31 Ag68 158.97(6) . .
S93 Ag31 S92 138.02(7) . .
Ag3 Ag32 Ag11 59.219(19) . .
Ag3 Ag32 Ag13 58.665(19) . .
Ag3 Ag32 Ag23 57.699(19) . .
Ag3 Ag32 Ag27 58.294(19) . .
Ag3 Ag32 Ag43 107.06(3) . .
Ag3 Ag32 Ag47 61.82(2) . .
Ag3 Ag32 Ag51 107.12(3) . .
Ag3 Ag32 Ag58 107.52(2) . .
Ag3 Ag32 Ag61 111.54(3) . .
Ag3 Ag32 Ag67 104.95(2) . .
Ag11 Ag32 Ag13 59.27(2) . .
Ag11 Ag32 Ag23 106.84(2) . .
Ag11 Ag32 Ag27 109.04(2) . .
Ag11 Ag32 Ag51 111.36(3) . .
Ag11 Ag32 Ag58 59.89(2) . .
Ag11 Ag32 Ag61 60.28(2) . .
Ag11 Ag32 Ag67 113.71(3) . .
Ag13 Ag32 Ag67 163.61(3) . .
Ag23 Ag32 Ag13 58.607(19) . .
Ag23 Ag32 Ag67 114.80(2) . .
Ag27 Ag32 Ag13 108.77(2) . .
Ag27 Ag32 Ag23 61.88(2) . .
Ag27 Ag32 Ag58 165.77(3) . .
Ag27 Ag32 Ag61 120.43(3) . .
Ag27 Ag32 Ag67 57.77(2) . .
Ag43 Ag32 Ag11 165.18(3) . .
Ag43 Ag32 Ag13 109.94(3) . .
Ag43 Ag32 Ag23 58.61(2) . .
Ag43 Ag32 Ag27 63.01(2) . .
Ag43 Ag32 Ag47 120.73(3) . .
Ag43 Ag32 Ag51 65.35(2) . .
Ag43 Ag32 Ag58 125.35(3) . .
Ag43 Ag32 Ag61 134.27(3) . .
Ag43 Ag32 Ag67 73.68(2) . .
Ag47 Ag32 Ag11 59.88(2) . .
Ag47 Ag32 Ag13 109.55(2) . .
Ag47 Ag32 Ag23 112.83(2) . .
Ag47 Ag32 Ag27 63.44(2) . .
Ag47 Ag32 Ag51 168.01(3) . .
Ag47 Ag32 Ag58 112.60(3) . .
Ag47 Ag32 Ag61 62.21(2) . .
Ag47 Ag32 Ag67 57.37(2) . .
Ag51 Ag32 Ag13 58.73(2) . .
Ag51 Ag32 Ag23 60.13(2) . .
Ag51 Ag32 Ag27 115.99(3) . .
Ag51 Ag32 Ag58 64.75(2) . .
Ag51 Ag32 Ag61 122.28(3) . .
Ag51 Ag32 Ag67 133.55(3) . .
Ag58 Ag32 Ag13 58.59(2) . .
Ag58 Ag32 Ag23 110.85(3) . .
Ag58 Ag32 Ag67 133.20(3) . .
Ag61 Ag32 Ag13 110.61(2) . .
Ag61 Ag32 Ag23 167.11(3) . .
Ag61 Ag32 Ag58 63.73(2) . .
Ag61 Ag32 Ag67 73.47(2) . .
Br77 Ag32 Ag3 166.26(4) . .
Br77 Ag32 Ag11 114.86(3) . .
Br77 Ag32 Ag13 107.61(3) . .
Br77 Ag32 Ag23 117.39(3) . .
Br77 Ag32 Ag27 132.92(3) . .
Br77 Ag32 Ag43 77.14(3) . .
Br77 Ag32 Ag47 127.88(4) . .
Br77 Ag32 Ag51 62.16(3) . .
Br77 Ag32 Ag58 60.89(3) . .
Br77 Ag32 Ag61 71.24(3) . .
Br77 Ag32 Ag67 88.77(3) . .
Ag10 Ag33 Ag51 119.00(3) . 4
Ag10 Ag33 Ag55 57.12(2) . .
Ag10 Ag33 Ag71 56.93(2) . .
Ag12 Ag33 Ag10 60.64(2) 4 .
Ag12 Ag33 Ag23 60.42(2) 4 4
Ag12 Ag33 Ag45 59.97(2) 4 4
Ag12 Ag33 Ag51 90.22(2) 4 4
Ag12 Ag33 Ag55 107.06(3) 4 .
Ag12 Ag33 Ag71 56.75(2) 4 .
Ag12 Ag33 Br76 106.33(3) 4 .
Ag23 Ag33 Ag10 59.90(2) 4 .
Ag23 Ag33 Ag45 89.68(2) 4 4
Ag23 Ag33 Ag51 59.11(2) 4 4
Ag23 Ag33 Ag55 57.85(2) 4 .
Ag23 Ag33 Ag71 105.48(2) 4 .
Ag45 Ag33 Ag10 120.60(3) 4 .
Ag45 Ag33 Ag51 60.38(2) 4 4
Ag45 Ag33 Ag55 144.88(3) 4 .
Ag45 Ag33 Ag71 90.91(2) 4 .
Ag51 Ag33 Ag55 89.12(2) 4 .
Ag51 Ag33 Ag71 145.29(3) 4 .
Ag55 Ag33 Ag71 109.24(3) . .
Br76 Ag33 Ag10 55.64(3) . .
Br76 Ag33 Ag23 108.95(3) . 4
Br76 Ag33 Ag45 148.05(4) . 4
Br76 Ag33 Ag51 151.55(4) . 4
Br76 Ag33 Ag55 64.21(3) . .
Br76 Ag33 Ag71 59.67(3) . .
S83 Ag33 Ag10 109.92(6) . .
S83 Ag33 Ag12 134.58(6) . 4
S83 Ag33 Ag23 76.31(6) . 4
S83 Ag33 Ag45 109.90(5) . 4
S83 Ag33 Ag51 53.59(5) . 4
S83 Ag33 Ag55 53.51(5) . .
S83 Ag33 Ag71 159.17(6) . .
S83 Ag33 Br76 99.83(6) . .
S83 Ag33 S89 141.06(7) . .
S89 Ag33 Ag10 108.27(5) . .
S89 Ag33 Ag12 72.71(5) . 4
S89 Ag33 Ag23 131.36(5) . 4
S89 Ag33 Ag45 53.92(5) . 4
S89 Ag33 Ag51 111.84(5) . 4
S89 Ag33 Ag55 158.99(6) . .
S89 Ag33 Ag71 52.29(5) . .
S89 Ag33 Br76 95.34(6) . .
Ag16 Ag34 Ag38 56.90(2) . .
Ag16 Ag34 Ag42 121.01(3) . .
Ag16 Ag34 Ag60 57.17(2) . .
Ag16 Ag34 Ag65 118.98(2) . .
Ag16 Ag34 Br72 55.23(3) . .
Ag18 Ag34 Ag16 60.067(19) . .
Ag18 Ag34 Ag38 105.50(2) . .
Ag18 Ag34 Ag42 89.78(2) . .
Ag18 Ag34 Ag60 58.005(19) . .
Ag18 Ag34 Ag65 58.927(19) . .
Ag18 Ag34 Br72 108.56(3) . .
Ag42 Ag34 Ag38 91.10(2) . .
Ag42 Ag34 Ag60 145.01(3) . .
Ag42 Ag34 Ag65 60.09(2) . .
Ag59 Ag34 Ag16 60.92(2) . .
Ag59 Ag34 Ag18 60.623(19) . .
Ag59 Ag34 Ag38 56.640(19) . .
Ag59 Ag34 Ag42 60.10(2) . .
Ag59 Ag34 Ag60 107.41(2) . .
Ag59 Ag34 Ag65 90.00(2) . .
Ag59 Ag34 Br72 106.42(3) . .
Ag60 Ag34 Ag38 109.29(3) . .
Ag65 Ag34 Ag38 145.01(3) . .
Ag65 Ag34 Ag60 89.25(2) . .
Br72 Ag34 Ag38 60.02(3) . .
Br72 Ag34 Ag42 148.63(4) . .
Br72 Ag34 Ag60 63.63(3) . .
Br72 Ag34 Ag65 151.27(4) . .
S79 Ag34 Ag16 107.88(5) . .
S79 Ag34 Ag18 131.29(5) . .
S79 Ag34 Ag38 51.89(5) . .
S79 Ag34 Ag42 54.21(5) . .
S79 Ag34 Ag59 72.33(5) . .
S79 Ag34 Ag60 158.60(6) . .
S79 Ag34 Ag65 112.08(5) . .
S79 Ag34 Br72 95.54(6) . .
S80 Ag34 Ag16 109.03(5) . .
S80 Ag34 Ag18 74.85(5) . .
S80 Ag34 Ag38 159.40(6) . .
S80 Ag34 Ag42 109.49(5) . .
S80 Ag34 Ag59 133.34(5) . .
S80 Ag34 Ag60 52.79(5) . .
S80 Ag34 Ag65 53.10(5) . .
S80 Ag34 Br72 99.96(6) . .
S80 Ag34 S79 142.50(7) . .
Ag18 Ag35 Ag4 60.257(19) . .
Ag18 Ag35 Ag25 144.04(3) . .
Ag18 Ag35 Ag36 108.66(2) . .
Ag18 Ag35 Ag42 90.94(2) . .
Ag18 Ag35 Ag54 119.61(3) . .
Ag18 Ag35 Ag59 60.025(19) . .
Ag18 Ag35 Ag63 155.37(3) . .
Ag21 Ag35 Ag4 60.622(19) . .
Ag21 Ag35 Ag18 114.35(2) . .
Ag21 Ag35 Ag25 89.77(2) . .
Ag21 Ag35 Ag36 60.30(2) . .
Ag21 Ag35 Ag42 97.59(2) . .
Ag21 Ag35 Ag54 120.59(3) . .
Ag21 Ag35 Ag59 155.27(3) . .
Ag21 Ag35 Ag63 60.76(2) . .
Ag25 Ag35 Ag4 119.08(2) . .
Ag26 Ag35 Ag4 120.78(2) . .
Ag26 Ag35 Ag18 89.92(2) . .
Ag26 Ag35 Ag21 145.49(3) . .
Ag26 Ag35 Ag25 58.410(19) . .
Ag26 Ag35 Ag28 63.574(19) . .
Ag26 Ag35 Ag36 89.63(2) . .
Ag26 Ag35 Ag42 106.55(2) . .
Ag26 Ag35 Ag54 57.042(19) . .
Ag26 Ag35 Ag59 58.102(19) . .
Ag26 Ag35 Ag63 106.51(2) . .
Ag26 Ag35 Ag65 147.62(3) . .
Ag28 Ag35 Ag4 57.214(18) . .
Ag28 Ag35 Ag18 57.832(18) . .
Ag28 Ag35 Ag21 107.73(2) . .
Ag28 Ag35 Ag25 90.46(2) . .
Ag28 Ag35 Ag36 58.977(19) . .
Ag28 Ag35 Ag42 145.68(3) . .
Ag28 Ag35 Ag54 120.61(2) . .
Ag28 Ag35 Ag59 89.68(2) . .
Ag28 Ag35 Ag63 146.12(3) . .
Ag28 Ag35 Ag65 106.68(2) . .
Ag36 Ag35 Ag4 59.882(19) . .
Ag36 Ag35 Ag25 59.204(19) . .
Ag36 Ag35 Ag42 154.79(3) . .
Ag36 Ag35 Ag54 118.69(2) . .
Ag36 Ag35 Ag59 143.80(3) . .
Ag36 Ag35 Ag63 90.07(2) . .
Ag42 Ag35 Ag4 122.28(3) . .
Ag42 Ag35 Ag25 112.86(2) . .
Ag42 Ag35 Ag59 60.01(2) . .
Ag42 Ag35 Ag63 67.11(2) . .
Ag54 Ag35 Ag4 177.71(3) . .
Ag54 Ag35 Ag25 59.497(19) . .
Ag54 Ag35 Ag42 59.84(2) . .
Ag54 Ag35 Ag59 59.60(2) . .
Ag54 Ag35 Ag63 59.84(2) . .
Ag59 Ag35 Ag4 120.27(2) . .
Ag59 Ag35 Ag25 107.95(2) . .
Ag63 Ag35 Ag4 121.37(3) . .
Ag63 Ag35 Ag25 59.559(19) . .
Ag63 Ag35 Ag59 113.15(2) . .
Ag65 Ag35 Ag4 59.42(2) . .
Ag65 Ag35 Ag18 61.23(2) . .
Ag65 Ag35 Ag21 65.99(2) . .
Ag65 Ag35 Ag25 153.43(3) . .
Ag65 Ag35 Ag36 112.36(2) . .
Ag65 Ag35 Ag42 62.88(2) . .
Ag65 Ag35 Ag54 122.72(3) . .
Ag65 Ag35 Ag59 92.62(2) . .
Ag65 Ag35 Ag63 97.30(2) . .
Ag4 Ag36 Ag14 117.79(2) . .
Ag4 Ag36 Ag30 123.32(2) . .
Ag4 Ag36 Ag39 176.50(3) . .
Ag6 Ag36 Ag4 59.058(18) . .
Ag6 Ag36 Ag14 58.856(18) . .
Ag6 Ag36 Ag21 112.57(2) . .
Ag6 Ag36 Ag30 151.25(3) . .
Ag6 Ag36 Ag35 110.30(2) . .
Ag6 Ag36 Ag39 117.45(2) . .
Ag6 Ag36 Ag41 61.35(2) . .
Ag21 Ag36 Ag4 60.800(19) . .
Ag21 Ag36 Ag14 155.36(3) . .
Ag21 Ag36 Ag30 62.55(2) . .
Ag21 Ag36 Ag39 122.21(2) . .
Ag21 Ag36 Ag41 63.83(2) . .
Ag22 Ag36 Ag4 121.29(2) 4 .
Ag22 Ag36 Ag6 91.33(2) 4 .
Ag22 Ag36 Ag14 57.130(18) 4 .
Ag22 Ag36 Ag21 146.83(3) 4 .
Ag22 Ag36 Ag25 59.408(19) 4 .
Ag22 Ag36 Ag28 63.786(19) 4 .
Ag22 Ag36 Ag30 106.75(2) 4 .
Ag22 Ag36 Ag35 91.23(2) 4 .
Ag22 Ag36 Ag39 57.492(19) 4 .
Ag22 Ag36 Ag41 148.73(3) 4 .
Ag22 Ag36 Ag50 107.22(2) 4 .
Ag25 Ag36 Ag4 122.21(2) . .
Ag25 Ag36 Ag6 147.64(3) . .
Ag25 Ag36 Ag14 107.85(2) . .
Ag25 Ag36 Ag21 90.56(2) . .
Ag25 Ag36 Ag30 59.37(2) . .
Ag25 Ag36 Ag35 61.203(19) . .
Ag25 Ag36 Ag39 60.496(19) . .
Ag25 Ag36 Ag41 150.48(3) . .
Ag28 Ag36 Ag4 57.551(18) . .
Ag28 Ag36 Ag6 60.874(19) . .
Ag28 Ag36 Ag14 89.05(2) . .
Ag28 Ag36 Ag21 107.10(2) . .
Ag28 Ag36 Ag25 91.58(2) . .
Ag28 Ag36 Ag30 147.37(3) . .
Ag28 Ag36 Ag35 58.814(19) . .
Ag28 Ag36 Ag39 121.26(2) . .
Ag28 Ag36 Ag41 109.20(2) . .
Ag30 Ag36 Ag14 112.59(2) . .
Ag30 Ag36 Ag39 59.664(19) . .
Ag35 Ag36 Ag4 61.008(19) . .
Ag35 Ag36 Ag14 143.78(3) . .
Ag35 Ag36 Ag21 59.678(19) . .
Ag35 Ag36 Ag30 91.87(2) . .
Ag35 Ag36 Ag39 121.67(2) . .
Ag35 Ag36 Ag41 111.54(2) . .
Ag39 Ag36 Ag14 58.714(18) . .
Ag41 Ag36 Ag4 59.45(2) . .
Ag41 Ag36 Ag14 93.63(2) . .
Ag41 Ag36 Ag30 94.07(2) . .
Ag41 Ag36 Ag39 119.58(3) . .
Ag50 Ag36 Ag4 120.22(3) . .
Ag50 Ag36 Ag6 89.24(2) . .
Ag50 Ag36 Ag14 62.28(2) . .
Ag50 Ag36 Ag21 96.20(2) . .
Ag50 Ag36 Ag25 111.28(2) . .
Ag50 Ag36 Ag28 147.24(3) . .
Ag50 Ag36 Ag30 64.39(2) . .
Ag50 Ag36 Ag35 153.02(3) . .
Ag50 Ag36 Ag39 58.66(2) . .
Ag50 Ag36 Ag41 60.92(2) . .
Ag4 Ag37 Ag14 96.09(2) . 4
Ag4 Ag37 Ag29 121.97(2) . .
Ag4 Ag37 Ag64 117.16(2) . .
Ag5 Ag37 Ag4 57.916(19) . .
Ag5 Ag37 Ag14 53.073(17) . 4
Ag5 Ag37 Ag29 64.74(2) . .
Ag5 Ag37 Ag64 103.80(2) . .
Ag6 Ag37 Ag4 57.002(18) . .
Ag6 Ag37 Ag5 63.74(2) . .
Ag6 Ag37 Ag14 53.702(17) . 4
Ag6 Ag37 Ag29 104.89(2) . .
Ag6 Ag37 Ag64 61.260(19) . .
Ag29 Ag37 Ag14 52.164(17) . 4
Ag64 Ag37 Ag14 52.729(17) . 4
Ag64 Ag37 Ag29 83.36(2) . .
S87 Ag37 Ag4 94.14(5) . .
S87 Ag37 Ag5 77.49(5) . .
S87 Ag37 Ag6 139.79(6) . .
S87 Ag37 Ag14 110.52(5) . 4
S87 Ag37 Ag29 64.61(5) . .
S87 Ag37 Ag64 144.25(6) . .
S87 Ag37 S1 143.67(7) . .
S1 Ag37 Ag4 93.39(5) . .
S1 Ag37 Ag5 135.08(5) . .
S1 Ag37 Ag6 71.70(5) . .
S1 Ag37 Ag14 103.92(5) . 4
S1 Ag37 Ag29 136.35(5) . .
S1 Ag37 Ag64 56.21(5) . .
Ag11 Ag38 Ag16 61.05(2) . .
Ag11 Ag38 Ag34 105.40(2) . .
Ag11 Ag38 Ag46 88.51(2) . .
Ag11 Ag38 Ag56 56.26(2) . .
Ag11 Ag38 Ag58 58.76(2) . .
Ag11 Ag38 Br72 110.47(3) . .
Ag16 Ag38 Ag34 56.824(19) . .
Ag16 Ag38 Ag46 120.02(3) . .
Ag16 Ag38 Ag56 56.16(2) . .
Ag16 Ag38 Ag58 119.81(3) . .
Ag16 Ag38 Br72 53.77(3) . .
Ag46 Ag38 Ag34 89.55(2) . .
Ag46 Ag38 Ag56 142.83(3) . .
Ag46 Ag38 Ag58 58.54(2) . .
Ag46 Ag38 Br72 143.34(3) . .
Ag56 Ag38 Ag34 109.52(3) . .
Ag56 Ag38 Ag58 90.01(2) . .
Ag56 Ag38 Br72 68.93(3) . .
Ag58 Ag38 Ag34 142.43(3) . .
Ag58 Ag38 Br72 158.02(4) . .
Ag59 Ag38 Ag11 59.80(2) . .
Ag59 Ag38 Ag16 60.77(2) . .
Ag59 Ag38 Ag34 56.323(19) . .
Ag59 Ag38 Ag46 59.26(2) . .
Ag59 Ag38 Ag56 104.65(3) . .
Ag59 Ag38 Ag58 88.33(2) . .
Ag59 Ag38 Br72 102.68(3) . .
Br72 Ag38 Ag34 55.85(3) . .
S79 Ag38 Ag11 129.84(5) . .
S79 Ag38 Ag16 107.64(5) . .
S79 Ag38 Ag34 51.72(5) . .
S79 Ag38 Ag46 53.10(5) . .
S79 Ag38 Ag56 159.97(6) . .
S79 Ag38 Ag58 109.40(5) . .
S79 Ag38 Ag59 72.07(5) . .
S79 Ag38 Br72 92.19(6) . .
S81 Ag38 Ag11 77.72(5) . .
S81 Ag38 Ag16 113.42(6) . .
S81 Ag38 Ag34 162.83(6) . .
S81 Ag38 Ag46 107.51(6) . .
S81 Ag38 Ag56 57.66(6) . .
S81 Ag38 Ag58 53.70(5) . .
S81 Ag38 Ag59 134.50(5) . .
S81 Ag38 Br72 107.07(6) . .
S81 Ag38 S79 138.52(8) . .
Ag14 Ag39 Ag25 108.44(2) . .
Ag14 Ag39 Ag29 57.973(19) . 4
Ag14 Ag39 Ag30 115.06(2) . .
Ag14 Ag39 Ag36 61.317(19) . .
Ag14 Ag39 Ag70 165.99(3) . 4
Ag15 Ag39 Ag14 109.36(2) 4 .
Ag15 Ag39 Ag25 59.828(19) 4 .
Ag15 Ag39 Ag29 113.41(2) 4 4
Ag15 Ag39 Ag30 112.02(2) 4 .
Ag15 Ag39 Ag36 107.39(2) 4 .
Ag15 Ag39 Ag53 59.99(2) 4 4
Ag15 Ag39 Ag70 60.14(2) 4 4
Ag19 Ag39 Ag14 64.003(19) 4 .
Ag19 Ag39 Ag15 59.623(19) 4 4
Ag19 Ag39 Ag25 109.71(2) 4 .
Ag19 Ag39 Ag29 57.332(19) 4 4
Ag19 Ag39 Ag30 168.18(3) 4 .
Ag19 Ag39 Ag36 112.95(2) 4 .
Ag19 Ag39 Ag53 60.55(2) 4 4
Ag19 Ag39 Ag70 112.64(2) 4 4
Ag22 Ag39 Ag14 58.206(19) 4 .
Ag22 Ag39 Ag15 59.460(19) 4 4
Ag22 Ag39 Ag19 61.741(19) 4 4
Ag22 Ag39 Ag25 58.852(19) 4 .
Ag22 Ag39 Ag29 104.69(2) 4 4
Ag22 Ag39 Ag30 107.23(2) 4 .
Ag22 Ag39 Ag36 57.915(19) 4 .
Ag22 Ag39 Ag50 107.09(2) 4 .
Ag22 Ag39 Ag53 110.64(3) 4 4
Ag22 Ag39 Ag70 107.90(2) 4 4
Ag25 Ag39 Ag29 163.54(3) . 4
Ag25 Ag39 Ag36 58.629(19) . .
Ag30 Ag39 Ag25 58.81(2) . .
Ag30 Ag39 Ag29 133.25(3) . 4
Ag30 Ag39 Ag36 59.831(19) . .
Ag36 Ag39 Ag29 114.53(2) . 4
Ag50 Ag39 Ag14 63.08(2) . .
Ag50 Ag39 Ag15 165.29(3) . 4
Ag50 Ag39 Ag19 121.41(3) . 4
Ag50 Ag39 Ag25 109.17(2) . .
Ag50 Ag39 Ag29 74.29(2) . 4
Ag50 Ag39 Ag30 64.25(2) . .
Ag50 Ag39 Ag36 58.08(2) . .
Ag50 Ag39 Ag53 134.44(3) . 4
Ag50 Ag39 Ag70 124.65(3) . 4
Ag53 Ag39 Ag14 119.23(2) 4 .
Ag53 Ag39 Ag25 111.74(2) 4 .
Ag53 Ag39 Ag29 72.24(2) 4 4
Ag53 Ag39 Ag30 124.33(3) 4 .
Ag53 Ag39 Ag36 167.27(3) 4 .
Ag53 Ag39 Ag70 65.27(2) 4 4
Ag70 Ag39 Ag25 58.90(2) 4 .
Ag70 Ag39 Ag29 133.14(3) 4 4
Ag70 Ag39 Ag30 65.16(2) 4 .
Ag70 Ag39 Ag36 111.12(2) 4 .
Br75 Ag39 Ag14 132.33(3) . .
Br75 Ag39 Ag15 115.08(3) . 4
Br75 Ag39 Ag19 127.54(3) . 4
Br75 Ag39 Ag22 166.95(4) . 4
Br75 Ag39 Ag25 108.11(3) . .
Br75 Ag39 Ag29 88.35(3) . 4
Br75 Ag39 Ag30 62.60(3) . .
Br75 Ag39 Ag36 117.41(3) . .
Br75 Ag39 Ag50 76.66(3) . .
Br75 Ag39 Ag53 72.38(3) . 4
Br75 Ag39 Ag70 61.14(3) . 4
Ag7 Ag40 Ag71 107.49(2) . .
Ag10 Ag40 Ag7 59.53(2) . .
Ag10 Ag40 Ag15 62.33(2) . .
Ag10 Ag40 Ag31 117.30(3) . .
Ag10 Ag40 Ag53 123.07(3) . .
Ag10 Ag40 Ag71 58.54(2) . .
Ag15 Ag40 Ag7 61.41(2) . .
Ag15 Ag40 Ag31 91.39(2) . .
Ag15 Ag40 Ag53 60.75(2) . .
Ag15 Ag40 Ag71 58.96(2) . .
Ag31 Ag40 Ag7 57.94(2) . .
Ag31 Ag40 Ag71 149.28(3) . .
Ag53 Ag40 Ag7 92.20(2) . .
Ag53 Ag40 Ag31 64.05(2) . .
Ag53 Ag40 Ag71 91.97(2) . .
S85 Ag40 Ag7 135.28(5) . .
S85 Ag40 Ag10 110.67(5) . .
S85 Ag40 Ag15 75.35(5) . .
S85 Ag40 Ag31 115.81(5) . .
S85 Ag40 Ag53 54.64(5) . .
S85 Ag40 Ag71 52.84(5) . .
S93 Ag40 Ag7 76.66(6) . .
S93 Ag40 Ag10 102.20(6) . .
S93 Ag40 Ag15 137.67(6) . .
S93 Ag40 Ag31 59.40(6) . .
S93 Ag40 Ag53 118.99(6) . .
S93 Ag40 Ag71 148.85(6) . .
S93 Ag40 S85 142.86(8) . .
Ag4 Ag41 Ag6 58.591(19) . .
Ag4 Ag41 Ag21 59.12(2) . .
Ag4 Ag41 Ag36 60.42(2) . .
Ag4 Ag41 Ag50 118.03(3) . .
Ag4 Ag41 Ag64 114.46(2) . 4
Ag6 Ag41 Ag21 106.00(2) . .
Ag6 Ag41 Ag64 55.867(18) . 4
Ag21 Ag41 Ag64 142.49(3) . 4
Ag36 Ag41 Ag6 58.968(19) . .
Ag36 Ag41 Ag21 57.985(19) . .
Ag36 Ag41 Ag64 86.03(2) . 4
Ag50 Ag41 Ag6 86.13(2) . .
Ag50 Ag41 Ag21 90.67(2) . .
Ag50 Ag41 Ag36 57.74(2) . .
Ag50 Ag41 Ag64 58.28(2) . 4
S84 Ag41 Ag4 111.32(5) . .
S84 Ag41 Ag6 133.86(5) . .
S84 Ag41 Ag21 52.85(5) . .
S84 Ag41 Ag36 76.71(5) . .
S84 Ag41 Ag50 57.72(5) . .
S84 Ag41 Ag64 112.84(5) . 4
S1 Ag41 Ag4 101.66(5) . .
S1 Ag41 Ag6 72.12(5) . .
S1 Ag41 Ag21 154.39(6) . .
S1 Ag41 Ag36 130.40(5) . .
S1 Ag41 Ag50 114.36(6) . .
S1 Ag41 Ag64 58.29(5) . 4
S1 Ag41 S84 145.67(7) . .
Ag34 Ag42 Ag46 89.88(2) . .
Ag34 Ag42 Ag63 144.00(3) . .
Ag34 Ag42 Ag65 61.65(2) . .
Ag35 Ag42 Ag34 88.89(2) . .
Ag35 Ag42 Ag46 105.44(2) . .
Ag35 Ag42 Ag59 60.52(2) . .
Ag35 Ag42 Ag63 56.766(19) . .
Ag35 Ag42 Ag65 57.98(2) . .
Ag46 Ag42 Ag63 108.17(2) . .
Ag54 Ag42 Ag34 118.41(3) . .
Ag54 Ag42 Ag35 59.96(2) . .
Ag54 Ag42 Ag46 56.36(2) . .
Ag54 Ag42 Ag59 59.81(2) . .
Ag54 Ag42 Ag63 56.39(2) . .
Ag54 Ag42 Ag65 117.93(3) . .
Ag59 Ag42 Ag34 58.61(2) . .
Ag59 Ag42 Ag46 56.52(2) . .
Ag59 Ag42 Ag63 105.46(2) . .
Ag59 Ag42 Ag65 90.06(2) . .
Ag65 Ag42 Ag46 145.22(3) . .
Ag65 Ag42 Ag63 88.43(2) . .
S79 Ag42 Ag34 55.14(5) . .
S79 Ag42 Ag35 131.14(5) . .
S79 Ag42 Ag46 50.42(5) . .
S79 Ag42 Ag54 105.83(5) . .
S79 Ag42 Ag59 71.96(5) . .
S79 Ag42 Ag63 156.72(6) . .
S79 Ag42 Ag65 114.46(6) . .
S91 Ag42 Ag34 114.00(6) . .
S91 Ag42 Ag35 73.64(5) . .
S91 Ag42 Ag46 155.94(6) . .
S91 Ag42 Ag54 106.24(5) . .
S91 Ag42 Ag59 133.05(6) . .
S91 Ag42 Ag63 50.49(5) . .
S91 Ag42 Ag65 55.10(5) . .
S91 Ag42 S79 146.90(7) . .
Ag23 Ag43 Ag27 62.00(2) . .
Ag23 Ag43 Ag32 62.50(2) . .
Ag23 Ag43 Ag44 92.83(3) . 4
Ag23 Ag43 Ag51 58.99(2) . .
Ag23 Ag43 Ag55 60.76(2) . 4
Ag27 Ag43 Ag51 107.84(3) . .
Ag32 Ag43 Ag27 59.70(2) . .
Ag32 Ag43 Ag44 117.20(3) . 4
Ag32 Ag43 Ag51 58.47(2) . .
Ag32 Ag43 Ag55 123.26(3) . 4
Ag44 Ag43 Ag27 57.81(2) 4 .
Ag44 Ag43 Ag51 150.99(3) 4 .
Ag55 Ag43 Ag27 93.50(3) 4 .
Ag55 Ag43 Ag44 66.71(2) 4 4
Ag55 Ag43 Ag51 91.24(3) 4 .
S83 Ag43 Ag23 76.54(5) 4 .
S83 Ag43 Ag27 137.38(5) 4 .
S83 Ag43 Ag32 110.28(5) 4 .
S83 Ag43 Ag44 118.74(5) 4 4
S83 Ag43 Ag51 52.23(5) 4 .
S83 Ag43 Ag55 55.42(5) 4 4
S3 Ag43 Ag23 137.75(6) 4 .
S3 Ag43 Ag27 76.05(6) 4 .
S3 Ag43 Ag32 101.33(6) 4 .
S3 Ag43 Ag44 58.40(6) 4 4
S3 Ag43 Ag51 147.87(6) 4 .
S3 Ag43 Ag55 120.69(6) 4 4
S3 Ag43 S83 142.69(8) 4 4
Ag20 Ag44 Ag43 85.53(2) . 4
Ag20 Ag44 Ag47 59.076(19) . .
Ag20 Ag44 Ag55 57.16(2) . .
Ag20 Ag44 Ag66 64.88(2) . .
Ag20 Ag44 Ag67 110.97(3) . .
Ag27 Ag44 Ag20 59.56(2) 4 .
Ag27 Ag44 Ag43 61.90(2) 4 4
Ag27 Ag44 Ag47 56.915(19) 4 .
Ag27 Ag44 Ag55 89.37(2) 4 .
Ag27 Ag44 Ag66 108.43(3) 4 .
Ag27 Ag44 Ag67 68.15(2) 4 .
Ag43 Ag44 Ag47 118.45(3) 4 .
Ag43 Ag44 Ag55 55.68(2) 4 .
Ag43 Ag44 Ag67 106.93(3) 4 .
Ag47 Ag44 Ag55 116.22(2) . .
Ag47 Ag44 Ag67 55.575(19) . .
Ag66 Ag44 Ag43 147.92(3) . 4
Ag66 Ag44 Ag47 57.38(2) . .
Ag66 Ag44 Ag55 95.76(3) . .
Ag66 Ag44 Ag67 95.60(3) . .
Ag67 Ag44 Ag55 157.08(3) . .
S82 Ag44 Ag20 68.11(5) . .
S82 Ag44 Ag27 125.54(5) . 4
S82 Ag44 Ag43 101.62(5) . 4
S82 Ag44 Ag47 107.65(5) . .
S82 Ag44 Ag55 47.78(5) . .
S82 Ag44 Ag66 57.18(5) . .
S82 Ag44 Ag67 151.31(5) . .
S86 Ag44 Ag20 117.03(5) . .
S86 Ag44 Ag27 114.35(5) . 4
S86 Ag44 Ag43 152.53(5) . 4
S86 Ag44 Ag47 67.59(5) . .
S86 Ag44 Ag55 149.21(5) . .
S86 Ag44 Ag66 59.25(5) . .
S86 Ag44 Ag67 52.13(5) . .
S86 Ag44 S82 101.43(7) . .
S3 Ag44 Ag20 129.24(5) . .
S3 Ag44 Ag27 75.14(5) . 4
S3 Ag44 Ag43 51.54(5) . 4
S3 Ag44 Ag47 114.34(5) . .
S3 Ag44 Ag55 104.03(6) . .
S3 Ag44 Ag66 159.99(6) . .
S3 Ag44 Ag67 66.96(5) . .
S3 Ag44 S82 137.35(7) . .
S3 Ag44 S86 101.04(7) . .
Ag12 Ag45 Ag13 60.85(2) . .
Ag12 Ag45 Ag33 59.23(2) . 4
Ag12 Ag45 Ag46 105.53(2) . .
Ag12 Ag45 Ag51 90.49(2) . .
Ag12 Ag45 Ag69 56.62(2) . .
Ag13 Ag45 Ag33 89.41(2) . 4
Ag13 Ag45 Ag46 56.482(19) . .
Ag13 Ag45 Ag51 58.23(2) . .
Ag13 Ag45 Ag69 105.81(2) . .
Ag33 Ag45 Ag46 144.07(3) 4 .
Ag33 Ag45 Ag51 61.57(2) 4 .
Ag33 Ag45 Ag69 90.33(2) 4 .
Ag51 Ag45 Ag46 88.29(2) . .
Ag51 Ag45 Ag69 145.69(3) . .
Ag54 Ag45 Ag12 60.10(2) . .
Ag54 Ag45 Ag13 59.98(2) . .
Ag54 Ag45 Ag33 119.32(3) . 4
Ag54 Ag45 Ag46 56.20(2) . .
Ag54 Ag45 Ag51 118.19(3) . .
Ag54 Ag45 Ag69 56.71(2) . .
Ag69 Ag45 Ag46 108.37(3) . .
S89 Ag45 Ag12 73.69(5) 4 .
S89 Ag45 Ag13 133.44(6) 4 .
S89 Ag45 Ag33 57.07(5) 4 4
S89 Ag45 Ag46 155.63(6) 4 .
S89 Ag45 Ag51 115.97(6) 4 .
S89 Ag45 Ag54 106.27(6) 4 .
S89 Ag45 Ag69 50.13(5) 4 .
S94 Ag45 Ag12 134.70(6) . .
S94 Ag45 Ag13 74.73(5) . .
S94 Ag45 Ag33 115.09(6) . 4
S94 Ag45 Ag46 49.94(5) . .
S94 Ag45 Ag51 56.61(5) . .
S94 Ag45 Ag54 105.78(6) . .
S94 Ag45 Ag69 154.54(6) . .
S94 Ag45 S89 145.64(8) . 4
Ag13 Ag46 Ag38 89.19(2) . .
Ag13 Ag46 Ag42 105.09(2) . .
Ag13 Ag46 Ag45 56.014(19) . .
Ag13 Ag46 Ag58 58.61(2) . .
Ag38 Ag46 Ag42 89.48(2) . .
Ag38 Ag46 Ag45 143.80(3) . .
Ag42 Ag46 Ag45 107.68(2) . .
Ag54 Ag46 Ag13 59.64(2) . .
Ag54 Ag46 Ag38 118.08(3) . .
Ag54 Ag46 Ag42 56.22(2) . .
Ag54 Ag46 Ag45 55.80(2) . .
Ag54 Ag46 Ag58 118.25(3) . .
Ag54 Ag46 Ag59 59.81(2) . .
Ag58 Ag46 Ag38 60.90(2) . .
Ag58 Ag46 Ag42 144.26(3) . .
Ag58 Ag46 Ag45 89.49(2) . .
Ag59 Ag46 Ag13 60.27(2) . .
Ag59 Ag46 Ag38 58.28(2) . .
Ag59 Ag46 Ag42 56.64(2) . .
Ag59 Ag46 Ag45 104.61(2) . .
Ag59 Ag46 Ag58 89.16(2) . .
S79 Ag46 Ag13 131.20(6) . .
S79 Ag46 Ag38 54.63(5) . .
S79 Ag46 Ag42 50.81(5) . .
S79 Ag46 Ag45 156.84(6) . .
S79 Ag46 Ag54 106.08(5) . .
S79 Ag46 Ag58 113.13(6) . .
S79 Ag46 Ag59 72.22(5) . .
S94 Ag46 Ag13 74.39(5) . .
S94 Ag46 Ag38 116.28(6) . .
S94 Ag46 Ag42 154.10(6) . .
S94 Ag46 Ag45 49.83(5) . .
S94 Ag46 Ag54 105.28(6) . .
S94 Ag46 Ag58 58.05(5) . .
S94 Ag46 Ag59 133.83(6) . .
S94 Ag46 S79 147.17(7) . .
Ag3 Ag47 Ag20 114.90(2) . .
Ag3 Ag47 Ag27 55.500(18) . .
Ag3 Ag47 Ag44 152.97(3) . .
Ag3 Ag47 Ag61 105.82(2) . .
Ag11 Ag47 Ag3 58.033(19) . .
Ag11 Ag47 Ag20 120.59(2) . .
Ag11 Ag47 Ag27 106.14(2) . .
Ag11 Ag47 Ag44 148.99(3) . .
Ag11 Ag47 Ag57 62.78(2) . .
Ag11 Ag47 Ag61 59.64(2) . .
Ag20 Ag47 Ag27 113.54(2) . .
Ag20 Ag47 Ag44 57.603(19) . .
Ag20 Ag47 Ag61 129.33(3) . .
Ag24 Ag47 Ag3 57.388(19) . .
Ag24 Ag47 Ag11 91.12(2) . .
Ag24 Ag47 Ag20 57.601(19) . .
Ag24 Ag47 Ag27 64.45(2) . 4
Ag24 Ag47 Ag27 78.65(2) . .
Ag24 Ag47 Ag32 114.14(3) . .
Ag24 Ag47 Ag44 108.05(2) . .
Ag24 Ag47 Ag57 63.10(2) . .
Ag24 Ag47 Ag61 149.98(3) . .
Ag24 Ag47 Ag66 113.73(3) . .
Ag24 Ag47 Ag67 130.88(3) . .
Ag27 Ag47 Ag3 95.11(2) 4 .
Ag27 Ag47 Ag11 151.69(3) 4 .
Ag27 Ag47 Ag20 59.459(19) 4 .
Ag27 Ag47 Ag27 57.20(2) 4 .
Ag27 Ag47 Ag32 114.72(3) 4 .
Ag27 Ag47 Ag44 58.183(19) 4 .
Ag27 Ag47 Ag44 101.49(2) . .
Ag27 Ag47 Ag57 112.79(2) 4 .
Ag27 Ag47 Ag61 145.53(3) 4 .
Ag27 Ag47 Ag66 110.61(3) 4 .
Ag27 Ag47 Ag67 71.85(2) 4 .
Ag32 Ag47 Ag3 57.259(19) . .
Ag32 Ag47 Ag11 60.62(2) . .
Ag32 Ag47 Ag20 170.94(3) . .
Ag32 Ag47 Ag27 58.926(19) . .
Ag32 Ag47 Ag44 126.76(3) . .
Ag32 Ag47 Ag57 123.27(3) . .
Ag32 Ag47 Ag61 59.59(2) . .
Ag32 Ag47 Ag66 124.20(3) . .
Ag32 Ag47 Ag67 65.43(2) . .
Ag57 Ag47 Ag3 89.75(2) . .
Ag57 Ag47 Ag20 58.130(19) . .
Ag57 Ag47 Ag27 138.97(3) . .
Ag57 Ag47 Ag44 103.89(2) . .
Ag57 Ag47 Ag61 94.69(2) . .
Ag61 Ag47 Ag27 113.96(3) . .
Ag61 Ag47 Ag44 96.35(2) . .
Ag66 Ag47 Ag3 145.95(3) . .
Ag66 Ag47 Ag11 91.72(2) . .
Ag66 Ag47 Ag20 64.75(2) . .
Ag66 Ag47 Ag27 158.40(3) . .
Ag66 Ag47 Ag44 58.55(2) . .
Ag66 Ag47 Ag57 60.30(2) . .
Ag66 Ag47 Ag61 64.61(2) . .
Ag67 Ag47 Ag3 107.66(3) . .
Ag67 Ag47 Ag11 121.86(3) . .
Ag67 Ag47 Ag20 116.18(3) . .
Ag67 Ag47 Ag27 58.88(2) . .
Ag67 Ag47 Ag44 62.66(2) . .
Ag67 Ag47 Ag57 161.80(3) . .
Ag67 Ag47 Ag61 75.80(2) . .
Ag67 Ag47 Ag66 101.50(3) . .
Ag4 Ag48 Ag5 60.192(19) . .
Ag4 Ag48 Ag18 62.34(2) . .
Ag4 Ag48 Ag60 123.14(3) . .
Ag4 Ag48 Ag65 57.770(19) . .
Ag4 Ag48 Ag68 118.78(3) . .
Ag5 Ag48 Ag65 107.58(2) . .
Ag18 Ag48 Ag5 61.862(19) . .
Ag18 Ag48 Ag60 60.80(2) . .
Ag18 Ag48 Ag65 58.81(2) . .
Ag18 Ag48 Ag68 92.79(2) . .
Ag60 Ag48 Ag5 93.21(2) . .
Ag60 Ag48 Ag65 91.41(2) . .
Ag60 Ag48 Ag68 65.41(2) . .
Ag68 Ag48 Ag5 58.806(19) . .
Ag68 Ag48 Ag65 150.49(3) . .
S80 Ag48 Ag4 109.17(5) . .
S80 Ag48 Ag5 135.95(5) . .
S80 Ag48 Ag18 75.29(5) . .
S80 Ag48 Ag60 54.86(5) . .
S80 Ag48 Ag65 51.96(5) . .
S80 Ag48 Ag68 117.15(5) . .
S87 Ag48 Ag4 103.14(5) . .
S87 Ag48 Ag5 77.42(5) . .
S87 Ag48 Ag18 138.89(5) . .
S87 Ag48 Ag60 119.84(6) . .
S87 Ag48 Ag65 148.39(6) . .
S87 Ag48 Ag68 59.07(5) . .
S87 Ag48 S80 142.35(7) . .
Ag16 Ag49 Ag7 96.32(2) . .
Ag16 Ag49 Ag62 122.40(3) . .
Ag17 Ag49 Ag7 54.057(18) . .
Ag17 Ag49 Ag16 56.855(19) . .
Ag17 Ag49 Ag31 61.78(2) . .
Ag17 Ag49 Ag57 64.11(2) . .
Ag17 Ag49 Ag62 105.79(2) . .
Ag31 Ag49 Ag7 53.162(18) . .
Ag31 Ag49 Ag16 117.48(3) . .
Ag31 Ag49 Ag62 83.92(2) . .
Ag57 Ag49 Ag7 53.535(18) . .
Ag57 Ag49 Ag16 57.91(2) . .
Ag57 Ag49 Ag31 104.72(2) . .
Ag57 Ag49 Ag62 65.21(2) . .
Ag62 Ag49 Ag7 52.728(18) . .
S88 Ag49 Ag7 102.84(5) . .
S88 Ag49 Ag16 93.88(5) . .
S88 Ag49 Ag17 71.13(5) . .
S88 Ag49 Ag31 54.71(5) . .
S88 Ag49 Ag57 134.99(5) . .
S88 Ag49 Ag62 135.46(5) . .
S90 Ag49 Ag7 111.14(5) . .
S90 Ag49 Ag16 92.76(6) . .
S90 Ag49 Ag17 139.01(6) . .
S90 Ag49 Ag31 145.68(6) . .
S90 Ag49 Ag57 76.75(5) . .
S90 Ag49 Ag62 65.28(5) . .
S90 Ag49 S88 144.37(7) . .
Ag14 Ag50 Ag30 108.78(2) . .
Ag36 Ag50 Ag14 61.89(2) . .
Ag36 Ag50 Ag30 59.81(2) . .
Ag36 Ag50 Ag39 63.26(2) . .
Ag36 Ag50 Ag41 61.34(2) . .
Ag36 Ag50 Ag64 91.95(2) . 4
Ag39 Ag50 Ag14 59.935(19) . .
Ag39 Ag50 Ag30 59.52(2) . .
Ag39 Ag50 Ag41 124.60(3) . .
Ag39 Ag50 Ag64 117.58(3) . 4
Ag41 Ag50 Ag14 93.64(2) . .
Ag41 Ag50 Ag30 91.68(2) . .
Ag41 Ag50 Ag64 65.31(2) . 4
Ag64 Ag50 Ag14 57.914(19) 4 .
Ag64 Ag50 Ag30 150.56(3) 4 .
S84 Ag50 Ag14 137.81(5) . .
S84 Ag50 Ag30 52.73(5) . .
S84 Ag50 Ag36 77.33(5) . .
S84 Ag50 Ag39 111.83(5) . .
S84 Ag50 Ag41 55.03(5) . .
S84 Ag50 Ag64 116.95(5) . 4
S2 Ag50 Ag14 75.18(5) 4 .
S2 Ag50 Ag30 149.05(6) 4 .
S2 Ag50 Ag36 136.65(6) 4 .
S2 Ag50 Ag39 101.12(5) 4 .
S2 Ag50 Ag41 119.03(6) 4 .
S2 Ag50 Ag64 58.09(5) 4 4
S2 Ag50 S84 142.07(7) 4 .
Ag13 Ag51 Ag23 59.56(2) . .
Ag13 Ag51 Ag32 61.39(2) . .
Ag13 Ag51 Ag33 87.93(2) . 4
Ag13 Ag51 Ag43 104.87(3) . .
Ag13 Ag51 Ag45 59.23(2) . .
Ag13 Ag51 Ag58 57.10(2) . .
Ag13 Ag51 Br77 104.88(3) . .
Ag23 Ag51 Ag33 58.11(2) . 4
Ag23 Ag51 Ag43 55.81(2) . .
Ag23 Ag51 Ag45 87.71(2) . .
Ag23 Ag51 Ag58 105.68(3) . .
Ag32 Ag51 Ag23 60.41(2) . .
Ag32 Ag51 Ag33 118.52(3) . 4
Ag32 Ag51 Ag43 56.17(2) . .
Ag32 Ag51 Ag45 120.58(3) . .
Ag32 Ag51 Ag58 57.81(2) . .
Ag32 Ag51 Br77 56.00(3) . .
Ag33 Ag51 Ag43 88.17(2) 4 .
Ag33 Ag51 Ag58 143.05(3) 4 .
Ag43 Ag51 Ag58 110.51(3) . .
Ag45 Ag51 Ag33 58.05(2) . 4
Ag45 Ag51 Ag43 141.01(3) . .
Ag45 Ag51 Ag58 90.80(2) . .
Br77 Ag51 Ag23 112.03(3) . .
Br77 Ag51 Ag33 157.13(3) . 4
Br77 Ag51 Ag43 70.41(3) . .
Br77 Ag51 Ag45 144.82(3) . .
Br77 Ag51 Ag58 56.64(3) . .
S83 Ag51 Ag13 132.87(6) 4 .
S83 Ag51 Ag23 75.81(5) 4 .
S83 Ag51 Ag32 110.12(6) 4 .
S83 Ag51 Ag33 53.73(5) 4 4
S83 Ag51 Ag43 54.38(6) 4 .
S83 Ag51 Ag45 107.85(6) 4 .
S83 Ag51 Ag58 161.35(6) 4 .
S83 Ag51 Br77 105.20(6) 4 .
S83 Ag51 S94 138.40(8) 4 .
S94 Ag51 Ag13 73.30(5) . .
S94 Ag51 Ag23 130.05(5) . .
S94 Ag51 Ag32 111.26(5) . .
S94 Ag51 Ag33 107.69(5) . 4
S94 Ag51 Ag43 163.81(6) . .
S94 Ag51 Ag45 52.32(5) . .
S94 Ag51 Ag58 54.57(5) . .
S94 Ag51 Br77 94.26(6) . .
Ag2 Ag52 Ag3 57.427(18) . .
Ag2 Ag52 Ag11 115.89(2) . .
Ag2 Ag52 Ag16 176.84(3) . .
Ag2 Ag52 Ag17 119.84(2) . .
Ag2 Ag52 Ag18 114.35(2) . .
Ag2 Ag52 Ag24 58.168(18) . .
Ag2 Ag52 Ag26 55.246(18) . .
Ag2 Ag52 Ag28 57.485(18) . .
Ag2 Ag52 Ag57 119.20(2) . .
Ag2 Ag52 Ag59 113.32(2) . .
Ag3 Ag52 Ag24 54.146(17) . .
Ag3 Ag52 Ag28 108.17(2) . .
Ag8 Ag52 Ag2 62.091(19) . .
Ag8 Ag52 Ag3 106.48(2) . .
Ag8 Ag52 Ag11 145.05(3) . .
Ag8 Ag52 Ag16 119.29(3) . .
Ag8 Ag52 Ag17 58.835(19) . .
Ag8 Ag52 Ag18 93.42(2) . .
Ag8 Ag52 Ag24 60.519(18) . .
Ag8 Ag52 Ag26 111.24(2) . .
Ag8 Ag52 Ag28 64.589(19) . .
Ag8 Ag52 Ag57 84.53(2) . .
Ag8 Ag52 Ag59 152.40(3) . .
Ag11 Ag52 Ag3 58.638(19) . .
Ag11 Ag52 Ag17 118.33(2) . .
Ag11 Ag52 Ag18 115.90(2) . .
Ag11 Ag52 Ag24 88.06(2) . .
Ag11 Ag52 Ag26 89.25(2) . .
Ag11 Ag52 Ag28 147.26(3) . .
Ag11 Ag52 Ag59 62.52(2) . .
Ag16 Ag52 Ag3 123.47(2) . .
Ag16 Ag52 Ag11 64.84(2) . .
Ag16 Ag52 Ag17 61.011(19) . .
Ag16 Ag52 Ag18 63.11(2) . .
Ag16 Ag52 Ag24 124.97(2) . .
Ag16 Ag52 Ag26 122.10(2) . .
Ag16 Ag52 Ag28 120.08(2) . .
Ag16 Ag52 Ag57 63.96(2) . .
Ag16 Ag52 Ag59 64.04(2) . .
Ag17 Ag52 Ag3 152.39(3) . .
Ag17 Ag52 Ag24 99.71(2) . .
Ag17 Ag52 Ag26 144.67(3) . .
Ag17 Ag52 Ag28 87.26(2) . .
Ag18 Ag52 Ag3 147.07(3) . .
Ag18 Ag52 Ag17 60.528(19) . .
Ag18 Ag52 Ag24 153.77(3) . .
Ag18 Ag52 Ag26 88.51(2) . .
Ag18 Ag52 Ag28 57.008(18) . .
Ag26 Ag52 Ag3 60.098(18) . .
Ag26 Ag52 Ag24 103.07(2) . .
Ag26 Ag52 Ag28 60.053(18) . .
Ag28 Ag52 Ag24 108.56(2) . .
Ag57 Ag52 Ag3 91.21(2) . .
Ag57 Ag52 Ag11 65.84(2) . .
Ag57 Ag52 Ag17 65.54(2) . .
Ag57 Ag52 Ag18 117.09(2) . .
Ag57 Ag52 Ag24 61.281(19) . .
Ag57 Ag52 Ag26 149.75(3) . .
Ag57 Ag52 Ag28 146.88(3) . .
Ag57 Ag52 Ag59 117.65(2) . .
Ag59 Ag52 Ag3 90.18(2) . .
Ag59 Ag52 Ag17 113.25(2) . .
Ag59 Ag52 Ag18 62.65(2) . .
Ag59 Ag52 Ag24 143.18(3) . .
Ag59 Ag52 Ag26 58.077(19) . .
Ag59 Ag52 Ag28 89.60(2) . .
Ag15 Ag53 Ag19 59.144(19) . .
Ag15 Ag53 Ag31 86.76(2) . .
Ag15 Ag53 Ag39 60.00(2) . 4
Ag15 Ag53 Ag40 58.44(2) . .
Ag15 Ag53 Ag70 57.54(2) . .
Ag19 Ag53 Ag31 57.210(19) . .
Ag19 Ag53 Ag70 105.32(2) . .
Ag31 Ag53 Ag70 142.69(3) . .
Ag39 Ag53 Ag19 59.082(19) 4 .
Ag39 Ag53 Ag31 116.29(3) 4 .
Ag39 Ag53 Ag40 118.38(3) 4 .
Ag39 Ag53 Ag70 57.496(19) 4 .
Ag40 Ag53 Ag19 87.18(2) . .
Ag40 Ag53 Ag31 58.16(2) . .
Ag40 Ag53 Ag70 90.93(2) . .
S85 Ag53 Ag15 75.08(5) . .
S85 Ag53 Ag19 132.60(5) . .
S85 Ag53 Ag31 112.14(6) . .
S85 Ag53 Ag39 109.12(5) . 4
S85 Ag53 Ag40 56.68(5) . .
S85 Ag53 Ag70 52.41(5) . .
S92 Ag53 Ag15 133.96(6) . .
S92 Ag53 Ag19 75.22(5) . .
S92 Ag53 Ag31 61.89(5) . .
S92 Ag53 Ag39 102.72(6) . 4
S92 Ag53 Ag40 117.29(6) . .
S92 Ag53 Ag70 151.64(6) . .
S92 Ag53 S85 145.77(7) . .
Ag12 Ag54 Ag46 115.02(3) . .
Ag12 Ag54 Ag59 109.93(2) . .
Ag12 Ag54 Ag63 114.47(3) . .
Ag12 Ag54 Ag69 60.11(2) . .
Ag13 Ag54 Ag12 61.01(2) . .
Ag13 Ag54 Ag25 110.32(2) . .
Ag13 Ag54 Ag35 110.15(2) . .
Ag13 Ag54 Ag42 114.68(3) . .
Ag13 Ag54 Ag46 60.52(2) . .
Ag13 Ag54 Ag59 60.76(2) . .
Ag13 Ag54 Ag63 168.72(3) . .
Ag13 Ag54 Ag69 114.36(3) . .
Ag25 Ag54 Ag12 60.80(2) . .
Ag25 Ag54 Ag35 60.964(19) . .
Ag25 Ag54 Ag46 168.75(3) . .
Ag25 Ag54 Ag59 110.13(2) . .
Ag25 Ag54 Ag63 60.28(2) . .
Ag25 Ag54 Ag69 60.34(2) . .
Ag26 Ag54 Ag12 59.50(2) . .
Ag26 Ag54 Ag13 59.60(2) . .
Ag26 Ag54 Ag25 59.71(2) . .
Ag26 Ag54 Ag35 59.52(2) . .
Ag26 Ag54 Ag42 108.86(3) . .
Ag26 Ag54 Ag45 108.83(3) . .
Ag26 Ag54 Ag46 109.05(3) . .
Ag26 Ag54 Ag59 59.31(2) . .
Ag26 Ag54 Ag63 109.12(3) . .
Ag26 Ag54 Ag69 108.93(3) . .
Ag35 Ag54 Ag12 110.02(2) . .
Ag35 Ag54 Ag46 114.42(3) . .
Ag35 Ag54 Ag59 60.85(2) . .
Ag35 Ag54 Ag63 60.57(2) . .
Ag35 Ag54 Ag69 114.88(3) . .
Ag42 Ag54 Ag12 168.35(3) . .
Ag42 Ag54 Ag25 114.46(3) . .
Ag42 Ag54 Ag35 60.19(2) . .
Ag42 Ag54 Ag46 67.42(2) . .
Ag42 Ag54 Ag59 60.55(2) . .
Ag42 Ag54 Ag63 67.53(2) . .
Ag42 Ag54 Ag69 128.37(3) . .
Ag45 Ag54 Ag12 60.24(2) . .
Ag45 Ag54 Ag13 60.31(2) . .
Ag45 Ag54 Ag25 114.35(3) . .
Ag45 Ag54 Ag35 168.35(3) . .
Ag45 Ag54 Ag42 128.56(3) . .
Ag45 Ag54 Ag46 68.00(2) . .
Ag45 Ag54 Ag59 114.71(3) . .
Ag45 Ag54 Ag63 127.93(3) . .
Ag45 Ag54 Ag69 67.12(2) . .
Ag46 Ag54 Ag59 60.40(2) . .
Ag46 Ag54 Ag63 127.90(3) . .
Ag46 Ag54 Ag69 128.12(3) . .
Ag59 Ag54 Ag63 114.90(3) . .
Ag59 Ag54 Ag69 168.24(3) . .
Ag69 Ag54 Ag63 67.67(2) . .
Br74 Ag54 Ag12 122.57(3) . .
Br74 Ag54 Ag13 121.36(3) . .
Br74 Ag54 Ag25 120.57(3) . .
Br74 Ag54 Ag26 177.90(4) . .
Br74 Ag54 Ag35 118.59(3) . .
Br74 Ag54 Ag42 69.07(3) . .
Br74 Ag54 Ag45 73.06(3) . .
Br74 Ag54 Ag46 70.66(3) . .
Br74 Ag54 Ag59 119.21(3) . .
Br74 Ag54 Ag63 69.91(3) . .
Br74 Ag54 Ag69 72.54(3) . .
Ag10 Ag55 Ag20 59.40(2) . .
Ag10 Ag55 Ag23 60.67(2) . 4
Ag10 Ag55 Ag33 59.05(2) . .
Ag10 Ag55 Ag43 119.03(3) . 4
Ag10 Ag55 Ag44 115.42(3) . .
Ag20 Ag55 Ag33 106.46(3) . .
Ag20 Ag55 Ag44 56.02(2) . .
Ag23 Ag55 Ag20 59.11(2) 4 .
Ag23 Ag55 Ag33 58.03(2) 4 .
Ag23 Ag55 Ag44 86.46(2) 4 .
Ag33 Ag55 Ag44 142.78(3) . .
Ag43 Ag55 Ag20 86.02(3) 4 .
Ag43 Ag55 Ag23 58.51(2) 4 4
Ag43 Ag55 Ag33 91.37(3) 4 .
Ag43 Ag55 Ag44 57.61(2) 4 .
S82 Ag55 Ag10 102.78(6) . .
S82 Ag55 Ag20 71.50(6) . .
S82 Ag55 Ag23 129.70(6) . 4
S82 Ag55 Ag33 156.13(6) . .
S82 Ag55 Ag43 111.93(6) . 4
S82 Ag55 Ag44 56.56(6) . .
S82 Ag55 S83 145.02(8) . .
S83 Ag55 Ag10 111.37(6) . .
S83 Ag55 Ag20 133.17(6) . .
S83 Ag55 Ag23 76.19(5) . 4
S83 Ag55 Ag33 53.06(5) . .
S83 Ag55 Ag43 57.16(6) . 4
S83 Ag55 Ag44 111.79(6) . .
Ag11 Ag56 Ag16 63.88(2) . .
Ag11 Ag56 Ag38 59.79(2) . .
Ag11 Ag56 Ag57 62.69(2) . .
Ag11 Ag56 Ag61 61.70(2) . .
Ag11 Ag56 Ag66 92.38(3) . .
Ag16 Ag56 Ag38 60.11(2) . .
Ag16 Ag56 Ag57 60.59(2) . .
Ag16 Ag56 Ag61 125.57(3) . .
Ag16 Ag56 Ag66 119.01(3) . .
Ag57 Ag56 Ag38 109.78(3) . .
Ag61 Ag56 Ag38 91.03(3) . .
Ag61 Ag56 Ag57 94.65(2) . .
Ag61 Ag56 Ag66 65.03(2) . .
Ag66 Ag56 Ag38 150.46(3) . .
Ag66 Ag56 Ag57 58.65(2) . .
S81 Ag56 Ag11 77.10(5) . .
S81 Ag56 Ag16 112.29(5) . .
S81 Ag56 Ag38 52.57(5) . .
S81 Ag56 Ag57 138.18(5) . .
S81 Ag56 Ag61 53.90(5) . .
S81 Ag56 Ag66 115.45(5) . .
S90 Ag56 Ag11 138.49(6) . .
S90 Ag56 Ag16 103.45(6) . .
S90 Ag56 Ag38 150.62(6) . .
S90 Ag56 Ag57 76.54(5) . .
S90 Ag56 Ag61 117.53(6) . .
S90 Ag56 Ag66 57.80(5) . .
S90 Ag56 S81 139.36(7) . .
Ag7 Ag57 Ag11 155.10(3) . .
Ag7 Ag57 Ag16 113.23(3) . .
Ag7 Ag57 Ag17 57.467(19) . .
Ag7 Ag57 Ag20 65.82(2) . .
Ag7 Ag57 Ag24 79.11(2) . .
Ag7 Ag57 Ag47 124.05(3) . .
Ag7 Ag57 Ag49 70.67(2) . .
Ag7 Ag57 Ag56 143.89(3) . .
Ag7 Ag57 Ag62 55.817(19) . .
Ag7 Ag57 Ag66 114.16(3) . .
Ag11 Ag57 Ag17 106.44(2) . .
Ag11 Ag57 Ag62 148.77(3) . .
Ag16 Ag57 Ag11 59.821(19) . .
Ag16 Ag57 Ag17 57.172(18) . .
Ag16 Ag57 Ag24 121.25(2) . .
Ag16 Ag57 Ag56 56.54(2) . .
Ag16 Ag57 Ag62 126.35(2) . .
Ag17 Ag57 Ag62 99.71(2) . .
Ag20 Ag57 Ag11 120.11(2) . .
Ag20 Ag57 Ag16 177.77(3) . .
Ag20 Ag57 Ag17 121.41(2) . .
Ag20 Ag57 Ag24 56.764(19) . .
Ag20 Ag57 Ag47 61.96(2) . .
Ag20 Ag57 Ag49 116.06(3) . .
Ag20 Ag57 Ag56 125.48(3) . .
Ag20 Ag57 Ag62 55.045(19) . .
Ag20 Ag57 Ag66 65.92(2) . .
Ag24 Ag57 Ag11 85.07(2) . .
Ag24 Ag57 Ag17 97.48(2) . .
Ag24 Ag57 Ag56 136.88(3) . .
Ag24 Ag57 Ag62 108.40(2) . .
Ag47 Ag57 Ag11 58.466(19) . .
Ag47 Ag57 Ag16 118.17(3) . .
Ag47 Ag57 Ag17 148.61(3) . .
Ag47 Ag57 Ag24 56.472(18) . .
Ag47 Ag57 Ag49 152.77(3) . .
Ag47 Ag57 Ag56 85.49(2) . .
Ag47 Ag57 Ag62 104.96(2) . .
Ag47 Ag57 Ag66 59.61(2) . .
Ag49 Ag57 Ag11 119.24(3) . .
Ag49 Ag57 Ag16 64.96(2) . .
Ag49 Ag57 Ag17 57.83(2) . .
Ag49 Ag57 Ag24 148.15(3) . .
Ag49 Ag57 Ag56 74.24(2) . .
Ag49 Ag57 Ag62 62.17(2) . .
Ag49 Ag57 Ag66 94.03(2) . .
Ag52 Ag57 Ag7 98.37(2) . .
Ag52 Ag57 Ag11 57.134(19) . .
Ag52 Ag57 Ag16 57.664(19) . .
Ag52 Ag57 Ag17 59.300(19) . .
Ag52 Ag57 Ag20 120.25(3) . .
Ag52 Ag57 Ag24 63.838(19) . .
Ag52 Ag57 Ag47 91.20(2) . .
Ag52 Ag57 Ag49 110.27(3) . .
Ag52 Ag57 Ag56 101.46(2) . .
Ag52 Ag57 Ag62 154.09(3) . .
Ag52 Ag57 Ag66 144.60(3) . .
Ag56 Ag57 Ag11 55.588(19) . .
Ag56 Ag57 Ag17 109.23(2) . .
Ag56 Ag57 Ag62 99.90(2) . .
Ag66 Ag57 Ag11 88.84(2) . .
Ag66 Ag57 Ag16 116.19(3) . .
Ag66 Ag57 Ag17 151.74(3) . .
Ag66 Ag57 Ag24 107.60(2) . .
Ag66 Ag57 Ag56 59.86(2) . .
Ag66 Ag57 Ag62 60.47(2) . .
Ag11 Ag58 Ag32 59.72(2) . .
Ag11 Ag58 Ag38 58.52(2) . .
Ag11 Ag58 Ag46 89.58(2) . .
Ag11 Ag58 Ag51 105.46(2) . .
Ag11 Ag58 Ag61 58.28(2) . .
Ag13 Ag58 Ag11 60.11(2) . .
Ag13 Ag58 Ag32 61.25(2) . .
Ag13 Ag58 Ag38 89.88(2) . .
Ag13 Ag58 Ag46 60.20(2) . .
Ag13 Ag58 Ag51 57.12(2) . .
Ag13 Ag58 Ag61 108.11(3) . .
Ag32 Ag58 Ag38 118.19(3) . .
Ag32 Ag58 Ag46 121.43(3) . .
Ag32 Ag58 Ag51 57.44(2) . .
Ag32 Ag58 Ag61 57.98(2) . .
Ag38 Ag58 Ag51 145.53(3) . .
Ag38 Ag58 Ag61 87.51(2) . .
Ag46 Ag58 Ag38 60.56(2) . .
Ag46 Ag58 Ag51 91.41(2) . .
Ag46 Ag58 Ag61 144.35(3) . .
Ag61 Ag58 Ag51 110.58(3) . .
Br77 Ag58 Ag11 110.65(3) . .
Br77 Ag58 Ag13 106.13(3) . .
Br77 Ag58 Ag32 56.36(3) . .
Br77 Ag58 Ag38 152.99(4) . .
Br77 Ag58 Ag46 146.40(4) . .
Br77 Ag58 Ag51 58.09(3) . .
Br77 Ag58 Ag61 67.07(3) . .
S81 Ag58 Ag11 77.58(5) . .
S81 Ag58 Ag13 135.36(6) . .
S81 Ag58 Ag32 110.24(6) . .
S81 Ag58 Ag38 53.68(5) . .
S81 Ag58 Ag46 109.36(5) . .
S81 Ag58 Ag51 159.13(6) . .
S81 Ag58 Ag61 52.84(5) . .
S81 Ag58 Br77 101.27(6) . .
S81 Ag58 S94 139.04(7) . .
S94 Ag58 Ag11 130.84(5) . .
S94 Ag58 Ag13 72.88(5) . .
S94 Ag58 Ag32 110.03(5) . .
S94 Ag58 Ag38 110.97(5) . .
S94 Ag58 Ag46 52.80(5) . .
S94 Ag58 Ag51 53.68(5) . .
S94 Ag58 Ag61 161.52(5) . .
S94 Ag58 Br77 94.71(6) . .
Ag11 Ag59 Ag13 59.69(2) . .
Ag11 Ag59 Ag16 60.97(2) . .
Ag11 Ag59 Ag18 109.25(2) . .
Ag11 Ag59 Ag35 144.32(3) . .
Ag11 Ag59 Ag38 60.28(2) . .
Ag11 Ag59 Ag42 154.98(3) . .
Ag11 Ag59 Ag46 90.60(2) . .
Ag11 Ag59 Ag54 119.19(3) . .
Ag13 Ag59 Ag16 120.63(3) . .
Ag13 Ag59 Ag35 108.10(2) . .
Ag16 Ag59 Ag35 118.76(2) . .
Ag18 Ag59 Ag13 144.16(3) . .
Ag18 Ag59 Ag16 59.603(19) . .
Ag18 Ag59 Ag35 59.161(19) . .
Ag18 Ag59 Ag42 90.11(2) . .
Ag18 Ag59 Ag46 154.52(3) . .
Ag26 Ag59 Ag11 90.00(2) . .
Ag26 Ag59 Ag13 58.459(19) . .
Ag26 Ag59 Ag16 120.71(2) . .
Ag26 Ag59 Ag18 89.55(2) . .
Ag26 Ag59 Ag34 145.33(3) . .
Ag26 Ag59 Ag35 58.365(19) . .
Ag26 Ag59 Ag38 146.68(3) . .
Ag26 Ag59 Ag42 106.32(2) . .
Ag26 Ag59 Ag46 106.75(2) . .
Ag26 Ag59 Ag52 63.614(19) . .
Ag26 Ag59 Ag54 57.106(19) . .
Ag34 Ag59 Ag11 114.33(3) . .
Ag34 Ag59 Ag13 155.16(3) . .
Ag34 Ag59 Ag16 60.10(2) . .
Ag34 Ag59 Ag18 60.022(19) . .
Ag34 Ag59 Ag35 89.81(2) . .
Ag34 Ag59 Ag38 67.04(2) . .
Ag34 Ag59 Ag42 61.29(2) . .
Ag34 Ag59 Ag46 97.71(2) . .
Ag34 Ag59 Ag54 120.92(3) . .
Ag38 Ag59 Ag13 91.39(2) . .
Ag38 Ag59 Ag16 60.04(2) . .
Ag38 Ag59 Ag18 113.17(3) . .
Ag38 Ag59 Ag35 154.34(3) . .
Ag38 Ag59 Ag42 98.02(2) . .
Ag38 Ag59 Ag46 62.47(2) . .
Ag38 Ag59 Ag54 122.26(3) . .
Ag42 Ag59 Ag13 112.78(3) . .
Ag42 Ag59 Ag16 121.37(2) . .
Ag42 Ag59 Ag35 59.47(2) . .
Ag46 Ag59 Ag13 59.90(2) . .
Ag46 Ag59 Ag16 122.51(3) . .
Ag46 Ag59 Ag35 112.75(3) . .
Ag46 Ag59 Ag42 66.84(2) . .
Ag52 Ag59 Ag11 58.277(19) . .
Ag52 Ag59 Ag13 90.01(2) . .
Ag52 Ag59 Ag16 57.118(19) . .
Ag52 Ag59 Ag18 59.011(19) . .
Ag52 Ag59 Ag34 107.32(2) . .
Ag52 Ag59 Ag35 90.52(2) . .
Ag52 Ag59 Ag38 106.40(3) . .
Ag52 Ag59 Ag42 146.16(3) . .
Ag52 Ag59 Ag46 145.90(3) . .
Ag52 Ag59 Ag54 120.72(2) . .
Ag54 Ag59 Ag13 59.51(2) . .
Ag54 Ag59 Ag16 177.61(3) . .
Ag54 Ag59 Ag18 118.70(3) . .
Ag54 Ag59 Ag35 59.552(19) . .
Ag54 Ag59 Ag42 59.64(2) . .
Ag54 Ag59 Ag46 59.80(2) . .
Ag16 Ag60 Ag17 59.242(19) . .
Ag16 Ag60 Ag18 60.31(2) . .
Ag16 Ag60 Ag34 58.23(2) . .
Ag16 Ag60 Ag48 118.39(3) . .
Ag16 Ag60 Ag68 116.11(2) . .
Ag17 Ag60 Ag34 105.82(2) . .
Ag17 Ag60 Ag68 56.871(19) . .
Ag18 Ag60 Ag17 59.196(19) . .
Ag18 Ag60 Ag34 57.627(19) . .
Ag18 Ag60 Ag48 58.20(2) . .
Ag18 Ag60 Ag68 86.83(2) . .
Ag34 Ag60 Ag68 142.75(3) . .
Ag48 Ag60 Ag17 86.14(2) . .
Ag48 Ag60 Ag34 91.19(2) . .
Ag48 Ag60 Ag68 57.56(2) . .
S80 Ag60 Ag16 110.03(5) . .
S80 Ag60 Ag17 131.82(5) . .
S80 Ag60 Ag18 74.61(5) . .
S80 Ag60 Ag34 52.75(5) . .
S80 Ag60 Ag48 56.35(5) . .
S80 Ag60 Ag68 111.12(5) . .
S88 Ag60 Ag16 103.47(6) . .
S88 Ag60 Ag17 72.57(5) . .
S88 Ag60 Ag18 130.88(5) . .
S88 Ag60 Ag34 155.48(6) . .
S88 Ag60 Ag48 112.85(6) . .
S88 Ag60 Ag68 57.51(5) . .
S88 Ag60 S80 145.70(7) . .
Ag11 Ag61 Ag47 58.37(2) . .
Ag11 Ag61 Ag58 57.90(2) . .
Ag11 Ag61 Ag66 85.98(2) . .
Ag32 Ag61 Ag11 59.70(2) . .
Ag32 Ag61 Ag47 58.20(2) . .
Ag32 Ag61 Ag58 58.29(2) . .
Ag32 Ag61 Ag66 114.18(3) . .
Ag47 Ag61 Ag58 105.15(3) . .
Ag47 Ag61 Ag66 55.98(2) . .
Ag56 Ag61 Ag11 57.32(2) . .
Ag56 Ag61 Ag32 116.85(3) . .
Ag56 Ag61 Ag47 85.17(2) . .
Ag56 Ag61 Ag58 91.09(3) . .
Ag56 Ag61 Ag66 57.99(2) . .
Ag58 Ag61 Ag66 142.53(3) . .
S81 Ag61 Ag11 77.39(5) . .
S81 Ag61 Ag32 110.62(6) . .
S81 Ag61 Ag47 134.20(6) . .
S81 Ag61 Ag56 59.35(5) . .
S81 Ag61 Ag58 52.91(5) . .
S81 Ag61 Ag66 113.92(6) . .
S86 Ag61 Ag11 130.19(6) . .
S86 Ag61 Ag32 101.59(6) . .
S86 Ag61 Ag47 72.42(5) . .
S86 Ag61 Ag56 114.64(6) . .
S86 Ag61 Ag58 153.45(6) . .
S86 Ag61 Ag66 58.60(6) . .
S86 Ag61 S81 146.11(8) . .
Ag7 Ag62 Ag10 57.695(19) . .
Ag7 Ag62 Ag49 65.08(2) . .
Ag7 Ag62 Ag57 53.464(19) . .
Ag7 Ag62 Ag66 105.00(3) . .
Ag10 Ag62 Ag49 121.96(3) . .
Ag10 Ag62 Ag57 96.51(2) . .
Ag10 Ag62 Ag66 118.85(3) . .
Ag20 Ag62 Ag7 64.36(2) . .
Ag20 Ag62 Ag10 57.525(19) . .
Ag20 Ag62 Ag49 105.85(3) . .
Ag20 Ag62 Ag57 54.182(19) . .
Ag20 Ag62 Ag66 62.35(2) . .
Ag49 Ag62 Ag57 52.624(19) . .
Ag66 Ag62 Ag49 83.47(2) . .
Ag66 Ag62 Ag57 53.332(19) . .
S82 Ag62 Ag7 135.12(5) . .
S82 Ag62 Ag10 93.96(5) . .
S82 Ag62 Ag20 71.10(5) . .
S82 Ag62 Ag49 136.24(6) . .
S82 Ag62 Ag57 103.57(6) . .
S82 Ag62 Ag66 55.76(5) . .
S93 Ag62 Ag7 77.58(5) . .
S93 Ag62 Ag10 92.95(6) . .
S93 Ag62 Ag20 140.18(6) . .
S93 Ag62 Ag49 65.17(6) . .
S93 Ag62 Ag57 111.40(6) . .
S93 Ag62 Ag66 144.43(6) . .
S93 Ag62 S82 143.27(8) . .
Ag21 Ag63 Ag30 61.36(2) . .
Ag21 Ag63 Ag42 89.82(2) . .
Ag21 Ag63 Ag69 143.91(3) . .
Ag25 Ag63 Ag21 89.21(2) . .
Ag25 Ag63 Ag30 58.30(2) . .
Ag25 Ag63 Ag35 60.444(19) . .
Ag25 Ag63 Ag42 104.92(2) . .
Ag25 Ag63 Ag69 56.322(19) . .
Ag30 Ag63 Ag42 144.69(3) . .
Ag30 Ag63 Ag69 88.72(2) . .
Ag35 Ag63 Ag21 58.89(2) . .
Ag35 Ag63 Ag30 89.93(2) . .
Ag35 Ag63 Ag42 56.123(19) . .
Ag35 Ag63 Ag69 104.95(2) . .
Ag42 Ag63 Ag69 107.86(3) . .
Ag54 Ag63 Ag21 118.48(3) . .
Ag54 Ag63 Ag25 59.72(2) . .
Ag54 Ag63 Ag30 118.01(3) . .
Ag54 Ag63 Ag35 59.60(2) . .
Ag54 Ag63 Ag42 56.08(2) . .
Ag54 Ag63 Ag69 56.14(2) . .
S78 Ag63 Ag21 114.94(6) . .
S78 Ag63 Ag25 73.66(5) . .
S78 Ag63 Ag30 56.24(5) . .
S78 Ag63 Ag35 133.19(5) . .
S78 Ag63 Ag42 155.01(6) . .
S78 Ag63 Ag54 105.51(6) . .
S78 Ag63 Ag69 49.89(5) . .
S78 Ag63 S91 147.30(8) . .
S91 Ag63 Ag21 56.57(5) . .
S91 Ag63 Ag25 132.43(6) . .
S91 Ag63 Ag30 115.47(6) . .
S91 Ag63 Ag35 73.05(5) . .
S91 Ag63 Ag42 50.08(5) . .
S91 Ag63 Ag54 105.53(6) . .
S91 Ag63 Ag69 155.51(6) . .
Ag6 Ag64 Ag6 59.44(2) 4 .
Ag6 Ag64 Ag14 60.242(19) 4 4
Ag6 Ag64 Ag37 110.92(2) 4 .
Ag6 Ag64 Ag37 55.237(18) . .
Ag6 Ag64 Ag41 58.492(19) 4 4
Ag6 Ag64 Ag41 117.90(2) . 4
Ag6 Ag64 Ag50 86.59(2) 4 4
Ag6 Ag64 Ag64 64.541(19) 4 4
Ag14 Ag64 Ag6 56.834(18) 4 .
Ag14 Ag64 Ag37 67.26(2) 4 .
Ag14 Ag64 Ag41 90.59(2) 4 4
Ag14 Ag64 Ag50 61.76(2) 4 4
Ag14 Ag64 Ag64 108.432(16) 4 4
Ag37 Ag64 Ag41 157.13(3) . 4
Ag50 Ag64 Ag6 118.35(2) 4 .
Ag50 Ag64 Ag37 105.38(2) 4 .
Ag50 Ag64 Ag41 56.41(2) 4 4
Ag64 Ag64 Ag6 57.431(18) 4 .
Ag64 Ag64 Ag37 95.89(3) 4 .
Ag64 Ag64 Ag41 96.57(3) 4 4
Ag64 Ag64 Ag50 148.97(3) 4 4
S1 Ag64 Ag6 116.78(5) . 4
S1 Ag64 Ag6 68.97(5) 4 4
S1 Ag64 Ag6 66.78(5) . .
S1 Ag64 Ag6 108.70(5) 4 .
S1 Ag64 Ag14 127.05(5) 4 4
S1 Ag64 Ag14 113.12(5) . 4
S1 Ag64 Ag37 151.65(5) 4 .
S1 Ag64 Ag37 51.73(5) . .
S1 Ag64 Ag41 150.08(5) . 4
S1 Ag64 Ag41 48.28(5) 4 4
S1 Ag64 Ag50 102.92(5) 4 4
S1 Ag64 Ag50 150.87(5) . 4
S1 Ag64 Ag64 59.66(5) . 4
S1 Ag64 Ag64 57.56(5) 4 4
S1 Ag64 S1 101.80(7) . 4
S2 Ag64 Ag6 112.76(5) . .
S2 Ag64 Ag6 129.47(5) . 4
S2 Ag64 Ag14 74.20(5) . 4
S2 Ag64 Ag37 65.31(5) . .
S2 Ag64 Ag41 104.37(5) . 4
S2 Ag64 Ag50 51.24(5) . 4
S2 Ag64 Ag64 158.92(6) . 4
S2 Ag64 S1 138.10(7) . 4
S2 Ag64 S1 99.70(7) . .
Ag4 Ag65 Ag18 60.492(19) . .
Ag4 Ag65 Ag21 58.412(19) . .
Ag4 Ag65 Ag34 118.27(3) . .
Ag4 Ag65 Ag42 120.79(3) . .
Ag4 Ag65 Ag48 56.089(19) . .
Ag4 Ag65 Br73 55.48(3) . .
Ag18 Ag65 Ag21 106.14(2) . .
Ag18 Ag65 Ag34 57.780(19) . .
Ag18 Ag65 Ag42 88.01(2) . .
Ag18 Ag65 Ag48 55.694(19) . .
Ag18 Ag65 Br73 111.83(3) . .
Ag34 Ag65 Ag21 142.70(3) . .
Ag34 Ag65 Ag48 88.03(2) . .
Ag35 Ag65 Ag4 61.67(2) . .
Ag35 Ag65 Ag18 59.695(19) . .
Ag35 Ag65 Ag21 57.223(19) . .
Ag35 Ag65 Ag34 87.57(2) . .
Ag35 Ag65 Ag42 59.14(2) . .
Ag35 Ag65 Ag48 104.97(2) . .
Ag35 Ag65 Br73 104.38(3) . .
Ag42 Ag65 Ag21 90.25(2) . .
Ag42 Ag65 Ag34 58.26(2) . .
Ag42 Ag65 Ag48 141.23(3) . .
Ag48 Ag65 Ag21 111.09(2) . .
Br73 Ag65 Ag21 56.34(3) . .
Br73 Ag65 Ag34 157.56(3) . .
Br73 Ag65 Ag42 144.16(3) . .
Br73 Ag65 Ag48 70.69(3) . .
S80 Ag65 Ag4 109.05(5) . .
S80 Ag65 Ag18 74.28(5) . .
S80 Ag65 Ag21 161.79(5) . .
S80 Ag65 Ag34 53.26(5) . .
S80 Ag65 Ag35 131.54(5) . .
S80 Ag65 Ag42 107.93(5) . .
S80 Ag65 Ag48 53.51(5) . .
S80 Ag65 Br73 106.14(6) . .
S80 Ag65 S91 140.02(7) . .
S91 Ag65 Ag4 110.76(5) . .
S91 Ag65 Ag18 130.32(5) . .
S91 Ag65 Ag21 53.36(5) . .
S91 Ag65 Ag34 108.47(5) . .
S91 Ag65 Ag35 73.16(5) . .
S91 Ag65 Ag42 52.67(5) . .
S91 Ag65 Ag48 163.14(6) . .
S91 Ag65 Br73 93.30(6) . .
Ag20 Ag66 Ag61 118.14(3) . .
Ag20 Ag66 Ag62 54.512(19) . .
Ag44 Ag66 Ag20 57.39(2) . .
Ag44 Ag66 Ag56 148.77(3) . .
Ag44 Ag66 Ag61 96.50(3) . .
Ag44 Ag66 Ag62 95.52(3) . .
Ag47 Ag66 Ag20 58.748(19) . .
Ag47 Ag66 Ag44 64.07(2) . .
Ag47 Ag66 Ag56 86.61(2) . .
Ag47 Ag66 Ag57 60.09(2) . .
Ag47 Ag66 Ag61 59.41(2) . .
Ag47 Ag66 Ag62 109.57(3) . .
Ag56 Ag66 Ag20 117.35(3) . .
Ag56 Ag66 Ag61 56.98(2) . .
Ag56 Ag66 Ag62 104.80(3) . .
Ag57 Ag66 Ag20 56.129(19) . .
Ag57 Ag66 Ag44 107.85(3) . .
Ag57 Ag66 Ag56 61.48(2) . .
Ag57 Ag66 Ag61 91.49(2) . .
Ag57 Ag66 Ag62 66.19(2) . .
Ag61 Ag66 Ag62 157.06(3) . .
S82 Ag66 Ag20 65.51(5) . .
S82 Ag66 Ag44 58.78(5) . .
S82 Ag66 Ag47 114.84(5) . .
S82 Ag66 Ag56 151.46(5) . .
S82 Ag66 Ag57 111.60(5) . .
S82 Ag66 Ag61 149.78(5) . .
S82 Ag66 Ag62 51.72(5) . .
S82 Ag66 S86 101.21(7) . .
S86 Ag66 Ag20 108.77(5) . .
S86 Ag66 Ag44 57.38(5) . .
S86 Ag66 Ag47 69.74(5) . .
S86 Ag66 Ag56 103.98(5) . .
S86 Ag66 Ag57 127.81(5) . .
S86 Ag66 Ag61 48.57(5) . .
S86 Ag66 Ag62 151.12(5) . .
S90 Ag66 Ag20 113.18(5) . .
S90 Ag66 Ag44 158.35(6) . .
S90 Ag66 Ag47 130.72(6) . .
S90 Ag66 Ag56 52.01(5) . .
S90 Ag66 Ag57 75.45(5) . .
S90 Ag66 Ag61 104.87(6) . .
S90 Ag66 Ag62 65.71(5) . .
S90 Ag66 S82 99.82(7) . .
S90 Ag66 S86 137.82(7) . .
Ag27 Ag67 Ag27 52.94(2) . 4
Ag27 Ag67 Ag32 57.756(19) . .
Ag27 Ag67 Ag44 103.88(3) . .
Ag27 Ag67 Ag67 64.951(19) . 4
Ag32 Ag67 Ag27 96.17(2) . 4
Ag32 Ag67 Ag67 122.02(2) . 4
Ag44 Ag67 Ag27 52.882(18) . 4
Ag44 Ag67 Ag32 117.87(3) . .
Ag44 Ag67 Ag67 82.70(3) . 4
Ag47 Ag67 Ag27 53.605(18) . 4
Ag47 Ag67 Ag27 63.37(2) . .
Ag47 Ag67 Ag32 57.20(2) . .
Ag47 Ag67 Ag44 61.76(2) . .
Ag47 Ag67 Ag67 104.50(2) . 4
Ag67 Ag67 Ag27 51.824(17) 4 4
S86 Ag67 Ag27 135.67(6) . .
S86 Ag67 Ag27 104.77(5) . 4
S86 Ag67 Ag32 93.87(5) . .
S86 Ag67 Ag44 56.92(5) . .
S86 Ag67 Ag47 72.72(5) . .
S86 Ag67 Ag67 136.21(6) . 4
S3 Ag67 Ag27 76.99(5) 4 .
S3 Ag67 Ag27 110.22(6) 4 4
S3 Ag67 Ag32 93.15(6) 4 .
S3 Ag67 Ag44 144.34(6) 4 .
S3 Ag67 Ag47 138.86(6) 4 .
S3 Ag67 Ag67 65.13(6) 4 4
S3 Ag67 S86 143.28(7) 4 .
Ag5 Ag68 Ag17 59.707(19) . .
Ag5 Ag68 Ag19 56.798(18) . .
Ag5 Ag68 Ag29 67.27(2) . .
Ag5 Ag68 Ag31 108.41(2) . .
Ag5 Ag68 Ag48 61.18(2) . .
Ag5 Ag68 Ag60 89.67(2) . .
Ag17 Ag68 Ag19 58.720(18) . .
Ag17 Ag68 Ag29 110.33(2) . .
Ag17 Ag68 Ag31 64.22(2) . .
Ag17 Ag68 Ag48 86.10(2) . .
Ag17 Ag68 Ag60 57.331(19) . .
Ag19 Ag68 Ag29 55.456(18) . .
Ag19 Ag68 Ag60 116.04(2) . .
Ag29 Ag68 Ag60 156.53(3) . .
Ag31 Ag68 Ag19 57.622(19) . .
Ag31 Ag68 Ag29 96.49(2) . .
Ag31 Ag68 Ag48 148.06(3) . .
Ag31 Ag68 Ag60 94.91(2) . .
Ag48 Ag68 Ag19 117.69(2) . .
Ag48 Ag68 Ag29 105.19(3) . .
Ag48 Ag68 Ag60 57.03(2) . .
S87 Ag68 Ag5 75.22(5) . .
S87 Ag68 Ag17 129.87(5) . .
S87 Ag68 Ag19 113.97(5) . .
S87 Ag68 Ag29 66.07(5) . .
S87 Ag68 Ag31 159.82(5) . .
S87 Ag68 Ag48 51.47(5) . .
S87 Ag68 Ag60 105.04(5) . .
S87 Ag68 S88 138.21(6) . .
S87 Ag68 S92 98.16(7) . .
S88 Ag68 Ag5 126.47(5) . .
S88 Ag68 Ag17 68.73(5) . .
S88 Ag68 Ag19 107.41(5) . .
S88 Ag68 Ag29 150.95(5) . .
S88 Ag68 Ag31 56.05(5) . .
S88 Ag68 Ag48 103.71(5) . .
S88 Ag68 Ag60 48.54(4) . .
S92 Ag68 Ag5 114.39(5) . .
S92 Ag68 Ag17 118.85(5) . .
S92 Ag68 Ag19 69.08(5) . .
S92 Ag68 Ag29 51.94(5) . .
S92 Ag68 Ag31 61.99(5) . .
S92 Ag68 Ag48 149.57(5) . .
S92 Ag68 Ag60 150.27(5) . .
S92 Ag68 S88 101.75(7) . .
Ag12 Ag69 Ag25 60.50(2) . .
Ag12 Ag69 Ag45 56.51(2) . .
Ag12 Ag69 Ag63 105.15(2) . .
Ag12 Ag69 Ag70 89.38(2) . 4
Ag12 Ag69 Ag71 58.14(2) . 4
Ag25 Ag69 Ag45 105.13(2) . .
Ag25 Ag69 Ag63 56.272(19) . .
Ag25 Ag69 Ag70 58.75(2) . 4
Ag25 Ag69 Ag71 90.20(2) . 4
Ag45 Ag69 Ag63 107.92(2) . .
Ag54 Ag69 Ag12 59.86(2) . .
Ag54 Ag69 Ag25 59.72(2) . .
Ag54 Ag69 Ag45 56.17(2) . .
Ag54 Ag69 Ag63 56.19(2) . .
Ag54 Ag69 Ag70 118.47(3) . 4
Ag54 Ag69 Ag71 117.99(3) . 4
Ag70 Ag69 Ag45 144.34(3) 4 .
Ag70 Ag69 Ag63 89.53(2) 4 .
Ag70 Ag69 Ag71 62.10(2) 4 4
Ag71 Ag69 Ag45 88.45(2) 4 .
Ag71 Ag69 Ag63 145.15(3) 4 .
S78 Ag69 Ag12 133.15(5) . .
S78 Ag69 Ag25 73.66(5) . .
S78 Ag69 Ag45 155.03(6) . .
S78 Ag69 Ag54 105.61(5) . .
S78 Ag69 Ag63 49.95(5) . .
S78 Ag69 Ag70 56.90(5) . 4
S78 Ag69 Ag71 116.35(6) . 4
S89 Ag69 Ag12 74.04(5) 4 .
S89 Ag69 Ag25 133.40(6) 4 .
S89 Ag69 Ag45 50.96(5) 4 .
S89 Ag69 Ag54 106.56(5) 4 .
S89 Ag69 Ag63 156.02(6) 4 .
S89 Ag69 Ag70 114.30(6) 4 4
S89 Ag69 Ag71 55.13(5) 4 4
S89 Ag69 S78 146.07(7) 4 .
Ag15 Ag70 Ag30 105.74(2) . 4
Ag15 Ag70 Ag53 57.208(19) . .
Ag15 Ag70 Ag69 89.25(2) . 4
Ag15 Ag70 Ag71 58.47(2) . .
Ag25 Ag70 Ag15 60.39(2) 4 .
Ag25 Ag70 Ag30 56.889(19) 4 4
Ag25 Ag70 Ag39 60.94(2) 4 4
Ag25 Ag70 Ag53 106.95(2) 4 .
Ag25 Ag70 Ag69 60.02(2) 4 4
Ag25 Ag70 Ag71 89.51(2) 4 .
Ag39 Ag70 Ag15 59.79(2) 4 .
Ag39 Ag70 Ag30 57.546(19) 4 4
Ag39 Ag70 Ag53 57.242(19) 4 .
Ag39 Ag70 Ag69 120.92(3) 4 4
Ag39 Ag70 Ag71 118.25(3) 4 .
Ag53 Ag70 Ag30 110.27(2) . 4
Ag69 Ag70 Ag30 91.23(2) 4 4
Ag69 Ag70 Ag53 143.47(3) 4 .
Ag69 Ag70 Ag71 59.69(2) 4 .
Ag71 Ag70 Ag30 144.74(3) . 4
Ag71 Ag70 Ag53 88.08(2) . .
Br75 Ag70 Ag15 110.17(3) 4 .
Br75 Ag70 Ag25 105.63(3) 4 4
Br75 Ag70 Ag30 58.21(3) 4 4
Br75 Ag70 Ag39 55.98(3) 4 4
Br75 Ag70 Ag53 66.98(3) 4 .
Br75 Ag70 Ag69 146.76(4) 4 4
Br75 Ag70 Ag71 153.55(3) 4 .
S78 Ag70 Ag15 130.87(5) 4 .
S78 Ag70 Ag25 72.65(5) 4 4
S78 Ag70 Ag30 53.27(5) 4 4
S78 Ag70 Ag39 109.69(5) 4 4
S78 Ag70 Ag53 161.40(6) 4 .
S78 Ag70 Ag69 53.10(5) 4 4
S78 Ag70 Ag71 110.43(5) 4 .
S78 Ag70 Br75 94.94(6) 4 4
S85 Ag70 Ag15 74.59(5) . .
S85 Ag70 Ag25 132.98(5) . 4
S85 Ag70 Ag30 159.26(6) . 4
S85 Ag70 Ag39 108.28(5) . 4
S85 Ag70 Ag53 51.81(5) . .
S85 Ag70 Ag69 109.50(6) . 4
S85 Ag70 Ag71 53.42(5) . .
S85 Ag70 Br75 101.75(6) . 4
S85 Ag70 S78 141.65(7) . 4
Ag10 Ag71 Ag15 60.37(2) . .
Ag10 Ag71 Ag33 58.01(2) . .
Ag10 Ag71 Ag40 56.12(2) . .
Ag10 Ag71 Ag69 120.53(3) . 4
Ag10 Ag71 Ag70 118.55(3) . .
Ag10 Ag71 Br76 54.75(3) . .
Ag12 Ag71 Ag10 61.19(2) 4 .
Ag12 Ag71 Ag15 59.61(2) 4 .
Ag12 Ag71 Ag33 57.11(2) 4 .
Ag12 Ag71 Ag40 105.04(2) 4 .
Ag12 Ag71 Ag69 59.36(2) 4 4
Ag12 Ag71 Ag70 87.80(2) 4 .
Ag12 Ag71 Br76 103.55(3) 4 .
Ag15 Ag71 Ag33 105.91(2) . .
Ag15 Ag71 Ag40 56.216(19) . .
Ag15 Ag71 Ag69 88.19(2) . 4
Ag15 Ag71 Ag70 58.18(2) . .
Ag15 Ag71 Br76 110.93(3) . .
Ag40 Ag71 Ag33 110.43(3) . .
Ag69 Ag71 Ag33 90.30(2) 4 .
Ag69 Ag71 Ag40 142.03(3) 4 .
Ag69 Ag71 Ag70 58.21(2) 4 .
Ag69 Ag71 Br76 144.15(4) 4 .
Ag70 Ag71 Ag33 142.76(3) . .
Ag70 Ag71 Ag40 88.94(2) . .
Br76 Ag71 Ag33 55.99(3) . .
Br76 Ag71 Ag40 69.58(3) . .
Br76 Ag71 Ag70 157.57(4) . .
S85 Ag71 Ag10 109.34(5) . .
S85 Ag71 Ag12 131.53(5) . 4
S85 Ag71 Ag15 74.35(5) . .
S85 Ag71 Ag33 161.71(6) . .
S85 Ag71 Ag40 53.92(5) . .
S85 Ag71 Ag69 107.96(5) . 4
S85 Ag71 Ag70 53.26(5) . .
S85 Ag71 Br76 106.36(6) . .
S85 Ag71 S89 139.75(7) . .
S89 Ag71 Ag10 110.72(5) . .
S89 Ag71 Ag12 73.60(5) . 4
S89 Ag71 Ag15 130.64(5) . .
S89 Ag71 Ag33 53.71(5) . .
S89 Ag71 Ag40 162.52(6) . .
S89 Ag71 Ag69 52.70(5) . 4
S89 Ag71 Ag70 108.30(6) . .
S89 Ag71 Br76 93.57(6) . .
Ag16 Br72 Ag34 62.06(3) . .
Ag16 Br72 Ag38 60.26(3) . .
Ag34 Br72 Ag38 64.13(3) . .
Ag4 Br73 Ag21 63.23(3) . .
Ag4 Br73 Ag65 60.68(3) . .
Ag21 Br73 Ag65 64.69(3) . .
Ag39 Br75 Ag30 62.18(3) . .
Ag39 Br75 Ag70 62.88(3) . 4
Ag70 Br75 Ag30 65.60(3) 4 .
Ag10 Br76 Ag33 63.10(3) . .
Ag10 Br76 Ag71 60.66(3) . .
Ag33 Br76 Ag71 64.34(3) . .
Ag32 Br77 Ag51 61.84(3) . .
Ag32 Br77 Ag58 62.75(3) . .
Ag58 Br77 Ag51 65.27(3) . .
Ag30 S78 Ag70 73.43(6) . 4
Ag63 S78 Ag30 71.14(6) . .
Ag63 S78 Ag70 115.92(8) . 4
Ag69 S78 Ag30 115.91(8) . .
Ag69 S78 Ag63 80.16(7) . .
Ag69 S78 Ag70 70.00(6) . 4
C6CA S78 Ag30 128.7(3) . .
C6CA S78 Ag63 117.5(3) . .
C6CA S78 Ag69 115.4(3) . .
C6CA S78 Ag70 126.4(3) . 4
Ag34 S79 Ag38 76.39(6) . .
Ag42 S79 Ag34 70.64(6) . .
Ag42 S79 Ag38 117.91(8) . .
Ag46 S79 Ag34 117.73(8) . .
Ag46 S79 Ag38 72.27(6) . .
Ag46 S79 Ag42 78.77(6) . .
C5BA S79 Ag34 119.9(3) . .
C5BA S79 Ag38 117.8(3) . .
C5BA S79 Ag42 124.2(3) . .
C5BA S79 Ag46 122.2(3) . .
Ag34 S80 Ag48 112.70(7) . .
Ag34 S80 Ag60 74.46(6) . .
Ag60 S80 Ag48 68.79(5) . .
Ag65 S80 Ag34 73.64(6) . .
Ag65 S80 Ag48 74.53(6) . .
Ag65 S80 Ag60 115.64(8) . .
C8AA S80 Ag34 118.9(3) . .
C8AA S80 Ag48 128.3(3) . .
C8AA S80 Ag60 122.1(3) . .
C8AA S80 Ag65 122.2(3) . .
Ag38 S81 Ag56 69.76(6) . .
Ag38 S81 Ag58 72.62(6) . .
Ag58 S81 Ag56 108.26(8) . .
Ag61 S81 Ag38 111.63(8) . .
Ag61 S81 Ag56 66.75(6) . .
Ag61 S81 Ag58 74.26(6) . .
C5CA S81 Ag38 124.0(2) . .
C5CA S81 Ag56 139.6(2) . .
C5CA S81 Ag58 112.1(2) . .
C5CA S81 Ag61 123.6(2) . .
Ag55 S82 Ag44 75.66(6) . .
Ag55 S82 Ag62 90.06(7) . .
Ag55 S82 Ag66 122.81(9) . .
Ag62 S82 Ag44 113.68(8) . .
Ag62 S82 Ag66 72.51(6) . .
Ag66 S82 Ag44 64.04(5) . .
C8DA S82 Ag44 122.1(3) . .
C8DA S82 Ag55 112.4(3) . .
C8DA S82 Ag62 123.1(3) . .
C8DA S82 Ag66 122.9(3) . .
Ag33 S83 Ag43 110.58(8) . 4
Ag33 S83 Ag55 73.43(6) . .
Ag51 S83 Ag33 72.69(6) 4 .
Ag51 S83 Ag43 73.39(6) 4 4
Ag51 S83 Ag55 113.11(9) 4 .
Ag55 S83 Ag43 67.42(6) . 4
C1AA S83 Ag33 113.8(2) . .
C1AA S83 Ag43 135.5(2) . 4
C1AA S83 Ag51 122.5(2) . 4
C1AA S83 Ag55 123.6(2) . .
Ag21 S84 Ag30 72.60(6) . .
Ag21 S84 Ag41 73.65(6) . .
Ag21 S84 Ag50 109.28(7) . .
Ag30 S84 Ag41 112.59(8) . .
Ag30 S84 Ag50 71.69(6) . .
Ag41 S84 Ag50 67.25(5) . .
C18 S84 Ag21 114.7(2) . .
C18 S84 Ag30 121.2(2) . .
C18 S84 Ag41 125.7(2) . .
C18 S84 Ag50 136.0(2) . .
Ag53 S85 Ag40 68.68(6) . .
Ag53 S85 Ag70 75.78(6) . .
Ag53 S85 Ag71 114.97(8) . .
Ag70 S85 Ag40 112.94(8) . .
Ag70 S85 Ag71 73.31(6) . .
Ag71 S85 Ag40 73.24(6) . .
C5EA S85 Ag40 124.5(3) . .
C5EA S85 Ag53 121.0(3) . .
C5EA S85 Ag70 122.5(3) . .
C5EA S85 Ag71 124.0(3) . .
Ag44 S86 Ag66 63.37(5) . .
Ag61 S86 Ag44 120.20(9) . .
Ag61 S86 Ag66 72.83(6) . .
Ag61 S86 Ag67 91.06(8) . .
Ag67 S86 Ag44 70.95(6) . .
Ag67 S86 Ag66 111.48(8) . .
C8FA S86 Ag44 125.3(3) . .
C8FA S86 Ag61 113.1(3) . .
C8FA S86 Ag66 127.2(3) . .
C8FA S86 Ag67 120.5(3) . .
Ag37 S87 Ag68 108.60(8) . .
Ag48 S87 Ag37 89.71(7) . .
Ag48 S87 Ag68 69.45(6) . .
C9EA S87 Ag37 120.2(3) . .
C9EA S87 Ag48 108.1(3) . .
C9EA S87 Ag68 131.2(3) . .
Ag31 S88 Ag68 64.43(5) . .
Ag49 S88 Ag31 72.21(6) . .
Ag49 S88 Ag68 113.38(7) . .
Ag60 S88 Ag31 121.06(8) . .
Ag60 S88 Ag49 89.48(7) . .
Ag60 S88 Ag68 73.96(6) . .
C4DA S88 Ag31 123.0(3) . .
C4DA S88 Ag49 125.1(3) . .
C4DA S88 Ag60 113.5(3) . .
C4DA S88 Ag68 120.6(3) . .
Ag45 S89 Ag33 69.01(6) 4 .
Ag45 S89 Ag71 115.42(8) 4 .
Ag69 S89 Ag33 115.78(8) 4 .
Ag69 S89 Ag45 78.91(7) 4 4
Ag69 S89 Ag71 72.16(6) 4 .
Ag71 S89 Ag33 74.00(6) . .
C4CA S89 Ag33 126.7(3) . .
C4CA S89 Ag45 122.8(3) . 4
C4CA S89 Ag69 117.5(3) . 4
C4CA S89 Ag71 121.8(3) . .
Ag49 S90 Ag66 109.19(8) . .
Ag56 S90 Ag49 89.95(8) . .
Ag56 S90 Ag66 70.19(6) . .
C2AA S90 Ag49 126.2(3) . .
C2AA S90 Ag56 105.4(3) . .
C2AA S90 Ag66 124.5(3) . .
Ag42 S91 Ag21 116.14(8) . .
Ag42 S91 Ag63 79.43(7) . .
Ag42 S91 Ag65 72.23(6) . .
Ag63 S91 Ag21 69.62(6) . .
Ag63 S91 Ag65 116.23(8) . .
Ag65 S91 Ag21 73.92(6) . .
C0BA S91 Ag21 126.1(3) . .
C0BA S91 Ag42 117.7(3) . .
C0BA S91 Ag63 120.2(3) . .
C0BA S91 Ag65 123.6(3) . .
Ag29 S92 Ag31 109.51(8) . .
Ag29 S92 Ag68 71.34(6) . .
Ag53 S92 Ag29 89.56(7) . .
Ag53 S92 Ag31 69.95(6) . .
Ag53 S92 Ag68 116.52(8) . .
Ag68 S92 Ag31 61.99(5) . .
C7CA S92 Ag29 116.8(3) . .
C7CA S92 Ag31 133.1(3) . .
C7CA S92 Ag53 116.1(3) . .
C7CA S92 Ag68 126.7(3) . .
Ag40 S93 Ag31 68.92(6) . .
Ag40 S93 Ag62 90.78(8) . .
Ag62 S93 Ag31 107.78(8) . .
C2EA S93 Ag31 127.8(3) . .
C2EA S93 Ag40 109.9(3) . .
C2EA S93 Ag62 124.3(3) . .
Ag45 S94 Ag46 80.23(7) . .
Ag45 S94 Ag51 71.07(6) . .
Ag45 S94 Ag58 114.31(8) . .
Ag46 S94 Ag51 114.71(8) . .
Ag46 S94 Ag58 69.15(6) . .
Ag51 S94 Ag58 71.76(6) . .
C9DA S94 Ag45 111.6(3) . .
C9DA S94 Ag46 116.9(3) . .
C9DA S94 Ag51 128.0(3) . .
C9DA S94 Ag58 134.0(3) . .
Ag37 S1 Ag64 72.06(6) . .
Ag37 S1 Ag64 112.20(7) . 4
Ag41 S1 Ag37 91.01(7) . .
Ag41 S1 Ag64 120.46(8) . .
Ag41 S1 Ag64 73.42(6) . 4
Ag64 S1 Ag64 62.78(5) . 4
C7AA S1 Ag37 123.8(3) . .
C7AA S1 Ag41 111.2(3) . .
C7AA S1 Ag64 125.8(3) . .
C7AA S1 Ag64 123.3(3) . 4
Ag29 S2 Ag64 110.55(8) . .
Ag50 S2 Ag29 91.81(7) 4 .
Ag50 S2 Ag64 70.67(6) 4 .
C4GA S2 Ag29 126.5(2) . .
C4GA S2 Ag50 106.5(3) . 4
C4GA S2 Ag64 122.9(2) . .
Ag43 S3 Ag44 70.07(6) 4 .
Ag43 S3 Ag67 91.43(8) 4 4
Ag67 S3 Ag44 108.91(8) 4 .
C6FA S3 Ag43 109.6(3) . 4
C6FA S3 Ag44 127.5(3) . .
C6FA S3 Ag67 123.5(3) . 4
C0CA C7AA S1 109.1(5) . .
C0AA C7AA S1 106.4(5) . .
C0AA C7AA C0CA 111.0(7) . .
C0AA C7AA C4AA 109.3(7) . .
C4AA C7AA S1 110.5(6) . .
C4AA C7AA C0CA 110.4(7) . .
C2IA C0BA S91 109.5(7) . .
C2IA C0BA C59 109.6(9) . .
C2IA C0BA C76 105.5(9) . .
C59 C0BA S91 110.4(7) . .
C59 C0BA C76 110.4(10) . .
C76 C0BA S91 111.3(7) . .
H8IA C8IA H8IB 107.8 . .
C9EA C8IA H8IA 109.0 . .
C9EA C8IA H8IB 109.0 . .
C9EA C8IA C7GA 112.7(7) . .
C7GA C8IA H8IA 109.0 . .
C7GA C8IA H8IB 109.0 . .
H3BA C3BA H3BB 108.6 . .
C6AA C3BA H3BA 110.4 . .
C6AA C3BA H3BB 110.4 . .
C4GA C3BA H3BA 110.4 . .
C4GA C3BA H3BB 110.4 . .
C4GA C3BA C6AA 106.6(6) . .
C0CA C5 H5 110.1 . .
C0CA C5 C7DA 107.7(7) . .
C0CA C5 C3CA 111.2(8) . .
C7DA C5 H5 110.1 . .
C3CA C5 H5 110.1 . .
C3CA C5 C7DA 107.4(8) . .
C9FA C7CA S92 107.0(7) . .
C9FA C7CA C7HA 107.7(9) . .
C5GA C7CA S92 108.2(7) . .
C5GA C7CA C9FA 107.3(10) . .
C5GA C7CA C7HA 116.7(10) . .
C7HA C7CA S92 109.6(8) . .
C7AA C0CA H0CA 110.2 . .
C7AA C0CA H0CB 110.2 . .
C5 C0CA C7AA 107.6(7) . .
C5 C0CA H0CA 110.2 . .
C5 C0CA H0CB 110.2 . .
H0CA C0CA H0CB 108.5 . .
C43 C5CA S81 106.8(5) . .
C43 C5CA C51 106.4(6) . .
C51 C5CA S81 111.7(5) . .
C204 C5CA S81 111.9(5) . .
C204 C5CA C43 108.7(6) . .
C204 C5CA C51 111.0(7) . .
C3BA C6AA H6AA 110.0 . .
C0FA C6AA C3BA 107.4(7) . .
C0FA C6AA H6AA 110.0 . .
C0FA C6AA C3AA 114.8(8) . .
C3AA C6AA C3BA 104.3(7) . .
C3AA C6AA H6AA 110.0 . .
C3BA C4GA S2 105.0(5) . .
C3BA C4GA C9BA 111.5(7) . .
C9BA C4GA S2 106.8(6) . .
C2DA C4GA S2 110.0(5) . .
C2DA C4GA C3BA 111.5(7) . .
C2DA C4GA C9BA 111.7(7) . .
C1DA C6FA S3 108.7(6) . .
C1DA C6FA C47 106.9(7) . .
C6DA C6FA S3 110.0(7) . .
C6DA C6FA C1DA 113.0(8) . .
C6DA C6FA C47 110.1(8) . .
C47 C6FA S3 108.0(6) . .
C1CA C8AA S80 110.6(5) . .
C1CA C8AA C0EA 107.6(7) . .
C1CA C8AA C2HA 112.5(7) . .
C0EA C8AA S80 107.1(6) . .
C2HA C8AA S80 110.0(6) . .
C2HA C8AA C0EA 109.0(7) . .
C8IA C9EA S87 111.4(6) . .
C8IA C9EA C1FA 109.9(7) . .
C8IA C9EA C5DA 107.1(7) . .
C1FA C9EA S87 110.9(5) . .
C5DA C9EA S87 111.0(6) . .
C5DA C9EA C1FA 106.4(7) . .
C36 C5BA S79 110.3(8) . .
C36 C5BA C63 95.9(11) . .
C6LA C5BA S79 116.0(9) . .
C6LA C5BA C36 125.6(11) . .
C6LA C5BA C63 97.1(12) . .
C63 C5BA S79 106.4(8) . .
C4GA C9BA H9BA 110.0 . .
C4GA C9BA H9BB 110.0 . .
H9BA C9BA H9BB 108.4 . .
C61 C9BA C4GA 108.4(7) . .
C61 C9BA H9BA 110.0 . .
C61 C9BA H9BB 110.0 . .
C2DA C9GA H9GA 110.1 . .
C0FA C9GA H9GA 110.1 . .
C0FA C9GA C2DA 108.2(7) . .
C0FA C9GA C52 110.9(8) . .
C52 C9GA H9GA 110.1 . .
C52 C9GA C2DA 107.4(8) . .
C0AA C0DA H0DA 109.4 . .
C0AA C0DA C4EA 103.6(7) . .
C4EA C0DA H0DA 109.4 . .
C3CA C0DA H0DA 109.4 . .
C3CA C0DA C0AA 111.6(8) . .
C3CA C0DA C4EA 113.2(8) . .
C30 C18 S84 110.3(5) . .
C30 C18 C38 104.4(8) . .
C38 C18 S84 106.0(7) . .
C0JA C18 S84 109.3(7) . .
C0JA C18 C30 118.5(8) . .
C0JA C18 C38 107.6(10) . .
C7AA C0AA C0DA 107.0(7) . .
C7AA C0AA H0AA 110.3 . .
C7AA C0AA H0AB 110.3 . .
C0DA C0AA H0AA 110.3 . .
C0DA C0AA H0AB 110.3 . .
H0AA C0AA H0AB 108.6 . .
C6FA C1DA H1DA 110.0 . .
C6FA C1DA H1DB 110.0 . .
C6FA C1DA C2GA 108.7(7) . .
H1DA C1DA H1DB 108.3 . .
C2GA C1DA H1DA 110.0 . .
C2GA C1DA H1DB 110.0 . .
C4GA C2DA C9GA 105.6(7) . .
C4GA C2DA H2DA 110.6 . .
C4GA C2DA H2DB 110.6 . .
C9GA C2DA H2DA 110.6 . .
C9GA C2DA H2DB 110.6 . .
H2DA C2DA H2DB 108.8 . .
C6FA C6DA H6DA 109.6 . .
C6FA C6DA H6DB 109.6 . .
C6FA C6DA C9CA 110.4(7) . .
H6DA C6DA H6DB 108.1 . .
C9CA C6DA H6DA 109.6 . .
C9CA C6DA H6DB 109.6 . .
C6AA C0FA C9GA 115.1(8) . .
C6AA C0FA H0FA 108.5 . .
C6AA C0FA H0FB 108.5 . .
C9GA C0FA H0FA 108.5 . .
C9GA C0FA H0FB 108.5 . .
H0FA C0FA H0FB 107.5 . .
H24A C24 H24B 108.3 . .
C8FA C24 H24A 109.8 . .
C8FA C24 H24B 109.8 . .
C8FA C24 C8CA 109.2(8) . .
C8CA C24 H24A 109.8 . .
C8CA C24 H24B 109.8 . .
C5 C7DA H7DA 109.5 . .
C5 C7DA H7DB 109.5 . .
H7DA C7DA H7DB 108.1 . .
C3DA C7DA C5 110.7(8) . .
C3DA C7DA H7DA 109.5 . .
C3DA C7DA H7DB 109.5 . .
C9EA C1FA H1FA 110.5 . .
C9EA C1FA H1FB 110.5 . .
H1FA C1FA H1FB 108.7 . .
C2BA C1FA C9EA 106.0(8) . .
C2BA C1FA H1FA 110.5 . .
C2BA C1FA H1FB 110.5 . .
C47 C7FA H7FA 110.8 . .
C8JA C7FA H7FA 110.8 . .
C8JA C7FA C47 106.1(7) . .
C0HA C7FA H7FA 110.8 . .
C0HA C7FA C47 109.2(8) . .
C0HA C7FA C8JA 109.1(8) . .
C8AA C1CA H1CA 109.4 . .
C8AA C1CA H1CB 109.4 . .
C8AA C1CA C92 111.1(7) . .
H1CA C1CA H1CB 108.0 . .
C92 C1CA H1CA 109.4 . .
C92 C1CA H1CB 109.4 . .
C98 C1AA S83 114.1(6) . .
C98 C1AA C74 107.2(8) . .
C31 C1AA S83 106.7(7) . .
C31 C1AA C98 113.3(8) . .
C31 C1AA C74 104.2(8) . .
C74 C1AA S83 110.9(6) . .
H1BA C1BA H1BB 108.6 . .
C8FA C1BA H1BA 110.4 . .
C8FA C1BA H1BB 110.4 . .
C2FA C1BA H1BA 110.4 . .
C2FA C1BA H1BB 110.4 . .
C2FA C1BA C8FA 106.8(8) . .
C68 C6CA S78 110.5(6) . .
C9 C6CA S78 107.4(7) . .
C9 C6CA C68 109.7(8) . .
C9 C6CA C19 111.4(9) . .
C19 C6CA S78 109.5(7) . .
C19 C6CA C68 108.5(9) . .
C7DA C3DA H3DA 110.1 . .
C7DA C3DA C4EA 110.6(9) . .
C4EA C3DA H3DA 110.1 . .
C4AA C3DA C7DA 107.5(8) . .
C4AA C3DA H3DA 110.1 . .
C4AA C3DA C4EA 108.4(8) . .
C6BA C2AA S90 113.7(7) . .
C6BA C2AA C7BA 107.3(9) . .
C6BA C2AA C84 103.2(8) . .
C7BA C2AA S90 113.6(7) . .
C7BA C2AA C84 112.2(9) . .
C84 C2AA S90 106.5(6) . .
C24 C8FA S86 108.0(7) . .
C1BA C8FA S86 109.1(6) . .
C1BA C8FA C24 112.1(8) . .
C79 C8FA S86 109.4(7) . .
C79 C8FA C24 105.5(9) . .
C79 C8FA C1BA 112.7(9) . .
H1GA C1GA H1GB 108.7 . .
C2GA C1GA H1GA 110.6 . .
C2GA C1GA H1GB 110.6 . .
C2GA C1GA C9CA 105.7(8) . .
C9CA C1GA H1GA 110.6 . .
C9CA C1GA H1GB 110.6 . .
C0GA C2EA S93 114.9(7) . .
C0GA C2EA C3FA 108.6(8) . .
C0GA C2EA C3IA 107.5(8) . .
C3FA C2EA S93 107.9(6) . .
C3IA C2EA S93 111.8(7) . .
C3IA C2EA C3FA 105.8(8) . .
C48 C8DA S82 110.0(7) . .
C48 C8DA C1EA 106.7(7) . .
C48 C8DA C5AA 115.1(8) . .
C1EA C8DA S82 106.2(6) . .
C5AA C8DA S82 108.2(6) . .
C5AA C8DA C1EA 110.2(9) . .
C1FA C2BA H2BA 107.9 . .
C1FA C2BA C8BA 113.8(8) . .
C1FA C2BA C5FA 112.7(8) . .
C8BA C2BA H2BA 107.9 . .
C8BA C2BA C5FA 106.4(9) . .
C5FA C2BA H2BA 107.9 . .
C2AA C6BA H6BA 107.9 . .
C2AA C6BA H6BB 107.9 . .
H6BA C6BA H6BB 107.2 . .
C57 C6BA C2AA 117.4(9) . .
C57 C6BA H6BA 107.9 . .
C57 C6BA H6BB 107.9 . .
C8EA C4DA S88 110.0(7) . .
C4HA C4DA S88 109.5(7) . .
C4HA C4DA C8EA 107.2(10) . .
C4HA C4DA C371 118.7(10) . .
C371 C4DA S88 108.2(7) . .
C371 C4DA C8EA 102.7(9) . .
C81 C9DA S94 109.6(7) . .
C7IA C9DA S94 110.8(9) . .
C7IA C9DA C81 102.5(9) . .
C7IA C9DA C65 114.2(10) . .
C65 C9DA S94 109.0(8) . .
C65 C9DA C81 110.5(10) . .
C6AA C3AA H3AA 110.0 . .
C6AA C3AA H3AB 110.0 . .
H3AA C3AA H3AB 108.4 . .
C61 C3AA C6AA 108.4(8) . .
C61 C3AA H3AA 110.0 . .
C61 C3AA H3AB 110.0 . .
H3EA C3EA H3EB 107.9 . .
C92 C3EA H3EA 109.2 . .
C92 C3EA H3EB 109.3 . .
C92 C3EA C8GA 111.8(9) . .
C8GA C3EA H3EA 109.3 . .
C8GA C3EA H3EB 109.3 . .
C8IA C7GA H7GA 110.8 . .
C8IA C7GA C62 106.3(7) . .
C62 C7GA H7GA 110.8 . .
C5FA C7GA C8IA 109.7(8) . .
C5FA C7GA H7GA 110.8 . .
C5FA C7GA C62 108.3(8) . .
C9EA C5DA H5DA 108.4 . .
C9EA C5DA H5DB 108.4 . .
H5DA C5DA H5DB 107.5 . .
C2CA C5DA C9EA 115.4(7) . .
C2CA C5DA H5DA 108.4 . .
C2CA C5DA H5DB 108.4 . .
C8AA C0EA H0EA 109.7 . .
C8AA C0EA H0EB 109.7 . .
C8AA C0EA C1HA 109.8(8) . .
H0EA C0EA H0EB 108.2 . .
C1HA C0EA H0EA 109.7 . .
C1HA C0EA H0EB 109.7 . .
C6FA C47 H47A 110.2 . .
C6FA C47 H47B 110.2 . .
C7FA C47 C6FA 107.5(7) . .
C7FA C47 H47A 110.2 . .
C7FA C47 H47B 110.2 . .
H47A C47 H47B 108.5 . .
C8DA C48 H48A 109.4 . .
C8DA C48 H48B 109.4 . .
C8DA C48 C45 111.0(9) . .
H48A C48 H48B 108.0 . .
C45 C48 H48A 109.4 . .
C45 C48 H48B 109.4 . .
C2AA C7BA H7BA 108.9 . .
C2AA C7BA H7BB 108.9 . .
C2AA C7BA C8HA 113.2(10) . .
H7BA C7BA H7BB 107.7 . .
C8HA C7BA H7BA 108.9 . .
C8HA C7BA H7BB 108.9 . .
C5DA C2CA H2CA 110.5 . .
C5DA C2CA C8BA 104.5(8) . .
C62 C2CA C5DA 109.5(8) . .
C62 C2CA H2CA 110.5 . .
C62 C2CA C8BA 111.1(8) . .
C8BA C2CA H2CA 110.5 . .
C0DA C4EA H4EA 110.1 . .
C0DA C4EA H4EB 110.1 . .
C3DA C4EA C0DA 108.2(8) . .
C3DA C4EA H4EA 110.1 . .
C3DA C4EA H4EB 110.1 . .
H4EA C4EA H4EB 108.4 . .
C9GA C52 H52A 109.9 . .
C9GA C52 H52B 109.9 . .
C9GA C52 C61 109.1(8) . .
H52A C52 H52B 108.3 . .
C61 C52 H52A 109.9 . .
C61 C52 H52B 109.9 . .
C7AA C4AA H4AA 109.2 . .
C7AA C4AA H4AB 109.2 . .
C3DA C4AA C7AA 112.2(8) . .
C3DA C4AA H4AA 109.2 . .
C3DA C4AA H4AB 109.2 . .
H4AA C4AA H4AB 107.9 . .
C7CA C9FA H9FA 110.3 . .
C7CA C9FA H9FB 110.3 . .
C7CA C9FA C71 107.2(9) . .
H9FA C9FA H9FB 108.5 . .
C71 C9FA H9FA 110.3 . .
C71 C9FA H9FB 110.3 . .
C8AA C2HA H2HA 109.9 . .
C8AA C2HA H2HB 109.9 . .
C8AA C2HA C8GA 108.8(8) . .
H2HA C2HA H2HB 108.3 . .
C8GA C2HA H2HA 109.9 . .
C8GA C2HA H2HB 109.9 . .
C2EA C0GA H0GA 109.0 . .
C2EA C0GA H0GB 109.0 . .
H0GA C0GA H0GB 107.8 . .
C4BA C0GA C2EA 112.9(9) . .
C4BA C0GA H0GA 109.0 . .
C4BA C0GA H0GB 109.0 . .
C5 C3CA H3CA 109.2 . .
C5 C3CA H3CB 109.2 . .
C0DA C3CA C5 112.2(8) . .
C0DA C3CA H3CA 109.2 . .
C0DA C3CA H3CB 109.2 . .
H3CA C3CA H3CB 107.9 . .
C7FA C8JA H8JA 108.3 . .
C7FA C8JA H8JB 108.2 . .
H8JA C8JA H8JB 107.4 . .
C2GA C8JA C7FA 116.1(9) . .
C2GA C8JA H8JA 108.3 . .
C2GA C8JA H8JB 108.3 . .
C1BA C2FA H2FA 108.7 . .
C1BA C2FA C6GA 106.4(9) . .
C87 C2FA C1BA 112.8(10) . .
C87 C2FA H2FA 108.7 . .
C87 C2FA C6GA 111.4(10) . .
C6GA C2FA H2FA 108.7 . .
C1DA C2GA C1GA 110.0(8) . .
C1DA C2GA H2GA 109.5 . .
C1GA C2GA H2GA 109.5 . .
C8JA C2GA C1DA 107.9(8) . .
C8JA C2GA C1GA 110.4(8) . .
C8JA C2GA H2GA 109.5 . .
C9BA C61 C52 105.1(8) . .
C9BA C61 H61 109.5 . .
C3AA C61 C9BA 108.3(8) . .
C3AA C61 C52 114.7(9) . .
C3AA C61 H61 109.5 . .
C52 C61 H61 109.5 . .
C7GA C62 H62A 109.7 . .
C7GA C62 H62B 109.7 . .
C2CA C62 C7GA 109.8(8) . .
C2CA C62 H62A 109.7 . .
C2CA C62 H62B 109.7 . .
H62A C62 H62B 108.2 . .
C60 C5EA S85 113.0(5) . .
C91 C5EA S85 109.2(5) . .
C91 C5EA C60 104.7(6) . .
C91 C5EA C1IA 111.3(6) . .
C1IA C5EA S85 111.7(6) . .
C1IA C5EA C60 106.7(6) . .
C0GA C4BA H4BA 111.1 . .
C0GA C4BA C86 105.5(10) . .
C0GA C4BA C90 112.9(9) . .
C86 C4BA H4BA 111.1 . .
C90 C4BA H4BA 111.1 . .
C90 C4BA C86 104.9(11) . .
C8DA C1EA H1EA 110.3 . .
C8DA C1EA H1EB 110.3 . .
C8DA C1EA C32 107.2(9) . .
H1EA C1EA H1EB 108.5 . .
C32 C1EA H1EA 110.3 . .
C32 C1EA H1EB 110.3 . .
H3GA C3GA H3GB 107.8 . .
C7EA C3GA H3GA 109.0 . .
C7EA C3GA H3GB 109.0 . .
C7EA C3GA C32 112.9(11) . .
C32 C3GA H3GA 109.0 . .
C32 C3GA H3GB 109.0 . .
C72 C4CA S89 112.2(7) . .
C72 C4CA C4KA 103.7(9) . .
C72 C4CA C124 108.9(11) . .
C4KA C4CA S89 112.2(6) . .
C124 C4CA S89 110.7(10) . .
C124 C4CA C4KA 108.9(11) . .
C6CA C68 H68A 109.9 . .
C6CA C68 H68B 109.9 . .
C6CA C68 C3HA 109.1(9) . .
H68A C68 H68B 108.3 . .
C3HA C68 H68A 109.9 . .
C3HA C68 H68B 109.9 . .
C6EA C70 H70 117.4 . .
C6EA C70 C74 101.3(11) . .
C74 C70 H70 117.4 . .
C1KA C70 H70 117.4 . .
C1KA C70 C6EA 100.3(13) . .
C1KA C70 C74 99.9(12) . .
C2BA C8BA C2CA 109.7(9) . .
C2BA C8BA H8BA 109.7 . .
C2BA C8BA H8BB 109.7 . .
C2CA C8BA H8BA 109.7 . .
C2CA C8BA H8BB 109.7 . .
H8BA C8BA H8BB 108.2 . .
C4CA C72 H72A 108.6 . .
C4CA C72 H72B 108.6 . .
C4CA C72 C16 114.9(10) . .
H72A C72 H72B 107.5 . .
C16 C72 H72A 108.6 . .
C16 C72 H72B 108.5 . .
C24 C8CA H8CA 112.2 . .
C87 C8CA C24 107.1(9) . .
C87 C8CA H8CA 112.2 . .
C87 C8CA C9IA 115.9(11) . .
C9IA C8CA C24 96.0(8) . .
C9IA C8CA H8CA 112.2 . .
C6DA C9CA C1GA 104.5(8) . .
C6DA C9CA H9CA 109.8 . .
C1GA C9CA H9CA 109.8 . .
C0HA C9CA C6DA 108.7(8) . .
C0HA C9CA C1GA 114.0(9) . .
C0HA C9CA H9CA 109.8 . .
C2EA C3FA H3FA 110.6 . .
C2EA C3FA H3FB 110.6 . .
H3FA C3FA H3FB 108.7 . .
C10 C3FA C2EA 105.9(8) . .
C10 C3FA H3FA 110.6 . .
C10 C3FA H3FB 110.6 . .
C8DA C5AA H5AA 109.9 . .
C8DA C5AA H5AB 109.9 . .
C8DA C5AA C7EA 108.8(9) . .
H5AA C5AA H5AB 108.3 . .
C7EA C5AA H5AA 109.9 . .
C7EA C5AA H5AB 109.9 . .
C8FA C79 H79A 109.8 . .
C8FA C79 H79B 109.8 . .
C8FA C79 C21 109.5(9) . .
H79A C79 H79B 108.2 . .
C21 C79 H79A 109.8 . .
C21 C79 H79B 109.8 . .
C9DA C81 H81A 110.3 . .
C9DA C81 H81B 110.3 . .
C9DA C81 C25 106.9(9) . .
H81A C81 H81B 108.6 . .
C25 C81 H81A 110.3 . .
C25 C81 H81B 110.3 . .
C70 C6EA H6EA 106.7 . .
C70 C6EA H6EB 106.7 . .
C70 C6EA C89 122.7(11) . .
H6EA C6EA H6EB 106.6 . .
C89 C6EA H6EA 106.7 . .
C89 C6EA H6EB 106.7 . .
C2AA C84 H84A 111.0 . .
C2AA C84 H84B 111.0 . .
C2AA C84 C67 103.9(9) . .
H84A C84 H84B 109.0 . .
C67 C84 H84A 111.0 . .
C67 C84 H84B 111.0 . .
C3GA C7EA C5AA 109.4(9) . .
C3GA C7EA H7EA 111.1 . .
C3GA C7EA C96 113.9(11) . .
C5AA C7EA H7EA 111.1 . .
C96 C7EA C5AA 99.8(9) . .
C96 C7EA H7EA 111.1 . .
C0EA C1HA H1HA 112.5 . .
C0EA C1HA C4FA 104.1(9) . .
C15 C1HA C0EA 110.1(10) . .
C15 C1HA H1HA 112.5 . .
C15 C1HA C4FA 104.6(10) . .
C4FA C1HA H1HA 112.5 . .
C2FA C87 C8CA 115.9(10) . .
C2FA C87 H87A 108.3 . .
C2FA C87 H87B 108.3 . .
C8CA C87 H87A 108.3 . .
C8CA C87 H87B 108.3 . .
H87A C87 H87B 107.4 . .
C6EA C89 H89 112.3 . .
C6EA C89 C98 97.8(8) . .
C98 C89 H89 112.3 . .
C75 C89 C6EA 115.9(10) . .
C75 C89 H89 112.3 . .
C75 C89 C98 105.1(9) . .
C1CA C92 H92 111.7 . .
C3EA C92 C1CA 106.5(8) . .
C3EA C92 H92 111.7 . .
C15 C92 C1CA 106.0(9) . .
C15 C92 C3EA 108.9(10) . .
C15 C92 H92 111.7 . .
C7FA C0HA H0HA 109.3 . .
C7FA C0HA H0HB 109.3 . .
C9CA C0HA C7FA 111.5(9) . .
C9CA C0HA H0HA 109.3 . .
C9CA C0HA H0HB 109.3 . .
H0HA C0HA H0HB 108.0 . .
C4DA C8EA H8EA 109.6 . .
C4DA C8EA H8EB 109.6 . .
C4DA C8EA C34 110.2(11) . .
H8EA C8EA H8EB 108.1 . .
C34 C8EA H8EA 109.6 . .
C34 C8EA H8EB 109.6 . .
C7EA C96 H96A 109.4 . .
C7EA C96 H96B 109.4 . .
C7EA C96 C45 111.3(10) . .
H96A C96 H96B 108.0 . .
C45 C96 H96A 109.4 . .
C45 C96 H96B 109.4 . .
C1AA C98 C89 114.2(7) . .
C1AA C98 H98A 108.7 . .
C1AA C98 H98B 108.7 . .
C89 C98 H98A 108.7 . .
C89 C98 H98B 108.7 . .
H98A C98 H98B 107.6 . .
C3EA C8GA H8GA 108.5 . .
C2HA C8GA C3EA 106.0(8) . .
C2HA C8GA H8GA 108.5 . .
C4FA C8GA C3EA 109.9(10) . .
C4FA C8GA C2HA 115.2(11) . .
C4FA C8GA H8GA 108.5 . .
C7CA C5GA H5GA 109.1 . .
C7CA C5GA H5GB 109.1 . .
C7CA C5GA C134 112.5(10) . .
H5GA C5GA H5GB 107.8 . .
C134 C5GA H5GA 109.1 . .
C134 C5GA H5GB 109.1 . .
C4 C0IA H0IA 114.4 . .
C4 C0IA C38 87.7(9) . .
C4 C0IA C0LA 121.7(9) . .
C38 C0IA H0IA 114.4 . .
C0LA C0IA H0IA 114.4 . .
C0LA C0IA C38 99.7(9) . .
C9AA C6IA H6IA 108.5 . .
C9AA C6IA C30 105.9(8) . .
C9AA C6IA C0LA 123.5(9) . .
C30 C6IA H6IA 108.5 . .
C0LA C6IA H6IA 108.5 . .
C0LA C6IA C30 101.0(8) . .
C2BA C5FA H5FA 109.5 . .
C2BA C5FA H5FB 109.5 . .
C7GA C5FA C2BA 110.7(8) . .
C7GA C5FA H5FA 109.5 . .
C7GA C5FA H5FB 109.5 . .
H5FA C5FA H5FB 108.1 . .
C0IA C4 H4A 106.7 . .
C0IA C4 H4B 106.7 . .
C0IA C4 C5HA 122.4(9) . .
H4A C4 H4B 106.6 . .
C5HA C4 H4A 106.7 . .
C5HA C4 H4B 106.7 . .
C31 C6HA H6HA 113.6 . .
C75 C6HA H6HA 113.6 . .
C75 C6HA C31 102.6(11) . .
C1KA C6HA H6HA 113.6 . .
C1KA C6HA C31 101.0(11) . .
C1KA C6HA C75 111.1(12) . .
C7CA C7HA H7HA 109.6 . .
C7CA C7HA H7HB 109.6 . .
C7CA C7HA C8LA 110.4(10) . .
H7HA C7HA H7HB 108.1 . .
C8LA C7HA H7HA 109.6 . .
C8LA C7HA H7HB 109.6 . .
C7BA C8HA H8HA 115.2 . .
C7BA C8HA C28 101.7(10) . .
C28 C8HA H8HA 115.2 . .
C1LA C8HA C7BA 106.9(10) . .
C1LA C8HA H8HA 115.2 . .
C1LA C8HA C28 100.9(11) . .
C6CA C9 H9A 111.1 . .
C6CA C9 H9B 111.1 . .
C6CA C9 C29 103.1(9) . .
H9A C9 H9B 109.1 . .
C29 C9 H9A 111.1 . .
C29 C9 H9B 111.1 . .
C3FA C10 H10 106.8 . .
C90 C10 C3FA 107.3(10) . .
C90 C10 H10 106.8 . .
C260 C10 C3FA 110.5(11) . .
C260 C10 H10 106.8 . .
C260 C10 C90 118.1(12) . .
C4 C5HA H5HA 114.5 . .
C4 C5HA C9AA 117.7(10) . .
C4 C5HA C0JA 94.0(9) . .
C9AA C5HA H5HA 114.5 . .
C9AA C5HA C0JA 98.8(9) . .
C0JA C5HA H5HA 114.5 . .
C0BA C2IA H2IA 109.3 . .
C0BA C2IA H2IB 109.3 . .
C0BA C2IA C1JA 111.6(10) . .
H2IA C2IA H2IB 108.0 . .
C1JA C2IA H2IA 109.3 . .
C1JA C2IA H2IB 109.3 . .
C7HA C8LA H8LA 112.9 . .
C39 C8LA C7HA 95.4(11) . .
C39 C8LA H8LA 112.9 . .
C39 C8LA C49 118.0(12) . .
C49 C8LA C7HA 103.0(10) . .
C49 C8LA H8LA 112.9 . .
C1HA C15 H15A 108.4 . .
C1HA C15 H15B 108.4 . .
C92 C15 C1HA 115.5(11) . .
C92 C15 H15A 108.4 . .
C92 C15 H15B 108.4 . .
H15A C15 H15B 107.5 . .
C72 C16 H16 114.3 . .
C72 C16 C5JA 94.7(12) . .
C5JA C16 H16 114.3 . .
C56 C16 C72 109.5(13) . .
C56 C16 H16 114.3 . .
C56 C16 C5JA 108.0(14) . .
C2FA C6GA H6GA 109.4 . .
C2FA C6GA H6GB 109.4 . .
H6GA C6GA H6GB 108.0 . .
C21 C6GA C2FA 111.2(11) . .
C21 C6GA H6GA 109.4 . .
C21 C6GA H6GB 109.4 . .
C6IA C9AA C5HA 109.6(9) . .
C6IA C9AA H9AA 109.7 . .
C6IA C9AA H9AB 109.7 . .
C5HA C9AA H9AA 109.7 . .
C5HA C9AA H9AB 109.7 . .
H9AA C9AA H9AB 108.2 . .
C6CA C19 H19A 110.0 . .
C6CA C19 H19B 110.0 . .
C6CA C19 C6JA 108.5(10) . .
H19A C19 H19B 108.4 . .
C6JA C19 H19A 110.0 . .
C6JA C19 H19B 110.0 . .
H20A C20 H20B 108.1 . .
C32 C20 H20A 109.6 . .
C32 C20 H20B 109.6 . .
C45 C20 H20A 109.6 . .
C45 C20 H20B 109.6 . .
C45 C20 C32 110.3(11) . .
C79 C21 H21 110.9 . .
C6GA C21 C79 109.3(10) . .
C6GA C21 H21 110.9 . .
C6GA C21 C9IA 110.1(10) . .
C9IA C21 C79 104.7(10) . .
C9IA C21 H21 110.9 . .
C9DA C7IA H7IA 108.9 . .
C9DA C7IA H7IB 108.9 . .
C9DA C7IA C41 113.3(11) . .
H7IA C7IA H7IB 107.7 . .
C41 C7IA H7IA 108.9 . .
C41 C7IA H7IB 108.9 . .
C26 C23 H23 115.7 . .
C26 C23 C76 89.2(11) . .
C76 C23 H23 115.7 . .
C113 C23 H23 115.8 . .
C113 C23 C26 110.2(13) . .
C113 C23 C76 107.0(14) . .
C81 C25 H25 109.1 . .
C37 C25 C81 108.5(9) . .
C37 C25 H25 109.1 . .
C80 C25 C81 102.8(9) . .
C80 C25 H25 109.1 . .
C80 C25 C37 117.9(12) . .
C23 C26 H26A 108.0 . .
C23 C26 H26B 108.1 . .
H26A C26 H26B 107.3 . .
C1JA C26 C23 117.0(12) . .
C1JA C26 H26A 108.0 . .
C1JA C26 H26B 108.0 . .
C4DA C4HA H4HA 108.8 . .
C4DA C4HA H4HB 108.8 . .
C4DA C4HA C0KA 113.7(10) . .
H4HA C4HA H4HB 107.7 . .
C0KA C4HA H4HA 108.8 . .
C0KA C4HA H4HB 108.8 . .
C8HA C28 H28A 109.1 . .
C8HA C28 H28B 109.1 . .
H28A C28 H28B 107.8 . .
C57 C28 C8HA 112.7(10) . .
C57 C28 H28A 109.1 . .
C57 C28 H28B 109.1 . .
C9 C29 H29 106.6 . .
C4IA C29 C9 109.9(12) . .
C4IA C29 H29 106.6 . .
C4IA C29 C77 123.2(13) . .
C77 C29 C9 102.8(12) . .
C77 C29 H29 106.6 . .
C18 C30 C6IA 111.0(7) . .
C18 C30 H30A 109.4 . .
C18 C30 H30B 109.4 . .
C6IA C30 H30A 109.4 . .
C6IA C30 H30B 109.4 . .
H30A C30 H30B 108.0 . .
C1AA C31 C6HA 112.6(9) . .
C1AA C31 H31A 109.1 . .
C1AA C31 H31B 109.1 . .
C6HA C31 H31A 109.1 . .
C6HA C31 H31B 109.1 . .
H31A C31 H31B 107.8 . .
C1EA C32 H32 108.9 . .
C3GA C32 C1EA 105.8(11) . .
C3GA C32 H32 108.9 . .
C20 C32 C1EA 111.9(11) . .
C20 C32 C3GA 112.4(11) . .
C20 C32 H32 108.9 . .
C19 C6JA H6JA 106.5 . .
C4IA C6JA C19 102.4(12) . .
C4IA C6JA H6JA 106.5 . .
C149 C6JA C19 106.6(11) . .
C149 C6JA H6JA 106.5 . .
C149 C6JA C4IA 126.9(14) . .
C8EA C34 H34 109.6 . .
C8EA C34 C54 103.0(11) . .
C54 C34 H34 109.6 . .
C88 C34 C8EA 116.3(12) . .
C88 C34 H34 109.6 . .
C88 C34 C54 108.5(12) . .
C1IA C35 H35 109.8 . .
C4JA C35 H35 109.8 . .
C4JA C35 C1IA 103.4(9) . .
C4JA C35 C3KA 122.4(10) . .
C3KA C35 H35 109.8 . .
C3KA C35 C1IA 100.6(9) . .
C5BA C36 H36A 108.9 . .
C5BA C36 H36B 108.9 . .
C5BA C36 C5LA 113.3(11) . .
H36A C36 H36B 107.7 . .
C5LA C36 H36A 108.9 . .
C5LA C36 H36B 108.9 . .
C25 C37 H37A 109.8 . .
C25 C37 H37B 109.8 . .
H37A C37 H37B 108.3 . .
C46 C37 C25 109.3(10) . .
C46 C37 H37A 109.8 . .
C46 C37 H37B 109.8 . .
C18 C38 C0IA 104.3(9) . .
C18 C38 H38A 110.9 . .
C18 C38 H38B 110.9 . .
C0IA C38 H38A 110.9 . .
C0IA C38 H38B 110.9 . .
H38A C38 H38B 108.9 . .
C8LA C39 H39A 108.7 . .
C8LA C39 H39B 108.7 . .
C8LA C39 C71 114.0(10) . .
H39A C39 H39B 107.6 . .
C71 C39 H39A 108.8 . .
C71 C39 H39B 108.7 . .
C8CA C9IA C21 110.6(9) . .
C8CA C9IA H9IA 109.5 . .
C8CA C9IA H9IB 109.5 . .
C21 C9IA H9IA 109.5 . .
C21 C9IA H9IB 109.5 . .
H9IA C9IA H9IB 108.1 . .
C7IA C41 H41 112.8 . .
C80 C41 C7IA 98.1(11) . .
C80 C41 H41 112.8 . .
C129 C41 C7IA 106.1(11) . .
C129 C41 H41 112.8 . .
C129 C41 C80 113.2(13) . .
C68 C3HA H3HA 111.2 . .
C68 C3HA C149 104.3(11) . .
C77 C3HA C68 108.5(12) . .
C77 C3HA H3HA 111.2 . .
C77 C3HA C149 110.2(13) . .
C149 C3HA H3HA 111.2 . .
C36 C5LA H5LA 111.6 . .
C36 C5LA C355 99.2(11) . .
C94 C5LA C36 95.8(10) . .
C94 C5LA H5LA 111.6 . .
C94 C5LA C355 124.5(12) . .
C355 C5LA H5LA 111.6 . .
C2EA C3IA H3IA 108.6 . .
C2EA C3IA H3IB 108.6 . .
C2EA C3IA C101 114.8(10) . .
H3IA C3IA H3IB 107.5 . .
C101 C3IA H3IA 108.6 . .
C101 C3IA H3IB 108.6 . .
C48 C45 H45 111.6 . .
C96 C45 C48 103.4(10) . .
C96 C45 H45 111.6 . .
C20 C45 C48 107.3(10) . .
C20 C45 C96 111.1(11) . .
C20 C45 H45 111.6 . .
C37 C46 H46 109.7 . .
C37 C46 C65 106.1(11) . .
C37 C46 C129 120.3(12) . .
C65 C46 H46 109.7 . .
C129 C46 H46 109.7 . .
C129 C46 C65 100.6(12) . .
C8LA C49 H49A 107.8 . .
C8LA C49 H49B 107.8 . .
H49A C49 H49B 107.1 . .
C134 C49 C8LA 118.2(13) . .
C134 C49 H49A 107.8 . .
C134 C49 H49B 107.8 . .
C8HA C1LA H1LA 107.4 . .
C8HA C1LA H1LB 107.4 . .
H1LA C1LA H1LB 106.9 . .
C67 C1LA C8HA 119.7(12) . .
C67 C1LA H1LA 107.4 . .
C67 C1LA H1LB 107.4 . .
C5BA C6LA H6LA 107.8 . .
C5BA C6LA H6LB 107.8 . .
C5BA C6LA C114 117.9(12) . .
H6LA C6LA H6LB 107.2 . .
C114 C6LA H6LA 107.8 . .
C114 C6LA H6LB 107.8 . .
C1HA C4FA H4FA 109.2 . .
C1HA C4FA H4FB 109.2 . .
C8GA C4FA C1HA 111.9(11) . .
C8GA C4FA H4FA 109.2 . .
C8GA C4FA H4FB 109.2 . .
H4FA C4FA H4FB 107.9 . .
C29 C4IA H4IA 111.5 . .
C29 C4IA H4IB 111.5 . .
C6JA C4IA C29 101.1(13) . .
C6JA C4IA H4IA 111.6 . .
C6JA C4IA H4IB 111.6 . .
H4IA C4IA H4IB 109.4 . .
C34 C54 H54A 109.6 . .
C34 C54 H54B 109.6 . .
H54A C54 H54B 108.1 . .
C0KA C54 C34 110.3(11) . .
C0KA C54 H54A 109.6 . .
C0KA C54 H54B 109.6 . .
C58 C7JA H7JA 110.3 . .
C58 C7JA C204 105.8(8) . .
C430 C7JA H7JA 110.3 . .
C430 C7JA C58 112.9(8) . .
C430 C7JA C204 107.2(8) . .
C204 C7JA H7JA 110.3 . .
C6BA C57 C28 107.2(9) . .
C6BA C57 H57 109.6 . .
C6BA C57 C106 112.4(11) . .
C28 C57 H57 109.6 . .
C28 C57 C106 108.3(11) . .
C106 C57 H57 109.6 . .
C0BA C59 H59A 109.4 . .
C0BA C59 H59B 109.4 . .
C0BA C59 C8KA 111.0(11) . .
H59A C59 H59B 108.0 . .
C8KA C59 H59A 109.5 . .
C8KA C59 H59B 109.4 . .
C5EA C60 H60A 109.8 . .
C5EA C60 H60B 109.8 . .
H60A C60 H60B 108.3 . .
C66 C60 C5EA 109.3(6) . .
C66 C60 H60A 109.8 . .
C66 C60 H60B 109.8 . .
C5BA C63 H63A 109.3 . .
C5BA C63 H63B 109.3 . .
C5BA C63 C83 111.7(12) . .
H63A C63 H63B 107.9 . .
C83 C63 H63A 109.3 . .
C83 C63 H63B 109.3 . .
C18 C0JA C5HA 108.6(9) . .
C18 C0JA H0JA 110.0 . .
C18 C0JA H0JB 110.0 . .
C5HA C0JA H0JA 110.0 . .
C5HA C0JA H0JB 110.0 . .
H0JA C0JA H0JB 108.4 . .
C9DA C65 C46 106.5(10) . .
C9DA C65 H65A 110.4 . .
C9DA C65 H65B 110.4 . .
C46 C65 H65A 110.4 . .
C46 C65 H65B 110.4 . .
H65A C65 H65B 108.6 . .
C60 C66 H66 109.4 . .
C2KA C66 C60 103.0(7) . .
C2KA C66 H66 109.4 . .
C2KA C66 C3KA 116.6(9) . .
C3KA C66 C60 108.7(8) . .
C3KA C66 H66 109.4 . .
C84 C67 H67 108.1 . .
C1LA C67 C84 106.0(11) . .
C1LA C67 H67 108.1 . .
C106 C67 C84 116.9(12) . .
C106 C67 C1LA 109.5(13) . .
C106 C67 H67 108.0 . .
C9FA C71 H71 113.5 . .
C39 C71 C9FA 96.4(9) . .
C39 C71 H71 113.5 . .
C78 C71 C9FA 104.3(10) . .
C78 C71 C39 114.1(11) . .
C78 C71 H71 113.5 . .
C2IA C1JA H1JA 112.7 . .
C26 C1JA C2IA 102.9(11) . .
C26 C1JA H1JA 112.7 . .
C26 C1JA C9KA 111.4(12) . .
C9KA C1JA C2IA 103.9(11) . .
C9KA C1JA H1JA 112.6 . .
C1AA C74 C70 113.2(10) . .
C1AA C74 H74A 108.9 . .
C1AA C74 H74B 109.0 . .
C70 C74 H74A 108.9 . .
C70 C74 H74B 109.0 . .
H74A C74 H74B 107.8 . .
C89 C75 C6HA 109.0(11) . .
C89 C75 H75A 109.9 . .
C89 C75 H75B 109.9 . .
C6HA C75 H75A 109.9 . .
C6HA C75 H75B 109.9 . .
H75A C75 H75B 108.3 . .
C0BA C76 C23 112.7(12) . .
C0BA C76 H76A 109.0 . .
C0BA C76 H76B 109.0 . .
C23 C76 H76A 109.1 . .
C23 C76 H76B 109.0 . .
H76A C76 H76B 107.8 . .
C29 C77 H77A 109.7 . .
C29 C77 H77B 109.7 . .
C3HA C77 C29 109.9(15) . .
C3HA C77 H77A 109.7 . .
C3HA C77 H77B 109.7 . .
H77A C77 H77B 108.2 . .
C71 C78 H78A 108.1 . .
C71 C78 H78B 108.2 . .
H78A C78 H78B 107.3 . .
C134 C78 C71 116.6(12) . .
C134 C78 H78A 108.2 . .
C134 C78 H78B 108.1 . .
C25 C80 C41 114.5(11) . .
C25 C80 H80A 108.6 . .
C25 C80 H80B 108.6 . .
C41 C80 H80A 108.6 . .
C41 C80 H80B 108.6 . .
H80A C80 H80B 107.6 . .
C63 C83 H83 114.3 . .
C85 C83 C63 93.5(11) . .
C85 C83 H83 114.3 . .
C94 C83 C63 115.0(12) . .
C94 C83 H83 114.3 . .
C94 C83 C85 103.2(11) . .
C83 C85 H85A 103.6 . .
C83 C85 H85B 103.5 . .
H85A C85 H85B 105.3 . .
C114 C85 C83 134.6(14) . .
C114 C85 H85A 103.6 . .
C114 C85 H85B 103.5 . .
C4BA C86 H86A 109.5 . .
C4BA C86 H86B 109.5 . .
H86A C86 H86B 108.1 . .
C101 C86 C4BA 110.7(11) . .
C101 C86 H86A 109.5 . .
C101 C86 H86B 109.5 . .
C34 C88 H88A 109.3 . .
C34 C88 H88B 109.3 . .
C34 C88 C7KA 111.5(12) . .
H88A C88 H88B 108.0 . .
C7KA C88 H88A 109.3 . .
C7KA C88 H88B 109.3 . .
C4BA C90 H90A 110.0 . .
C4BA C90 H90B 110.0 . .
C10 C90 C4BA 108.6(11) . .
C10 C90 H90A 110.0 . .
C10 C90 H90B 110.0 . .
H90A C90 H90B 108.4 . .
C5EA C91 H91A 109.2 . .
C5EA C91 H91B 109.2 . .
C5EA C91 C3JA 112.2(7) . .
H91A C91 H91B 107.9 . .
C3JA C91 H91A 109.2 . .
C3JA C91 H91B 109.2 . .
C5LA C94 H94A 109.2 . .
C5LA C94 H94B 109.3 . .
C83 C94 C5LA 111.9(11) . .
C83 C94 H94A 109.2 . .
C83 C94 H94B 109.3 . .
H94A C94 H94B 107.9 . .
C5EA C1IA C35 113.2(7) . .
C5EA C1IA H1IA 108.9 . .
C5EA C1IA H1IB 108.9 . .
C35 C1IA H1IA 108.9 . .
C35 C1IA H1IB 109.0 . .
H1IA C1IA H1IB 107.8 . .
C3IA C101 H101 111.8 . .
C86 C101 C3IA 100.3(11) . .
C86 C101 H101 111.8 . .
C260 C101 C3IA 107.8(11) . .
C260 C101 C86 112.7(13) . .
C260 C101 H101 111.8 . .
C23 C113 H11A 107.4 . .
C23 C113 H11B 107.4 . .
H11A C113 H11B 107.0 . .
C8KA C113 C23 119.4(17) . .
C8KA C113 H11A 107.5 . .
C8KA C113 H11B 107.5 . .
C6LA C114 H114 118.5 . .
C85 C114 C6LA 89.5(12) . .
C85 C114 H114 118.6 . .
C85 C114 C355 111.6(15) . .
C355 C114 C6LA 94.0(12) . .
C355 C114 H114 118.5 . .
C41 C129 H12A 108.9 . .
C41 C129 H12B 108.9 . .
C46 C129 C41 113.3(15) . .
C46 C129 H12A 108.9 . .
C46 C129 H12B 108.9 . .
H12A C129 H12B 107.7 . .
C5GA C134 H134 112.6 . .
C49 C134 C5GA 109.1(12) . .
C49 C134 C78 115.9(12) . .
C49 C134 H134 112.6 . .
C78 C134 C5GA 92.6(11) . .
C78 C134 H134 112.6 . .
C10 C260 C101 113.6(14) . .
C10 C260 H26C 108.8 . .
C10 C260 H26D 108.8 . .
C101 C260 H26C 108.8 . .
C101 C260 H26D 108.8 . .
H26C C260 H26D 107.7 . .
C88 C7KA H7KA 110.9 . .
C88 C7KA C42 110.0(11) . .
C88 C7KA C371 99.5(10) . .
C42 C7KA H7KA 110.8 . .
C42 C7KA C371 114.3(11) . .
C371 C7KA H7KA 110.8 . .
C16 C5JA H5JA 109.1 . .
C16 C5JA H5JB 109.1 . .
H5JA C5JA H5JB 107.8 . .
C95 C5JA C16 112.5(15) . .
C95 C5JA H5JA 109.1 . .
C95 C5JA H5JB 109.1 . .
C58 C33 H33 111.2 . .
C58 C33 C51 110.4(8) . .
C58 C33 C5KA 113.7(8) . .
C51 C33 H33 111.2 . .
C5KA C33 H33 111.2 . .
C5KA C33 C51 98.5(7) . .
C91 C3JA H3JA 111.5 . .
C91 C3JA C4JA 102.7(8) . .
C4JA C3JA H3JA 111.5 . .
C2KA C3JA C91 105.0(9) . .
C2KA C3JA H3JA 111.5 . .
C2KA C3JA C4JA 114.1(11) . .
C7KA C42 H42A 109.0 . .
C7KA C42 H42B 109.0 . .
C7KA C42 C0KA 113.0(10) . .
H42A C42 H42B 107.8 . .
C0KA C42 H42A 109.0 . .
C0KA C42 H42B 109.0 . .
C35 C4JA C3JA 109.1(10) . .
C35 C4JA H4JA 109.9 . .
C35 C4JA H4JB 109.9 . .
C3JA C4JA H4JA 109.9 . .
C3JA C4JA H4JB 109.9 . .
H4JA C4JA H4JB 108.3 . .
C7JA C58 H58A 109.3 . .
C7JA C58 H58B 109.3 . .
C33 C58 C7JA 111.4(8) . .
C33 C58 H58A 109.3 . .
C33 C58 H58B 109.3 . .
H58A C58 H58B 108.0 . .
C66 C2KA C3JA 114.6(9) . .
C66 C2KA H2KA 108.6 . .
C66 C2KA H2KB 108.6 . .
C3JA C2KA H2KA 108.6 . .
C3JA C2KA H2KB 108.6 . .
H2KA C2KA H2KB 107.6 . .
C70 C1KA C6HA 130.4(15) . .
C70 C1KA H1KA 104.7 . .
C70 C1KA H1KB 104.7 . .
C6HA C1KA H1KA 104.7 . .
C6HA C1KA H1KB 104.7 . .
H1KA C1KA H1KB 105.7 . .
C1JA C9KA H9KA 108.2 . .
C1JA C9KA H9KB 108.2 . .
H9KA C9KA H9KB 107.4 . .
C8KA C9KA C1JA 116.3(14) . .
C8KA C9KA H9KA 108.3 . .
C8KA C9KA H9KB 108.2 . .
C0IA C0LA C6IA 112.2(10) . .
C0IA C0LA H0LA 109.2 . .
C0IA C0LA H0LB 109.2 . .
C6IA C0LA H0LA 109.2 . .
C6IA C0LA H0LB 109.2 . .
H0LA C0LA H0LB 107.9 . .
C16 C56 H56A 106.0 . .
C16 C56 H56B 106.0 . .
C16 C56 C189 125.1(15) . .
H56A C56 H56B 106.3 . .
C189 C56 H56A 106.0 . .
C189 C56 H56B 106.1 . .
C35 C3KA H3KA 110.1 . .
C35 C3KA H3KB 110.1 . .
C66 C3KA C35 108.2(9) . .
C66 C3KA H3KA 110.1 . .
C66 C3KA H3KB 110.1 . .
H3KA C3KA H3KB 108.4 . .
C59 C8KA H8KA 110.9 . .
C113 C8KA C59 103.0(14) . .
C113 C8KA C9KA 120.3(18) . .
C113 C8KA H8KA 110.8 . .
C9KA C8KA C59 99.8(14) . .
C9KA C8KA H8KA 110.9 . .
C5JA C95 H95 115.1 . .
C5JA C95 C185 116.1(16) . .
C5JA C95 C124 99.6(16) . .
C185 C95 H95 115.1 . .
C185 C95 C124 92.5(13) . .
C124 C95 H95 115.1 . .
C57 C106 H10A 110.0 . .
C57 C106 H10B 109.9 . .
C67 C106 C57 108.7(11) . .
C67 C106 H10A 110.0 . .
C67 C106 H10B 110.0 . .
H10A C106 H10B 108.3 . .
C95 C185 H18A 106.0 . .
C95 C185 H18B 106.0 . .
H18A C185 H18B 106.3 . .
C189 C185 C95 125.4(14) . .
C189 C185 H18A 106.0 . .
C189 C185 H18B 106.0 . .
C430 C27 H27 110.0 . .
C430 C27 C43 109.7(7) . .
C430 C27 C5KA 112.6(7) . .
C43 C27 H27 110.0 . .
C5KA C27 H27 110.0 . .
C5KA C27 C43 104.6(7) . .
C5LA C355 H35A 109.6 . .
C5LA C355 H35B 109.6 . .
C114 C355 C5LA 110.5(15) . .
C114 C355 H35A 109.6 . .
C114 C355 H35B 109.6 . .
H35A C355 H35B 108.1 . .
C7JA C430 H43A 109.6 . .
C7JA C430 H43B 109.6 . .
C27 C430 C7JA 110.1(7) . .
C27 C430 H43A 109.6 . .
C27 C430 H43B 109.6 . .
H43A C430 H43B 108.1 . .
C4CA C4KA H4KA 108.6 . .
C4CA C4KA H4KB 108.6 . .
C4CA C4KA C189 114.8(10) . .
H4KA C4KA H4KB 107.5 . .
C189 C4KA H4KA 108.6 . .
C189 C4KA H4KB 108.6 . .
C6JA C149 C3HA 109.3(11) . .
C6JA C149 H14A 109.8 . .
C6JA C149 H14B 109.8 . .
C3HA C149 H14A 109.8 . .
C3HA C149 H14B 109.8 . .
H14A C149 H14B 108.3 . .
C5CA C43 H43C 110.0 . .
C5CA C43 H43D 110.0 . .
C27 C43 C5CA 108.6(6) . .
C27 C43 H43C 110.0 . .
C27 C43 H43D 110.0 . .
H43C C43 H43D 108.4 . .
C5CA C51 C33 110.0(6) . .
C5CA C51 H51A 109.7 . .
C5CA C51 H51B 109.7 . .
C33 C51 H51A 109.7 . .
C33 C51 H51B 109.7 . .
H51A C51 H51B 108.2 . .
C5CA C204 C7JA 111.4(6) . .
C5CA C204 H20C 109.3 . .
C5CA C204 H20D 109.3 . .
C7JA C204 H20C 109.3 . .
C7JA C204 H20D 109.3 . .
H20C C204 H20D 108.0 . .
C4DA C371 C7KA 104.6(11) . .
C4DA C371 H37C 110.8 . .
C4DA C371 H37D 110.8 . .
C7KA C371 H37C 110.8 . .
C7KA C371 H37D 110.8 . .
H37C C371 H37D 108.9 . .
C4CA C124 C95 116.7(15) . .
C4CA C124 H12C 108.1 . .
C4CA C124 H12D 108.1 . .
C95 C124 H12C 108.1 . .
C95 C124 H12D 108.1 . .
H12C C124 H12D 107.3 . .
C4HA C0KA H0KA 111.3 . .
C54 C0KA C4HA 110.7(11) . .
C54 C0KA C42 107.6(10) . .
C54 C0KA H0KA 111.3 . .
C42 C0KA C4HA 104.5(10) . .
C42 C0KA H0KA 111.3 . .
C56 C189 C185 94.5(13) . .
C56 C189 C4KA 108.1(14) . .
C56 C189 H189 116.2 . .
C185 C189 C4KA 102.9(12) . .
C185 C189 H189 116.2 . .
C4KA C189 H189 116.2 . .
C33 C5KA C27 115.5(8) . .
C33 C5KA H5KA 108.4 . .
C33 C5KA H5KB 108.4 . .
C27 C5KA H5KA 108.4 . .
C27 C5KA H5KB 108.4 . .
H5KA C5KA H5KB 107.5 . .

loop_
_geom_bond_atom_site_label_1
_geom_bond_atom_site_label_2
_geom_bond_distance
_geom_bond_site_symmetry_2
Ag1 Ag2 2.8166(8) .
Ag1 Ag2 2.8167(8) 4
Ag1 Ag6 2.7714(8) .
Ag1 Ag6 2.7715(8) 4
Ag1 Ag8 2.8948(7) 4
Ag1 Ag8 2.8946(7) .
Ag1 Ag14 2.9787(7) .
Ag1 Ag14 2.9787(7) 4
Ag1 Ag22 3.0492(5) .
Ag1 Ag22 3.0491(5) 4
Ag1 Ag28 2.7148(5) 4
Ag1 Ag28 2.7150(5) .
Ag2 Ag2 2.6790(10) 4
Ag2 Ag3 2.7318(7) .
Ag2 Ag8 2.8006(7) 4
Ag2 Ag8 2.8077(7) .
Ag2 Ag9 2.7235(7) .
Ag2 Ag22 2.7315(7) 4
Ag2 Ag24 2.8128(7) .
Ag2 Ag24 2.8098(7) 4
Ag2 Ag26 2.6354(7) .
Ag2 Ag28 2.7364(7) .
Ag2 Ag52 2.7232(7) .
Ag3 Ag9 2.9343(8) .
Ag3 Ag11 2.8043(8) .
Ag3 Ag13 2.8076(8) .
Ag3 Ag23 2.7575(8) .
Ag3 Ag24 3.0351(8) 4
Ag3 Ag24 2.7246(8) .
Ag3 Ag26 2.9509(8) .
Ag3 Ag27 2.7684(8) .
Ag3 Ag32 2.7648(8) .
Ag3 Ag47 2.8973(8) .
Ag3 Ag52 2.9481(8) .
Ag4 Ag5 2.9138(8) .
Ag4 Ag6 2.8659(8) .
Ag4 Ag18 2.9360(8) .
Ag4 Ag21 2.9501(8) .
Ag4 Ag28 2.7604(8) .
Ag4 Ag35 2.9550(8) .
Ag4 Ag36 2.9222(8) .
Ag4 Ag37 3.1054(8) .
Ag4 Ag41 2.8935(8) .
Ag4 Ag48 2.8357(8) .
Ag4 Ag65 2.8904(8) .
Ag4 Br73 2.7315(12) .
Ag5 Ag6 3.0564(7) .
Ag5 Ag8 2.9877(8) .
Ag5 Ag14 2.8209(8) 4
Ag5 Ag17 2.8900(8) .
Ag5 Ag18 2.9872(8) .
Ag5 Ag19 2.8430(8) .
Ag5 Ag28 2.7749(7) .
Ag5 Ag29 3.3243(8) .
Ag5 Ag37 2.9015(8) .
Ag5 Ag48 2.9705(8) .
Ag5 Ag68 2.9004(8) .
Ag6 Ag6 2.9586(10) 4
Ag6 Ag14 2.8464(8) 4
Ag6 Ag14 2.8933(8) .
Ag6 Ag28 2.8888(7) .
Ag6 Ag36 2.8923(8) .
Ag6 Ag37 2.8870(8) .
Ag6 Ag41 2.9622(8) .
Ag6 Ag64 2.8759(8) 4
Ag6 Ag64 3.0813(8) .
Ag7 Ag8 2.9957(8) .
Ag7 Ag9 2.7626(8) 4
Ag7 Ag10 2.9051(8) .
Ag7 Ag15 2.9946(8) .
Ag7 Ag17 2.8369(8) .
Ag7 Ag19 2.8872(8) .
Ag7 Ag20 3.0721(8) .
Ag7 Ag31 2.8777(8) .
Ag7 Ag40 3.0142(8) .
Ag7 Ag49 3.3025(8) .
Ag7 Ag57 2.8146(8) .
Ag7 Ag62 2.8978(9) .
Ag8 Ag2 2.8006(7) 4
Ag8 Ag9 3.0440(7) 4
Ag8 Ag17 2.7645(7) .
Ag8 Ag19 2.7688(8) .
Ag8 Ag22 2.7145(7) .
Ag8 Ag24 2.9137(8) .
Ag8 Ag28 3.0372(7) .
Ag8 Ag52 2.7211(7) .
Ag9 Ag7 2.7627(8) 4
Ag9 Ag8 3.0440(7) 4
Ag9 Ag10 2.7555(8) 4
Ag9 Ag12 2.8020(8) .
Ag9 Ag15 2.7737(8) 4
Ag9 Ag20 2.8982(8) 4
Ag9 Ag22 2.9400(8) 4
Ag9 Ag23 2.8174(8) .
Ag9 Ag24 2.7218(8) 4
Ag9 Ag26 2.9431(7) .
Ag10 Ag9 2.7556(8) 4
Ag10 Ag12 2.9421(8) 4
Ag10 Ag15 2.9350(8) .
Ag10 Ag20 2.8856(8) .
Ag10 Ag23 2.9170(8) 4
Ag10 Ag33 2.9409(9) .
Ag10 Ag40 2.8282(9) .
Ag10 Ag55 2.8799(9) .
Ag10 Ag62 3.1109(9) .
Ag10 Ag71 2.9058(9) .
Ag10 Br76 2.7222(13) .
Ag11 Ag13 2.8990(8) .
Ag11 Ag16 2.9569(8) .
Ag11 Ag32 2.9055(8) .
Ag11 Ag38 2.9033(8) .
Ag11 Ag47 2.8839(8) .
Ag11 Ag52 2.7699(8) .
Ag11 Ag56 2.7937(9) .
Ag11 Ag57 3.0088(8) .
Ag11 Ag58 2.9106(9) .
Ag11 Ag59 2.8891(8) .
Ag11 Ag61 2.9225(9) .
Ag12 Ag10 2.9420(8) 4
Ag12 Ag13 2.9461(8) .
Ag12 Ag15 2.8862(8) 4
Ag12 Ag23 2.9122(8) .
Ag12 Ag25 2.9387(8) .
Ag12 Ag26 2.7975(8) .
Ag12 Ag33 2.8864(9) 4
Ag12 Ag45 2.9085(8) .
Ag12 Ag54 2.9046(8) .
Ag12 Ag69 2.9122(9) .
Ag12 Ag71 2.8749(8) 4
Ag13 Ag23 2.8864(8) .
Ag13 Ag26 2.7991(8) .
Ag13 Ag32 2.9562(8) .
Ag13 Ag45 2.9091(9) .
Ag13 Ag46 2.9250(8) .
Ag13 Ag51 2.8782(9) .
Ag13 Ag54 2.8995(8) .
Ag13 Ag58 2.8776(8) .
Ag13 Ag59 2.9360(8) .
Ag14 Ag5 2.8210(8) 4
Ag14 Ag6 2.8465(8) 4
Ag14 Ag19 3.0689(8) 4
Ag14 Ag22 2.7634(8) 4
Ag14 Ag29 2.9147(8) 4
Ag14 Ag36 2.9937(8) .
Ag14 Ag37 3.3490(8) 4
Ag14 Ag39 2.9162(8) .
Ag14 Ag50 3.0045(8) .
Ag14 Ag64 2.8895(8) 4
Ag15 Ag9 2.7739(8) 4
Ag15 Ag12 2.8862(8) 4
Ag15 Ag19 2.8769(8) .
Ag15 Ag22 2.8151(8) .
Ag15 Ag25 2.9203(8) 4
Ag15 Ag39 2.9120(8) 4
Ag15 Ag40 2.8434(8) .
Ag15 Ag53 2.9115(8) .
Ag15 Ag70 2.9222(8) .
Ag15 Ag71 2.9314(8) .
Ag16 Ag17 2.8679(8) .
Ag16 Ag18 2.9116(8) .
Ag16 Ag34 2.9155(8) .
Ag16 Ag38 2.9180(9) .
Ag16 Ag49 3.1218(9) .
Ag16 Ag52 2.7452(7) .
Ag16 Ag56 2.7957(9) .
Ag16 Ag57 2.9191(8) .
Ag16 Ag59 2.9391(8) .
Ag16 Ag60 2.8816(9) .
Ag16 Br72 2.7110(12) .
Ag17 Ag18 2.8816(8) .
Ag17 Ag19 2.9326(8) .
Ag17 Ag31 3.0894(8) .
Ag17 Ag49 2.8870(8) .
Ag17 Ag52 2.8985(8) .
Ag17 Ag57 3.0685(8) .
Ag17 Ag60 2.9204(8) .
Ag17 Ag68 2.9053(8) .
Ag18 Ag28 2.7558(7) .
Ag18 Ag34 2.9018(8) .
Ag18 Ag35 2.8934(8) .
Ag18 Ag48 2.8368(8) .
Ag18 Ag52 2.8174(8) .
Ag18 Ag59 2.9192(8) .
Ag18 Ag60 2.9138(8) .
Ag18 Ag65 2.9378(8) .
Ag19 Ag14 3.0688(8) 4
Ag19 Ag22 2.8919(7) .
Ag19 Ag29 2.8675(8) .
Ag19 Ag31 2.8834(8) .
Ag19 Ag39 2.8746(8) 4
Ag19 Ag53 2.9178(8) .
Ag19 Ag68 3.0690(8) .
Ag20 Ag9 2.8981(8) 4
Ag20 Ag23 2.8805(8) 4
Ag20 Ag24 2.7620(8) .
Ag20 Ag27 2.8754(8) 4
Ag20 Ag44 2.9048(8) .
Ag20 Ag47 2.9512(8) .
Ag20 Ag55 2.9431(9) .
Ag20 Ag57 2.8395(8) .
Ag20 Ag62 2.8700(8) .
Ag20 Ag66 3.1222(8) .
Ag21 Ag30 3.0327(9) .
Ag21 Ag35 2.8892(8) .
Ag21 Ag36 2.9075(8) .
Ag21 Ag41 3.0776(9) .
Ag21 Ag63 2.9445(9) .
Ag21 Ag65 3.1390(9) .
Ag21 Br73 2.8902(13) .
Ag21 S84 2.556(2) .
Ag21 S91 2.621(2) .
Ag22 Ag2 2.7315(7) 4
Ag22 Ag9 2.9399(8) 4
Ag22 Ag14 2.7636(8) 4
Ag22 Ag25 2.8056(8) 4
Ag22 Ag26 2.9409(7) 4
Ag22 Ag28 2.9480(7) 4
Ag22 Ag36 2.7710(8) 4
Ag22 Ag39 2.7582(8) 4
Ag23 Ag10 2.9169(8) 4
Ag23 Ag20 2.8805(8) 4
Ag23 Ag27 3.0099(8) .
Ag23 Ag32 2.9411(8) .
Ag23 Ag33 2.9017(9) 4
Ag23 Ag43 2.8304(9) .
Ag23 Ag51 2.9328(8) .
Ag23 Ag55 2.8962(9) 4
Ag24 Ag2 2.8099(7) 4
Ag24 Ag3 3.0351(8) 4
Ag24 Ag9 2.7217(8) 4
Ag24 Ag24 2.8994(11) 4
Ag24 Ag27 2.9959(8) 4
Ag24 Ag47 2.7728(8) .
Ag24 Ag52 3.0359(7) .
Ag24 Ag57 2.9663(8) .
Ag25 Ag15 2.9202(8) 4
Ag25 Ag22 2.8058(8) 4
Ag25 Ag26 2.8056(8) .
Ag25 Ag30 2.8834(8) .
Ag25 Ag35 2.9458(8) .
Ag25 Ag36 2.8875(8) .
Ag25 Ag39 2.9434(8) .
Ag25 Ag54 2.9029(8) .
Ag25 Ag63 2.9196(8) .
Ag25 Ag69 2.9213(8) .
Ag25 Ag70 2.8833(8) 4
Ag26 Ag22 2.9410(7) 4
Ag26 Ag28 2.9508(7) .
Ag26 Ag35 2.7981(8) .
Ag26 Ag52 2.9449(8) .
Ag26 Ag54 2.7243(8) .
Ag26 Ag59 2.7902(8) .
Ag27 Ag20 2.8754(8) 4
Ag27 Ag24 2.9959(8) 4
Ag27 Ag27 2.8230(12) 4
Ag27 Ag32 2.9130(8) .
Ag27 Ag43 3.0064(9) .
Ag27 Ag44 2.8842(8) 4
Ag27 Ag47 3.0419(8) .
Ag27 Ag47 2.8442(8) 4
Ag27 Ag67 2.9133(9) .
Ag27 Ag67 3.3576(9) 4
Ag28 Ag22 2.9480(7) 4
Ag28 Ag35 2.8036(7) .
Ag28 Ag36 2.8084(8) .
Ag28 Ag52 2.9519(8) .
Ag29 Ag14 2.9146(8) 4
Ag29 Ag37 3.2791(9) .
Ag29 Ag39 3.0903(8) 4
Ag29 Ag68 3.0940(9) .
Ag29 S92 2.571(2) .
Ag29 S2 2.533(2) .
Ag30 Ag36 2.9344(8) .
Ag30 Ag39 2.9294(8) .
Ag30 Ag50 3.0615(9) .
Ag30 Ag63 2.9985(9) .
Ag30 Ag70 3.1504(9) 4
Ag30 Br75 2.9406(13) .
Ag30 S78 2.634(2) .
Ag30 S84 2.566(2) .
Ag31 Ag40 2.9249(9) .
Ag31 Ag49 3.1180(9) .
Ag31 Ag53 3.0957(9) .
Ag31 Ag68 2.9068(9) .
Ag31 S88 2.673(2) .
Ag31 S92 2.907(2) .
Ag31 S93 2.698(2) .
Ag32 Ag43 2.8388(9) .
Ag32 Ag47 2.8728(8) .
Ag32 Ag51 2.9130(9) .
Ag32 Ag58 2.9248(8) .
Ag32 Ag61 2.9150(9) .
Ag32 Ag67 3.1080(9) .
Ag32 Br77 2.7390(12) .
Ag33 Ag12 2.8865(9) 4
Ag33 Ag23 2.9017(9) 4
Ag33 Ag45 2.9323(9) 4
Ag33 Ag51 3.0391(9) 4
Ag33 Ag55 3.0777(9) .
Ag33 Ag71 3.1440(9) .
Ag33 Br76 2.8915(14) .
Ag33 S83 2.566(2) .
Ag33 S89 2.636(2) .
Ag34 Ag38 3.1889(9) .
Ag34 Ag42 2.9612(9) .
Ag34 Ag59 2.8821(8) .
Ag34 Ag60 3.0976(9) .
Ag34 Ag65 3.0640(9) .
Ag34 Br72 2.9328(13) .
Ag34 S79 2.576(2) .
Ag34 S80 2.559(2) .
Ag35 Ag36 2.8991(8) .
Ag35 Ag42 2.9109(8) .
Ag35 Ag54 2.9042(8) .
Ag35 Ag59 2.9420(8) .
Ag35 Ag63 2.9327(8) .
Ag35 Ag65 2.8748(8) .
Ag36 Ag22 2.7711(8) 4
Ag36 Ag39 2.9543(8) .
Ag36 Ag41 2.9137(8) .
Ag36 Ag50 2.8079(8) .
Ag37 Ag14 3.3487(8) 4
Ag37 Ag64 3.1451(9) .
Ag37 S87 2.538(2) .
Ag37 S1 2.596(2) .
Ag38 Ag46 3.0156(9) .
Ag38 Ag56 3.0184(9) .
Ag38 Ag58 3.0258(9) .
Ag38 Ag59 2.8927(8) .
Ag38 Br72 3.0697(14) .
Ag38 S79 2.581(2) .
Ag38 S81 2.555(2) .
Ag39 Ag15 2.9120(8) 4
Ag39 Ag19 2.8745(8) 4
Ag39 Ag22 2.7582(8) 4
Ag39 Ag29 3.0902(8) 4
Ag39 Ag50 2.8254(8) .
Ag39 Ag53 2.9123(8) 4
Ag39 Ag70 2.9208(8) 4
Ag39 Br75 2.7202(12) .
Ag40 Ag53 2.9133(9) .
Ag40 Ag71 3.0961(9) .
Ag40 S85 2.613(2) .
Ag40 S93 2.459(2) .
Ag41 Ag50 2.9018(9) .
Ag41 Ag64 3.1652(9) 4
Ag41 S84 2.578(2) .
Ag41 S1 2.465(2) .
Ag42 Ag46 3.2221(9) .
Ag42 Ag54 2.9006(8) .
Ag42 Ag59 2.9271(8) .
Ag42 Ag63 3.2301(9) .
Ag42 Ag65 3.0180(9) .
Ag42 S79 2.546(2) .
Ag42 S91 2.520(2) .
Ag43 Ag44 2.9604(9) 4
Ag43 Ag51 3.1060(9) .
Ag43 Ag55 2.8953(10) 4
Ag43 S83 2.635(2) 4
Ag43 S3 2.466(2) 4
Ag44 Ag27 2.8844(8) 4
Ag44 Ag43 2.9605(9) 4
Ag44 Ag47 3.0739(9) .
Ag44 Ag55 3.2201(10) .
Ag44 Ag66 2.9160(9) .
Ag44 Ag67 3.0996(10) .
Ag44 S82 2.773(2) .
Ag44 S86 2.748(2) .
Ag44 S3 2.682(2) .
Ag45 Ag33 2.9325(9) 4
Ag45 Ag46 3.2414(9) .
Ag45 Ag51 3.0042(9) .
Ag45 Ag54 2.8916(9) .
Ag45 Ag69 3.2071(9) .
Ag45 S89 2.539(2) 4
Ag45 S94 2.513(2) .
Ag46 Ag54 2.9053(9) .
Ag46 Ag58 2.9536(9) .
Ag46 Ag59 2.9228(9) .
Ag46 S79 2.532(2) .
Ag46 S94 2.517(2) .
Ag47 Ag27 2.8440(8) 4
Ag47 Ag57 2.8928(8) .
Ag47 Ag61 2.9902(9) .
Ag47 Ag66 2.8789(9) .
Ag47 Ag67 2.8781(8) .
Ag48 Ag60 2.9194(9) .
Ag48 Ag65 3.1249(9) .
Ag48 Ag68 2.9369(9) .
Ag48 S80 2.607(2) .
Ag48 S87 2.454(2) .
Ag49 Ag57 2.8943(9) .
Ag49 Ag62 3.2209(9) .
Ag49 S88 2.618(2) .
Ag49 S90 2.559(2) .
Ag50 Ag64 2.9632(9) 4
Ag50 S84 2.660(2) .
Ag50 S2 2.449(2) 4
Ag51 Ag33 3.0390(9) 4
Ag51 Ag58 3.1259(9) .
Ag51 Br77 2.9216(13) .
Ag51 S83 2.562(2) 4
Ag51 S94 2.652(2) .
Ag52 Ag57 2.7667(8) .
Ag52 Ag59 2.7972(8) .
Ag53 Ag39 2.9124(8) 4
Ag53 Ag70 3.1454(9) .
Ag53 S85 2.550(2) .
Ag53 S92 2.455(2) .
Ag54 Ag59 2.9057(8) .
Ag54 Ag63 2.9113(9) .
Ag54 Ag69 2.9097(9) .
Ag54 Br74 2.6499(12) .
Ag55 Ag23 2.8959(9) 4
Ag55 Ag43 2.8953(10) 4
Ag55 S82 2.461(2) .
Ag55 S83 2.582(2) .
Ag56 Ag57 2.9823(9) .
Ag56 Ag61 2.9026(9) .
Ag56 Ag66 2.9354(9) .
Ag56 S81 2.718(2) .
Ag56 S90 2.459(2) .
Ag57 Ag62 3.3064(9) .
Ag57 Ag66 2.8988(9) .
Ag58 Ag61 3.0831(10) .
Ag58 Br77 2.8745(13) .
Ag58 S81 2.555(2) .
Ag58 S94 2.682(2) .
Ag60 Ag68 3.1643(9) .
Ag60 S80 2.561(2) .
Ag60 S88 2.467(2) .
Ag61 Ag66 3.1380(10) .
Ag61 S81 2.553(2) .
Ag61 S86 2.463(2) .
Ag62 Ag66 3.1445(9) .
Ag62 S82 2.588(2) .
Ag62 S93 2.548(2) .
Ag63 Ag69 3.2410(9) .
Ag63 S78 2.518(2) .
Ag63 S91 2.535(2) .
Ag64 Ag6 2.8759(8) 4
Ag64 Ag14 2.8895(8) 4
Ag64 Ag41 3.1651(9) 4
Ag64 Ag50 2.9631(9) 4
Ag64 Ag64 2.8948(12) 4
Ag64 S1 2.748(2) .
Ag64 S1 2.810(2) 4
Ag64 S2 2.666(2) .
Ag65 Br73 2.9757(13) .
Ag65 S80 2.554(2) .
Ag65 S91 2.599(2) .
Ag66 S82 2.726(2) .
Ag66 S86 2.804(2) .
Ag66 S90 2.640(2) .
Ag67 Ag27 3.3574(9) 4
Ag67 Ag67 3.3089(14) 4
Ag67 S86 2.589(2) .
Ag67 S3 2.523(2) 4
Ag68 S87 2.690(2) .
Ag68 S88 2.777(2) .
Ag68 S92 2.730(2) .
Ag69 Ag70 2.9561(9) 4
Ag69 Ag71 3.0022(9) 4
Ag69 S78 2.516(2) .
Ag69 S89 2.509(2) 4
Ag70 Ag25 2.8833(8) 4
Ag70 Ag30 3.1505(9) 4
Ag70 Ag39 2.9207(8) 4
Ag70 Ag69 2.9559(9) 4
Ag70 Ag71 3.0735(9) .
Ag70 Br75 2.8744(13) 4
Ag70 S78 2.636(2) 4
Ag70 S85 2.571(2) .
Ag71 Ag12 2.8748(8) 4
Ag71 Ag69 3.0021(9) 4
Ag71 Br76 3.0107(15) .
Ag71 S85 2.577(2) .
Ag71 S89 2.588(2) .
Br75 Ag70 2.8742(13) 4
S78 Ag70 2.635(2) 4
S78 C6CA 1.845(8) .
S79 C5BA 1.819(9) .
S80 C8AA 1.829(7) .
S81 C5CA 1.895(7) .
S82 C8DA 1.840(9) .
S83 Ag43 2.635(2) 4
S83 Ag51 2.562(2) 4
S83 C1AA 1.816(8) .
S84 C18 1.810(7) .
S85 C5EA 1.788(9) .
S86 C8FA 1.846(9) .
S87 C9EA 1.833(8) .
S88 C4DA 1.839(9) .
S89 Ag45 2.538(2) 4
S89 Ag69 2.509(2) 4
S89 C4CA 1.837(10) .
S90 C2AA 1.791(9) .
S91 C0BA 1.817(8) .
S92 C7CA 1.848(10) .
S93 C2EA 1.821(9) .
S94 C9DA 1.869(11) .
S1 Ag64 2.810(2) 4
S1 C7AA 1.868(7) .
S2 Ag50 2.449(2) 4
S2 C4GA 1.889(8) .
S3 Ag43 2.466(2) 4
S3 Ag67 2.524(2) 4
S3 C6FA 1.843(9) .
C7AA C0CA 1.567(12) .
C7AA C0AA 1.523(11) .
C7AA C4AA 1.531(12) .
C0BA C2IA 1.455(14) .
C0BA C59 1.551(16) .
C0BA C76 1.596(17) .
C8IA H8IA 0.9700 .
C8IA H8IB 0.9700 .
C8IA C9EA 1.509(11) .
C8IA C7GA 1.538(12) .
C3BA H3BA 0.9700 .
C3BA H3BB 0.9700 .
C3BA C6AA 1.606(11) .
C3BA C4GA 1.533(11) .
C5 H5 0.9800 .
C5 C0CA 1.498(12) .
C5 C7DA 1.622(13) .
C5 C3CA 1.537(13) .
C7CA C9FA 1.498(15) .
C7CA C5GA 1.450(16) .
C7CA C7HA 1.502(16) .
C0CA H0CA 0.9700 .
C0CA H0CB 0.9700 .
C5CA C43 1.547(10) .
C5CA C51 1.559(10) .
C5CA C204 1.514(9) .
C6AA H6AA 0.9800 .
C6AA C0FA 1.444(13) .
C6AA C3AA 1.567(13) .
C4GA C9BA 1.539(11) .
C4GA C2DA 1.529(13) .
C6FA C1DA 1.536(12) .
C6FA C6DA 1.458(13) .
C6FA C47 1.609(12) .
C8AA C1CA 1.497(12) .
C8AA C0EA 1.566(12) .
C8AA C2HA 1.497(13) .
C9EA C1FA 1.578(12) .
C9EA C5DA 1.517(12) .
C5BA C36 1.508(16) .
C5BA C6LA 1.377(18) .
C5BA C63 1.60(2) .
C9BA H9BA 0.9700 .
C9BA H9BB 0.9700 .
C9BA C61 1.533(14) .
C9GA H9GA 0.9800 .
C9GA C2DA 1.594(13) .
C9GA C0FA 1.504(13) .
C9GA C52 1.535(14) .
C0DA H0DA 0.9800 .
C0DA C0AA 1.598(12) .
C0DA C4EA 1.628(15) .
C0DA C3CA 1.424(14) .
C18 C30 1.540(10) .
C18 C38 1.648(18) .
C18 C0JA 1.396(15) .
C0AA H0AA 0.9700 .
C0AA H0AB 0.9700 .
C1DA H1DA 0.9700 .
C1DA H1DB 0.9700 .
C1DA C2GA 1.554(12) .
C2DA H2DA 0.9700 .
C2DA H2DB 0.9700 .
C6DA H6DA 0.9700 .
C6DA H6DB 0.9700 .
C6DA C9CA 1.604(13) .
C0FA H0FA 0.9700 .
C0FA H0FB 0.9700 .
C24 H24A 0.9700 .
C24 H24B 0.9700 .
C24 C8FA 1.584(14) .
C24 C8CA 1.680(15) .
C7DA H7DA 0.9700 .
C7DA H7DB 0.9700 .
C7DA C3DA 1.530(16) .
C1FA H1FA 0.9700 .
C1FA H1FB 0.9700 .
C1FA C2BA 1.491(13) .
C7FA H7FA 0.9800 .
C7FA C47 1.566(12) .
C7FA C8JA 1.527(14) .
C7FA C0HA 1.500(14) .
C1CA H1CA 0.9700 .
C1CA H1CB 0.9700 .
C1CA C92 1.597(12) .
C1AA C98 1.519(8) .
C1AA C31 1.490(10) .
C1AA C74 1.537(11) .
C1BA H1BA 0.9700 .
C1BA H1BB 0.9700 .
C1BA C8FA 1.577(14) .
C1BA C2FA 1.540(14) .
C6CA C68 1.563(15) .
C6CA C9 1.517(15) .
C6CA C19 1.538(15) .
C3DA H3DA 0.9800 .
C3DA C4EA 1.535(16) .
C3DA C4AA 1.480(12) .
C2AA C6BA 1.481(14) .
C2AA C7BA 1.514(14) .
C2AA C84 1.630(14) .
C8FA C79 1.451(14) .
C1GA H1GA 0.9700 .
C1GA H1GB 0.9700 .
C1GA C2GA 1.555(14) .
C1GA C9CA 1.628(16) .
C2EA C0GA 1.509(13) .
C2EA C3FA 1.649(14) .
C2EA C3IA 1.521(14) .
C8DA C48 1.457(13) .
C8DA C1EA 1.575(13) .
C8DA C5AA 1.472(15) .
C2BA H2BA 0.9800 .
C2BA C8BA 1.496(15) .
C2BA C5FA 1.561(14) .
C6BA H6BA 0.9700 .
C6BA H6BB 0.9700 .
C6BA C57 1.466(15) .
C4DA C8EA 1.513(16) .
C4DA C4HA 1.463(15) .
C4DA C371 1.504(16) .
C9DA C81 1.586(15) .
C9DA C7IA 1.474(16) .
C9DA C65 1.541(17) .
C3AA H3AA 0.9700 .
C3AA H3AB 0.9700 .
C3AA C61 1.524(14) .
C3EA H3EA 0.9700 .
C3EA H3EB 0.9700 .
C3EA C92 1.493(15) .
C3EA C8GA 1.565(15) .
C7GA H7GA 0.9800 .
C7GA C62 1.605(14) .
C7GA C5FA 1.458(15) .
C5DA H5DA 0.9700 .
C5DA H5DB 0.9700 .
C5DA C2CA 1.512(13) .
C0EA H0EA 0.9700 .
C0EA H0EB 0.9700 .
C0EA C1HA 1.570(14) .
C47 H47A 0.9700 .
C47 H47B 0.9700 .
C48 H48A 0.9700 .
C48 H48B 0.9700 .
C48 C45 1.628(16) .
C7BA H7BA 0.9700 .
C7BA H7BB 0.9700 .
C7BA C8HA 1.615(15) .
C2CA H2CA 0.9800 .
C2CA C62 1.462(14) .
C2CA C8BA 1.545(16) .
C4EA H4EA 0.9700 .
C4EA H4EB 0.9700 .
C52 H52A 0.9700 .
C52 H52B 0.9700 .
C52 C61 1.598(15) .
C4AA H4AA 0.9700 .
C4AA H4AB 0.9700 .
C9FA H9FA 0.9700 .
C9FA H9FB 0.9700 .
C9FA C71 1.726(17) .
C2HA H2HA 0.9700 .
C2HA H2HB 0.9700 .
C2HA C8GA 1.518(14) .
C0GA H0GA 0.9700 .
C0GA H0GB 0.9700 .
C0GA C4BA 1.498(15) .
C3CA H3CA 0.9700 .
C3CA H3CB 0.9700 .
C8JA H8JA 0.9700 .
C8JA H8JB 0.9700 .
C8JA C2GA 1.455(14) .
C2FA H2FA 0.9800 .
C2FA C87 1.406(18) .
C2FA C6GA 1.553(15) .
C2GA H2GA 0.9800 .
C61 H61 0.9800 .
C62 H62A 0.9700 .
C62 H62B 0.9700 .
C5EA C60 1.596(10) .
C5EA C91 1.534(9) .
C5EA C1IA 1.535(9) .
C4BA H4BA 0.9800 .
C4BA C86 1.671(18) .
C4BA C90 1.559(18) .
C1EA H1EA 0.9700 .
C1EA H1EB 0.9700 .
C1EA C32 1.574(18) .
C3GA H3GA 0.9700 .
C3GA H3GB 0.9700 .
C3GA C7EA 1.435(16) .
C3GA C32 1.520(19) .
C4CA C72 1.472(14) .
C4CA C4KA 1.520(10) .
C4CA C124 1.47(2) .
C68 H68A 0.9700 .
C68 H68B 0.9700 .
C68 C3HA 1.600(18) .
C70 H70 0.9800 .
C70 C6EA 1.477(19) .
C70 C74 1.69(2) .
C70 C1KA 1.42(2) .
C8BA H8BA 0.9700 .
C8BA H8BB 0.9700 .
C72 H72A 0.9700 .
C72 H72B 0.9700 .
C72 C16 1.621(17) .
C8CA H8CA 0.9800 .
C8CA C87 1.476(18) .
C8CA C9IA 1.535(15) .
C9CA H9CA 0.9800 .
C9CA C0HA 1.487(16) .
C3FA H3FA 0.9700 .
C3FA H3FB 0.9700 .
C3FA C10 1.588(15) .
C5AA H5AA 0.9700 .
C5AA H5AB 0.9700 .
C5AA C7EA 1.649(16) .
C79 H79A 0.9700 .
C79 H79B 0.9700 .
C79 C21 1.601(16) .
C81 H81A 0.9700 .
C81 H81B 0.9700 .
C81 C25 1.621(16) .
C6EA H6EA 0.9700 .
C6EA H6EB 0.9700 .
C6EA C89 1.554(15) .
C84 H84A 0.9700 .
C84 H84B 0.9700 .
C84 C67 1.649(17) .
C7EA H7EA 0.9800 .
C7EA C96 1.566(17) .
C1HA H1HA 0.9800 .
C1HA C15 1.510(18) .
C1HA C4FA 1.634(18) .
C87 H87A 0.9700 .
C87 H87B 0.9700 .
C89 H89 0.9800 .
C89 C98 1.568(11) .
C89 C75 1.538(17) .
C92 H92 0.9800 .
C92 C15 1.481(16) .
C0HA H0HA 0.9700 .
C0HA H0HB 0.9700 .
C8EA H8EA 0.9700 .
C8EA H8EB 0.9700 .
C8EA C34 1.537(18) .
C96 H96A 0.9700 .
C96 H96B 0.9700 .
C96 C45 1.594(18) .
C98 H98A 0.9700 .
C98 H98B 0.9700 .
C8GA H8GA 0.9800 .
C8GA C4FA 1.377(17) .
C5GA H5GA 0.9700 .
C5GA H5GB 0.9700 .
C5GA C134 1.70(2) .
C0IA H0IA 0.9800 .
C0IA C4 1.405(14) .
C0IA C38 1.93(2) .
C0IA C0LA 1.464(12) .
C6IA H6IA 0.9800 .
C6IA C9AA 1.470(15) .
C6IA C30 1.592(11) .
C6IA C0LA 1.491(16) .
C5FA H5FA 0.9700 .
C5FA H5FB 0.9700 .
C4 H4A 0.9700 .
C4 H4B 0.9700 .
C4 C5HA 1.473(15) .
C6HA H6HA 0.9800 .
C6HA C31 1.638(19) .
C6HA C75 1.56(2) .
C6HA C1KA 1.48(2) .
C7HA H7HA 0.9700 .
C7HA H7HB 0.9700 .
C7HA C8LA 1.740(19) .
C8HA H8HA 0.9800 .
C8HA C28 1.62(2) .
C8HA C1LA 1.496(19) .
C9 H9A 0.9700 .
C9 H9B 0.9700 .
C9 C29 1.682(18) .
C10 H10 0.9800 .
C10 C90 1.492(18) .
C10 C260 1.394(19) .
C5HA H5HA 0.9800 .
C5HA C9AA 1.560(16) .
C5HA C0JA 1.831(19) .
C2IA H2IA 0.9700 .
C2IA H2IB 0.9700 .
C2IA C1JA 1.626(19) .
C8LA H8LA 0.9800 .
C8LA C39 1.462(19) .
C8LA C49 1.504(19) .
C15 H15A 0.9700 .
C15 H15B 0.9700 .
C16 H16 0.9800 .
C16 C5JA 1.64(2) .
C16 C56 1.37(2) .
C6GA H6GA 0.9700 .
C6GA H6GB 0.9700 .
C6GA C21 1.511(18) .
C9AA H9AA 0.9700 .
C9AA H9AB 0.9700 .
C19 H19A 0.9700 .
C19 H19B 0.9700 .
C19 C6JA 1.636(19) .
C20 H20A 0.9700 .
C20 H20B 0.9700 .
C20 C32 1.500(18) .
C20 C45 1.501(17) .
C21 H21 0.9800 .
C21 C9IA 1.599(19) .
C7IA H7IA 0.9700 .
C7IA H7IB 0.9700 .
C7IA C41 1.593(18) .
C23 H23 0.9800 .
C23 C26 1.66(2) .
C23 C76 1.66(2) .
C23 C113 1.54(2) .
C25 H25 0.9800 .
C25 C37 1.500(13) .
C25 C80 1.423(17) .
C26 H26A 0.9700 .
C26 H26B 0.9700 .
C26 C1JA 1.472(19) .
C4HA H4HA 0.9700 .
C4HA H4HB 0.9700 .
C4HA C0KA 1.537(17) .
C28 H28A 0.9700 .
C28 H28B 0.9700 .
C28 C57 1.482(17) .
C29 H29 0.9800 .
C29 C4IA 1.51(2) .
C29 C77 1.53(2) .
C30 H30A 0.9700 .
C30 H30B 0.9700 .
C31 H31A 0.9700 .
C31 H31B 0.9700 .
C32 H32 0.9800 .
C6JA H6JA 0.9800 .
C6JA C4IA 1.47(2) .
C6JA C149 1.437(18) .
C34 H34 0.9800 .
C34 C54 1.57(2) .
C34 C88 1.44(2) .
C35 H35 0.9800 .
C35 C1IA 1.577(11) .
C35 C4JA 1.548(19) .
C35 C3KA 1.543(18) .
C36 H36A 0.9700 .
C36 H36B 0.9700 .
C36 C5LA 1.613(18) .
C37 H37A 0.9700 .
C37 H37B 0.9700 .
C37 C46 1.454(19) .
C38 H38A 0.9700 .
C38 H38B 0.9700 .
C39 H39A 0.9700 .
C39 H39B 0.9700 .
C39 C71 1.619(17) .
C9IA H9IA 0.9700 .
C9IA H9IB 0.9700 .
C41 H41 0.9800 .
C41 C80 1.523(19) .
C41 C129 1.51(2) .
C3HA H3HA 0.9800 .
C3HA C77 1.48(2) .
C3HA C149 1.609(19) .
C5LA H5LA 0.9800 .
C5LA C94 1.503(11) .
C5LA C355 1.64(2) .
C3IA H3IA 0.9700 .
C3IA H3IB 0.9700 .
C3IA C101 1.604(18) .
C45 H45 0.9800 .
C46 H46 0.9800 .
C46 C65 1.711(18) .
C46 C129 1.47(2) .
C49 H49A 0.9700 .
C49 H49B 0.9700 .
C49 C134 1.424(19) .
C1LA H1LA 0.9700 .
C1LA H1LB 0.9700 .
C1LA C67 1.471(18) .
C6LA H6LA 0.9700 .
C6LA H6LB 0.9700 .
C6LA C114 1.69(2) .
C4FA H4FA 0.9700 .
C4FA H4FB 0.9700 .
C4IA H4IA 0.9700 .
C4IA H4IB 0.9700 .
C54 H54A 0.9700 .
C54 H54B 0.9700 .
C54 C0KA 1.485(18) .
C7JA H7JA 0.9800 .
C7JA C58 1.535(15) .
C7JA C430 1.522(11) .
C7JA C204 1.551(11) .
C57 H57 0.9800 .
C57 C106 1.505(13) .
C59 H59A 0.9700 .
C59 H59B 0.9700 .
C59 C8KA 1.69(2) .
C60 H60A 0.9700 .
C60 H60B 0.9700 .
C60 C66 1.565(11) .
C63 H63A 0.9700 .
C63 H63B 0.9700 .
C63 C83 1.59(2) .
C0JA H0JA 0.9700 .
C0JA H0JB 0.9700 .
C65 H65A 0.9700 .
C65 H65B 0.9700 .
C66 H66 0.9800 .
C66 C2KA 1.504(11) .
C66 C3KA 1.527(12) .
C67 H67 0.9800 .
C67 C106 1.354(19) .
C71 H71 0.9800 .
C71 C78 1.546(18) .
C1JA H1JA 0.9800 .
C1JA C9KA 1.57(2) .
C74 H74A 0.9700 .
C74 H74B 0.9700 .
C75 H75A 0.9700 .
C75 H75B 0.9700 .
C76 H76A 0.9700 .
C76 H76B 0.9700 .
C77 H77A 0.9700 .
C77 H77B 0.9700 .
C78 H78A 0.9700 .
C78 H78B 0.9700 .
C78 C134 1.47(2) .
C80 H80A 0.9700 .
C80 H80B 0.9700 .
C83 H83 0.9800 .
C83 C85 1.53(2) .
C83 C94 1.508(13) .
C85 H85A 0.9700 .
C85 H85B 0.9700 .
C85 C114 1.42(2) .
C86 H86A 0.9700 .
C86 H86B 0.9700 .
C86 C101 1.54(2) .
C88 H88A 0.9700 .
C88 H88B 0.9700 .
C88 C7KA 1.48(2) .
C90 H90A 0.9700 .
C90 H90B 0.9700 .
C91 H91A 0.9700 .
C91 H91B 0.9700 .
C91 C3JA 1.572(11) .
C94 H94A 0.9700 .
C94 H94B 0.9700 .
C1IA H1IA 0.9700 .
C1IA H1IB 0.9700 .
C101 H101 0.9800 .
C101 C260 1.44(2) .
C113 H11A 0.9700 .
C113 H11B 0.9700 .
C113 C8KA 1.36(3) .
C114 H114 0.9800 .
C114 C355 1.55(2) .
C129 H12A 0.9700 .
C129 H12B 0.9700 .
C134 H134 0.9800 .
C260 H26C 0.9700 .
C260 H26D 0.9700 .
C7KA H7KA 0.9800 .
C7KA C42 1.500(11) .
C7KA C371 1.713(18) .
C5JA H5JA 0.9700 .
C5JA H5JB 0.9700 .
C5JA C95 1.42(3) .
C33 H33 0.9800 .
C33 C58 1.484(11) .
C33 C51 1.568(11) .
C33 C5KA 1.483(11) .
C3JA H3JA 0.9800 .
C3JA C4JA 1.587(19) .
C3JA C2KA 1.521(18) .
C42 H42A 0.9700 .
C42 H42B 0.9700 .
C42 C0KA 1.509(12) .
C4JA H4JA 0.9700 .
C4JA H4JB 0.9700 .
C58 H58A 0.9700 .
C58 H58B 0.9700 .
C2KA H2KA 0.9700 .
C2KA H2KB 0.9700 .
C1KA H1KA 0.9700 .
C1KA H1KB 0.9700 .
C9KA H9KA 0.9700 .
C9KA H9KB 0.9700 .
C9KA C8KA 1.43(2) .
C0LA H0LA 0.9700 .
C0LA H0LB 0.9700 .
C56 H56A 0.9700 .
C56 H56B 0.9700 .
C56 C189 1.47(2) .
C3KA H3KA 0.9700 .
C3KA H3KB 0.9700 .
C8KA H8KA 0.9800 .
C95 H95 0.9800 .
C95 C185 1.513(11) .
C95 C124 1.65(3) .
C106 H10A 0.9700 .
C106 H10B 0.9700 .
C185 H18A 0.9700 .
C185 H18B 0.9700 .
C185 C189 1.51(2) .
C27 H27 0.9800 .
C27 C430 1.488(10) .
C27 C43 1.531(9) .
C27 C5KA 1.508(10) .
C355 H35A 0.9700 .
C355 H35B 0.9700 .
C430 H43A 0.9700 .
C430 H43B 0.9700 .
C4KA H4KA 0.9700 .
C4KA H4KB 0.9700 .
C4KA C189 1.539(12) .
C149 H14A 0.9700 .
C149 H14B 0.9700 .
C43 H43C 0.9700 .
C43 H43D 0.9700 .
C51 H51A 0.9700 .
C51 H51B 0.9700 .
C204 H20C 0.9700 .
C204 H20D 0.9700 .
C371 H37C 0.9700 .
C371 H37D 0.9700 .
C124 H12C 0.9700 .
C124 H12D 0.9700 .
C0KA H0KA 0.9800 .
C189 H189 0.9800 .
C5KA H5KA 0.9700 .
C5KA H5KB 0.9700 .

loop_
_geom_torsion_atom_site_label_1
_geom_torsion_atom_site_label_2
_geom_torsion_atom_site_label_3
_geom_torsion_atom_site_label_4
_geom_torsion
_geom_torsion_site_symmetry_1
Ag21 S84 C18 C30 -62.4(6) .
Ag21 S84 C18 C38 50.0(8) .
Ag21 S84 C18 C0JA 165.6(7) .
Ag21 S91 C0BA C2IA -161.3(6) .
Ag21 S91 C0BA C59 -40.6(8) .
Ag21 S91 C0BA C76 82.4(8) .
Ag29 S92 C7CA C9FA -162.6(5) .
Ag29 S92 C7CA C5GA -47.3(9) .
Ag29 S92 C7CA C7HA 80.9(8) .
Ag29 S2 C4GA C3BA 174.1(4) .
Ag29 S2 C4GA C9BA -67.4(6) .
Ag29 S2 C4GA C2DA 54.0(7) .
Ag30 S78 C6CA C68 -136.2(6) .
Ag30 S78 C6CA C9 104.3(7) .
Ag30 S78 C6CA C19 -16.8(9) .
Ag30 S84 C18 C30 21.5(6) .
Ag30 S84 C18 C38 133.9(7) .
Ag30 S84 C18 C0JA -110.5(8) .
Ag31 S88 C4DA C8EA -125.2(7) .
Ag31 S88 C4DA C4HA -7.5(9) .
Ag31 S88 C4DA C371 123.2(7) .
Ag31 S92 C7CA C9FA 27.4(8) .
Ag31 S92 C7CA C5GA 142.7(7) .
Ag31 S92 C7CA C7HA -89.0(9) .
Ag31 S93 C2EA C0GA -15.6(8) .
Ag31 S93 C2EA C3FA -136.8(5) .
Ag31 S93 C2EA C3IA 107.2(7) .
Ag33 S83 C1AA C98 165.4(5) .
Ag33 S83 C1AA C31 -68.7(7) .
Ag33 S83 C1AA C74 44.2(7) .
Ag33 S89 C4CA C72 -128.5(7) .
Ag33 S89 C4CA C4KA 115.2(7) .
Ag33 S89 C4CA C124 -6.7(11) .
Ag34 S79 C5BA C36 35.8(10) .
Ag34 S79 C5BA C6LA -114.7(10) .
Ag34 S79 C5BA C63 138.7(8) .
Ag34 S80 C8AA C1CA 149.0(5) .
Ag34 S80 C8AA C0EA 32.1(7) .
Ag34 S80 C8AA C2HA -86.1(6) .
Ag37 S87 C9EA C8IA 177.2(4) .
Ag37 S87 C9EA C1FA 54.5(6) .
Ag37 S87 C9EA C5DA -63.5(6) .
Ag37 S1 C7AA C0CA -38.0(7) .
Ag37 S1 C7AA C0AA -157.8(5) .
Ag37 S1 C7AA C4AA 83.6(6) .
Ag38 S79 C5BA C36 125.6(8) .
Ag38 S79 C5BA C6LA -24.9(12) .
Ag38 S79 C5BA C63 -131.6(8) .
Ag38 S81 C5CA C43 32.5(6) .
Ag38 S81 C5CA C51 -83.5(6) .
Ag38 S81 C5CA C204 151.3(5) .
Ag40 S85 C5EA C60 47.8(7) .
Ag40 S85 C5EA C91 163.9(4) .
Ag40 S85 C5EA C1IA -72.5(6) .
Ag40 S93 C2EA C0GA 62.7(7) .
Ag40 S93 C2EA C3FA -58.6(6) .
Ag40 S93 C2EA C3IA -174.5(7) .
Ag41 S84 C18 C30 -149.5(5) .
Ag41 S84 C18 C38 -37.1(8) .
Ag41 S84 C18 C0JA 78.5(8) .
Ag41 S1 C7AA C0CA 68.5(6) .
Ag41 S1 C7AA C0AA -51.3(6) .
Ag41 S1 C7AA C4AA -169.9(5) .
Ag42 S79 C5BA C36 -50.0(10) .
Ag42 S79 C5BA C6LA 159.4(9) .
Ag42 S79 C5BA C63 52.8(10) .
Ag42 S91 C0BA C2IA 19.2(8) .
Ag42 S91 C0BA C59 139.9(7) .
Ag42 S91 C0BA C76 -97.1(8) .
Ag43 S83 C1AA C98 -11.1(8) 4
Ag43 S83 C1AA C31 114.8(6) 4
Ag43 S83 C1AA C74 -132.3(6) 4
Ag43 S3 C6FA C1DA 70.3(6) 4
Ag43 S3 C6FA C6DA -165.5(6) 4
Ag43 S3 C6FA C47 -45.3(6) 4
Ag44 S82 C8DA C48 -72.0(7) .
Ag44 S82 C8DA C1EA 43.1(7) .
Ag44 S82 C8DA C5AA 161.5(6) .
Ag44 S86 C8FA C24 -132.3(6) .
Ag44 S86 C8FA C1BA -10.3(8) .
Ag44 S86 C8FA C79 113.4(7) .
Ag44 S3 C6FA C1DA -9.1(8) .
Ag44 S3 C6FA C6DA 115.0(6) .
Ag44 S3 C6FA C47 -124.8(5) .
Ag45 S89 C4CA C72 144.4(7) 4
Ag45 S89 C4CA C4KA 28.1(9) 4
Ag45 S89 C4CA C124 -93.8(9) 4
Ag45 S94 C9DA C81 -63.4(8) .
Ag45 S94 C9DA C7IA -175.8(7) .
Ag45 S94 C9DA C65 57.6(8) .
Ag46 S79 C5BA C36 -148.7(8) .
Ag46 S79 C5BA C6LA 60.8(12) .
Ag46 S79 C5BA C63 -45.8(10) .
Ag46 S94 C9DA C81 26.4(8) .
Ag46 S94 C9DA C7IA -86.0(8) .
Ag46 S94 C9DA C65 147.4(7) .
Ag48 S80 C8AA C1CA -27.4(8) .
Ag48 S80 C8AA C0EA -144.3(5) .
Ag48 S80 C8AA C2HA 97.4(6) .
Ag48 S87 C9EA C8IA 76.6(6) .
Ag48 S87 C9EA C1FA -46.1(6) .
Ag48 S87 C9EA C5DA -164.1(5) .
Ag49 S88 C4DA C8EA -34.6(9) .
Ag49 S88 C4DA C4HA 83.0(8) .
Ag49 S88 C4DA C371 -146.2(7) .
Ag49 S90 C2AA C6BA -90.9(8) .
Ag49 S90 C2AA C7BA 32.1(9) .
Ag49 S90 C2AA C84 156.1(5) .
Ag50 S84 C18 C30 117.1(5) .
Ag50 S84 C18 C38 -130.5(7) .
Ag50 S84 C18 C0JA -14.8(9) .
Ag50 S2 C4GA C3BA 69.0(5) 4
Ag50 S2 C4GA C9BA -172.5(5) 4
Ag50 S2 C4GA C2DA -51.1(6) 4
Ag51 S83 C1AA C98 -110.6(6) 4
Ag51 S83 C1AA C31 15.3(7) 4
Ag51 S83 C1AA C74 128.2(6) 4
Ag51 S94 C9DA C81 -145.7(6) .
Ag51 S94 C9DA C7IA 101.8(8) .
Ag51 S94 C9DA C65 -24.7(10) .
Ag53 S85 C5EA C60 132.0(5) .
Ag53 S85 C5EA C91 -112.0(5) .
Ag53 S85 C5EA C1IA 11.6(6) .
Ag53 S92 C7CA C9FA -58.9(7) .
Ag53 S92 C7CA C5GA 56.4(9) .
Ag53 S92 C7CA C7HA -175.3(7) .
Ag55 S82 C8DA C48 -158.7(5) .
Ag55 S82 C8DA C1EA -43.6(7) .
Ag55 S82 C8DA C5AA 74.8(7) .
Ag55 S83 C1AA C98 80.0(6) .
Ag55 S83 C1AA C31 -154.1(6) .
Ag55 S83 C1AA C74 -41.2(7) .
Ag56 S81 C5CA C43 131.0(4) .
Ag56 S81 C5CA C51 15.0(7) .
Ag56 S81 C5CA C204 -110.1(6) .
Ag56 S90 C2AA C6BA 167.5(7) .
Ag56 S90 C2AA C7BA -69.5(8) .
Ag56 S90 C2AA C84 54.6(7) .
Ag58 S81 C5CA C43 -50.9(5) .
Ag58 S81 C5CA C51 -166.9(5) .
Ag58 S81 C5CA C204 68.0(6) .
Ag58 S94 C9DA C81 112.7(7) .
Ag58 S94 C9DA C7IA 0.2(10) .
Ag58 S94 C9DA C65 -126.3(7) .
Ag60 S80 C8AA C1CA 59.9(7) .
Ag60 S80 C8AA C0EA -57.1(6) .
Ag60 S80 C8AA C2HA -175.3(5) .
Ag60 S88 C4DA C8EA 72.5(8) .
Ag60 S88 C4DA C4HA -169.9(7) .
Ag60 S88 C4DA C371 -39.1(8) .
Ag61 S81 C5CA C43 -136.1(4) .
Ag61 S81 C5CA C51 107.9(5) .
Ag61 S81 C5CA C204 -17.3(7) .
Ag61 S86 C8FA C24 61.0(7) .
Ag61 S86 C8FA C1BA -177.0(5) .
Ag61 S86 C8FA C79 -53.4(9) .
Ag62 S82 C8DA C48 95.6(7) .
Ag62 S82 C8DA C1EA -149.3(5) .
Ag62 S82 C8DA C5AA -30.9(8) .
Ag62 S93 C2EA C0GA 168.0(5) .
Ag62 S93 C2EA C3FA 46.7(7) .
Ag62 S93 C2EA C3IA -69.2(8) .
Ag63 S78 C6CA C68 -49.1(8) .
Ag63 S78 C6CA C9 -168.6(6) .
Ag63 S78 C6CA C19 70.3(8) .
Ag63 S91 C0BA C2IA 113.0(7) .
Ag63 S91 C0BA C59 -126.3(7) .
Ag63 S91 C0BA C76 -3.3(9) .
Ag64 S1 C7AA C0CA 152.1(5) 4
Ag64 S1 C7AA C0CA -129.5(5) .
Ag64 S1 C7AA C0AA 32.3(7) 4
Ag64 S1 C7AA C0AA 110.7(5) .
Ag64 S1 C7AA C4AA -7.9(7) .
Ag64 S1 C7AA C4AA -86.3(6) 4
Ag64 S2 C4GA C3BA -8.3(6) .
Ag64 S2 C4GA C9BA 110.2(5) .
Ag64 S2 C4GA C2DA -128.4(5) .
Ag65 S80 C8AA C1CA -122.9(6) .
Ag65 S80 C8AA C0EA 120.2(5) .
Ag65 S80 C8AA C2HA 2.0(7) .
Ag65 S91 C0BA C2IA -67.1(8) .
Ag65 S91 C0BA C59 53.6(8) .
Ag65 S91 C0BA C76 176.6(7) .
Ag66 S82 C8DA C48 5.9(8) .
Ag66 S82 C8DA C1EA 121.0(6) .
Ag66 S82 C8DA C5AA -120.6(6) .
Ag66 S86 C8FA C24 146.4(5) .
Ag66 S86 C8FA C1BA -91.6(6) .
Ag66 S86 C8FA C79 32.1(9) .
Ag66 S90 C2AA C6BA 91.3(8) .
Ag66 S90 C2AA C7BA -145.7(7) .
Ag66 S90 C2AA C84 -21.7(8) .
Ag67 S86 C8FA C24 -45.0(7) .
Ag67 S86 C8FA C1BA 77.0(7) .
Ag67 S86 C8FA C79 -159.3(7) .
Ag67 S3 C6FA C1DA 175.9(5) 4
Ag67 S3 C6FA C6DA -60.0(7) 4
Ag67 S3 C6FA C47 60.2(7) 4
Ag68 S87 C9EA C8IA -1.6(7) .
Ag68 S87 C9EA C1FA -124.3(5) .
Ag68 S87 C9EA C5DA 117.7(6) .
Ag68 S88 C4DA C8EA 157.1(7) .
Ag68 S88 C4DA C4HA -85.2(8) .
Ag68 S88 C4DA C371 45.6(8) .
Ag68 S92 C7CA C9FA 111.4(6) .
Ag68 S92 C7CA C5GA -133.3(7) .
Ag68 S92 C7CA C7HA -5.0(9) .
Ag69 S78 C6CA C68 42.8(7) .
Ag69 S78 C6CA C9 -76.7(8) .
Ag69 S78 C6CA C19 162.2(6) .
Ag69 S89 C4CA C72 49.9(8) 4
Ag69 S89 C4CA C4KA -66.3(8) 4
Ag69 S89 C4CA C124 171.8(9) 4
Ag70 S78 C6CA C68 125.9(6) 4
Ag70 S78 C6CA C9 6.4(9) 4
Ag70 S78 C6CA C19 -114.7(7) 4
Ag70 S85 C5EA C60 -135.6(5) .
Ag70 S85 C5EA C91 -19.6(6) .
Ag70 S85 C5EA C1IA 104.0(5) .
Ag71 S85 C5EA C60 -44.6(7) .
Ag71 S85 C5EA C91 71.5(6) .
Ag71 S85 C5EA C1IA -164.9(4) .
Ag71 S89 C4CA C72 -35.3(8) .
Ag71 S89 C4CA C4KA -151.6(7) .
Ag71 S89 C4CA C124 86.5(10) .
S78 C6CA C68 C3HA -178.6(8) .
S78 C6CA C9 C29 -173.5(8) .
S78 C6CA C19 C6JA 179.5(8) .
S79 C5BA C36 C5LA -171.7(8) .
S79 C5BA C6LA C114 172.9(10) .
S79 C5BA C63 C83 -167.3(10) .
S80 C8AA C1CA C92 179.5(7) .
S80 C8AA C0EA C1HA 177.9(7) .
S80 C8AA C2HA C8GA 175.2(7) .
S81 C5CA C43 C27 179.5(5) .
S81 C5CA C51 C33 -177.8(5) .
S81 C5CA C204 C7JA -176.7(6) .
S82 C8DA C48 C45 179.4(7) .
S82 C8DA C1EA C32 -179.3(8) .
S82 C8DA C5AA C7EA -173.3(7) .
S83 C1AA C98 C89 170.8(7) .
S83 C1AA C31 C6HA -176.1(8) .
S83 C1AA C74 C70 -179.0(8) .
S84 C18 C30 C6IA -177.1(6) .
S84 C18 C38 C0IA -174.3(7) .
S84 C18 C0JA C5HA 178.3(7) .
S85 C5EA C60 C66 -176.5(6) .
S85 C5EA C91 C3JA 177.6(7) .
S85 C5EA C1IA C35 -174.9(7) .
S86 C8FA C79 C21 -179.3(8) .
S87 C9EA C1FA C2BA -178.2(6) .
S87 C9EA C5DA C2CA -176.6(7) .
S88 C4DA C8EA C34 -175.3(9) .
S88 C4DA C4HA C0KA -175.4(8) .
S88 C4DA C371 C7KA -169.7(7) .
S89 C4CA C72 C16 -179.9(9) .
S89 C4CA C4KA C189 -176.3(11) .
S89 C4CA C124 C95 -173.9(10) .
S90 C2AA C6BA C57 -175.8(8) .
S90 C2AA C7BA C8HA 176.3(9) .
S90 C2AA C84 C67 174.7(7) .
S91 C0BA C2IA C1JA -180.0(8) .
S91 C0BA C59 C8KA 178.3(9) .
S91 C0BA C76 C23 -169.6(10) .
S92 C7CA C9FA C71 174.8(6) .
S92 C7CA C5GA C134 171.0(9) .
S92 C7CA C7HA C8LA -176.4(8) .
S93 C2EA C0GA C4BA -175.2(7) .
S93 C2EA C3FA C10 -175.3(7) .
S93 C2EA C3IA C101 171.0(8) .
S94 C9DA C81 C25 178.7(7) .
S94 C9DA C7IA C41 -174.8(9) .
S94 C9DA C65 C46 -179.1(8) .
S1 C7AA C0CA C5 -177.8(6) .
S1 C7AA C0AA C0DA 177.0(6) .
S1 C7AA C4AA C3DA 178.4(7) .
S2 C4GA C9BA C61 -174.3(7) .
S2 C4GA C2DA C9GA 179.2(6) .
S3 C6FA C1DA C2GA 179.6(6) .
S3 C6FA C6DA C9CA 177.5(7) .
S3 C6FA C47 C7FA -179.1(6) .
C0BA C2IA C1JA C26 59.5(14) .
C0BA C2IA C1JA C9KA -56.7(14) .
C0BA C59 C8KA C113 -63.1(17) .
C0BA C59 C8KA C9KA 61.3(15) .
C8IA C9EA C1FA C2BA 58.2(9) .
C8IA C9EA C5DA C2CA -54.9(10) .
C8IA C7GA C62 C2CA 60.5(10) .
C8IA C7GA C5FA C2BA -54.7(11) .
C3BA C6AA C0FA C9GA -61.1(10) .
C3BA C6AA C3AA C61 67.5(10) .
C3BA C4GA C9BA C61 -60.1(10) .
C3BA C4GA C2DA C9GA 63.1(9) .
C5 C7DA C3DA C4EA 58.9(9) .
C5 C7DA C3DA C4AA -59.3(10) .
C7CA C9FA C71 C39 64.4(10) .
C7CA C9FA C71 C78 -52.4(11) .
C7CA C5GA C134 C49 -45.8(16) .
C7CA C5GA C134 C78 72.8(13) .
C7CA C7HA C8LA C39 -65.6(12) .
C7CA C7HA C8LA C49 54.8(13) .
C0CA C7AA C0AA C0DA 58.4(9) .
C0CA C7AA C4AA C3DA -60.8(10) .
C0CA C5 C7DA C3DA 61.9(9) .
C0CA C5 C3CA C0DA -59.0(11) .
C6AA C3BA C4GA S2 177.4(5) .
C6AA C3BA C4GA C9BA 62.1(9) .
C6AA C3BA C4GA C2DA -63.5(8) .
C6AA C3AA C61 C9BA -67.1(11) .
C6AA C3AA C61 C52 50.0(11) .
C4GA C3BA C6AA C0FA 58.7(9) .
C4GA C3BA C6AA C3AA -63.6(8) .
C4GA C9BA C61 C3AA 60.7(10) .
C4GA C9BA C61 C52 -62.4(10) .
C6FA C1DA C2GA C1GA -59.6(10) .
C6FA C1DA C2GA C8JA 60.9(10) .
C6FA C6DA C9CA C1GA 63.0(10) .
C6FA C6DA C9CA C0HA -59.1(11) .
C8AA C1CA C92 C3EA -54.2(11) .
C8AA C1CA C92 C15 61.7(11) .
C8AA C0EA C1HA C15 -53.5(12) .
C8AA C0EA C1HA C4FA 58.2(11) .
C8AA C2HA C8GA C3EA 62.3(11) .
C8AA C2HA C8GA C4FA -59.5(13) .
C9EA C8IA C7GA C62 -60.3(9) .
C9EA C8IA C7GA C5FA 56.5(10) .
C9EA C1FA C2BA C8BA 61.9(11) .
C9EA C1FA C2BA C5FA -59.3(10) .
C9EA C5DA C2CA C62 58.1(11) .
C9EA C5DA C2CA C8BA -61.0(10) .
C5BA C36 C5LA C94 -83.8(13) .
C5BA C36 C5LA C355 42.5(14) .
C5BA C6LA C114 C85 62.8(16) .
C5BA C6LA C114 C355 -48.8(17) .
C5BA C63 C83 C85 -58.3(14) .
C5BA C63 C83 C94 48.1(17) .
C9BA C4GA C2DA C9GA -62.4(9) .
C9GA C52 C61 C9BA 65.2(10) .
C9GA C52 C61 C3AA -53.6(11) .
C0AA C7AA C0CA C5 -60.9(9) .
C0AA C7AA C4AA C3DA 61.6(10) .
C0AA C0DA C4EA C3DA -64.9(10) .
C0AA C0DA C3CA C5 57.1(10) .
C1DA C6FA C6DA C9CA -60.9(11) .
C1DA C6FA C47 C7FA 64.1(9) .
C2DA C4GA C9BA C61 65.4(9) .
C2DA C9GA C0FA C6AA 61.7(10) .
C2DA C9GA C52 C61 -65.4(10) .
C6DA C6FA C1DA C2GA 57.3(10) .
C6DA C6FA C47 C7FA -59.0(10) .
C6DA C9CA C0HA C7FA 60.3(11) .
C0FA C6AA C3AA C61 -49.8(11) .
C0FA C9GA C2DA C4GA -57.9(10) .
C0FA C9GA C52 C61 52.6(10) .
C24 C8FA C79 C21 64.8(12) .
C24 C8CA C87 C2FA 58.0(14) .
C24 C8CA C9IA C21 -69.4(10) .
C7DA C5 C0CA C7AA -59.7(9) .
C7DA C5 C3CA C0DA 58.7(10) .
C7DA C3DA C4EA C0DA -54.8(10) .
C7DA C3DA C4AA C7AA 59.3(10) .
C1FA C9EA C5DA C2CA 62.6(10) .
C1FA C2BA C8BA C2CA -63.5(11) .
C1FA C2BA C5FA C7GA 60.6(12) .
C7FA C8JA C2GA C1DA -60.5(11) .
C7FA C8JA C2GA C1GA 59.8(11) .
C1CA C8AA C0EA C1HA 59.0(10) .
C1CA C8AA C2HA C8GA -61.1(10) .
C1CA C92 C15 C1HA -57.0(13) .
C1BA C8FA C79 C21 -57.8(13) .
C1BA C2FA C87 C8CA -66.0(14) .
C1BA C2FA C6GA C21 64.3(13) .
C6CA C68 C3HA C77 55.8(15) .
C6CA C68 C3HA C149 -61.7(12) .
C6CA C9 C29 C4IA 62.8(13) .
C6CA C9 C29 C77 -70.1(13) .
C6CA C19 C6JA C4IA -70.5(13) .
C6CA C19 C6JA C149 64.6(13) .
C2AA C6BA C57 C28 -60.0(13) .
C2AA C6BA C57 C106 59.0(14) .
C2AA C7BA C8HA C28 57.9(13) .
C2AA C7BA C8HA C1LA -47.4(15) .
C2AA C84 C67 C1LA 60.6(13) .
C2AA C84 C67 C106 -61.7(13) .
C8FA C24 C8CA C87 -50.0(12) .
C8FA C24 C8CA C9IA 69.5(10) .
C8FA C1BA C2FA C87 60.0(11) .
C8FA C1BA C2FA C6GA -62.4(11) .
C8FA C79 C21 C6GA 54.8(14) .
C8FA C79 C21 C9IA -63.1(12) .
C1GA C9CA C0HA C7FA -55.8(11) .
C2EA C0GA C4BA C86 -60.0(12) .
C2EA C0GA C4BA C90 54.1(13) .
C2EA C3FA C10 C90 -66.3(11) .
C2EA C3FA C10 C260 63.7(13) .
C2EA C3IA C101 C86 63.8(13) .
C2EA C3IA C101 C260 -54.2(15) .
C8DA C48 C45 C96 54.7(11) .
C8DA C48 C45 C20 -62.8(12) .
C8DA C1EA C32 C3GA -62.8(12) .
C8DA C1EA C32 C20 59.9(13) .
C8DA C5AA C7EA C3GA 55.8(12) .
C8DA C5AA C7EA C96 -64.1(11) .
C6BA C2AA C7BA C8HA -57.2(13) .
C6BA C2AA C84 C67 54.8(10) .
C6BA C57 C106 C67 -51.9(16) .
C4DA C8EA C34 C54 -67.6(13) .
C4DA C8EA C34 C88 51.0(16) .
C4DA C4HA C0KA C54 53.5(14) .
C4DA C4HA C0KA C42 -62.1(13) .
C9DA C81 C25 C37 -60.9(12) .
C9DA C81 C25 C80 64.7(11) .
C9DA C7IA C41 C80 -66.4(13) .
C9DA C7IA C41 C129 50.7(16) .
C3AA C6AA C0FA C9GA 54.4(11) .
C3EA C92 C15 C1HA 57.2(13) .
C3EA C8GA C4FA C1HA -60.6(13) .
C7GA C8IA C9EA S87 178.6(6) .
C7GA C8IA C9EA C1FA -58.0(9) .
C7GA C8IA C9EA C5DA 57.1(9) .
C5DA C9EA C1FA C2BA -57.4(9) .
C5DA C2CA C62 C7GA -58.7(11) .
C5DA C2CA C8BA C2BA 56.9(10) .
C0EA C8AA C1CA C92 -63.9(9) .
C0EA C8AA C2HA C8GA 58.1(10) .
C0EA C1HA C15 C92 55.6(14) .
C0EA C1HA C4FA C8GA -57.1(13) .
C47 C6FA C1DA C2GA -64.0(9) .
C47 C6FA C6DA C9CA 58.6(10) .
C47 C7FA C8JA C2GA 60.4(11) .
C47 C7FA C0HA C9CA -62.7(11) .
C48 C8DA C1EA C32 -62.0(11) .
C48 C8DA C5AA C7EA 63.2(11) .
C7BA C2AA C6BA C57 57.7(12) .
C7BA C2AA C84 C67 -60.4(11) .
C7BA C8HA C28 C57 -60.0(13) .
C7BA C8HA C1LA C67 55.9(17) .
C4EA C0DA C0AA C7AA 64.8(9) .
C4EA C0DA C3CA C5 -59.4(11) .
C4EA C3DA C4AA C7AA -60.3(11) .
C52 C9GA C2DA C4GA 61.9(9) .
C52 C9GA C0FA C6AA -55.8(10) .
C4AA C7AA C0CA C5 60.5(9) .
C4AA C7AA C0AA C0DA -63.6(9) .
C4AA C3DA C4EA C0DA 62.9(11) .
C9FA C7CA C5GA C134 -73.9(12) .
C9FA C7CA C7HA C8LA 67.6(12) .
C9FA C71 C78 C134 67.7(14) .
C2HA C8AA C1CA C92 56.2(10) .
C2HA C8AA C0EA C1HA -63.2(10) .
C2HA C8GA C4FA C1HA 59.1(14) .
C0GA C2EA C3FA C10 59.6(10) .
C0GA C2EA C3IA C101 -62.1(12) .
C0GA C4BA C86 C101 64.8(14) .
C0GA C4BA C90 C10 -59.0(13) .
C3CA C5 C0CA C7AA 57.7(10) .
C3CA C5 C7DA C3DA -58.0(9) .
C3CA C0DA C0AA C7AA -57.4(10) .
C3CA C0DA C4EA C3DA 56.1(11) .
C8JA C7FA C47 C6FA -58.7(10) .
C8JA C7FA C0HA C9CA 52.8(11) .
C2FA C1BA C8FA S86 -174.8(7) .
C2FA C1BA C8FA C24 -55.3(10) .
C2FA C1BA C8FA C79 63.6(11) .
C2FA C6GA C21 C79 -58.7(14) .
C2FA C6GA C21 C9IA 55.8(13) .
C2GA C1GA C9CA C6DA -63.9(9) .
C2GA C1GA C9CA C0HA 54.7(11) .
C62 C7GA C5FA C2BA 61.0(10) .
C62 C2CA C8BA C2BA -61.1(10) .
C5EA C60 C66 C2KA -65.4(9) .
C5EA C60 C66 C3KA 58.9(10) .
C5EA C91 C3JA C4JA -60.8(11) .
C5EA C91 C3JA C2KA 58.8(11) .
C4BA C86 C101 C3IA -62.3(13) .
C4BA C86 C101 C260 52.1(16) .
C1EA C8DA C48 C45 64.6(11) .
C1EA C8DA C5AA C7EA -57.6(10) .
C3GA C7EA C96 C45 -46.8(14) .
C4CA C72 C16 C5JA -63.6(14) .
C4CA C72 C16 C56 47.4(17) .
C4CA C4KA C189 C56 -51.3(19) .
C4CA C4KA C189 C185 47.9(16) .
C68 C6CA C9 C29 66.5(11) .
C68 C6CA C19 C6JA -59.9(11) .
C68 C3HA C77 C29 -64.7(17) .
C68 C3HA C149 C6JA 68.0(14) .
C70 C6EA C89 C98 -66.7(13) .
C70 C6EA C89 C75 44.3(16) .
C8BA C2BA C5FA C7GA -64.8(11) .
C8BA C2CA C62 C7GA 56.2(10) .
C72 C4CA C4KA C189 62.4(15) .
C72 C4CA C124 C95 -50.1(16) .
C72 C16 C5JA C95 76.5(17) .
C72 C16 C56 C189 -37(2) .
C8CA C24 C8FA S86 172.5(6) .
C8CA C24 C8FA C1BA 52.3(10) .
C8CA C24 C8FA C79 -70.7(10) .
C9CA C1GA C2GA C1DA 65.0(10) .
C9CA C1GA C2GA C8JA -54.0(10) .
C3FA C2EA C0GA C4BA -54.3(11) .
C3FA C2EA C3IA C101 53.8(12) .
C3FA C10 C90 C4BA 65.4(12) .
C3FA C10 C260 C101 -68.2(16) .
C5AA C8DA C48 C45 -58.1(11) .
C5AA C8DA C1EA C32 63.7(11) .
C5AA C7EA C96 C45 69.6(12) .
C79 C21 C9IA C8CA 69.5(11) .
C81 C9DA C7IA C41 68.3(12) .
C81 C9DA C65 C46 -58.7(12) .
C81 C25 C37 C46 70.0(13) .
C81 C25 C80 C41 -71.5(13) .
C6EA C70 C74 C1AA -50.3(13) .
C6EA C70 C1KA C6HA 50(2) .
C6EA C89 C98 C1AA 63.5(10) .
C6EA C89 C75 C6HA -37.2(15) .
C84 C2AA C6BA C57 -60.9(11) .
C84 C2AA C7BA C8HA 55.5(13) .
C84 C67 C106 C57 57.5(16) .
C7EA C3GA C32 C1EA 65.2(13) .
C7EA C3GA C32 C20 -57.1(15) .
C7EA C96 C45 C48 -65.9(12) .
C7EA C96 C45 C20 48.8(14) .
C87 C2FA C6GA C21 -59.0(14) .
C87 C8CA C9IA C21 43.0(13) .
C92 C3EA C8GA C2HA -65.7(11) .
C92 C3EA C8GA C4FA 59.4(12) .
C0HA C7FA C47 C6FA 58.8(10) .
C0HA C7FA C8JA C2GA -57.2(11) .
C8EA C4DA C4HA C0KA -56.0(13) .
C8EA C4DA C371 C7KA 73.9(11) .
C8EA C34 C54 C0KA 62.6(14) .
C8EA C34 C88 C7KA -55.3(17) .
C98 C1AA C31 C6HA -49.7(12) .
C98 C1AA C74 C70 55.8(11) .
C98 C89 C75 C6HA 69.5(12) .
C8GA C3EA C92 C1CA 59.9(11) .
C8GA C3EA C92 C15 -54.0(11) .
C5GA C7CA C9FA C71 58.9(11) .
C5GA C7CA C7HA C8LA -53.0(14) .
C0IA C4 C5HA C9AA 16.1(16) .
C0IA C4 C5HA C0JA -86.0(11) .
C5FA C2BA C8BA C2CA 61.2(10) .
C5FA C7GA C62 C2CA -57.4(10) .
C4 C0IA C0LA C6IA 21.4(15) .
C4 C5HA C9AA C6IA -27.2(14) .
C4 C5HA C0JA C18 61.1(11) .
C7HA C7CA C9FA C71 -67.5(11) .
C7HA C7CA C5GA C134 47.0(15) .
C7HA C8LA C39 C71 74.5(12) .
C7HA C8LA C49 C134 -63.0(15) .
C8HA C28 C57 C6BA 61.1(13) .
C8HA C28 C57 C106 -60.5(14) .
C8HA C1LA C67 C84 -65.4(16) .
C8HA C1LA C67 C106 61.5(17) .
C9 C6CA C68 C3HA -60.4(12) .
C9 C6CA C19 C6JA 60.9(12) .
C9 C29 C4IA C6JA -76.4(14) .
C9 C29 C77 C3HA 71.1(16) .
C2IA C0BA C59 C8KA -61.0(13) .
C2IA C0BA C76 C23 71.6(14) .
C2IA C1JA C9KA C8KA 66.9(17) .
C8LA C39 C71 C9FA -77.1(12) .
C8LA C39 C71 C78 31.6(16) .
C8LA C49 C134 C5GA 59.3(16) .
C8LA C49 C134 C78 -43.5(19) .
C15 C1HA C4FA C8GA 58.5(13) .
C16 C5JA C95 C185 26(2) .
C16 C5JA C95 C124 -72.0(16) .
C16 C56 C189 C185 -65.2(19) .
C16 C56 C189 C4KA 40(2) .
C6GA C2FA C87 C8CA 53.5(14) .
C6GA C21 C9IA C8CA -47.9(12) .
C9AA C6IA C30 C18 55.8(10) .
C9AA C6IA C0LA C0IA -37.8(14) .
C9AA C5HA C0JA C18 -57.7(12) .
C19 C6CA C68 C3HA 61.5(11) .
C19 C6CA C9 C29 -53.6(12) .
C19 C6JA C4IA C29 75.5(13) .
C19 C6JA C149 C3HA -68.3(14) .
C7IA C9DA C81 C25 -63.5(11) .
C7IA C9DA C65 C46 56.3(14) .
C7IA C41 C80 C25 68.7(13) .
C7IA C41 C129 C46 -67.3(17) .
C23 C26 C1JA C2IA -70.8(14) .
C23 C26 C1JA C9KA 39.9(16) .
C23 C113 C8KA C59 69(2) .
C23 C113 C8KA C9KA -41(3) .
C25 C37 C46 C65 -68.8(12) .
C25 C37 C46 C129 44.1(17) .
C26 C23 C76 C0BA -67.2(13) .
C26 C23 C113 C8KA 34(2) .
C26 C1JA C9KA C8KA -43.2(19) .
C4HA C4DA C8EA C34 65.6(13) .
C4HA C4DA C371 C7KA -44.2(12) .
C28 C8HA C1LA C67 -50.1(15) .
C28 C57 C106 C67 66.4(16) .
C30 C18 C38 C0IA -57.8(11) .
C30 C18 C0JA C5HA 50.8(12) .
C30 C6IA C9AA C5HA -74.9(10) .
C30 C6IA C0LA C0IA 79.8(10) .
C31 C1AA C98 C89 48.4(12) .
C31 C1AA C74 C70 -64.6(12) .
C31 C6HA C75 C89 -69.9(12) .
C31 C6HA C1KA C70 56(2) .
C32 C3GA C7EA C5AA -60.2(13) .
C32 C3GA C7EA C96 50.5(14) .
C32 C20 C45 C48 56.9(14) .
C32 C20 C45 C96 -55.3(14) .
C34 C54 C0KA C4HA -56.2(14) .
C34 C54 C0KA C42 57.5(14) .
C34 C88 C7KA C42 -58.4(16) .
C34 C88 C7KA C371 62.0(14) .
C36 C5BA C6LA C114 28(2) .
C36 C5BA C63 C83 -54.1(14) .
C36 C5LA C94 C83 61.0(13) .
C36 C5LA C355 C114 -79.7(15) .
C37 C25 C80 C41 47.7(16) .
C37 C46 C65 C9DA 63.1(12) .
C37 C46 C129 C41 -43(2) .
C38 C18 C30 C6IA 69.4(11) .
C38 C18 C0JA C5HA -67.1(12) .
C38 C0IA C4 C5HA 86.9(11) .
C38 C0IA C0LA C6IA -72.0(11) .
C39 C8LA C49 C134 40.3(19) .
C39 C71 C78 C134 -36.1(17) .
C9IA C8CA C87 C2FA -47.7(15) .
C3IA C2EA C0GA C4BA 59.8(11) .
C3IA C2EA C3FA C10 -55.5(10) .
C3IA C101 C260 C10 59.2(17) .
C45 C20 C32 C1EA -59.6(15) .
C45 C20 C32 C3GA 59.3(15) .
C49 C8LA C39 C71 -33.3(17) .
C1LA C8HA C28 C57 50.0(13) .
C1LA C67 C106 C57 -63.0(16) .
C6LA C5BA C36 C5LA -24.7(19) .
C6LA C5BA C63 C83 72.9(14) .
C6LA C114 C355 C5LA 78.0(15) .
C4FA C1HA C15 C92 -55.8(13) .
C4IA C29 C77 C3HA -53(2) .
C4IA C6JA C149 C3HA 52(2) .
C54 C34 C88 C7KA 60.2(15) .
C59 C0BA C2IA C1JA 58.9(13) .
C59 C0BA C76 C23 -46.7(14) .
C60 C5EA C91 C3JA -61.2(9) .
C60 C5EA C1IA C35 61.2(9) .
C60 C66 C2KA C3JA 66.4(10) .
C60 C66 C3KA C35 -69.7(11) .
C63 C5BA C36 C5LA 78.4(12) .
C63 C5BA C6LA C114 -75.0(15) .
C63 C83 C85 C114 66(2) .
C63 C83 C94 C5LA -53.5(16) .
C0JA C18 C30 C6IA -50.1(12) .
C0JA C18 C38 C0IA 68.9(12) .
C0JA C5HA C9AA C6IA 72.0(10) .
C65 C9DA C81 C25 58.6(11) .
C65 C9DA C7IA C41 -51.3(15) .
C65 C46 C129 C41 72.7(15) .
C71 C78 C134 C5GA -70.4(13) .
C71 C78 C134 C49 42.3(18) .
C1JA C9KA C8KA C59 -66.9(17) .
C1JA C9KA C8KA C113 45(2) .
C74 C1AA C98 C89 -66.0(10) .
C74 C1AA C31 C6HA 66.5(12) .
C74 C70 C6EA C89 60.6(14) .
C74 C70 C1KA C6HA -54(2) .
C75 C89 C98 C1AA -56.1(12) .
C75 C6HA C31 C1AA 58.9(13) .
C75 C6HA C1KA C70 -52(2) .
C76 C0BA C2IA C1JA -60.0(13) .
C76 C0BA C59 C8KA 54.7(13) .
C76 C23 C26 C1JA 72.3(14) .
C76 C23 C113 C8KA -62(2) .
C77 C29 C4IA C6JA 44.9(19) .
C77 C3HA C149 C6JA -48.3(16) .
C80 C25 C37 C46 -46.3(15) .
C80 C41 C129 C46 39.2(18) .
C83 C85 C114 C6LA -61.1(19) .
C83 C85 C114 C355 33(2) .
C85 C83 C94 C5LA 46.7(15) .
C85 C114 C355 C5LA -13.1(19) .
C86 C4BA C90 C10 55.4(12) .
C86 C101 C260 C10 -50.5(18) .
C88 C34 C54 C0KA -61.2(14) .
C88 C7KA C42 C0KA 55.9(15) .
C88 C7KA C371 C4DA -75.3(11) .
C90 C4BA C86 C101 -54.6(14) .
C90 C10 C260 C101 55.8(18) .
C91 C5EA C60 C66 64.8(8) .
C91 C5EA C1IA C35 -52.5(9) .
C91 C3JA C4JA C35 71.0(11) .
C91 C3JA C2KA C66 -62.4(12) .
C94 C5LA C355 C114 24(2) .
C94 C83 C85 C114 -51(2) .
C1IA C5EA C60 C66 -53.3(9) .
C1IA C5EA C91 C3JA 53.8(10) .
C1IA C35 C4JA C3JA -69.6(11) .
C1IA C35 C3KA C66 69.6(11) .
C113 C23 C26 C1JA -35.6(18) .
C113 C23 C76 C0BA 43.7(17) .
C129 C41 C80 C25 -42.7(17) .
C129 C46 C65 C9DA -62.9(14) .
C260 C10 C90 C4BA -60.2(16) .
C7KA C42 C0KA C4HA 61.3(13) .
C7KA C42 C0KA C54 -56.4(15) .
C5JA C16 C56 C189 65(2) .
C5JA C95 C185 C189 -37(2) .
C5JA C95 C124 C4CA 56.9(17) .
C42 C7KA C371 C4DA 41.8(14) .
C4JA C35 C1IA C5EA 59.0(10) .
C4JA C35 C3KA C66 -43.8(15) .
C4JA C3JA C2KA C66 49.3(12) .
C58 C7JA C430 C27 55.3(10) .
C58 C7JA C204 C5CA -61.4(10) .
C58 C33 C51 C5CA 53.9(9) .
C58 C33 C5KA C27 -47.2(13) .
C2KA C66 C3KA C35 46.2(13) .
C2KA C3JA C4JA C35 -42.1(12) .
C1KA C70 C6EA C89 -41.8(16) .
C1KA C70 C74 C1AA 52.5(14) .
C1KA C6HA C31 C1AA -55.9(13) .
C1KA C6HA C75 C89 37.3(16) .
C0LA C0IA C4 C5HA -13.1(16) .
C0LA C6IA C9AA C5HA 40.3(14) .
C0LA C6IA C30 C18 -74.0(9) .
C56 C16 C5JA C95 -36(2) .
C3KA C35 C1IA C5EA -68.2(10) .
C3KA C35 C4JA C3JA 42.4(14) .
C3KA C66 C2KA C3JA -52.6(12) .
C95 C185 C189 C56 46.3(18) .
C95 C185 C189 C4KA -63.5(19) .
C185 C95 C124 C4CA -60.1(18) .
C355 C5LA C94 C83 -44.3(19) .
C430 C7JA C58 C33 -53.1(12) .
C430 C7JA C204 C5CA 59.3(10) .
C430 C27 C43 C5CA -61.4(8) .
C430 C27 C5KA C33 49.5(11) .
C4KA C4CA C72 C16 -58.6(13) .
C4KA C4CA C124 C95 62.3(16) .
C149 C6JA C4IA C29 -47(2) .
C149 C3HA C77 C29 48.9(17) .
C43 C5CA C51 C33 66.0(8) .
C43 C5CA C204 C7JA -59.0(9) .
C43 C27 C430 C7JA 63.7(9) .
C43 C27 C5KA C33 -69.5(11) .
C51 C5CA C43 C27 -61.1(8) .
C51 C5CA C204 C7JA 57.8(9) .
C51 C33 C58 C7JA -61.6(10) .
C51 C33 C5KA C27 69.6(10) .
C204 C5CA C43 C27 58.5(8) .
C204 C5CA C51 C33 -52.1(9) .
C204 C7JA C58 C33 63.8(11) .
C204 C7JA C430 C27 -60.8(10) .
C371 C4DA C8EA C34 -60.2(13) .
C371 C4DA C4HA C0KA 59.7(14) .
C371 C7KA C42 C0KA -55.0(15) .
C124 C4CA C72 C16 57.2(15) .
C124 C4CA C4KA C189 -53.4(17) .
C124 C95 C185 C189 64.8(18) .
C5KA C33 C58 C7JA 48.0(12) .
C5KA C33 C51 C5CA -65.4(8) .
C5KA C27 C430 C7JA -52.3(10) .
C5KA C27 C43 C5CA 59.5(8) .

loop_
_platon_squeeze_void_nr
_platon_squeeze_void_average_x
_platon_squeeze_void_average_y
_platon_squeeze_void_average_z
_platon_squeeze_void_volume
_platon_squeeze_void_count_electrons
_platon_squeeze_void_content
1 0.311 0.003 0.000 18089 9410 ' '
2 0.292 0.221 0.018 6 0 ' '
3 0.208 0.721 0.018 6 0 ' '
4 0.708 0.221 0.482 6 0 ' '
5 0.792 0.721 0.482 6 0 ' '
6 0.208 0.279 0.518 6 0 ' '
7 0.292 0.779 0.518 6 0 ' '
8 0.792 0.279 0.982 6 0 ' '
9 0.708 0.779 0.982 6 0 ' '
